data_4003256
loop_
_publ_author_name
'Turrina, Alessandro'
'Garcia, Raquel'
'Cox, Paul A.'
'Casci, John L.'
'Wright, Paul A.'

_publ_section_title
;
 Retrosynthetic Co-Templating Method for the Preparation of
 Silicoaluminophosphate Molecular Sieves
;
_journal_issue 14
_journal_name_full 'Chemistry of Materials'
_journal_page_first 4998
_journal_paper_doi 10.1021/acs.chemmater.6b01676
_journal_volume 28
_journal_year 2016
_chemical_formula_moiety 'C3.78 H8.43 Al3 N0.74 O12 P2.25 Si0.75'
_chemical_formula_sum 'C3.78 H8.43 Al3 N0.74 O12 P2.25 Si0.75'
_chemical_formula_weight 428.02
_chemical_name_common 'SAPO-SFW as-prepared dehydrated'
_space_group_IT_number 148
_space_group_name_Hall '-R 3'
_space_group_name_H-M_alt 'R -3 :H'
_symmetry_cell_setting trigonal
_symmetry_space_group_name_Hall '-R 3'
_symmetry_space_group_name_H-M 'R -3 :H'
_audit_creation_date 2016-02-05T18:09
_audit_creation_method 'from EXP file using GSAS2CIF'
_audit_update_record ' 2016-02-05T18:09  Initial CIF as created by GSAS2CIF'
_cell_angle_alpha 90.0
_cell_angle_beta 90.0
_cell_angle_gamma 120.0
_cell_formula_units_Z 18
_cell_length_a 13.64075(31)
_cell_length_b 13.64075
_cell_length_c 45.4999(13)
_cell_measurement_temperature 295
_cell_volume 7331.9(3)
_computing_structure_refinement GSAS
_diffrn_ambient_temperature 295
_diffrn_detector 'Linear PSD'
_diffrn_measurement_device_type 'Stoe STADI P01'
_diffrn_radiation_polarisn_ratio 0.55
_diffrn_radiation_probe x-ray
_diffrn_radiation_wavelength 1.54056
_diffrn_source X-ray
_exptl_absorpt_coefficient_mu 5.216
_exptl_absorpt_correction_T_max 1.00000
_exptl_absorpt_correction_T_min 1.00000
_exptl_absorpt_process_details
;   GSAS Absorption/surface roughness correction: function number 0
 No correction is applied.
;
_exptl_crystal_density_diffrn 1.745
_exptl_crystal_F_000 3880.4
_pd_block_id 2016-02-05T18:09|SAPO-SFW_(diDABCO-C6_trimethylamine)|A_Turrina|Stor_STADI_P01
_pd_calc_method 'Rietveld Refinement'
_pd_char_colour white
_pd_instr_location ' ?'
_pd_meas_2theta_range_inc 0.01
_pd_meas_2theta_range_max 79.89
_pd_meas_2theta_range_min 3.0
_pd_meas_number_of_points 7690
_pd_phase_name 'from C:/gsas/PhD/SAPO-SFW/C6_as-prep_2/SFW_K1.cif'
_pd_proc_2theta_range_inc 0.01
_pd_proc_2theta_range_max 79.89
_pd_proc_2theta_range_min 3.0
_pd_proc_info_datetime 2016-02-05T18:09:06
_pd_proc_info_excluded_regions ' ?'
_pd_proc_ls_background_function
;   GSAS Background function number 1 with 36 terms.
 Shifted Chebyshev function of 1st kind
      1:    370.317     2:   -337.048     3:    212.784     4:   -143.038    
      5:    133.709     6:   -165.354     7:    153.196     8:   -121.125    
      9:    88.0004    10:   -65.2894    11:    61.4475    12:   -54.8475    
     13:    42.0430    14:   -36.8980    15:    34.4599    16:   -28.7176    
     17:    25.8171    18:   -18.9103    19:    19.5254    20:   -16.4561    
     21:    11.6487    22:   -6.22435    23:    2.34518    24:   -2.09605    
     25:    5.06444    26:   -9.29667    27:    3.65036    28:   -1.73396    
     29:    3.40696    30:   -6.64131    31:    4.36952    32:   -1.31433    
     33:   -2.46593    34:  -0.324331    35:    1.96333    36:   -4.85645    
;
_pd_proc_ls_peak_cutoff 0.00100
_pd_proc_ls_profile_function
;
 CW Profile function number 4 with  16 terms
 Pseudovoigt profile coefficients as parameterized in
 P. Thompson, D.E. Cox & J.B. Hastings (1987). J. Appl. Cryst.,20,79-83.
 Asymmetry correction of L.W. Finger, D.E. Cox & A. P. Jephcoat (1994).
 J. Appl. Cryst.,27,892-900.
 Microstrain broadening by P.W. Stephens,  (1999). J. Appl. Cryst.,32,281-289.
 #1(GU)   =  220.567 #2(GV)   =   48.144 #3(GW)   =    9.799
 #4(GP)   =    0.000 #5(LX)   =    3.466 #6(ptec) =     0.00
 #7(trns) =     0.00 #8(shft) =  -1.2329 #9(sfec) =     0.00
 #10(S/L) =   0.0259 #11(H/L) =   0.0277 #12(eta) =   0.0000
 #13(S400 ) =  0.0E+00 #14(S004 ) =  0.0E+00 #15(S202 ) =  0.0E+00
 #16(S310 ) =  0.0E+00 #17(S211 ) =  0.0E+00
 Peak tails are ignored  where the intensity is below 0.0010 times the peak
   Aniso. broadening axis   0.0   0.0   1.0
;
_pd_proc_ls_prof_R_factor 0.0685
_pd_proc_ls_prof_wR_expected 0.0464
_pd_proc_ls_prof_wR_factor 0.0886
_pd_proc_number_of_points 7690
_pd_spec_mounting ' ?'
_refine_ls_goodness_of_fit_all 1.96
_refine_ls_matrix_type full
_refine_ls_number_parameters 60
_refine_ls_number_restraints 24
_refine_ls_R_Fsqd_factor 0.12935
_refine_ls_shift/su_max 0.04
_refine_ls_shift/su_mean 0.01
_reflns_d_resolution_high 1.208
_reflns_d_resolution_low 15.167
_reflns_limit_h_max 11
_reflns_limit_h_min 0
_reflns_limit_k_max 5
_reflns_limit_k_min -5
_reflns_limit_l_max 37
_reflns_limit_l_min -38
_reflns_number_total 976
_cod_data_source_file cm6b01676_si_001.cif
_cod_data_source_block SAPO-SFW_as-prepared_publ
_cod_depositor_comments
;
The following automatic conversions were performed:

data item '_geom_angle_publ_flag' value 'N' was changed to 'n' in
accordance with the
/home/saulius/struct/COD-crude-data/automatic-downloads/DataCite-retrospective/ACS/depositions/lib/dictionaries/cif_core.dic
dictionary named 'cif_core.dic' version 2.4.2 last updated on
2011-04-26 (9085 times).

data item '_geom_bond_publ_flag' value 'N' was changed to 'n' in
accordance with the
/home/saulius/struct/COD-crude-data/automatic-downloads/DataCite-retrospective/ACS/depositions/lib/dictionaries/cif_core.dic
dictionary named 'cif_core.dic' version 2.4.2 last updated on
2011-04-26 (1779 times).

Automatic conversion script
Id: cif_fix_values 6909 2019-04-08 15:41:33Z antanas 
;
_cod_original_cell_volume 7331.9(4)
_cod_original_sg_symbol_H-M 'R -3'
_cod_database_code 4003256
_gsas_exptl_extinct_corr_t_min 1.00000
_gsas_exptl_extinct_corr_t_max 1.00000

loop_
_symmetry_equiv_pos_site_id
_symmetry_equiv_pos_as_xyz
1 +x,+y,+z
2 -y,x-y,+z
3 y-x,-x,+z
-1 -x,-y,-z
-2 +y,y-x,-z
-3 x-y,+x,-z
101 +x+1/3,+y+2/3,+z+2/3
102 -y+1/3,x-y+2/3,+z+2/3
103 y-x+1/3,-x+2/3,+z+2/3
-101 -x+2/3,-y+1/3,-z+1/3
-102 +y+2/3,y-x+1/3,-z+1/3
-103 x-y+2/3,+x+1/3,-z+1/3
201 +x+2/3,+y+1/3,+z+1/3
202 -y+2/3,x-y+1/3,+z+1/3
203 y-x+2/3,-x+1/3,+z+1/3
-201 -x+1/3,-y+2/3,-z+2/3
-202 +y+1/3,y-x+2/3,-z+2/3
-203 x-y+1/3,+x+2/3,-z+2/3

loop_
_atom_site_type_symbol
_atom_site_label
_atom_site_fract_x
_atom_site_fract_y
_atom_site_fract_z
_atom_site_occupancy
_atom_site_thermal_displace_type
_atom_site_U_iso_or_equiv
_atom_site_symmetry_multiplicity
Al Al1 0.9917(9) 0.2240(8) 0.25693(31) 1.0 Uiso 0.0181(6) 18
Al Al2 0.2349(7) -0.0019(8) 0.81222(31) 1.0 Uiso 0.0181(6) 18
Al Al3 0.9935(9) 0.2328(8) 0.03299(33) 1.0 Uiso 0.0181(6) 18
C C1 -0.2668 -0.7188 0.4436 0.4345(31) Uiso 0.005 18
C C2 0.333 0.5948 0.0176 0.1618(5) Uiso 0.005 18
C C3 0.2445 0.7023 0.0355 0.1618(5) Uiso 0.005 18
C C4 0.4505 0.7971 0.0288 0.1618(5) Uiso 0.005 18
C C5 0.3465 0.5646 0.0523 0.1618(5) Uiso 0.005 18
C C6 0.2576 0.6725 0.0703 0.1618(5) Uiso 0.005 18
C C7 0.4651 0.7675 0.0636 0.1618(5) Uiso 0.005 18
C C8 0.3745 0.6261 0.1064 0.1618(5) Uiso 0.005 18
N N1 -0.3338 -0.6672 0.434 0.2896(21) Uiso 0.005 18
N N2 0.3381 0.7083 0.0155 0.1618(5) Uiso 0.005 18
N N3 0.3617 0.6577 0.0748 0.1618(5) Uiso 0.005 18
O O1 0.2619(23) 0.9972(28) 0.77480(27) 1.0 Uiso 0.0129(11) 18
O O2 0.9998(27) 0.2674(23) 0.22079(28) 1.0 Uiso 0.0129(11) 18
O O3 0.1228(9) 0.2353(13) 0.2642(4) 1.0 Uiso 0.0129(11) 18
O O4 0.8955(7) 0.0811(9) 0.26151(34) 1.0 Uiso 0.0129(11) 18
O O5 0.3188(15) 0.9876(18) 0.7259(5) 1.0 Uiso 0.0129(11) 18
O O6 0.9702(17) 0.3120(18) 0.2807(5) 1.0 Uiso 0.0129(11) 18
O O7 0.9034(9) 0.1181(8) 0.18445(33) 1.0 Uiso 0.0129(11) 18
O O8 0.9955(15) 0.3211(15) 0.1696(7) 1.0 Uiso 0.0129(11) 18
O O9 0.1066(7) 0.2295(8) 0.17925(31) 1.0 Uiso 0.0129(11) 18
O O10 1.0014(30) 0.2671(19) 0.99597(29) 1.0 Uiso 0.0129(11) 18
O O11 0.1186(9) 0.2395(13) 0.0431(4) 1.0 Uiso 0.0129(11) 18
O O12 0.8837(8) 0.0972(8) 0.03975(35) 1.0 Uiso 0.0129(11) 18
P P1 0.23021(29) 0.00111(29) 0.74312(29) 0.75 Uiso 0.0181(6) 18
P P2 0.00752(32) 0.23612(32) 0.18912(32) 0.75 Uiso 0.0181(6) 18
P P3 0.22843(28) 0.00853(28) 0.96533(28) 0.75 Uiso 0.0181(6) 18
Si Si1 0.23021(29) 0.00111(29) 0.74312(29) 0.25 Uiso 0.0181(6) 18
Si Si2 0.00752(32) 0.23612(32) 0.18912(32) 0.25 Uiso 0.0181(6) 18
Si Si3 0.22843(28) 0.00853(28) 0.96533(28) 0.25 Uiso 0.0181(6) 18
C C9 0.3898 0.7088 0.1322 0.1618(5) Uiso 0.005 18
C C10 0.3955 0.6607 0.1629 0.1618(5) Uiso 0.005 18
H H1 -0.1804 -0.6724 0.4347 0.4345(31) Uiso 0.005 18
H H2 -0.3044 -0.8065 0.4359 0.4345(31) Uiso 0.005 18
H H3 -0.2614 -0.719 0.4681 0.4345(31) Uiso 0.005 18
H H4 0.4 0.5943 0.004 0.1618(5) Uiso 0.005 18
H H5 0.2527 0.5265 0.0087 0.1618(5) Uiso 0.005 18
H H6 0.1609 0.6382 0.0272 0.1618(5) Uiso 0.005 18
H H7 0.2451 0.7828 0.0353 0.1618(5) Uiso 0.005 18
H H8 0.5217 0.8042 0.0155 0.1618(5) Uiso 0.005 18
H H9 0.4584 0.881 0.0285 0.1618(5) Uiso 0.005 18
H H10 0.4188 0.5504 0.053 0.1618(5) Uiso 0.005 18
H H11 0.2716 0.4833 0.0578 0.1618(5) Uiso 0.005 18
H H14 0.5425 0.7621 0.0648 0.1618(5) Uiso 0.005 18
H H15 0.4803 0.8403 0.0775 0.1618(5) Uiso 0.005 18
H H16 0.4466 0.6115 0.1071 0.1618(5) Uiso 0.005 18
H H17 0.3006 0.5438 0.1118 0.1618(5) Uiso 0.005 18
H H18 0.4666 0.7905 0.1287 0.1618(5) Uiso 0.005 18
H H19 0.3192 0.7255 0.1322 0.1618(5) Uiso 0.005 18
H H20 0.4702 0.6506 0.1639 0.1618(5) Uiso 0.005 18
H H21 0.3222 0.5754 0.1654 0.1618(5) Uiso 0.005 18
H H12 0.179 0.5957 0.0767 0.1618(5) Uiso 0.005 18
H H13 0.2624 0.7408 0.0844 0.1618(5) Uiso 0.005 18
C C11 0.39739 0.73387 0.18931 0.1618(5) Uiso 0.005 18
C C12 0.38983 0.67733 0.21972 0.1618(5) Uiso 0.005 18
C C13 0.37696 0.74291 0.2464 0.1618(5) Uiso 0.005 18
C C14 0.24573 0.57449 0.27939 0.1618(5) Uiso 0.005 18
C C15 0.22447 0.52135 0.31322 0.1618(5) Uiso 0.005 18
C C16 0.45246 0.67028 0.28818 0.1618(5) Uiso 0.005 18
C C17 0.42962 0.61673 0.32197 0.1618(5) Uiso 0.005 18
C C18 0.34586 0.76628 0.30115 0.1618(5) Uiso 0.005 18
C C19 0.32381 0.71227 0.33494 0.1618(5) Uiso 0.005 18
N N4 0.35634 0.68979 0.27718 0.1618(5) Uiso 0.005 18
N N5 0.31838 0.59828 0.33483 0.1618(5) Uiso 0.005 18
H H22 0.32619 0.74921 0.18711 0.1618(5) Uiso 0.005 18
H H23 0.47421 0.81706 0.18841 0.1618(5) Uiso 0.005 18
H H24 0.31772 0.591 0.21921 0.1618(5) Uiso 0.005 18
H H25 0.46503 0.66924 0.22293 0.1618(5) Uiso 0.005 18
H H26 0.30757 0.75875 0.24105 0.1618(5) Uiso 0.005 18
H H27 0.45301 0.82698 0.24714 0.1618(5) Uiso 0.005 18
H H28 0.24625 0.51162 0.26405 0.1618(5) Uiso 0.005 18
H H29 0.17182 0.58172 0.27316 0.1618(5) Uiso 0.005 18
H H30 0.21765 0.43801 0.31172 0.1618(5) Uiso 0.005 18
H H31 0.14216 0.50665 0.32118 0.1618(5) Uiso 0.005 18
H H32 0.46307 0.61221 0.2732 0.1618(5) Uiso 0.005 18
H H33 0.53399 0.74935 0.28846 0.1618(5) Uiso 0.005 18
H H34 0.50087 0.67345 0.33646 0.1618(5) Uiso 0.005 18
H H35 0.4305 0.53702 0.32093 0.1618(5) Uiso 0.005 18
H H36 0.27614 0.78162 0.29584 0.1618(5) Uiso 0.005 18
H H37 0.4226 0.84973 0.30211 0.1618(5) Uiso 0.005 18
H H38 0.24525 0.70485 0.34369 0.1618(5) Uiso 0.005 18
H H39 0.39188 0.77248 0.3497 0.1618(5) Uiso 0.005 18
C C20 -0.2668 -0.7188 0.4244 0.4345(31) Uiso 0.005 18
H H40 -0.1804 -0.6724 0.4341 0.4345(31) Uiso 0.005 18
H H41 -0.3044 -0.8065 0.4321 0.4345(31) Uiso 0.005 18
H H42 -0.2614 -0.719 0.3999 0.4345(31) Uiso 0.005 18

loop_
_atom_type_symbol
_atom_type_number_in_cell
_atom_type_scat_dispersion_real
_atom_type_scat_dispersion_imag
_atom_type_scat_Cromer_Mann_a1
_atom_type_scat_Cromer_Mann_a2
_atom_type_scat_Cromer_Mann_a3
_atom_type_scat_Cromer_Mann_a4
_atom_type_scat_Cromer_Mann_b1
_atom_type_scat_Cromer_Mann_b2
_atom_type_scat_Cromer_Mann_b3
_atom_type_scat_Cromer_Mann_b4
_atom_type_scat_Cromer_Mann_c
_atom_type_scat_source
Al 54.0 0.000 0.000 6.42020 3.03870 1.90020 0.74260 1.59360 31.5472 1.96460 85.0886 1.11510 International_Tables_Vol_C
C 68.081 0.000 0.000 2.31000 20.8439 1.02000 10.2075 1.58860 0.56870 0.86500 51.6512 0.21560 International_Tables_Vol_C
N 16.867 0.000 0.000 12.2126 0.00570 3.13220 9.89330 2.01250 28.9975 1.16630 0.58260 -11.529 International_Tables_Vol_C
O 216.0 0.000 0.000 3.04850 13.2771 2.28680 5.70110 1.54630 0.32390 0.86700 32.9089 0.25080 International_Tables_Vol_C
P 40.5 0.000 0.000 6.43450 1.90670 4.17910 27.1570 1.78000 0.52600 1.49080 68.1645 1.11490 International_Tables_Vol_C
Si 13.5 0.000 0.000 6.29150 2.43860 3.03530 32.3337 1.98910 0.67850 1.54100 81.6937 1.14070 International_Tables_Vol_C
H 151.804 0.000 0.000 0.49300 10.5109 0.32291 26.1257 0.14019 3.14236 0.04081 57.7997 0.00304 International_Tables_Vol_C

loop_
_geom_angle_atom_site_label_1
_geom_angle_atom_site_label_2
_geom_angle_atom_site_label_3
_geom_angle
_geom_angle_site_symmetry_1
_geom_angle_site_symmetry_3
_geom_angle_publ_flag
O2 Al1 O3 105.2(15) 1_555 1_655 n
O2 Al1 O4 112.4(14) 1_555 1_555 n
O2 Al1 O6 110.9(12) 1_555 1_555 n
O3 Al1 O4 104.1(9) 1_655 1_555 n
O3 Al1 O6 109.8(9) 1_655 1_555 n
O4 Al1 O6 113.9(12) 1_555 1_555 n
O1 Al2 O7 102.3(13) 1_545 -1_656 n
O1 Al2 O8 116.5(17) 1_545 101_445 n
O1 Al2 O9 109.2(15) 1_545 -2_556 n
O7 Al2 O8 111.9(11) -1_656 101_445 n
O7 Al2 O9 107.6(8) -1_656 -2_556 n
O8 Al2 O9 108.9(12) 101_445 -2_556 n
O5 Al3 O10 119.8(14) 201_544 1_554 n
O5 Al3 O11 100.5(8) 201_544 1_655 n
O5 Al3 O12 107.3(13) 201_544 1_555 n
O10 Al3 O11 108.6(15) 1_554 1_655 n
O10 Al3 O12 111.4(14) 1_554 1_555 n
O11 Al3 O12 108.3(9) 1_655 1_555 n
N1 C1 N1 0.0 1_555 2_445 n
N1 C1 N1 0.0 1_555 3_545 n
N1 C1 H1 111.0325(7) 1_555 1_555 n
N1 C1 H2 111.3047(6) 1_555 1_555 n
N1 C1 H3 110.7845(5) 1_555 1_555 n
N1 C1 C20 72.7299(6) 1_555 1_555 n
N1 C1 H40 110.3798(7) 1_555 1_555 n
N1 C1 H41 107.3593(8) 1_555 1_555 n
N1 C1 N1 0.0 2_445 3_545 n
N1 C1 H1 110.6500(7) 2_445 1_555 n
N1 C1 H2 111.6346(6) 2_445 1_555 n
N1 C1 H3 110.8361(5) 2_445 1_555 n
N1 C1 C20 72.6662(6) 2_445 1_555 n
N1 C1 H40 110.0009(7) 2_445 1_555 n
N1 C1 H41 107.6533(8) 2_445 1_555 n
N1 C1 H1 110.7414(7) 3_545 1_555 n
N1 C1 H2 111.6816(6) 3_545 1_555 n
N1 C1 H3 110.6995(5) 3_545 1_555 n
N1 C1 C20 72.8034(6) 3_545 1_555 n
N1 C1 H40 110.0945(7) 3_545 1_555 n
N1 C1 H41 107.7170(8) 3_545 1_555 n
H1 C1 H2 107.0027(7) 1_555 1_555 n
H1 C1 H3 108.4235(8) 1_555 1_555 n
H1 C1 C20 68.3772(7) 1_555 1_555 n
H1 C1 H40 1.311 1_555 1_555 n
H1 C1 H41 102.7610(9) 1_555 1_555 n
H2 C1 H3 108.1461(6) 1_555 1_555 n
H2 C1 C20 71.3747(6) 1_555 1_555 n
H2 C1 H40 106.3694(7) 1_555 1_555 n
H2 C1 H41 8.09330(20) 1_555 1_555 n
H3 C1 C20 176.14790(10) 1_555 1_555 n
H3 C1 H40 109.7335(9) 1_555 1_555 n
H3 C1 H41 116.2183(9) 1_555 1_555 n
C20 C1 H40 67.0662(7) 1_555 1_555 n
C20 C1 H41 63.2814(8) 1_555 1_555 n
H40 C1 H41 101.9910(9) 1_555 1_555 n
C2 C2 C2 60.0 2_665 3_565 n
C2 C2 C3 127.0656(10) 2_665 2_665 n
C2 C2 C4 126.8425(5) 2_665 3_565 n
C2 C2 C5 102.3173(4) 2_665 1_555 n
C2 C2 N2 28.1645 2_665 1_555 n
C2 C2 N2 63.1224 2_665 2_665 n
C2 C2 N2 7.63650(20) 2_665 3_565 n
C2 C2 H4 90.1146 2_665 1_555 n
C2 C2 H5 137.34140(30) 2_665 1_555 n
C2 C2 H6 130.59810(20) 2_665 2_665 n
C2 C2 H8 173.91550(10) 2_665 3_565 n
C2 C2 C14 96.35510(20) 2_665 -203_555 n
C2 C2 C15 119.5843 2_665 -203_555 n
C2 C2 C16 111.5414(7) 2_665 -202_455 n
C2 C2 C17 159.4966(5) 2_665 -202_455 n
C2 C2 C18 116.2669(8) 2_665 -201_565 n
C2 C2 C19 70.4895(7) 2_665 -201_565 n
C2 C2 C19 31.1940(9) 2_665 -202_455 n
C2 C2 C19 63.45560(30) 2_665 -203_555 n
C2 C2 N5 81.12050(10) 2_665 -202_455 n
C2 C2 N5 54.1956(9) 2_665 -203_555 n
C2 C2 H31 161.55130(20) 2_665 -203_555 n
C2 C2 H34 131.6124(7) 2_665 -202_455 n
C2 C2 H36 109.69750(30) 2_665 -201_565 n
C2 C2 C3 101.56140(30) 3_565 2_665 n
C2 C2 C4 141.5844(9) 3_565 3_565 n
C2 C2 C5 108.0789(6) 3_565 1_555 n
C2 C2 N2 32.2301 3_565 1_555 n
C2 C2 N2 6.72790(20) 3_565 2_665 n
C2 C2 N2 63.569 3_565 3_565 n
C2 C2 H4 135.9682(7) 3_565 1_555 n
C2 C2 H5 82.8138 3_565 1_555 n
C2 C2 H6 156.2661(5) 3_565 2_665 n
C2 C2 H8 124.5288 3_565 3_565 n
C2 C2 C14 98.39110(30) 3_565 -203_555 n
C2 C2 C15 172.52431(30) 3_565 -203_555 n
C2 C2 C16 113.7192(7) 3_565 -202_455 n
C2 C2 C17 108.37270(10) 3_565 -202_455 n
C2 C2 C18 104.4552(4) 3_565 -201_565 n
C2 C2 C19 77.8879(4) 3_565 -201_565 n
C2 C2 C19 56.69800(30) 3_565 -202_455 n
C2 C2 C19 32.3060(9) 3_565 -203_555 n
C2 C2 N5 42.4704(9) 3_565 -202_455 n
C2 C2 N5 87.999 3_565 -203_555 n
C2 C2 H31 134.99950(10) 3_565 -203_555 n
C2 C2 H34 136.1059(8) 3_565 -202_455 n
C2 C2 H36 142.5211(10) 3_565 -201_565 n
C3 C2 C4 41.5199(6) 2_665 3_565 n
C3 C2 C5 31.8205(8) 2_665 1_555 n
C3 C2 N2 121.7717(6) 2_665 1_555 n
C3 C2 N2 104.6173 2_665 2_665 n
C3 C2 N2 134.3037(7) 2_665 3_565 n
C3 C2 H4 122.4703(9) 2_665 1_555 n
C3 C2 H5 77.3420(16) 2_665 1_555 n
C3 C2 H6 54.73520(30) 2_665 2_665 n
C3 C2 H8 57.6257(11) 2_665 3_565 n
C3 C2 C14 33.4152(8) 2_665 -203_555 n
C3 C2 C15 72.5406 2_665 -203_555 n
C3 C2 C16 26.0315(6) 2_665 -202_455 n
C3 C2 C17 69.7277(16) 2_665 -202_455 n
C3 C2 C18 13.99220(30) 2_665 -201_565 n
C3 C2 C19 159.8125(4) 2_665 -201_565 n
C3 C2 C19 153.235 2_665 -202_455 n
C3 C2 C19 127.3706(8) 2_665 -203_555 n
C3 C2 N5 120.0001(12) 2_665 -202_455 n
C3 C2 N5 169.38161(20) 2_665 -203_555 n
C3 C2 H31 65.8829(12) 2_665 -203_555 n
C3 C2 H34 97.1303(17) 2_665 -202_455 n
C3 C2 H36 53.3985(9) 2_665 -201_565 n
C4 C2 C5 36.6069(4) 3_565 1_555 n
C4 C2 N2 145.6885(7) 3_565 1_555 n
C4 C2 N2 145.7057(6) 3_565 2_665 n
C4 C2 N2 129.06650(20) 3_565 3_565 n
C4 C2 H4 81.7355(15) 3_565 1_555 n
C4 C2 H5 95.0342(8) 3_565 1_555 n
C4 C2 H6 15.67030(30) 3_565 2_665 n
C4 C2 H8 53.0174(7) 3_565 3_565 n
C4 C2 C14 46.2713(7) 3_565 -203_555 n
C4 C2 C15 31.6954(6) 3_565 -203_555 n
C4 C2 C16 29.04010(20) 3_565 -202_455 n
C4 C2 C17 73.1672(10) 3_565 -202_455 n
C4 C2 C18 37.1310(4) 3_565 -201_565 n
C4 C2 C19 140.1182(5) 3_565 -201_565 n
C4 C2 C19 151.27831(30) 3_565 -202_455 n
C4 C2 C19 167.12430(10) 3_565 -203_555 n
C4 C2 N5 151.4661(4) 3_565 -202_455 n
C4 C2 N5 128.1037(8) 3_565 -203_555 n
C4 C2 H31 51.4471(11) 3_565 -203_555 n
C4 C2 H34 72.1786(19) 3_565 -202_455 n
C4 C2 H36 17.87650(20) 3_565 -201_565 n
C5 C2 N2 110.9637(5) 1_555 1_555 n
C5 C2 N2 113.8654(4) 1_555 2_665 n
C5 C2 N2 108.11940(10) 1_555 3_565 n
C5 C2 H4 109.5657(14) 1_555 1_555 n
C5 C2 H5 109.0166(8) 1_555 1_555 n
C5 C2 H6 51.9143 1_555 2_665 n
C5 C2 H8 80.4709(6) 1_555 3_565 n
C5 C2 C14 9.80090(30) 1_555 -203_555 n
C5 C2 C15 64.47640(30) 1_555 -203_555 n
C5 C2 C16 9.38700(30) 1_555 -202_455 n
C5 C2 C17 97.3819(9) 1_555 -202_455 n
C5 C2 C18 17.8469(5) 1_555 -201_565 n
C5 C2 C19 167.2788(4) 1_555 -201_565 n
C5 C2 C19 133.4923(4) 1_555 -202_455 n
C5 C2 C19 140.37730(30) 1_555 -203_555 n
C5 C2 N5 143.8941(5) 1_555 -202_455 n
C5 C2 N5 140.3821(10) 1_555 -203_555 n
C5 C2 H31 83.8443(9) 1_555 -203_555 n
C5 C2 H34 108.6579(16) 1_555 -202_455 n
C5 C2 H36 35.4225(4) 1_555 -201_565 n
N2 C2 N2 34.963 1_555 2_665 n
N2 C2 N2 31.3452 1_555 3_565 n
N2 C2 H4 110.7543(4) 1_555 1_555 n
N2 C2 H5 111.03750(20) 1_555 1_555 n
N2 C2 H6 155.99580(30) 1_555 2_665 n
N2 C2 H8 155.49110(10) 1_555 3_565 n
N2 C2 C14 102.04840(20) 1_555 -203_555 n
N2 C2 C15 147.7429 1_555 -203_555 n
N2 C2 C16 119.8794(7) 1_555 -202_455 n
N2 C2 C17 136.38560(30) 1_555 -202_455 n
N2 C2 C18 117.5088(6) 1_555 -201_565 n
N2 C2 C19 67.8622(5) 1_555 -201_565 n
N2 C2 C19 31.6717(6) 1_555 -202_455 n
N2 C2 C19 40.2329(5) 1_555 -203_555 n
N2 C2 N5 57.83410(30) 1_555 -202_455 n
N2 C2 N5 64.90540(30) 1_555 -203_555 n
N2 C2 H31 162.08630(30) 1_555 -203_555 n
N2 C2 H34 139.2616(11) 1_555 -202_455 n
N2 C2 H36 132.2859(5) 1_555 -201_565 n
N2 C2 N2 65.8542 2_665 3_565 n
N2 C2 H4 132.5564(9) 2_665 1_555 n
N2 C2 H5 77.86050(10) 2_665 1_555 n
N2 C2 H6 158.90150(30) 2_665 2_665 n
N2 C2 H8 120.89650(10) 2_665 3_565 n
N2 C2 C14 104.28580(10) 2_665 -203_555 n
N2 C2 C15 176.8517 2_665 -203_555 n
N2 C2 C16 118.9408(5) 2_665 -202_455 n
N2 C2 C17 103.59130(20) 2_665 -202_455 n
N2 C2 C18 108.87030(20) 2_665 -201_565 n
N2 C2 C19 72.90760(10) 2_665 -201_565 n
N2 C2 C19 55.71350(10) 2_665 -202_455 n
N2 C2 C19 26.6014(7) 2_665 -203_555 n
N2 C2 N5 35.7663(7) 2_665 -202_455 n
N2 C2 N5 85.38430(20) 2_665 -203_555 n
N2 C2 H31 130.49361(20) 2_665 -203_555 n
N2 C2 H34 129.3958(10) 2_665 -202_455 n
N2 C2 H36 148.7942(8) 2_665 -201_565 n
N2 C2 H4 83.50590(20) 3_565 1_555 n
N2 C2 H5 135.8962(6) 3_565 1_555 n
N2 C2 H6 130.1897 3_565 2_665 n
N2 C2 H8 166.56050(30) 3_565 3_565 n
N2 C2 C14 102.8069 3_565 -203_555 n
N2 C2 C15 117.0507 3_565 -203_555 n
N2 C2 C16 117.1382(4) 3_565 -202_455 n
N2 C2 C17 154.4926(8) 3_565 -202_455 n
N2 C2 C18 122.9400(6) 3_565 -201_565 n
N2 C2 C19 63.8600(4) 3_565 -201_565 n
N2 C2 C19 25.9432(6) 3_565 -202_455 n
N2 C2 C19 62.2991 3_565 -203_555 n
N2 C2 N5 79.42080(20) 3_565 -202_455 n
N2 C2 N5 46.5850(6) 3_565 -203_555 n
N2 C2 H31 154.7682(4) 3_565 -203_555 n
N2 C2 H34 124.0994(9) 3_565 -202_455 n
N2 C2 H36 111.3605 3_565 -201_565 n
H4 C2 H5 105.3380(11) 1_555 1_555 n
H4 C2 H6 67.7449(12) 1_555 2_665 n
H4 C2 H8 83.84210(10) 1_555 3_565 n
H4 C2 C14 117.7590(12) 1_555 -203_555 n
H4 C2 C15 50.1281(10) 1_555 -203_555 n
H4 C2 C16 106.8916(15) 1_555 -202_455 n
H4 C2 C17 88.6036(7) 1_555 -202_455 n
H4 C2 C18 118.2367(11) 1_555 -201_565 n
H4 C2 C19 61.0070(11) 1_555 -201_565 n
H4 C2 C19 80.7369(10) 1_555 -202_455 n
H4 C2 C19 107.3155(17) 1_555 -203_555 n
H4 C2 N5 106.3356(19) 1_555 -202_455 n
H4 C2 N5 48.1375(7) 1_555 -203_555 n
H4 C2 H31 71.45020(20) 1_555 -203_555 n
H4 C2 H34 44.9487(6) 1_555 -202_455 n
H4 C2 H36 74.8738(18) 1_555 -201_565 n
H5 C2 H6 91.8593(5) 1_555 2_665 n
H5 C2 H8 44.69060(10) 1_555 3_565 n
H5 C2 C14 109.9846(8) 1_555 -203_555 n
H5 C2 C15 100.02470(10) 1_555 -203_555 n
H5 C2 C16 101.7153(10) 1_555 -202_455 n
H5 C2 C17 25.75200(10) 1_555 -202_455 n
H5 C2 C18 91.3121(13) 1_555 -201_565 n
H5 C2 C19 82.5956(12) 1_555 -201_565 n
H5 C2 C19 111.4620(11) 1_555 -202_455 n
H5 C2 C19 73.9628(6) 1_555 -203_555 n
H5 C2 N5 56.5253(4) 1_555 -202_455 n
H5 C2 N5 108.7759(17) 1_555 -203_555 n
H5 C2 H31 52.69270(10) 1_555 -203_555 n
H5 C2 H34 63.0572(5) 1_555 -202_455 n
H5 C2 H36 112.6601(6) 1_555 -201_565 n
H6 C2 H8 47.2558(4) 2_665 3_565 n
H6 C2 C14 61.67190(30) 2_665 -203_555 n
H6 C2 C15 18.06370(20) 2_665 -203_555 n
H6 C2 C16 44.68450(10) 2_665 -202_455 n
H6 C2 C17 67.1870(6) 2_665 -202_455 n
H6 C2 C18 52.36570(10) 2_665 -201_565 n
H6 C2 C19 124.50580(20) 2_665 -201_565 n
H6 C2 C19 145.00800(10) 2_665 -202_455 n
H6 C2 C19 163.50301(20) 2_665 -203_555 n
H6 C2 N5 146.1563 2_665 -202_455 n
H6 C2 N5 115.5249(5) 2_665 -203_555 n
H6 C2 H31 41.8845(7) 2_665 -203_555 n
H6 C2 H34 57.4906(16) 2_665 -202_455 n
H6 C2 H36 23.97980(20) 2_665 -201_565 n
H8 C2 C14 87.1212(4) 3_565 -203_555 n
H8 C2 C15 56.55890(10) 3_565 -203_555 n
H8 C2 C16 71.1201(8) 3_565 -202_455 n
H8 C2 C17 20.27550(30) 3_565 -202_455 n
H8 C2 C18 67.6164(10) 3_565 -201_565 n
H8 C2 C19 105.7280(8) 3_565 -201_565 n
H8 C2 C19 145.8358(10) 3_565 -202_455 n
H8 C2 C19 117.7262(5) 3_565 -203_555 n
H8 C2 N5 99.87090(30) 3_565 -202_455 n
H8 C2 N5 120.3780(9) 3_565 -203_555 n
H8 C2 H31 12.46960(10) 3_565 -203_555 n
H8 C2 H34 42.4618(6) 3_565 -202_455 n
H8 C2 H36 69.4244(5) 3_565 -201_565 n
C14 C2 C15 74.148 -203_555 -203_555 n
C14 C2 C16 17.8548(5) -203_555 -202_455 n
C14 C2 C17 102.3361(8) -203_555 -202_455 n
C14 C2 C18 20.2649(6) -203_555 -201_565 n
C14 C2 C19 166.5181(4) -203_555 -201_565 n
C14 C2 C19 127.0241(6) -203_555 -202_455 n
C14 C2 C19 130.6958(6) -203_555 -203_555 n
C14 C2 N5 135.8638(8) -203_555 -202_455 n
C14 C2 N5 141.2010(9) -203_555 -203_555 n
C14 C2 H31 91.8293(6) -203_555 -203_555 n
C14 C2 H34 118.0754(13) -203_555 -202_455 n
C14 C2 H36 44.7408(7) -203_555 -201_565 n
C15 C2 C16 59.0134(5) -203_555 -202_455 n
C15 C2 C17 74.27260(20) -203_555 -202_455 n
C15 C2 C18 68.70260(10) -203_555 -201_565 n
C15 C2 C19 109.26050(10) -203_555 -201_565 n
C15 C2 C19 127.42080(10) -203_555 -202_455 n
C15 C2 C19 155.1460(7) -203_555 -203_555 n
C15 C2 N5 144.4547(6) -203_555 -202_455 n
C15 C2 N5 97.54020(20) -203_555 -203_555 n
C15 C2 H31 47.33240(20) -203_555 -203_555 n
C15 C2 H34 50.5153(11) -203_555 -202_455 n
C15 C2 H36 30.0445(7) -203_555 -201_565 n
C16 C2 C17 88.3617(12) -202_455 -202_455 n
C16 C2 C18 13.3419(4) -202_455 -201_565 n
C16 C2 C19 167.89830(30) -202_455 -201_565 n
C16 C2 C19 142.73540(20) -202_455 -202_455 n
C16 C2 C19 145.40160(20) -202_455 -203_555 n
C16 C2 N5 144.2505(5) -202_455 -202_455 n
C16 C2 N5 144.6026(8) -202_455 -203_555 n
C16 C2 H31 74.5329(11) -202_455 -203_555 n
C16 C2 H34 100.2684(18) -202_455 -202_455 n
C16 C2 H36 32.0913(4) -202_455 -201_565 n
C17 C2 C18 82.0808(14) -202_455 -201_565 n
C17 C2 C19 91.1159(12) -202_455 -201_565 n
C17 C2 C19 128.7330(14) -202_455 -202_455 n
C17 C2 C19 97.4850(8) -202_455 -203_555 n
C17 C2 N5 79.6189(6) -202_455 -202_455 n
C17 C2 N5 111.8652(16) -202_455 -203_555 n
C17 C2 H31 26.941 -202_455 -203_555 n
C17 C2 H34 43.65530(10) -202_455 -202_455 n
C17 C2 H36 89.6965(8) -202_455 -201_565 n
C18 C2 C19 173.19119(20) -201_565 -201_565 n
C18 C2 C19 146.09821(10) -201_565 -202_455 n
C18 C2 C19 134.3909(6) -201_565 -203_555 n
C18 C2 N5 131.0103(9) -201_565 -202_455 n
C18 C2 N5 157.7156(5) -201_565 -203_555 n
C18 C2 H31 73.8017(11) -201_565 -203_555 n
C18 C2 H34 103.1415(17) -201_565 -202_455 n
C18 C2 H36 44.3936(7) -201_565 -201_565 n
C19 C2 C19 40.36190(20) -201_565 -202_455 n
C19 C2 C19 46.5966(6) -201_565 -203_555 n
C19 C2 N5 47.1135(9) -201_565 -202_455 n
C19 C2 N5 27.0166(6) -201_565 -203_555 n
C19 C2 H31 99.9581(10) -201_565 -203_555 n
C19 C2 H34 71.4007(16) -201_565 -202_455 n
C19 C2 H36 135.8335(7) -201_565 -201_565 n
C19 C2 C19 41.4968(4) -202_455 -203_555 n
C19 C2 N5 56.4881(7) -202_455 -202_455 n
C19 C2 N5 33.38660(30) -202_455 -203_555 n
C19 C2 H31 139.9832(12) -202_455 -203_555 n
C19 C2 H34 109.4351(18) -202_455 -202_455 n
C19 C2 H36 133.7008(5) -202_455 -201_565 n
C19 C2 N5 17.87040(20) -203_555 -202_455 n
C19 C2 N5 63.2193(10) -203_555 -203_555 n
C19 C2 H31 121.8565(8) -203_555 -203_555 n
C19 C2 H34 107.4414(18) -203_555 -202_455 n
C19 C2 H36 172.5029 -203_555 -201_565 n
N5 C2 N5 70.2805(14) -202_455 -203_555 n
N5 C2 H31 104.2722(7) -202_455 -203_555 n
N5 C2 H34 93.9575(17) -202_455 -202_455 n
N5 C2 H36 169.17230(10) -202_455 -201_565 n
N5 C2 H31 110.4265(10) -203_555 -203_555 n
N5 C2 H34 78.6860(15) -203_555 -202_455 n
N5 C2 H36 116.0172(12) -203_555 -201_565 n
H31 C2 H34 31.7405(5) -203_555 -202_455 n
H31 C2 H36 65.6196(8) -203_555 -201_565 n
H34 C2 H36 79.2732(18) -202_455 -201_565 n
C2 C3 C4 58.1589(6) 3_565 2_665 n
C2 C3 C5 113.5709(17) 3_565 3_565 n
C2 C3 C6 123.9707(16) 3_565 1_555 n
C2 C3 C7 144.5221(9) 3_565 2_665 n
C2 C3 N2 34.8553(5) 3_565 1_555 n
C2 C3 N2 19.79610(10) 3_565 2_665 n
C2 C3 H5 53.6387(15) 3_565 3_565 n
C2 C3 H6 75.2971(8) 3_565 1_555 n
C2 C3 H7 124.9724(9) 3_565 1_555 n
C2 C3 H8 76.0206(19) 3_565 2_665 n
C2 C3 H11 170.58290(20) 3_565 3_565 n
C2 C3 C14 111.6005(19) 3_565 -202_455 n
C2 C3 C15 47.5160(8) 3_565 -202_455 n
C2 C3 C16 110.2378(15) 3_565 -201_565 n
C2 C3 C17 51.2507(15) 3_565 -201_565 n
C2 C3 C18 29.74670(10) 3_565 -203_555 n
C2 C3 N4 85.4420(19) 3_565 -201_565 n
C2 C3 N4 92.9423(18) 3_565 -203_555 n
C2 C3 H29 162.5887(4) 3_565 -202_455 n
C2 C3 H31 72.5665(18) 3_565 -202_455 n
C2 C3 H32 165.72231(30) 3_565 -201_565 n
C2 C3 H33 93.6511(8) 3_565 -201_565 n
C2 C3 H36 83.4018(4) 3_565 -203_555 n
C2 C3 H37 112.4773(15) 3_565 -203_555 n
C4 C3 C5 80.7888(18) 2_665 3_565 n
C4 C3 C6 108.5958(11) 2_665 1_555 n
C4 C3 C7 111.4838(10) 2_665 2_665 n
C4 C3 N2 92.8310(11) 2_665 1_555 n
C4 C3 N2 64.4478(6) 2_665 2_665 n
C4 C3 H5 87.3393(16) 2_665 3_565 n
C4 C3 H6 20.05340(10) 2_665 1_555 n
C4 C3 H7 123.59890(30) 2_665 1_555 n
C4 C3 H8 64.9808(8) 2_665 2_665 n
C4 C3 H11 113.5374(8) 2_665 3_565 n
C4 C3 C14 92.9119(14) 2_665 -202_455 n
C4 C3 C15 12.38540(20) 2_665 -202_455 n
C4 C3 C16 68.3079(18) 2_665 -201_565 n
C4 C3 C17 68.7558(10) 2_665 -201_565 n
C4 C3 C18 49.9020(4) 2_665 -203_555 n
C4 C3 N4 98.9871(8) 2_665 -201_565 n
C4 C3 N4 116.8313(6) 2_665 -203_555 n
C4 C3 H29 131.2500(4) 2_665 -202_455 n
C4 C3 H31 54.3293(6) 2_665 -202_455 n
C4 C3 H32 109.5571(10) 2_665 -201_565 n
C4 C3 H33 41.5524(13) 2_665 -201_565 n
C4 C3 H36 30.4687(10) 2_665 -203_555 n
C4 C3 H37 111.9361(7) 2_665 -203_555 n
C5 C3 C6 28.4858(7) 3_565 1_555 n
C5 C3 C7 34.7116(9) 3_565 2_665 n
C5 C3 N2 121.5593(10) 3_565 1_555 n
C5 C3 N2 98.2713(15) 3_565 2_665 n
C5 C3 H5 166.34470(20) 3_565 3_565 n
C5 C3 H6 80.8793(14) 3_565 1_555 n
C5 C3 H7 121.0460(8) 3_565 1_555 n
C5 C3 H8 132.4287(11) 3_565 2_665 n
C5 C3 H11 58.5694(15) 3_565 3_565 n
C5 C3 C14 16.7222(4) 3_565 -202_455 n
C5 C3 C15 91.9268(20) 3_565 -202_455 n
C5 C3 C16 14.64850(20) 3_565 -201_565 n
C5 C3 C17 149.4828(8) 3_565 -201_565 n
C5 C3 C18 83.8447(16) 3_565 -203_555 n
C5 C3 N4 49.6603(7) 3_565 -201_565 n
C5 C3 N4 60.0483(11) 3_565 -203_555 n
C5 C3 H29 60.5416(17) 3_565 -202_455 n
C5 C3 H31 123.7687(13) 3_565 -202_455 n
C5 C3 H32 54.1739(14) 3_565 -201_565 n
C5 C3 H33 42.42000(30) 3_565 -201_565 n
C5 C3 H36 51.8923(7) 3_565 -203_555 n
C5 C3 H37 131.45340(20) 3_565 -203_555 n
C6 C3 C7 21.5701(7) 1_555 2_665 n
C6 C3 N2 112.8408(14) 1_555 1_555 n
C6 C3 N2 104.4857(16) 1_555 2_665 n
C6 C3 H5 159.5821(6) 1_555 3_565 n
C6 C3 H6 109.1014(7) 1_555 1_555 n
C6 C3 H7 107.7482(6) 1_555 1_555 n
C6 C3 H8 153.5986(5) 1_555 2_665 n
C6 C3 H11 52.1391(16) 1_555 3_565 n
C6 C3 C14 16.5174(4) 1_555 -202_455 n
C6 C3 C15 118.8809(13) 1_555 -202_455 n
C6 C3 C16 42.6303(9) 1_555 -201_565 n
C6 C3 C17 175.17599(10) 1_555 -201_565 n
C6 C3 C18 97.0272(14) 1_555 -203_555 n
C6 C3 N4 40.0488(4) 1_555 -201_565 n
C6 C3 N4 40.5665(5) 1_555 -203_555 n
C6 C3 H29 42.7580(14) 1_555 -202_455 n
C6 C3 H31 148.7476(7) 1_555 -202_455 n
C6 C3 H32 49.7811(15) 1_555 -201_565 n
C6 C3 H33 70.7874(4) 1_555 -201_565 n
C6 C3 H36 80.3674 1_555 -203_555 n
C6 C3 H37 121.86510(10) 1_555 -203_555 n
C7 C3 N2 132.2939(8) 2_665 1_555 n
C7 C3 N2 125.5945(8) 2_665 2_665 n
C7 C3 H5 158.9272(7) 2_665 3_565 n
C7 C3 H6 104.2426(9) 2_665 1_555 n
C7 C3 H7 89.7248 2_665 1_555 n
C7 C3 H8 133.8036(12) 2_665 2_665 n
C7 C3 H11 30.6590(8) 2_665 3_565 n
C7 C3 C14 33.0034(10) 2_665 -202_455 n
C7 C3 C15 123.6731(12) 2_665 -202_455 n
C7 C3 C16 43.9716(9) 2_665 -201_565 n
C7 C3 C17 162.7929(6) 2_665 -201_565 n
C7 C3 C18 115.7495(8) 2_665 -203_555 n
C7 C3 N4 61.5941(11) 2_665 -201_565 n
C7 C3 N4 59.8471(12) 2_665 -203_555 n
C7 C3 H29 25.9288(8) 2_665 -202_455 n
C7 C3 H31 132.3920(12) 2_665 -202_455 n
C7 C3 H32 28.2194(8) 2_665 -201_565 n
C7 C3 H33 69.9722(4) 2_665 -201_565 n
C7 C3 H36 81.0154 2_665 -203_555 n
C7 C3 H37 102.8678(5) 2_665 -203_555 n
N2 C3 N2 33.1574(4) 1_555 2_665 n
N2 C3 H5 51.9768(9) 1_555 3_565 n
N2 C3 H6 110.0327(13) 1_555 1_555 n
N2 C3 H7 110.64850(30) 1_555 1_555 n
N2 C3 H8 93.3552(20) 1_555 2_665 n
N2 C3 H11 152.27901(30) 1_555 3_565 n
N2 C3 C14 109.7610(14) 1_555 -202_455 n
N2 C3 C15 82.3640(13) 1_555 -202_455 n
N2 C3 C16 127.4853(8) 1_555 -201_565 n
N2 C3 C17 63.8215(13) 1_555 -201_565 n
N2 C3 C18 51.8835(5) 1_555 -203_555 n
N2 C3 N4 74.8673(17) 1_555 -201_565 n
N2 C3 N4 72.6604(20) 1_555 -203_555 n
N2 C3 H29 131.5527(8) 1_555 -202_455 n
N2 C3 H31 95.2438(20) 1_555 -202_455 n
N2 C3 H32 154.76030(20) 1_555 -201_565 n
N2 C3 H33 123.34010(20) 1_555 -201_565 n
N2 C3 H36 114.88680(10) 1_555 -203_555 n
N2 C3 H37 104.9435(9) 1_555 -203_555 n
N2 C3 H5 70.2970(13) 2_665 3_565 n
N2 C3 H6 84.0821(7) 2_665 1_555 n
N2 C3 H7 140.2493(8) 2_665 1_555 n
N2 C3 H8 95.6355(19) 2_665 2_665 n
N2 C3 H11 155.8743 2_665 3_565 n
N2 C3 C14 93.3061(18) 2_665 -202_455 n
N2 C3 C15 56.9236(7) 2_665 -202_455 n
N2 C3 C16 98.7424(13) 2_665 -201_565 n
N2 C3 C17 70.7893(14) 2_665 -201_565 n
N2 C3 C18 18.73320(10) 2_665 -203_555 n
N2 C3 N4 65.6466(19) 2_665 -201_565 n
N2 C3 N4 74.0227(17) 2_665 -203_555 n
N2 C3 H29 143.68559(30) 2_665 -202_455 n
N2 C3 H31 91.3989(17) 2_665 -202_455 n
N2 C3 H32 152.12041(10) 2_665 -201_565 n
N2 C3 H33 90.1828(6) 2_665 -201_565 n
N2 C3 H36 82.02770(30) 2_665 -203_555 n
N2 C3 H37 129.9167(13) 2_665 -203_555 n
H5 C3 H6 90.2835(13) 3_565 1_555 n
H5 C3 H7 71.3529(6) 3_565 1_555 n
H5 C3 H8 45.0799(11) 3_565 2_665 n
H5 C3 H11 133.5624(13) 3_565 3_565 n
H5 C3 C14 161.6923(5) 3_565 -202_455 n
H5 C3 C15 75.6764(18) 3_565 -202_455 n
H5 C3 C16 155.61870(30) 3_565 -201_565 n
H5 C3 C17 20.4411(6) 3_565 -201_565 n
H5 C3 C18 83.3477(14) 3_565 -203_555 n
H5 C3 N4 126.7722(8) 3_565 -201_565 n
H5 C3 N4 121.0187(11) 3_565 -203_555 n
H5 C3 H29 133.1118(15) 3_565 -202_455 n
H5 C3 H31 51.4439(13) 3_565 -202_455 n
H5 C3 H32 137.5819(12) 3_565 -201_565 n
H5 C3 H33 127.76210(20) 3_565 -201_565 n
H5 C3 H36 117.3080(6) 3_565 -203_555 n
H5 C3 H37 59.633 3_565 -203_555 n
H6 C3 H7 106.22600(10) 1_555 1_555 n
H6 C3 H8 55.64220(30) 1_555 2_665 n
H6 C3 H11 97.5027(10) 1_555 3_565 n
H6 C3 C14 96.2136(10) 1_555 -202_455 n
H6 C3 C15 27.93700(10) 1_555 -202_455 n
H6 C3 C16 66.4843(16) 1_555 -201_565 n
H6 C3 C17 69.8970(7) 1_555 -201_565 n
H6 C3 C18 69.9484(4) 1_555 -203_555 n
H6 C3 N4 112.7264(5) 1_555 -201_565 n
H6 C3 N4 130.69119(30) 1_555 -203_555 n
H6 C3 H29 117.4796(4) 1_555 -202_455 n
H6 C3 H31 45.10350(10) 1_555 -202_455 n
H6 C3 H32 94.2640(11) 1_555 -201_565 n
H6 C3 H33 38.4795(11) 1_555 -201_565 n
H6 C3 H36 30.2438(7) 1_555 -203_555 n
H6 C3 H37 96.6861(4) 1_555 -203_555 n
H7 C3 H8 63.1812(6) 1_555 2_665 n
H7 C3 H11 62.4860(8) 1_555 3_565 n
H7 C3 C14 122.5269(9) 1_555 -202_455 n
H7 C3 C15 121.6419(5) 1_555 -202_455 n
H7 C3 C16 120.7284(5) 1_555 -201_565 n
H7 C3 C17 76.9711(4) 1_555 -201_565 n
H7 C3 C18 154.5074(8) 1_555 -203_555 n
H7 C3 N4 135.8395(6) 1_555 -201_565 n
H7 C3 N4 118.9481(4) 1_555 -203_555 n
H7 C3 H29 65.1307(8) 1_555 -202_455 n
H7 C3 H31 72.46320(30) 1_555 -202_455 n
H7 C3 H32 66.8861(7) 1_555 -201_565 n
H7 C3 H33 122.01710(10) 1_555 -201_565 n
H7 C3 H36 125.6423 1_555 -203_555 n
H7 C3 H37 14.5282(4) 1_555 -203_555 n
H8 C3 H11 105.1575(20) 2_665 3_565 n
H8 C3 C14 149.1484(7) 2_665 -202_455 n
H8 C3 C15 59.3394(11) 2_665 -202_455 n
H8 C3 C16 118.0704(13) 2_665 -201_565 n
H8 C3 C17 29.5371(6) 2_665 -201_565 n
H8 C3 C18 96.7425(15) 2_665 -203_555 n
H8 C3 N4 160.0349 2_665 -201_565 n
H8 C3 N4 165.828 2_665 -203_555 n
H8 C3 H29 120.5587(16) 2_665 -202_455 n
H8 C3 H31 10.79530(20) 2_665 -202_455 n
H8 C3 H32 106.3898(20) 2_665 -201_565 n
H8 C3 H33 92.5537(8) 2_665 -201_565 n
H8 C3 H36 85.78410(30) 2_665 -203_555 n
H8 C3 H37 49.15280(10) 2_665 -203_555 n
H11 C3 C14 62.5705(18) 3_565 -202_455 n
H11 C3 C15 124.7774(10) 3_565 -202_455 n
H11 C3 C16 60.7746(13) 3_565 -201_565 n
H11 C3 C17 132.4259(14) 3_565 -201_565 n
H11 C3 C18 142.14391(10) 3_565 -203_555 n
H11 C3 N4 91.9384(19) 3_565 -201_565 n
H11 C3 N4 87.1983(19) 3_565 -203_555 n
H11 C3 H29 20.9128(5) 3_565 -202_455 n
H11 C3 H31 106.8253(19) 3_565 -202_455 n
H11 C3 H32 4.90300(10) 3_565 -201_565 n
H11 C3 H33 76.9966(6) 3_565 -201_565 n
H11 C3 H36 87.35580(20) 3_565 -203_555 n
H11 C3 H37 73.9829(13) 3_565 -203_555 n
C14 C3 C15 102.6491(17) -202_455 -202_455 n
C14 C3 C16 31.1518(5) -202_455 -201_565 n
C14 C3 C17 159.4334(5) -202_455 -201_565 n
C14 C3 C18 82.8528(17) -202_455 -203_555 n
C14 C3 N4 35.16480(30) -202_455 -201_565 n
C14 C3 N4 43.5057(7) -202_455 -203_555 n
C14 C3 H29 57.5661(17) -202_455 -202_455 n
C14 C3 H31 140.2235(9) -202_455 -202_455 n
C14 C3 H32 59.1166(17) -202_455 -201_565 n
C14 C3 H33 57.89960(10) -202_455 -201_565 n
C14 C3 H36 66.3048(4) -202_455 -203_555 n
C14 C3 H37 135.8707(4) -202_455 -203_555 n
C15 C3 C16 80.1125(20) -202_455 -201_565 n
C15 C3 C17 57.9854(12) -202_455 -201_565 n
C15 C3 C18 45.5139(4) -202_455 -203_555 n
C15 C3 N4 102.4696(11) -202_455 -201_565 n
C15 C3 N4 119.2088(9) -202_455 -203_555 n
C15 C3 H29 143.3897(5) -202_455 -202_455 n
C15 C3 H31 49.3855(8) -202_455 -202_455 n
C15 C3 H32 121.0891(11) -202_455 -201_565 n
C15 C3 H33 53.8621(15) -202_455 -201_565 n
C15 C3 H36 42.7310(11) -202_455 -203_555 n
C15 C3 H37 108.2782(10) -202_455 -203_555 n
C16 C3 C17 135.9785(9) -201_565 -201_565 n
C16 C3 C18 81.7618(14) -201_565 -203_555 n
C16 C3 N4 61.5244(9) -201_565 -201_565 n
C16 C3 N4 73.8350(12) -201_565 -203_555 n
C16 C3 H29 68.2434(17) -201_565 -202_455 n
C16 C3 H31 109.1570(15) -201_565 -202_455 n
C16 C3 H32 55.9324(12) -201_565 -201_565 n
C16 C3 H33 28.2124(5) -201_565 -201_565 n
C16 C3 H36 38.3567(9) -201_565 -203_555 n
C16 C3 H37 127.5448 -201_565 -203_555 n
C17 C3 C18 78.1758(12) -201_565 -203_555 n
C17 C3 N4 135.5645(5) -201_565 -201_565 n
C17 C3 N4 136.4435(6) -201_565 -203_555 n
C17 C3 H29 142.0222(12) -201_565 -202_455 n
C17 C3 H31 32.9410(7) -201_565 -202_455 n
C17 C3 H32 134.6033(14) -201_565 -201_565 n
C17 C3 H33 107.7835(4) -201_565 -201_565 n
C17 C3 H36 97.7678 -201_565 -203_555 n
C17 C3 H37 62.9106 -201_565 -203_555 n
C18 C3 N4 63.2945(15) -203_555 -201_565 n
C18 C3 N4 76.6391(13) -203_555 -203_555 n
C18 C3 H29 139.7691 -203_555 -202_455 n
C18 C3 H31 89.5391(13) -203_555 -202_455 n
C18 C3 H32 137.45630(20) -203_555 -201_565 n
C18 C3 H33 71.4592(6) -203_555 -201_565 n
C18 C3 H36 63.57120(30) -203_555 -203_555 n
C18 C3 H37 141.0467(13) -203_555 -203_555 n
N4 C3 N4 18.09030(20) -201_565 -203_555 n
N4 C3 H29 78.6967(16) -201_565 -202_455 n
N4 C3 H31 151.66350(30) -201_565 -202_455 n
N4 C3 H32 89.8132(19) -201_565 -201_565 n
N4 C3 H33 81.1425(5) -201_565 -201_565 n
N4 C3 H36 84.76920(10) -201_565 -203_555 n
N4 C3 H37 148.98190(10) -201_565 -203_555 n
N4 C3 H29 69.8168(14) -203_555 -202_455 n
N4 C3 H31 165.4214 -203_555 -202_455 n
N4 C3 H32 86.5119(19) -203_555 -201_565 n
N4 C3 H33 97.0632(7) -203_555 -201_565 n
N4 C3 H36 101.97440(30) -203_555 -203_555 n
N4 C3 H37 131.22830(10) -203_555 -203_555 n
H29 C3 H31 124.7279(14) -202_455 -202_455 n
H29 C3 H32 23.3718(6) -202_455 -201_565 n
H29 C3 H33 90.9796(10) -202_455 -201_565 n
H29 C3 H36 102.0731(7) -202_455 -203_555 n
H29 C3 H37 79.1118(13) -202_455 -203_555 n
H31 C3 H32 107.1141(19) -202_455 -201_565 n
H31 C3 H33 82.6316(10) -202_455 -201_565 n
H31 C3 H36 75.3311(5) -202_455 -203_555 n
H31 C3 H37 58.89390(10) -202_455 -203_555 n
H32 C3 H33 72.2899(4) -201_565 -201_565 n
H32 C3 H36 82.75950(10) -201_565 -203_555 n
H32 C3 H37 77.9536(12) -201_565 -203_555 n
H33 C3 H36 11.1695(4) -201_565 -203_555 n
H33 C3 H37 120.63410(20) -201_565 -203_555 n
H36 C3 H37 121.0471 -203_555 -203_555 n
C2 C4 C3 80.3212(12) 2_665 3_565 n
C2 C4 C5 114.2583(14) 2_665 2_665 n
C2 C4 C7 115.9666(13) 2_665 1_555 n
C2 C4 N2 24.02630(10) 2_665 1_555 n
C2 C4 N2 17.32690(20) 2_665 3_565 n
C2 C4 H4 56.3085(10) 2_665 2_665 n
C2 C4 H5 48.0412(7) 2_665 2_665 n
C2 C4 H6 136.0965(12) 2_665 3_565 n
C2 C4 H7 95.0108(4) 2_665 3_565 n
C2 C4 H8 87.0577(12) 2_665 1_555 n
C2 C4 H9 126.7429(5) 2_665 1_555 n
C2 C4 H10 142.5113(5) 2_665 2_665 n
C2 C4 H11 123.7366(9) 2_665 2_665 n
C2 C4 C14 102.4713(17) 2_665 -201_565 n
C2 C4 C15 73.0051(14) 2_665 -201_565 n
C2 C4 C16 116.2477(13) 2_665 -203_555 n
C2 C4 C17 55.5012(9) 2_665 -203_555 n
C2 C4 C18 56.2345(14) 2_665 -202_455 n
C2 C4 C19 20.39 2_665 -202_455 n
C2 C4 H30 113.4499(10) 2_665 -201_565 n
C2 C4 H31 91.7662(16) 2_665 -201_565 n
C2 C4 H32 127.5652(9) 2_665 -203_555 n
C2 C4 H33 142.6460(5) 2_665 -203_555 n
C2 C4 H34 74.8477(16) 2_665 -203_555 n
C3 C4 C5 60.2449(7) 3_565 2_665 n
C3 C4 C7 45.77980(20) 3_565 1_555 n
C3 C4 N2 91.3267(7) 3_565 1_555 n
C3 C4 N2 63.3624(10) 3_565 3_565 n
C3 C4 H4 135.44200(30) 3_565 2_665 n
C3 C4 H5 64.6208(18) 3_565 2_665 n
C3 C4 H6 132.0023 3_565 3_565 n
C3 C4 H7 35.04570(10) 3_565 3_565 n
C3 C4 H8 80.4026(12) 3_565 1_555 n
C3 C4 H9 151.7909(7) 3_565 1_555 n
C3 C4 H10 105.2794(18) 3_565 2_665 n
C3 C4 H11 43.59550(30) 3_565 2_665 n
C3 C4 C14 53.0613(5) 3_565 -201_565 n
C3 C4 C15 149.66850(10) 3_565 -201_565 n
C3 C4 C16 53.4195(4) 3_565 -203_555 n
C3 C4 C17 74.8555(18) 3_565 -203_555 n
C3 C4 C18 30.88860(10) 3_565 -202_455 n
C3 C4 C19 97.8483(12) 3_565 -202_455 n
C3 C4 H30 165.83170(30) 3_565 -201_565 n
C3 C4 H31 96.6314(10) 3_565 -201_565 n
C3 C4 H32 47.7726(4) 3_565 -203_555 n
C3 C4 H33 115.9134(18) 3_565 -203_555 n
C3 C4 H34 119.2553(7) 3_565 -203_555 n
C5 C4 C7 19.4985(7) 2_665 1_555 n
C5 C4 N2 102.6494(11) 2_665 1_555 n
C5 C4 N2 100.5575(10) 2_665 3_565 n
C5 C4 H4 143.7755(11) 2_665 2_665 n
C5 C4 H5 124.4847(11) 2_665 2_665 n
C5 C4 H6 108.45590(10) 2_665 3_565 n
C5 C4 H7 81.5282(5) 2_665 3_565 n
C5 C4 H8 128.8802(7) 2_665 1_555 n
C5 C4 H9 96.98850(20) 2_665 1_555 n
C5 C4 H10 47.8291(12) 2_665 2_665 n
C5 C4 H11 41.6975(12) 2_665 2_665 n
C5 C4 C14 12.0181(4) 2_665 -201_565 n
C5 C4 C15 145.2596(10) 2_665 -201_565 n
C5 C4 C16 9.54040(30) 2_665 -203_555 n
C5 C4 C17 135.0600(11) 2_665 -203_555 n
C5 C4 C18 64.63810(30) 2_665 -202_455 n
C5 C4 C19 133.1349(14) 2_665 -202_455 n
C5 C4 H30 108.79450(30) 2_665 -201_565 n
C5 C4 H31 139.0627(7) 2_665 -201_565 n
C5 C4 H32 39.1847(12) 2_665 -203_555 n
C5 C4 H33 58.6234(12) 2_665 -203_555 n
C5 C4 H34 169.77820(30) 2_665 -203_555 n
C7 C4 N2 112.2141(8) 1_555 1_555 n
C7 C4 N2 99.4169(11) 1_555 3_565 n
C7 C4 H4 161.9973(5) 1_555 2_665 n
C7 C4 H5 109.8313(16) 1_555 2_665 n
C7 C4 H6 107.6439 1_555 3_565 n
C7 C4 H7 62.23070(20) 1_555 3_565 n
C7 C4 H8 109.5116(14) 1_555 1_555 n
C7 C4 H9 107.6516(5) 1_555 1_555 n
C7 C4 H10 59.4999(16) 1_555 2_665 n
C7 C4 H11 23.2673(6) 1_555 2_665 n
C7 C4 C14 22.3959(7) 1_555 -201_565 n
C7 C4 C15 163.47760(30) 1_555 -201_565 n
C7 C4 C16 10.01810(30) 1_555 -203_555 n
C7 C4 C17 118.2863(17) 1_555 -203_555 n
C7 C4 C18 60.27240(10) 1_555 -202_455 n
C7 C4 C19 136.3473(12) 1_555 -202_455 n
C7 C4 H30 121.14990(10) 1_555 -201_565 n
C7 C4 H31 120.9521(13) 1_555 -201_565 n
C7 C4 H32 21.9052(6) 1_555 -203_555 n
C7 C4 H33 70.1761(16) 1_555 -203_555 n
C7 C4 H34 153.0795(9) 1_555 -203_555 n
N2 C4 N2 32.75660(20) 1_555 3_565 n
N2 C4 H4 53.3827(4) 1_555 2_665 n
N2 C4 H5 72.0666(7) 1_555 2_665 n
N2 C4 H6 135.2307(7) 1_555 3_565 n
N2 C4 H7 115.08450(20) 1_555 3_565 n
N2 C4 H8 110.0119(13) 1_555 1_555 n
N2 C4 H9 111.08110(10) 1_555 1_555 n
N2 C4 H10 118.9386(6) 1_555 2_665 n
N2 C4 H11 129.33540(30) 1_555 2_665 n
N2 C4 C14 92.6151(14) 1_555 -201_565 n
N2 C4 C15 69.8362(8) 1_555 -201_565 n
N2 C4 C16 108.1818(9) 1_555 -203_555 n
N2 C4 C17 78.9186(9) 1_555 -203_555 n
N2 C4 C18 61.4579(8) 1_555 -202_455 n
N2 C4 C19 32.44960(20) 1_555 -202_455 n
N2 C4 H30 100.3076(5) 1_555 -201_565 n
N2 C4 H31 111.7892(16) 1_555 -201_565 n
N2 C4 H32 131.26469(30) 1_555 -203_555 n
N2 C4 H33 118.6663(5) 1_555 -203_555 n
N2 C4 H34 87.5234(14) 1_555 -203_555 n
N2 C4 H4 73.6346(8) 3_565 2_665 n
N2 C4 H5 46.16150(20) 3_565 2_665 n
N2 C4 H6 150.9773(10) 3_565 3_565 n
N2 C4 H7 82.37870(30) 3_565 3_565 n
N2 C4 H8 87.8166(8) 3_565 1_555 n
N2 C4 H9 142.6702(4) 3_565 1_555 n
N2 C4 H10 139.5714 3_565 2_665 n
N2 C4 H11 106.5256(8) 3_565 2_665 n
N2 C4 C14 88.5399(14) 3_565 -201_565 n
N2 C4 C15 90.3056(12) 3_565 -201_565 n
N2 C4 C16 100.9159(10) 3_565 -203_555 n
N2 C4 C17 57.1379(4) 3_565 -203_555 n
N2 C4 C18 39.2308(12) 3_565 -202_455 n
N2 C4 C19 37.14210(20) 3_565 -202_455 n
N2 C4 H30 130.0921(8) 3_565 -201_565 n
N2 C4 H31 96.9077(11) 3_565 -201_565 n
N2 C4 H32 110.2695(7) 3_565 -203_555 n
N2 C4 H33 144.89200(10) 3_565 -203_555 n
N2 C4 H34 87.4268(13) 3_565 -203_555 n
H4 C4 H5 77.7145(18) 2_665 2_665 n
H4 C4 H6 83.16090(30) 2_665 3_565 n
H4 C4 H7 131.1292(5) 2_665 3_565 n
H4 C4 H8 87.1148(18) 2_665 1_555 n
H4 C4 H9 72.7520(4) 2_665 1_555 n
H4 C4 H10 115.1155(17) 2_665 2_665 n
H4 C4 H11 174.52440(10) 2_665 2_665 n
H4 C4 C14 139.6221(12) 2_665 -201_565 n
H4 C4 C15 17.0522(4) 2_665 -201_565 n
H4 C4 C16 153.1161(8) 2_665 -203_555 n
H4 C4 C17 72.4405(19) 2_665 -203_555 n
H4 C4 C18 111.8511(4) 2_665 -202_455 n
H4 C4 C19 37.6470(10) 2_665 -202_455 n
H4 C4 H30 58.7257 2_665 -201_565 n
H4 C4 H31 76.7916(18) 2_665 -201_565 n
H4 C4 H32 175.34340(10) 2_665 -203_555 n
H4 C4 H33 105.6953(16) 2_665 -203_555 n
H4 C4 H34 44.6999(14) 2_665 -203_555 n
H5 C4 H6 112.4567(7) 2_665 3_565 n
H5 C4 H7 55.5083(12) 2_665 3_565 n
H5 C4 H8 41.6630(5) 2_665 1_555 n
H5 C4 H9 137.4008(9) 2_665 1_555 n
H5 C4 H10 166.27390(10) 2_665 2_665 n
H5 C4 H11 98.3834(18) 2_665 2_665 n
H5 C4 C14 115.3365(14) 2_665 -201_565 n
H5 C4 C15 86.5403(20) 2_665 -201_565 n
H5 C4 C16 118.0299(14) 2_665 -203_555 n
H5 C4 C17 13.10790(10) 2_665 -203_555 n
H5 C4 C18 65.1663(13) 2_665 -202_455 n
H5 C4 C19 49.3328(9) 2_665 -202_455 n
H5 C4 H30 126.6699(14) 2_665 -201_565 n
H5 C4 H31 52.4211(8) 2_665 -201_565 n
H5 C4 H32 103.0384(17) 2_665 -203_555 n
H5 C4 H33 168.80991(20) 2_665 -203_555 n
H5 C4 H34 57.4506(12) 2_665 -203_555 n
H6 C4 H7 100.87480(10) 3_565 3_565 n
H6 C4 H8 73.59510(10) 3_565 1_555 n
H6 C4 H9 34.8592 3_565 1_555 n
H6 C4 H10 66.4944(10) 3_565 2_665 n
H6 C4 H11 94.9322(4) 3_565 2_665 n
H6 C4 C14 120.4707(4) 3_565 -201_565 n
H6 C4 C15 66.18190(10) 3_565 -201_565 n
H6 C4 C16 107.565 3_565 -203_555 n
H6 C4 C17 99.6333(6) 3_565 -203_555 n
H6 C4 C18 162.85860(10) 3_565 -202_455 n
H6 C4 C19 115.7805(12) 3_565 -202_455 n
H6 C4 H30 39.4036 3_565 -201_565 n
H6 C4 H31 60.25790(10) 3_565 -201_565 n
H6 C4 H32 92.3400(4) 3_565 -203_555 n
H6 C4 H33 58.1908(9) 3_565 -203_555 n
H6 C4 H34 63.66750(30) 3_565 -203_555 n
H7 C4 H8 49.4207(11) 3_565 1_555 n
H7 C4 H9 132.98019(10) 3_565 1_555 n
H7 C4 H10 110.8147(11) 3_565 2_665 n
H7 C4 H11 44.1208(6) 3_565 2_665 n
H7 C4 C14 79.6405(4) 3_565 -201_565 n
H7 C4 C15 132.9096(5) 3_565 -201_565 n
H7 C4 C16 72.22190(10) 3_565 -203_555 n
H7 C4 C17 58.8010(14) 3_565 -203_555 n
H7 C4 C18 63.26550(10) 3_565 -202_455 n
H7 C4 C19 103.84840(30) 3_565 -202_455 n
H7 C4 H30 140.24420(10) 3_565 -201_565 n
H7 C4 H31 64.4398(10) 3_565 -201_565 n
H7 C4 H32 48.5062(5) 3_565 -203_555 n
H7 C4 H33 117.7927(10) 3_565 -203_555 n
H7 C4 H34 93.3363(6) 3_565 -203_555 n
H8 C4 H9 106.16230(20) 1_555 1_555 n
H8 C4 H10 130.3558(7) 1_555 2_665 n
H8 C4 H11 87.4221(19) 1_555 2_665 n
H8 C4 C14 128.9541(8) 1_555 -201_565 n
H8 C4 C15 84.0146(17) 1_555 -201_565 n
H8 C4 C16 119.3493(11) 1_555 -203_555 n
H8 C4 C17 31.6458(4) 1_555 -203_555 n
H8 C4 C18 98.1395(5) 1_555 -202_455 n
H8 C4 C19 79.7722(15) 1_555 -202_455 n
H8 C4 H30 102.8411(7) 1_555 -201_565 n
H8 C4 H31 16.35570(10) 1_555 -201_565 n
H8 C4 H32 90.4680(19) 1_555 -203_555 n
H8 C4 H33 127.2711(7) 1_555 -203_555 n
H8 C4 H34 44.3439(5) 1_555 -203_555 n
H9 C4 H10 49.3128(10) 1_555 2_665 n
H9 C4 H11 108.4933(4) 1_555 2_665 n
H9 C4 C14 107.0501(5) 1_555 -201_565 n
H9 C4 C15 58.0954(8) 1_555 -201_565 n
H9 C4 C16 101.6744(4) 1_555 -203_555 n
H9 C4 C17 124.8166(8) 1_555 -203_555 n
H9 C4 C18 155.54269(30) 1_555 -202_455 n
H9 C4 C19 110.2707(5) 1_555 -202_455 n
H9 C4 H30 14.0550(4) 1_555 -201_565 n
H9 C4 H31 90.8319 1_555 -201_565 n
H9 C4 H32 104.16820(30) 1_555 -203_555 n
H9 C4 H33 38.4413(10) 1_555 -203_555 n
H9 C4 H34 80.00000(30) 1_555 -203_555 n
H10 C4 H11 68.4648(17) 2_665 2_665 n
H10 C4 C14 58.6172(16) 2_665 -201_565 n
H10 C4 C15 104.6564(20) 2_665 -201_565 n
H10 C4 C16 52.5105(14) 2_665 -203_555 n
H10 C4 C17 161.9799(4) 2_665 -203_555 n
H10 C4 C18 111.4627(15) 2_665 -202_455 n
H10 C4 C19 144.2166(8) 2_665 -202_455 n
H10 C4 H30 61.9809(15) 2_665 -201_565 n
H10 C4 H31 123.4271(11) 2_665 -201_565 n
H10 C4 H32 63.7656(16) 2_665 -203_555 n
H10 C4 H33 10.8817 2_665 -203_555 n
H10 C4 H34 127.6808(14) 2_665 -203_555 n
H11 C4 C14 45.5481(13) 2_665 -201_565 n
H11 C4 C15 160.8126(5) 2_665 -201_565 n
H11 C4 C16 32.3367(8) 2_665 -203_555 n
H11 C4 C17 102.9198(19) 2_665 -203_555 n
H11 C4 C18 69.3417(5) 2_665 -202_455 n
H11 C4 C19 141.1622(10) 2_665 -202_455 n
H11 C4 H30 122.3518 2_665 -201_565 n
H11 C4 H31 97.7975(19) 2_665 -201_565 n
H11 C4 H32 4.72150(10) 2_665 -203_555 n
H11 C4 H33 77.4202(16) 2_665 -203_555 n
H11 C4 H34 129.9136(14) 2_665 -203_555 n
C14 C4 C15 146.9115(9) -201_565 -201_565 n
C14 C4 C16 15.6258(5) -201_565 -203_555 n
C14 C4 C17 127.1393(13) -201_565 -203_555 n
C14 C4 C18 53.12120(10) -201_565 -202_455 n
C14 C4 C19 121.7987(17) -201_565 -202_455 n
C14 C4 H30 117.7258 -201_565 -201_565 n
C14 C4 H31 142.4173(7) -201_565 -201_565 n
C14 C4 H32 44.2743(13) -201_565 -203_555 n
C14 C4 H33 69.1862(15) -201_565 -203_555 n
C14 C4 H34 172.31520(20) -201_565 -203_555 n
C15 C4 C16 154.1012(7) -201_565 -203_555 n
C15 C4 C17 78.2167(20) -201_565 -203_555 n
C15 C4 C18 128.8672 -201_565 -202_455 n
C15 C4 C19 53.5955(14) -201_565 -202_455 n
C15 C4 H30 44.1376(4) -201_565 -201_565 n
C15 C4 H31 70.4856(15) -201_565 -201_565 n
C15 C4 H32 158.5178(5) -201_565 -203_555 n
C15 C4 H33 94.2221(19) -201_565 -203_555 n
C15 C4 H34 39.7081(11) -201_565 -203_555 n
C16 C4 C17 127.4286(14) -203_555 -203_555 n
C16 C4 C18 62.84160(20) -203_555 -202_455 n
C16 C4 C19 136.2726(13) -203_555 -202_455 n
C16 C4 H30 114.46050(10) -203_555 -201_565 n
C16 C4 H31 130.0412(10) -203_555 -201_565 n
C16 C4 H32 30.1202(8) -203_555 -203_555 n
C16 C4 H33 63.3788(14) -203_555 -203_555 n
C16 C4 H34 161.9495(6) -203_555 -203_555 n
C17 C4 C18 78.2052(11) -203_555 -202_455 n
C17 C4 C19 51.2624(12) -203_555 -202_455 n
C17 C4 H30 115.1259(14) -203_555 -201_565 n
C17 C4 H31 40.0940(7) -203_555 -201_565 n
C17 C4 H32 107.2879(19) -203_555 -203_555 n
C17 C4 H33 157.50320(30) -203_555 -203_555 n
C17 C4 H34 45.3892(11) -203_555 -203_555 n
C18 C4 C19 76.3643(14) -202_455 -202_455 n
C18 C4 H30 156.1908 -202_455 -201_565 n
C18 C4 H31 113.6224(4) -202_455 -201_565 n
C18 C4 H32 72.4279(5) -202_455 -203_555 n
C18 C4 H33 121.6217(14) -202_455 -203_555 n
C18 C4 H34 120.85600(10) -202_455 -203_555 n
C19 C4 H30 96.3041(10) -202_455 -201_565 n
C19 C4 H31 79.4466(18) -202_455 -201_565 n
C19 C4 H32 145.5580(9) -202_455 -203_555 n
C19 C4 H33 138.3588(7) -202_455 -203_555 n
C19 C4 H34 56.6260(17) -202_455 -203_555 n
H30 C4 H31 86.5979(6) -201_565 -201_565 n
H30 C4 H32 118.10530(10) -201_565 -203_555 n
H30 C4 H33 51.1490(15) -201_565 -203_555 n
H30 C4 H34 69.74620(30) -201_565 -203_555 n
H31 C4 H32 99.9510(19) -201_565 -203_555 n
H31 C4 H33 117.4147(10) -201_565 -203_555 n
H31 C4 H34 32.1327(5) -201_565 -203_555 n
H32 C4 H33 72.6994(15) -203_555 -203_555 n
H32 C4 H34 131.8682(14) -203_555 -203_555 n
H33 C4 H34 117.3682(13) -203_555 -203_555 n
C2 C5 C3 34.6086(9) 1_555 2_665 n
C2 C5 C4 29.1348(10) 1_555 3_565 n
C2 C5 C6 132.0394(15) 1_555 2_665 n
C2 C5 C7 129.3944(12) 1_555 3_565 n
C2 C5 N3 113.9802(16) 1_555 1_555 n
C2 C5 N3 106.3315(16) 1_555 3_565 n
C2 C5 H6 49.9925(15) 1_555 2_665 n
C2 C5 H9 65.0952(16) 1_555 3_565 n
C2 C5 H10 106.9644(4) 1_555 1_555 n
C2 C5 H11 107.70610(30) 1_555 1_555 n
C2 C5 H15 166.15790(30) 1_555 3_565 n
C2 C5 H12 152.2739(8) 1_555 2_665 n
C2 C5 C14 86.7269(11) 1_555 -203_555 n
C2 C5 C15 31.6650(11) 1_555 -203_555 n
C2 C5 C16 38.8717(12) 1_555 -202_455 n
C2 C5 C18 13.2969(4) 1_555 -201_565 n
C2 C5 N4 78.6726(9) 1_555 -201_565 n
C2 C5 N4 80.4019(8) 1_555 -202_455 n
C2 C5 H28 145.8602(8) 1_555 -203_555 n
C2 C5 H29 105.2208(7) 1_555 -203_555 n
C2 C5 H32 114.8901(4) 1_555 -202_455 n
C2 C5 H33 88.3420(11) 1_555 -202_455 n
C2 C5 H36 62.8561(16) 1_555 -201_565 n
C2 C5 H37 55.5867(11) 1_555 -201_565 n
C3 C5 C4 38.9663(11) 2_665 3_565 n
C3 C5 C6 122.5276(16) 2_665 2_665 n
C3 C5 C7 97.7531(20) 2_665 3_565 n
C3 C5 N3 124.8136(11) 2_665 1_555 n
C3 C5 N3 103.5078(15) 2_665 3_565 n
C3 C5 H6 54.2023(14) 2_665 2_665 n
C3 C5 H9 79.4498(18) 2_665 3_565 n
C3 C5 H10 120.6552(7) 2_665 1_555 n
C3 C5 H11 73.2684(12) 2_665 1_555 n
C3 C5 H15 139.5418(10) 2_665 3_565 n
C3 C5 H12 172.98320(10) 2_665 2_665 n
C3 C5 C14 88.2490(9) 2_665 -203_555 n
C3 C5 C15 48.7680(14) 2_665 -203_555 n
C3 C5 C16 27.0739(7) 2_665 -202_455 n
C3 C5 C18 21.3217(5) 2_665 -201_565 n
C3 C5 N4 83.6529(6) 2_665 -201_565 n
C3 C5 N4 97.40100(30) 2_665 -202_455 n
C3 C5 H28 171.57561(20) 2_665 -203_555 n
C3 C5 H29 72.2506(16) 2_665 -203_555 n
C3 C5 H32 80.6680(13) 2_665 -202_455 n
C3 C5 H33 102.5382(14) 2_665 -202_455 n
C3 C5 H36 77.5003(18) 2_665 -201_565 n
C3 C5 H37 21.82610(20) 2_665 -201_565 n
C4 C5 C6 159.3367(6) 3_565 2_665 n
C4 C5 C7 131.0525(11) 3_565 3_565 n
C4 C5 N3 141.7164(6) 3_565 1_555 n
C4 C5 N3 134.6369(6) 3_565 3_565 n
C4 C5 H6 21.0729(6) 3_565 2_665 n
C4 C5 H9 41.6360(8) 3_565 3_565 n
C4 C5 H10 84.76790(30) 3_565 1_555 n
C4 C5 H11 96.9722(7) 3_565 1_555 n
C4 C5 H15 137.0485(13) 3_565 3_565 n
C4 C5 H12 144.1823(11) 3_565 2_665 n
C4 C5 C14 115.33730(20) 3_565 -203_555 n
C4 C5 C15 10.4936(4) 3_565 -203_555 n
C4 C5 C16 20.1915(6) 3_565 -202_455 n
C4 C5 C18 29.4988(10) 3_565 -201_565 n
C4 C5 N4 107.59530(10) 3_565 -201_565 n
C4 C5 N4 108.39190(10) 3_565 -202_455 n
C4 C5 H28 135.2442(12) 3_565 -203_555 n
C4 C5 H29 106.0986(7) 3_565 -203_555 n
C4 C5 H32 101.8946(9) 3_565 -202_455 n
C4 C5 H33 65.6582(4) 3_565 -202_455 n
C4 C5 H36 39.5114(8) 3_565 -201_565 n
C4 C5 H37 50.4158(9) 3_565 -201_565 n
C6 C5 C7 44.7093(10) 2_665 3_565 n
C6 C5 N3 29.9940(5) 2_665 1_555 n
C6 C5 N3 25.76820(10) 2_665 3_565 n
C6 C5 H6 172.77580(20) 2_665 2_665 n
C6 C5 H9 158.01421(20) 2_665 3_565 n
C6 C5 H10 115.6051(9) 2_665 1_555 n
C6 C5 H11 81.1674(6) 2_665 1_555 n
C6 C5 H15 61.2242(18) 2_665 3_565 n
C6 C5 H12 55.5449(16) 2_665 2_665 n
C6 C5 C14 45.4230(4) 2_665 -203_555 n
C6 C5 C15 163.2511(4) 2_665 -203_555 n
C6 C5 C16 147.5097(9) 2_665 -202_455 n
C6 C5 C18 129.8608(16) 2_665 -201_565 n
C6 C5 N4 53.7635(6) 2_665 -201_565 n
C6 C5 N4 58.5799(4) 2_665 -202_455 n
C6 C5 H28 64.2722(17) 2_665 -203_555 n
C6 C5 H29 65.1662(4) 2_665 -203_555 n
C6 C5 H32 78.7449(8) 2_665 -202_455 n
C6 C5 H33 134.53130(20) 2_665 -202_455 n
C6 C5 H36 159.90480(30) 2_665 -201_565 n
C6 C5 H37 116.8630(13) 2_665 -201_565 n
C7 C5 N3 74.3742(14) 3_565 1_555 n
C7 C5 N3 58.3750(9) 3_565 3_565 n
C7 C5 H6 128.0856(12) 3_565 2_665 n
C7 C5 H9 140.8922(7) 3_565 3_565 n
C7 C5 H10 116.1209(6) 3_565 1_555 n
C7 C5 H11 36.4899(4) 3_565 1_555 n
C7 C5 H15 54.6318(12) 3_565 3_565 n
C7 C5 H12 76.2949(19) 3_565 2_665 n
C7 C5 C14 72.1575(4) 3_565 -203_555 n
C7 C5 C15 141.1410(8) 3_565 -203_555 n
C7 C5 C16 110.9134(17) 3_565 -202_455 n
C7 C5 C18 117.2721(16) 3_565 -201_565 n
C7 C5 N4 80.29900(20) 3_565 -201_565 n
C7 C5 N4 96.3328(5) 3_565 -202_455 n
C7 C5 H28 84.0957(20) 3_565 -203_555 n
C7 C5 H29 25.6924(4) 3_565 -203_555 n
C7 C5 H32 34.39420(10) 3_565 -202_455 n
C7 C5 H33 129.52220(10) 3_565 -202_455 n
C7 C5 H36 141.9342(7) 3_565 -201_565 n
C7 C5 H37 81.2420(20) 3_565 -201_565 n
N3 C5 N3 26.31110(30) 1_555 3_565 n
N3 C5 H6 156.93170(30) 1_555 2_665 n
N3 C5 H9 138.6706(7) 1_555 3_565 n
N3 C5 H10 111.0431(4) 1_555 1_555 n
N3 C5 H11 110.5055(10) 1_555 1_555 n
N3 C5 H15 79.6388(19) 1_555 3_565 n
N3 C5 H12 57.6106(12) 1_555 2_665 n
N3 C5 C14 36.81780(20) 1_555 -203_555 n
N3 C5 C15 137.5961(8) 1_555 -203_555 n
N3 C5 C16 149.7379(5) 1_555 -202_455 n
N3 C5 C18 119.0371(14) 1_555 -201_565 n
N3 C5 N4 41.2542(5) 1_555 -201_565 n
N3 C5 N4 33.6010(8) 1_555 -202_455 n
N3 C5 H28 63.6082(13) 1_555 -203_555 n
N3 C5 H29 91.7931(9) 1_555 -203_555 n
N3 C5 H32 108.6519(13) 1_555 -202_455 n
N3 C5 H33 124.84960(20) 1_555 -202_455 n
N3 C5 H36 139.1009(7) 1_555 -201_565 n
N3 C5 H37 132.1209(7) 1_555 -201_565 n
N3 C5 H6 155.52271(10) 3_565 2_665 n
N3 C5 H9 160.51570(20) 3_565 3_565 n
N3 C5 H10 135.4733(8) 3_565 1_555 n
N3 C5 H11 90.6778(5) 3_565 1_555 n
N3 C5 H15 86.9919(19) 3_565 3_565 n
N3 C5 H12 76.7040(15) 3_565 2_665 n
N3 C5 C14 19.6559(4) 3_565 -203_555 n
N3 C5 C15 137.5564(5) 3_565 -203_555 n
N3 C5 C16 130.5775(8) 3_565 -202_455 n
N3 C5 C18 105.5239(16) 3_565 -201_565 n
N3 C5 N4 28.1047(7) 3_565 -201_565 n
N3 C5 N4 38.0478(4) 3_565 -202_455 n
N3 C5 H28 84.4883(16) 3_565 -203_555 n
N3 C5 H29 69.0241(5) 3_565 -203_555 n
N3 C5 H32 91.4015(8) 3_565 -202_455 n
N3 C5 H33 151.06140(10) 3_565 -202_455 n
N3 C5 H36 159.68370(20) 3_565 -201_565 n
N3 C5 H37 106.3702(11) 3_565 -201_565 n
H6 C5 H9 26.3858(4) 2_665 3_565 n
H6 C5 H10 66.6425(8) 2_665 1_555 n
H6 C5 H11 91.6161(8) 2_665 1_555 n
H6 C5 H15 116.3092(19) 2_665 3_565 n
H6 C5 H12 126.7525(15) 2_665 2_665 n
H6 C5 C14 136.4035(4) 2_665 -203_555 n
H6 C5 C15 20.7840(6) 2_665 -203_555 n
H6 C5 C16 27.8719(8) 2_665 -202_455 n
H6 C5 C18 50.0000(15) 2_665 -201_565 n
H6 C5 N4 128.6280(7) 2_665 -201_565 n
H6 C5 N4 126.7200(6) 2_665 -202_455 n
H6 C5 H28 118.3954(16) 2_665 -203_555 n
H6 C5 H29 107.8392(6) 2_665 -203_555 n
H6 C5 H32 94.1430(10) 2_665 -202_455 n
H6 C5 H33 48.35590(10) 2_665 -202_455 n
H6 C5 H36 24.8498(4) 2_665 -201_565 n
H6 C5 H37 57.4312(11) 2_665 -201_565 n
H9 C5 H10 43.2844(11) 3_565 1_555 n
H9 C5 H11 108.46980(30) 3_565 1_555 n
H9 C5 H15 103.3458(18) 3_565 3_565 n
H9 C5 H12 102.7350(18) 3_565 2_665 n
H9 C5 C14 145.68770(30) 3_565 -203_555 n
H9 C5 C15 34.2536(5) 3_565 -203_555 n
H9 C5 C16 54.0808(12) 3_565 -202_455 n
H9 C5 C18 70.2768(17) 3_565 -201_565 n
H9 C5 N4 136.9859(5) 3_565 -201_565 n
H9 C5 N4 122.76590(20) 3_565 -202_455 n
H9 C5 H28 93.9046(19) 3_565 -203_555 n
H9 C5 H29 129.22501(20) 3_565 -203_555 n
H9 C5 H32 108.0606(6) 3_565 -202_455 n
H9 C5 H33 24.1050(4) 3_565 -202_455 n
H9 C5 H36 2.2438 3_565 -201_565 n
H9 C5 H37 83.6463(15) 3_565 -201_565 n
H10 C5 H11 106.26820(10) 1_555 1_555 n
H10 C5 H15 63.7746(6) 1_555 3_565 n
H10 C5 H12 60.2068(7) 1_555 2_665 n
H10 C5 C14 146.25121(30) 1_555 -203_555 n
H10 C5 C15 77.4136(6) 1_555 -203_555 n
H10 C5 C16 93.6666 1_555 -202_455 n
H10 C5 C18 113.5207(7) 1_555 -201_565 n
H10 C5 N4 145.61240(10) 1_555 -201_565 n
H10 C5 N4 123.1319 1_555 -202_455 n
H10 C5 H28 51.7535(8) 1_555 -203_555 n
H10 C5 H29 127.43060(20) 1_555 -203_555 n
H10 C5 H32 100.47360(10) 1_555 -202_455 n
H10 C5 H33 19.1815(7) 1_555 -202_455 n
H10 C5 H36 45.4798(11) 1_555 -201_565 n
H10 C5 H37 116.64570(30) 1_555 -201_565 n
H11 C5 H15 67.56810(20) 1_555 3_565 n
H11 C5 H12 99.7340(11) 1_555 2_665 n
H11 C5 C14 98.18150(30) 1_555 -203_555 n
H11 C5 C15 106.0904(4) 1_555 -203_555 n
H11 C5 C16 77.0864(13) 1_555 -202_455 n
H11 C5 C18 94.5220(7) 1_555 -201_565 n
H11 C5 N4 103.91140(20) 1_555 -201_565 n
H11 C5 N4 125.40630(30) 1_555 -202_455 n
H11 C5 H28 104.3599(11) 1_555 -203_555 n
H11 C5 H29 23.1179 1_555 -203_555 n
H11 C5 H32 7.82380(10) 1_555 -202_455 n
H11 C5 H33 108.80050(20) 1_555 -202_455 n
H11 C5 H36 108.75960(30) 1_555 -201_565 n
H11 C5 H37 52.1884(14) 1_555 -201_565 n
H15 C5 H12 33.5807(9) 3_565 2_665 n
H15 C5 C14 106.6472(14) 3_565 -203_555 n
H15 C5 C15 135.3968(14) 3_565 -203_555 n
H15 C5 C16 128.5715(15) 3_565 -202_455 n
H15 C5 C18 158.6047(6) 3_565 -201_565 n
H15 C5 N4 114.8923(12) 3_565 -201_565 n
H15 C5 N4 113.1183(11) 3_565 -202_455 n
H15 C5 H28 36.8429(9) 3_565 -203_555 n
H15 C5 H29 75.6459(7) 3_565 -203_555 n
H15 C5 H32 59.84490(30) 3_565 -202_455 n
H15 C5 H33 81.3087(13) 3_565 -202_455 n
H15 C5 H36 105.5423(18) 3_565 -201_565 n
H15 C5 H37 117.7186(12) 3_565 -201_565 n
H12 C5 C14 93.3591(10) 2_665 -203_555 n
H12 C5 C15 135.0980(14) 2_665 -203_555 n
H12 C5 C16 152.1008(8) 2_665 -202_455 n
H12 C5 C18 165.5679(4) 2_665 -201_565 n
H12 C5 N4 98.8055(7) 2_665 -201_565 n
H12 C5 N4 87.0533(4) 2_665 -202_455 n
H12 C5 H28 8.96850(10) 2_665 -203_555 n
H12 C5 H29 101.5561(15) 2_665 -203_555 n
H12 C5 H32 92.3183(12) 2_665 -202_455 n
H12 C5 H33 78.9880(14) 2_665 -202_455 n
H12 C5 H36 104.8025(19) 2_665 -201_565 n
H12 C5 H37 151.23080(30) 2_665 -201_565 n
C14 C5 C15 117.91040(10) -203_555 -203_555 n
C14 C5 C16 114.53960(20) -203_555 -202_455 n
C14 C5 C18 86.7858(11) -203_555 -201_565 n
C14 C5 N4 8.81100(20) -203_555 -201_565 n
C14 C5 N4 27.2612 -203_555 -202_455 n
C14 C5 H28 100.1271(11) -203_555 -203_555 n
C14 C5 H29 75.07480(30) -203_555 -203_555 n
C14 C5 H32 101.2412(4) -203_555 -202_455 n
C14 C5 H33 152.79131(10) -203_555 -202_455 n
C14 C5 H36 143.97490(30) -203_555 -201_565 n
C14 C5 H37 96.6592(6) -203_555 -201_565 n
C15 C5 C16 30.2897(10) -203_555 -202_455 n
C15 C5 C18 36.1162(12) -203_555 -201_565 n
C15 C5 N4 109.50250(20) -203_555 -201_565 n
C15 C5 N4 105.9607 -203_555 -202_455 n
C15 C5 H28 126.1400(15) -203_555 -203_555 n
C15 C5 H29 116.49640(30) -203_555 -203_555 n
C15 C5 H32 110.3640(6) -203_555 -202_455 n
C15 C5 H33 58.25780(10) -203_555 -202_455 n
C15 C5 H36 32.0235(5) -203_555 -201_565 n
C15 C5 H37 60.8902(13) -203_555 -201_565 n
C16 C5 C18 31.1843(10) -202_455 -201_565 n
C16 C5 N4 108.90650(10) -202_455 -201_565 n
C16 C5 N4 117.69340(30) -202_455 -202_455 n
C16 C5 H28 144.8814(8) -202_455 -203_555 n
C16 C5 H29 86.3039(13) -202_455 -203_555 n
C16 C5 H32 82.4751(15) -202_455 -202_455 n
C16 C5 H33 76.0203(7) -202_455 -202_455 n
C16 C5 H36 52.3754(12) -202_455 -201_565 n
C16 C5 H37 31.31010(30) -202_455 -201_565 n
C18 C5 N4 79.7778(8) -201_565 -201_565 n
C18 C5 N4 86.5139(6) -201_565 -202_455 n
C18 C5 H28 158.6194(4) -201_565 -203_555 n
C18 C5 H29 92.4359(11) -201_565 -203_555 n
C18 C5 H32 101.8177(9) -201_565 -202_455 n
C18 C5 H33 94.3495(13) -201_565 -202_455 n
C18 C5 H36 68.0648(17) -201_565 -201_565 n
C18 C5 H37 42.5594(7) -201_565 -201_565 n
N4 C5 N4 22.7737 -201_565 -202_455 n
N4 C5 H28 104.7689(7) -201_565 -203_555 n
N4 C5 H29 80.87870(10) -201_565 -203_555 n
N4 C5 H32 107.76440(30) -201_565 -202_455 n
N4 C5 H33 147.12990(10) -201_565 -202_455 n
N4 C5 H36 135.2256(5) -201_565 -201_565 n
N4 C5 H37 94.83660(20) -201_565 -201_565 n
N4 C5 H28 90.5398(4) -202_455 -203_555 n
N4 C5 H29 102.32010(20) -202_455 -203_555 n
N4 C5 H32 128.0000(4) -202_455 -202_455 n
N4 C5 H33 125.5783 -202_455 -202_455 n
N4 C5 H36 121.70770(20) -202_455 -201_565 n
N4 C5 H37 113.3351 -202_455 -201_565 n
H28 C5 H29 108.8689(15) -203_555 -203_555 n
H28 C5 H32 96.6730(12) -203_555 -202_455 n
H28 C5 H33 70.3113(15) -203_555 -202_455 n
H28 C5 H36 95.9483(19) -203_555 -201_565 n
H28 C5 H37 153.1158(4) -203_555 -201_565 n
H29 C5 H32 27.35030(10) -203_555 -202_455 n
H29 C5 H33 131.90491(20) -203_555 -202_455 n
H29 C5 H36 129.03461(20) -203_555 -201_565 n
H29 C5 H37 55.7957(16) -203_555 -201_565 n
H32 C5 H33 105.09690(30) -202_455 -202_455 n
H32 C5 H36 108.6665(6) -202_455 -201_565 n
H32 C5 H37 59.3054(15) -202_455 -201_565 n
H33 C5 H36 26.2983(4) -202_455 -201_565 n
H33 C5 H37 102.5030(10) -202_455 -201_565 n
H36 C5 H37 82.2445(15) -201_565 -201_565 n
C3 C6 C5 28.9866(9) 1_555 3_565 n
C3 C6 C7 45.17980(20) 1_555 2_665 n
C3 C6 C8 171.89420(30) 1_555 3_565 n
C3 C6 N3 112.05870(20) 1_555 1_555 n
C3 C6 N3 108.73750(20) 1_555 2_665 n
C3 C6 N3 120.92760(10) 1_555 3_565 n
C3 C6 H11 46.86160(20) 1_555 3_565 n
C3 C6 H14 63.32080(30) 1_555 2_665 n
C3 C6 H15 96.4381(8) 1_555 2_665 n
C3 C6 H12 108.1615(4) 1_555 1_555 n
C3 C6 H13 108.3084(16) 1_555 1_555 n
C3 C6 C13 136.69910(30) 1_555 -201_565 n
C3 C6 C13 138.2644(12) 1_555 -203_555 n
C3 C6 C14 21.4710(7) 1_555 -202_455 n
C3 C6 C16 20.5323(6) 1_555 -201_565 n
C3 C6 C18 11.8245(4) 1_555 -203_555 n
C3 C6 N4 73.6740(15) 1_555 -201_565 n
C3 C6 N4 79.4875(13) 1_555 -202_455 n
C3 C6 N4 66.9532(13) 1_555 -203_555 n
C3 C6 H26 147.2205(10) 1_555 -203_555 n
C3 C6 H27 102.4269(14) 1_555 -203_555 n
C3 C6 H28 90.41590(20) 1_555 -202_455 n
C3 C6 H29 48.23260(20) 1_555 -202_455 n
C3 C6 H32 51.63380(10) 1_555 -201_565 n
C5 C6 C7 51.2667(5) 3_565 2_665 n
C5 C6 C8 143.0397(11) 3_565 3_565 n
C5 C6 N3 121.0435(4) 3_565 1_555 n
C5 C6 N3 130.8348(5) 3_565 2_665 n
C5 C6 N3 117.71900(10) 3_565 3_565 n
C5 C6 H11 54.4631(5) 3_565 3_565 n
C5 C6 H14 77.69200(20) 3_565 2_665 n
C5 C6 H15 76.2665(14) 3_565 2_665 n
C5 C6 H12 79.4613(13) 3_565 1_555 n
C5 C6 H13 121.3729(11) 3_565 1_555 n
C5 C6 C13 122.8801(7) 3_565 -201_565 n
C5 C6 C13 165.11920(30) 3_565 -203_555 n
C5 C6 C14 15.3070(4) 3_565 -202_455 n
C5 C6 C16 8.89160(20) 3_565 -201_565 n
C5 C6 C18 25.6807(7) 3_565 -203_555 n
C5 C6 N4 78.0394(16) 3_565 -201_565 n
C5 C6 N4 91.0108(15) 3_565 -202_455 n
C5 C6 N4 84.2428(18) 3_565 -203_555 n
C5 C6 H26 123.6620(17) 3_565 -203_555 n
C5 C6 H27 121.7772(7) 3_565 -203_555 n
C5 C6 H28 61.5500(7) 3_565 -202_455 n
C5 C6 H29 65.7156(7) 3_565 -202_455 n
C5 C6 H32 55.84080(30) 3_565 -201_565 n
C7 C6 C8 132.46860(30) 2_665 3_565 n
C7 C6 N3 150.38490(30) 2_665 1_555 n
C7 C6 N3 129.22169(10) 2_665 2_665 n
C7 C6 N3 166.0988(4) 2_665 3_565 n
C7 C6 H11 3.4928 2_665 3_565 n
C7 C6 H14 27.61950(30) 2_665 2_665 n
C7 C6 H15 63.9319(8) 2_665 2_665 n
C7 C6 H12 95.9636(4) 2_665 1_555 n
C7 C6 H13 70.2409(16) 2_665 1_555 n
C7 C6 C13 167.40160(10) 2_665 -201_565 n
C7 C6 C13 115.3510(8) 2_665 -203_555 n
C7 C6 C14 58.3700(7) 2_665 -202_455 n
C7 C6 C16 45.92920(30) 2_665 -201_565 n
C7 C6 C18 55.7927(6) 2_665 -203_555 n
C7 C6 N4 118.7823(18) 2_665 -201_565 n
C7 C6 N4 121.6961(14) 2_665 -202_455 n
C7 C6 N4 106.3413(14) 2_665 -203_555 n
C7 C6 H26 107.9330(11) 2_665 -203_555 n
C7 C6 H27 71.3798(12) 2_665 -203_555 n
C7 C6 H28 85.66810(10) 2_665 -202_455 n
C7 C6 H29 21.79780(10) 2_665 -202_455 n
C7 C6 H32 6.52440(10) 2_665 -201_565 n
C8 C6 N3 72.8654 3_565 1_555 n
C8 C6 N3 78.6901(4) 3_565 2_665 n
C8 C6 N3 61.3058 3_565 3_565 n
C8 C6 H11 131.38580(30) 3_565 3_565 n
C8 C6 H14 118.20960(30) 3_565 2_665 n
C8 C6 H15 76.8909(6) 3_565 2_665 n
C8 C6 H12 63.74590(20) 3_565 1_555 n
C8 C6 H13 74.7149(16) 3_565 1_555 n
C8 C6 C13 43.23170(30) 3_565 -201_565 n
C8 C6 C13 49.1763(14) 3_565 -203_555 n
C8 C6 C14 152.1150(9) 3_565 -202_455 n
C8 C6 C16 151.3835(9) 3_565 -201_565 n
C8 C6 C18 164.0132(5) 3_565 -203_555 n
C8 C6 N4 108.4433(14) 3_565 -201_565 n
C8 C6 N4 104.8902(11) 3_565 -202_455 n
C8 C6 N4 118.5842(12) 3_565 -203_555 n
C8 C6 H26 26.4817(8) 3_565 -203_555 n
C8 C6 H27 82.1892(15) 3_565 -203_555 n
C8 C6 H28 81.5317(4) 3_565 -202_455 n
C8 C6 H29 133.60910(10) 3_565 -202_455 n
C8 C6 H32 125.94720(20) 3_565 -201_565 n
N3 C6 N3 28.0042 1_555 2_665 n
N3 C6 N3 21.9349 1_555 3_565 n
N3 C6 H11 149.02530(20) 1_555 3_565 n
N3 C6 H14 135.2739 1_555 2_665 n
N3 C6 H15 145.6744(5) 1_555 2_665 n
N3 C6 H12 111.26200(20) 1_555 1_555 n
N3 C6 H13 111.2342(6) 1_555 1_555 n
N3 C6 C13 41.15140(20) 1_555 -201_565 n
N3 C6 C13 66.44780(10) 1_555 -203_555 n
N3 C6 C14 107.83190(10) 1_555 -202_455 n
N3 C6 C16 121.3711(5) 1_555 -201_565 n
N3 C6 C18 104.4567 1_555 -203_555 n
N3 C6 N4 43.0341(12) 1_555 -201_565 n
N3 C6 N4 32.6862(11) 1_555 -202_455 n
N3 C6 N4 45.8162(11) 1_555 -203_555 n
N3 C6 H26 99.1247(8) 1_555 -203_555 n
N3 C6 H27 102.9835(4) 1_555 -203_555 n
N3 C6 H28 117.104 1_555 -202_455 n
N3 C6 H29 131.8184 1_555 -202_455 n
N3 C6 H32 155.18410(20) 1_555 -201_565 n
N3 C6 N3 48.47010(10) 2_665 3_565 n
N3 C6 H11 126.52640(10) 2_665 3_565 n
N3 C6 H14 107.93360(10) 2_665 2_665 n
N3 C6 H15 152.8969(9) 2_665 2_665 n
N3 C6 H12 134.3959(5) 2_665 1_555 n
N3 C6 H13 87.2351(4) 2_665 1_555 n
N3 C6 C13 63.37120(20) 2_665 -201_565 n
N3 C6 C13 49.2929(4) 2_665 -203_555 n
N3 C6 C14 115.52810(10) 2_665 -202_455 n
N3 C6 C16 126.2543(4) 2_665 -201_565 n
N3 C6 C18 106.56740(20) 2_665 -203_555 n
N3 C6 N4 60.0659(9) 2_665 -201_565 n
N3 C6 N4 43.3960(10) 2_665 -202_455 n
N3 C6 N4 46.7438(13) 2_665 -203_555 n
N3 C6 H26 103.5181(12) 2_665 -203_555 n
N3 C6 H27 76.73050(30) 2_665 -203_555 n
N3 C6 H28 144.32941(10) 2_665 -202_455 n
N3 C6 H29 107.71690(20) 2_665 -202_455 n
N3 C6 H32 131.38820(10) 2_665 -201_565 n
N3 C6 H11 167.18860(30) 3_565 3_565 n
N3 C6 H14 156.3247 3_565 2_665 n
N3 C6 H15 125.1464(5) 3_565 2_665 n
N3 C6 H12 89.34870(30) 3_565 1_555 n
N3 C6 H13 120.6754(11) 3_565 1_555 n
N3 C6 C13 21.27090(20) 3_565 -201_565 n
N3 C6 C13 74.2572(4) 3_565 -203_555 n
N3 C6 C14 108.79520(30) 3_565 -202_455 n
N3 C6 C16 121.83130(10) 3_565 -201_565 n
N3 C6 C18 110.45650(20) 3_565 -203_555 n
N3 C6 N4 47.3208(14) 3_565 -201_565 n
N3 C6 N4 45.5473(10) 3_565 -202_455 n
N3 C6 N4 61.4954(10) 3_565 -203_555 n
N3 C6 H26 85.1595(7) 3_565 -203_555 n
N3 C6 H27 116.8867(8) 3_565 -203_555 n
N3 C6 H28 95.9188 3_565 -202_455 n
N3 C6 H29 153.3664 3_565 -202_455 n
N3 C6 H32 172.54201(20) 3_565 -201_565 n
H11 C6 H14 24.14160(30) 3_565 2_665 n
H11 C6 H15 65.2420(8) 3_565 2_665 n
H11 C6 H12 98.3371(4) 3_565 1_555 n
H11 C6 H13 67.1824(16) 3_565 1_555 n
H11 C6 C13 169.7216 3_565 -201_565 n
H11 C6 C13 111.9999(8) 3_565 -203_555 n
H11 C6 C14 61.0345(7) 3_565 -202_455 n
H11 C6 C16 48.86100(30) 3_565 -201_565 n
H11 C6 C18 57.7975(6) 3_565 -203_555 n
H11 C6 N4 120.1375(17) 3_565 -201_565 n
H11 C6 N4 121.8514(13) 3_565 -202_455 n
H11 C6 N4 106.1483(13) 3_565 -203_555 n
H11 C6 H26 107.6044(10) 3_565 -203_555 n
H11 C6 H27 67.9874(12) 3_565 -203_555 n
H11 C6 H28 88.62570(10) 3_565 -202_455 n
H11 C6 H29 18.84360(10) 3_565 -202_455 n
H11 C6 H32 6.35030(10) 3_565 -201_565 n
H14 C6 H15 74.17500(20) 2_665 2_665 n
H14 C6 H12 112.07240(10) 2_665 1_555 n
H14 C6 H13 45.6194(12) 2_665 1_555 n
H14 C6 C13 158.9749(5) 2_665 -201_565 n
H14 C6 C13 88.2240(6) 2_665 -203_555 n
H14 C6 C14 81.64940(30) 2_665 -202_455 n
H14 C6 C16 71.0644 2_665 -201_565 n
H14 C6 C18 75.13520(10) 2_665 -203_555 n
H14 C6 N4 128.4486(10) 2_665 -201_565 n
H14 C6 N4 121.6414(6) 2_665 -202_455 n
H14 C6 N4 105.5062(6) 2_665 -203_555 n
H14 C6 H26 101.39580(20) 2_665 -203_555 n
H14 C6 H27 44.1724(9) 2_665 -203_555 n
H14 C6 H28 107.5421 2_665 -202_455 n
H14 C6 H29 15.4083(5) 2_665 -202_455 n
H14 C6 H32 25.68080(10) 2_665 -201_565 n
H15 C6 H12 38.33450(10) 2_665 1_555 n
H15 C6 H13 75.1610(4) 2_665 1_555 n
H15 C6 C13 104.6890(7) 2_665 -201_565 n
H15 C6 C13 104.7082(13) 2_665 -203_555 n
H15 C6 C14 91.5735(10) 2_665 -202_455 n
H15 C6 C16 80.4907(13) 2_665 -201_565 n
H15 C6 C18 100.1116(7) 2_665 -203_555 n
H15 C6 N4 140.2172 2_665 -201_565 n
H15 C6 N4 157.5547 2_665 -202_455 n
H15 C6 N4 160.1578(4) 2_665 -203_555 n
H15 C6 H26 50.78400(20) 2_665 -203_555 n
H15 C6 H27 88.4291(5) 2_665 -203_555 n
H15 C6 H28 41.17530(20) 2_665 -202_455 n
H15 C6 H29 81.4570(5) 2_665 -202_455 n
H15 C6 H32 58.9914(7) 2_665 -201_565 n
H12 C6 H13 105.5377(9) 1_555 1_555 n
H12 C6 C13 71.48450(30) 1_555 -201_565 n
H12 C6 C13 110.7618(15) 1_555 -203_555 n
H12 C6 C14 91.4294(10) 1_555 -202_455 n
H12 C6 C16 87.6376(11) 1_555 -201_565 n
H12 C6 C18 104.0616(6) 1_555 -203_555 n
H12 C6 N4 107.1551(4) 1_555 -201_565 n
H12 C6 N4 121.80260(20) 1_555 -202_455 n
H12 C6 N4 134.31970(10) 1_555 -203_555 n
H12 C6 H26 48.11280(30) 1_555 -203_555 n
H12 C6 H27 119.6585(9) 1_555 -203_555 n
H12 C6 H28 18.0511(6) 1_555 -202_455 n
H12 C6 H29 116.69390(30) 1_555 -202_455 n
H12 C6 H32 92.8128(4) 1_555 -201_565 n
H13 C6 C13 113.4237(18) 1_555 -201_565 n
H13 C6 C13 46.5830(7) 1_555 -203_555 n
H13 C6 C14 127.2533(9) 1_555 -202_455 n
H13 C6 C16 115.9885(13) 1_555 -201_565 n
H13 C6 C18 120.0775(12) 1_555 -203_555 n
H13 C6 N4 144.6188(4) 1_555 -201_565 n
H13 C6 N4 127.1709(5) 1_555 -202_455 n
H13 C6 N4 119.3162(8) 1_555 -203_555 n
H13 C6 H26 67.1211(13) 1_555 -203_555 n
H13 C6 H27 14.1416 1_555 -203_555 n
H13 C6 H28 115.65520(20) 1_555 -202_455 n
H13 C6 H29 60.1892(17) 1_555 -202_455 n
H13 C6 H32 65.5406(14) 1_555 -201_565 n
C13 C6 C13 71.5911(11) -201_565 -203_555 n
C13 C6 C14 119.3223(8) -201_565 -202_455 n
C13 C6 C16 129.8644(5) -201_565 -201_565 n
C13 C6 C18 125.0423(6) -201_565 -203_555 n
C13 C6 N4 65.8401(17) -201_565 -201_565 n
C13 C6 N4 66.6078(13) -201_565 -202_455 n
C13 C6 N4 82.7083(13) -201_565 -203_555 n
C13 C6 H26 64.7570(10) -201_565 -203_555 n
C13 C6 H27 115.3193(15) -201_565 -203_555 n
C13 C6 H28 81.92550(20) -201_565 -202_455 n
C13 C6 H29 170.1468 -201_565 -202_455 n
C13 C6 H32 163.6582 -201_565 -201_565 n
C13 C6 C14 157.7495(5) -203_555 -202_455 n
C13 C6 C16 156.6375(6) -203_555 -201_565 n
C13 C6 C18 144.9752(9) -203_555 -203_555 n
C13 C6 N4 107.8489(13) -203_555 -201_565 n
C13 C6 N4 92.3487(13) -203_555 -202_455 n
C13 C6 N4 95.0812(17) -203_555 -203_555 n
C13 C6 H26 63.5018(18) -203_555 -203_555 n
C13 C6 H27 44.0664(4) -203_555 -203_555 n
C13 C6 H28 128.7488(9) -203_555 -202_455 n
C13 C6 H29 99.5682(11) -203_555 -202_455 n
C13 C6 H32 111.4978(6) -203_555 -201_565 n
C14 C6 C16 13.6447(4) -202_455 -201_565 n
C14 C6 C18 12.8114(4) -202_455 -203_555 n
C14 C6 N4 65.0323(12) -202_455 -201_565 n
C14 C6 N4 76.5248(12) -202_455 -202_455 n
C14 C6 N4 68.9702(14) -202_455 -203_555 n
C14 C6 H26 137.9195(14) -202_455 -203_555 n
C14 C6 H27 123.3243(7) -202_455 -203_555 n
C14 C6 H28 73.4002(4) -202_455 -202_455 n
C14 C6 H29 67.4913(8) -202_455 -202_455 n
C14 C6 H32 64.0373(5) -202_455 -201_565 n
C16 C6 C18 19.6869(6) -201_565 -203_555 n
C16 C6 N4 78.6680(16) -201_565 -201_565 n
C16 C6 N4 89.6410(16) -201_565 -202_455 n
C16 C6 N4 80.7308(18) -201_565 -203_555 n
C16 C6 H26 129.8794(16) -201_565 -203_555 n
C16 C6 H27 114.6423(9) -201_565 -203_555 n
C16 C6 H28 69.8926(4) -201_565 -202_455 n
C16 C6 H29 58.1743(5) -201_565 -202_455 n
C16 C6 H32 51.20710(10) -201_565 -201_565 n
C18 C6 N4 63.7451(12) -203_555 -201_565 n
C18 C6 N4 71.8659(10) -203_555 -202_455 n
C18 C6 N4 61.4559(12) -203_555 -203_555 n
C18 C6 H26 149.2816(10) -203_555 -203_555 n
C18 C6 H27 113.5918(10) -203_555 -203_555 n
C18 C6 H28 86.0115 -203_555 -202_455 n
C18 C6 H29 60.0544(6) -203_555 -202_455 n
C18 C6 H32 62.0911(4) -203_555 -201_565 n
N4 C6 N4 17.5816 -201_565 -202_455 n
N4 C6 N4 27.26530(30) -201_565 -203_555 n
N4 C6 H26 129.8448(7) -201_565 -203_555 n
N4 C6 H27 131.1275(5) -201_565 -203_555 n
N4 C6 H28 99.49780(20) -201_565 -202_455 n
N4 C6 H29 114.3650(15) -201_565 -202_455 n
N4 C6 H32 125.2767(16) -201_565 -201_565 n
N4 C6 N4 16.3835 -202_455 -203_555 n
N4 C6 H26 130.35750(30) -202_455 -203_555 n
N4 C6 H27 114.0157(5) -202_455 -203_555 n
N4 C6 H28 116.44600(30) -202_455 -202_455 n
N4 C6 H29 110.3907(10) -202_455 -202_455 n
N4 C6 H32 127.9875(13) -202_455 -201_565 n
N4 C6 H26 144.9398(4) -203_555 -203_555 n
N4 C6 H27 105.2437(8) -203_555 -203_555 n
N4 C6 H28 124.6140(6) -203_555 -202_455 n
N4 C6 H29 94.0097(10) -203_555 -202_455 n
N4 C6 H32 112.4133(13) -203_555 -201_565 n
H26 C6 H27 79.2046(13) -203_555 -203_555 n
H26 C6 H28 65.6269(9) -203_555 -202_455 n
H26 C6 H29 115.7898(7) -203_555 -202_455 n
H26 C6 H32 101.5850(9) -203_555 -201_565 n
H27 C6 H28 129.37469(30) -203_555 -202_455 n
H27 C6 H29 56.4991(15) -203_555 -202_455 n
H27 C6 H32 68.0156(10) -203_555 -201_565 n
H28 C6 H29 107.44680(20) -202_455 -202_455 n
H28 C6 H32 84.1435 -202_455 -201_565 n
H29 C6 H32 23.91560(10) -202_455 -201_565 n
C3 C7 C4 22.7364(8) 3_565 1_555 n
C3 C7 C5 47.5354(11) 3_565 2_665 n
C3 C7 C6 113.2500(10) 3_565 3_565 n
C3 C7 N3 103.2814(9) 3_565 1_555 n
C3 C7 N3 105.3339(8) 3_565 2_665 n
C3 C7 H7 40.4934(10) 3_565 3_565 n
C3 C7 H10 76.7240(8) 3_565 2_665 n
C3 C7 H11 70.0850(9) 3_565 2_665 n
C3 C7 H14 93.25870(10) 3_565 1_555 n
C3 C7 H15 130.5700(8) 3_565 1_555 n
C3 C7 H12 118.8262(7) 3_565 3_565 n
C3 C7 H13 147.0186(10) 3_565 3_565 n
C3 C7 C13 134.8472(12) 3_565 -202_455 n
C3 C7 C14 49.8454(9) 3_565 -201_565 n
C3 C7 C16 29.1594(9) 3_565 -203_555 n
C3 C7 C18 12.6904(4) 3_565 -202_455 n
C3 C7 N4 70.99900(30) 3_565 -202_455 n
C3 C7 N4 73.48700(30) 3_565 -203_555 n
C3 C7 H26 152.6452(8) 3_565 -202_455 n
C3 C7 H27 130.0190(12) 3_565 -202_455 n
C3 C7 H28 105.19370(30) 3_565 -201_565 n
C3 C7 H29 72.7724(5) 3_565 -201_565 n
C3 C7 H32 79.9242(6) 3_565 -203_555 n
C3 C7 H33 64.5271(11) 3_565 -203_555 n
C4 C7 C5 29.4490(5) 1_555 2_665 n
C4 C7 C6 109.9710(11) 1_555 3_565 n
C4 C7 N3 112.7170(5) 1_555 1_555 n
C4 C7 N3 102.8457(9) 1_555 2_665 n
C4 C7 H7 56.4540(16) 1_555 3_565 n
C4 C7 H10 53.9877 1_555 2_665 n
C4 C7 H11 75.5463(10) 1_555 2_665 n
C4 C7 H14 107.3852(4) 1_555 1_555 n
C4 C7 H15 108.4515(15) 1_555 1_555 n
C4 C7 H12 97.9820(14) 1_555 3_565 n
C4 C7 H13 169.64500(30) 1_555 3_565 n
C4 C7 C13 144.0728(9) 1_555 -202_455 n
C4 C7 C14 41.9144(7) 1_555 -201_565 n
C4 C7 C16 8.12080(20) 1_555 -203_555 n
C4 C7 C18 18.3967(6) 1_555 -202_455 n
C4 C7 N4 79.6979(6) 1_555 -202_455 n
C4 C7 N4 74.31780(30) 1_555 -203_555 n
C4 C7 H26 134.6825(14) 1_555 -202_455 n
C4 C7 H27 152.4166(4) 1_555 -202_455 n
C4 C7 H28 84.0581(11) 1_555 -201_565 n
C4 C7 H29 91.5029(11) 1_555 -201_565 n
C4 C7 H32 81.3183(7) 1_555 -203_555 n
C4 C7 H33 41.80690(30) 1_555 -203_555 n
C5 C7 C6 84.0240(15) 2_665 3_565 n
C5 C7 N3 97.5398(8) 2_665 1_555 n
C5 C7 N3 78.0446(12) 2_665 2_665 n
C5 C7 H7 85.6263(20) 2_665 3_565 n
C5 C7 H10 38.85370(10) 2_665 2_665 n
C5 C7 H11 102.3269(15) 2_665 2_665 n
C5 C7 H14 136.6214(9) 2_665 1_555 n
C5 C7 H15 92.3351(16) 2_665 1_555 n
C5 C7 H12 71.3905(18) 2_665 3_565 n
C5 C7 H13 157.90120(30) 2_665 3_565 n
C5 C7 C13 122.0868(12) 2_665 -202_455 n
C5 C7 C14 22.61310(30) 2_665 -201_565 n
C5 C7 C16 21.36080(30) 2_665 -203_555 n
C5 C7 C18 36.3551(7) 2_665 -202_455 n
C5 C7 N4 69.99270(30) 2_665 -202_455 n
C5 C7 N4 56.3751 2_665 -203_555 n
C5 C7 H26 106.2923(19) 2_665 -202_455 n
C5 C7 H27 163.52161(30) 2_665 -202_455 n
C5 C7 H28 58.0458(14) 2_665 -201_565 n
C5 C7 H29 120.0262(16) 2_665 -201_565 n
C5 C7 H32 104.8817(10) 2_665 -203_555 n
C5 C7 H33 30.81110(30) 2_665 -203_555 n
C6 C7 N3 31.21470(10) 3_565 1_555 n
C6 C7 N3 7.92190(20) 3_565 2_665 n
C6 C7 H7 143.33611(20) 3_565 3_565 n
C6 C7 H10 92.1054(6) 3_565 2_665 n
C6 C7 H11 173.0195 3_565 2_665 n
C6 C7 H14 135.9957(6) 3_565 1_555 n
C6 C7 H15 83.2784(10) 3_565 1_555 n
C6 C7 H12 54.4623(4) 3_565 3_565 n
C6 C7 H13 74.2790(12) 3_565 3_565 n
C6 C7 C13 38.44230(20) 3_565 -202_455 n
C6 C7 C14 68.1264(18) 3_565 -201_565 n
C6 C7 C16 103.1890(13) 3_565 -203_555 n
C6 C7 C18 102.3222(14) 3_565 -202_455 n
C6 C7 N4 47.8662(11) 3_565 -202_455 n
C6 C7 N4 39.8308(13) 3_565 -203_555 n
C6 C7 H26 46.5940(4) 3_565 -202_455 n
C6 C7 H27 83.4197(12) 3_565 -202_455 n
C6 C7 H28 60.63200(20) 3_565 -201_565 n
C6 C7 H29 132.41090(20) 3_565 -201_565 n
C6 C7 H32 166.67830(30) 3_565 -203_555 n
C6 C7 H33 98.3002(8) 3_565 -203_555 n
N3 C7 N3 30.00820(10) 1_555 2_665 n
N3 C7 H7 116.8810(4) 1_555 3_565 n
N3 C7 H10 119.62500(20) 1_555 2_665 n
N3 C7 H11 143.21710(20) 1_555 2_665 n
N3 C7 H14 111.23460(20) 1_555 1_555 n
N3 C7 H15 110.6569(12) 1_555 1_555 n
N3 C7 H12 85.5134(6) 1_555 3_565 n
N3 C7 H13 65.7325(5) 1_555 3_565 n
N3 C7 C13 32.28480(30) 1_555 -202_455 n
N3 C7 C14 75.7477(11) 1_555 -201_565 n
N3 C7 C16 109.4221(6) 1_555 -203_555 n
N3 C7 C18 97.2920(11) 1_555 -202_455 n
N3 C7 N4 33.2766(11) 1_555 -202_455 n
N3 C7 N4 41.2467(8) 1_555 -203_555 n
N3 C7 H26 68.3568(6) 1_555 -202_455 n
N3 C7 H27 66.3875(5) 1_555 -202_455 n
N3 C7 H28 91.58290(30) 1_555 -201_565 n
N3 C7 H29 101.57520(30) 1_555 -201_565 n
N3 C7 H32 151.26930(10) 1_555 -203_555 n
N3 C7 H33 122.09190(30) 1_555 -203_555 n
N3 C7 H7 136.5589 2_665 3_565 n
N3 C7 H10 90.5368(4) 2_665 2_665 n
N3 C7 H11 171.9749 2_665 2_665 n
N3 C7 H14 139.4943(4) 2_665 1_555 n
N3 C7 H15 88.7759(8) 2_665 1_555 n
N3 C7 H12 57.74480(30) 2_665 3_565 n
N3 C7 H13 80.7018(9) 2_665 3_565 n
N3 C7 C13 44.0438 2_665 -202_455 n
N3 C7 C14 60.9315(15) 2_665 -201_565 n
N3 C7 C16 96.3801(10) 2_665 -203_555 n
N3 C7 C18 94.4961(12) 2_665 -202_455 n
N3 C7 N4 40.9790(9) 2_665 -202_455 n
N3 C7 N4 31.9114(11) 2_665 -203_555 n
N3 C7 H26 54.08090(20) 2_665 -202_455 n
N3 C7 H27 88.3991(9) 2_665 -202_455 n
N3 C7 H28 61.91390(20) 2_665 -201_565 n
N3 C7 H29 131.26559(20) 2_665 -201_565 n
N3 C7 H32 174.47220(10) 2_665 -203_555 n
N3 C7 H33 95.2738(6) 2_665 -203_555 n
H7 C7 H10 101.4443(13) 3_565 2_665 n
H7 C7 H11 36.1764 3_565 2_665 n
H7 C7 H14 52.8436(11) 3_565 1_555 n
H7 C7 H15 132.2811(7) 3_565 1_555 n
H7 C7 H12 150.2176 3_565 3_565 n
H7 C7 H13 114.3595(18) 3_565 3_565 n
H7 C7 C13 132.7838(11) 3_565 -202_455 n
H7 C7 C14 90.1843(20) 3_565 -201_565 n
H7 C7 C16 64.5530(18) 3_565 -203_555 n
H7 C7 C18 53.1822(15) 3_565 -202_455 n
H7 C7 N4 95.6123(9) 3_565 -202_455 n
H7 C7 N4 107.0518(11) 3_565 -203_555 n
H7 C7 H26 166.63980(20) 3_565 -202_455 n
H7 C7 H27 98.2061(19) 3_565 -202_455 n
H7 C7 H28 137.2372(4) 3_565 -201_565 n
H7 C7 H29 35.3488(4) 3_565 -201_565 n
H7 C7 H32 48.84360(10) 3_565 -203_555 n
H7 C7 H33 90.2733(16) 3_565 -203_555 n
H10 C7 H11 94.6757(5) 2_665 2_665 n
H10 C7 H14 129.13139(10) 2_665 1_555 n
H10 C7 H15 55.6144(15) 2_665 1_555 n
H10 C7 H12 48.8329(13) 2_665 3_565 n
H10 C7 H13 136.17780(20) 2_665 3_565 n
H10 C7 C13 124.40110(20) 2_665 -202_455 n
H10 C7 C14 58.51420(30) 2_665 -201_565 n
H10 C7 C16 48.31650(10) 2_665 -203_555 n
H10 C7 C18 69.6834(5) 2_665 -202_455 n
H10 C7 N4 103.5206(4) 2_665 -202_455 n
H10 C7 N4 85.24650(20) 2_665 -203_555 n
H10 C7 H26 85.0067(13) 2_665 -202_455 n
H10 C7 H27 152.3573(4) 2_665 -202_455 n
H10 C7 H28 36.0914(9) 2_665 -201_565 n
H10 C7 H29 133.1713(8) 2_665 -201_565 n
H10 C7 H32 89.02730(30) 2_665 -203_555 n
H10 C7 H33 12.30140(30) 2_665 -203_555 n
H11 C7 H14 37.0538(6) 2_665 1_555 n
H11 C7 H15 99.2027(8) 2_665 1_555 n
H11 C7 H12 130.11520(30) 2_665 3_565 n
H11 C7 H13 99.5664(11) 2_665 3_565 n
H11 C7 C13 134.83099(20) 2_665 -202_455 n
H11 C7 C14 117.0632(17) 2_665 -201_565 n
H11 C7 C16 82.6365(12) 2_665 -203_555 n
H11 C7 C18 81.6454(13) 2_665 -202_455 n
H11 C7 N4 131.4306(9) 2_665 -202_455 n
H11 C7 N4 142.5207(11) 2_665 -203_555 n
H11 C7 H26 132.42490(20) 2_665 -202_455 n
H11 C7 H27 89.7943(11) 2_665 -202_455 n
H11 C7 H28 125.19890(10) 2_665 -201_565 n
H11 C7 H29 41.64300(10) 2_665 -201_565 n
H11 C7 H32 12.90980(20) 2_665 -203_555 n
H11 C7 H33 88.6708(8) 2_665 -203_555 n
H14 C7 H15 106.10950(30) 1_555 1_555 n
H14 C7 H12 139.9896(6) 1_555 3_565 n
H14 C7 H13 65.2913(5) 1_555 3_565 n
H14 C7 C13 98.06570(30) 1_555 -202_455 n
H14 C7 C14 142.1580(8) 1_555 -201_565 n
H14 C7 C16 115.3655(6) 1_555 -203_555 n
H14 C7 C18 105.91200(30) 1_555 -202_455 n
H14 C7 N4 120.228 1_555 -202_455 n
H14 C7 N4 140.0081 1_555 -203_555 n
H14 C7 H26 114.0908(9) 1_555 -202_455 n
H14 C7 H27 53.1399(6) 1_555 -202_455 n
H14 C7 H28 146.63170(20) 1_555 -201_565 n
H14 C7 H29 24.9988(5) 1_555 -201_565 n
H14 C7 H32 40.22710(20) 1_555 -203_555 n
H14 C7 H33 125.22870(20) 1_555 -203_555 n
H15 C7 H12 35.02850(30) 1_555 3_565 n
H15 C7 H13 81.1803(17) 1_555 3_565 n
H15 C7 C13 87.6120(18) 1_555 -202_455 n
H15 C7 C14 105.4967(11) 1_555 -201_565 n
H15 C7 C16 103.7166(16) 1_555 -203_555 n
H15 C7 C18 125.2355(10) 1_555 -202_455 n
H15 C7 N4 128.28101(10) 1_555 -202_455 n
H15 C7 N4 111.10480(20) 1_555 -203_555 n
H15 C7 H26 43.2457(6) 1_555 -202_455 n
H15 C7 H27 96.7440(19) 1_555 -202_455 n
H15 C7 H28 41.18030(10) 1_555 -201_565 n
H15 C7 H29 130.49060(10) 1_555 -201_565 n
H15 C7 H32 86.4303(6) 1_555 -203_555 n
H15 C7 H33 67.1913(18) 1_555 -203_555 n
H12 C7 H13 92.1366(17) 3_565 3_565 n
H12 C7 C13 76.6631(11) 3_565 -202_455 n
H12 C7 C14 75.9428(15) 3_565 -201_565 n
H12 C7 C16 90.3895(16) 3_565 -203_555 n
H12 C7 C18 107.6027(11) 3_565 -202_455 n
H12 C7 N4 94.0310(4) 3_565 -202_455 n
H12 C7 N4 76.1086(5) 3_565 -203_555 n
H12 C7 H26 37.1988 3_565 -202_455 n
H12 C7 H27 109.2286(18) 3_565 -202_455 n
H12 C7 H28 13.9452(4) 3_565 -201_565 n
H12 C7 H29 164.98590(20) 3_565 -201_565 n
H12 C7 H32 118.40870(20) 3_565 -203_555 n
H12 C7 H33 60.2994(16) 3_565 -203_555 n
H13 C7 C13 37.0879(9) 3_565 -202_455 n
H13 C7 C14 140.4899(6) 3_565 -201_565 n
H13 C7 C16 174.31250(20) 3_565 -203_555 n
H13 C7 C18 153.2543(8) 3_565 -202_455 n
H13 C7 N4 97.4730(6) 3_565 -202_455 n
H13 C7 N4 106.24170(30) 3_565 -203_555 n
H13 C7 H26 55.1705(17) 3_565 -202_455 n
H13 C7 H27 17.25000(20) 3_565 -202_455 n
H13 C7 H28 106.0797(13) 3_565 -201_565 n
H13 C7 H29 79.0522(13) 3_565 -201_565 n
H13 C7 H32 95.8270(7) 3_565 -203_555 n
H13 C7 H33 148.23740(10) 3_565 -203_555 n
C13 C7 C14 103.5226(16) -202_455 -201_565 n
C13 C7 C16 139.1932(10) -202_455 -203_555 n
C13 C7 C18 129.5730(14) -202_455 -202_455 n
C13 C7 N4 65.5243(14) -202_455 -202_455 n
C13 C7 N4 69.8963(12) -202_455 -203_555 n
C13 C7 H26 45.3041(12) -202_455 -202_455 n
C13 C7 H27 45.0449(9) -202_455 -202_455 n
C13 C7 H28 88.4407(7) -202_455 -201_565 n
C13 C7 H29 102.2286(6) -202_455 -201_565 n
C13 C7 H32 132.84010(20) -202_455 -203_555 n
C13 C7 H33 133.8207(5) -202_455 -203_555 n
C14 C7 C16 35.7552(5) -201_565 -203_555 n
C14 C7 C18 37.2150(5) -201_565 -202_455 n
C14 C7 N4 47.4312 -201_565 -202_455 n
C14 C7 N4 34.56880(30) -201_565 -203_555 n
C14 C7 H26 103.1386(18) -201_565 -202_455 n
C14 C7 H27 140.9236(6) -201_565 -202_455 n
C14 C7 H28 65.3478(10) -201_565 -201_565 n
C14 C7 H29 118.4825(13) -201_565 -201_565 n
C14 C7 H32 123.1294(14) -201_565 -203_555 n
C14 C7 H33 52.6566(6) -201_565 -203_555 n
C16 C7 C18 21.5689(7) -203_555 -202_455 n
C16 C7 N4 77.2584(5) -203_555 -202_455 n
C16 C7 N4 69.44950(20) -203_555 -203_555 n
C16 C7 H26 126.7728(17) -203_555 -202_455 n
C16 C7 H27 159.05490(20) -203_555 -202_455 n
C16 C7 H28 76.5241(13) -203_555 -201_565 n
C16 C7 H29 99.5170(13) -203_555 -201_565 n
C16 C7 H32 87.4389(8) -203_555 -203_555 n
C16 C7 H33 36.52530(20) -203_555 -203_555 n
C18 C7 N4 64.058 -202_455 -202_455 n
C18 C7 N4 63.14680(10) -202_455 -203_555 n
C18 C7 H26 139.9950(13) -202_455 -202_455 n
C18 C7 H27 137.9326(9) -202_455 -202_455 n
C18 C7 H28 94.3983(7) -202_455 -201_565 n
C18 C7 H29 84.8165(9) -202_455 -201_565 n
C18 C7 H32 90.5205(10) -202_455 -203_555 n
C18 C7 H33 58.0640(8) -202_455 -203_555 n
N4 C7 N4 19.8315 -202_455 -203_555 n
N4 C7 H26 94.1956(7) -202_455 -202_455 n
N4 C7 H27 93.6317(6) -202_455 -202_455 n
N4 C7 H28 92.31010(20) -202_455 -201_565 n
N4 C7 H29 99.11920(30) -202_455 -201_565 n
N4 C7 H32 144.3175(7) -202_455 -203_555 n
N4 C7 H33 99.7836(6) -202_455 -203_555 n
N4 C7 H26 84.9846(9) -203_555 -202_455 n
N4 C7 H27 107.34420(30) -203_555 -202_455 n
N4 C7 H28 72.87570(30) -203_555 -201_565 n
N4 C7 H29 117.8907(4) -203_555 -201_565 n
N4 C7 H32 153.4095(9) -203_555 -203_555 n
N4 C7 H33 83.5188(4) -203_555 -203_555 n
H26 C7 H27 72.0991(18) -202_455 -202_455 n
H26 C7 H28 51.1026(4) -202_455 -201_565 n
H26 C7 H29 133.62640(30) -202_455 -201_565 n
H26 C7 H32 120.3944 -202_455 -203_555 n
H26 C7 H33 96.9805(16) -202_455 -203_555 n
H27 C7 H28 123.1692(15) -202_455 -201_565 n
H27 C7 H29 62.9206(15) -202_455 -201_565 n
H27 C7 H32 89.4311(7) -202_455 -203_555 n
H27 C7 H33 163.3649 -202_455 -203_555 n
H28 C7 H29 166.8172 -201_565 -201_565 n
H28 C7 H32 115.42860(10) -201_565 -203_555 n
H28 C7 H33 46.9647(12) -201_565 -203_555 n
H29 C7 H32 51.48950(10) -201_565 -203_555 n
H29 C7 H33 123.7105(11) -201_565 -203_555 n
H32 C7 H33 85.4054(5) -203_555 -203_555 n
C6 C8 C8 97.76130(20) 2_665 2_665 n
C6 C8 C8 78.0120(4) 2_665 3_565 n
C6 C8 N3 30.2566(10) 2_665 1_555 n
C6 C8 C9 145.9147(8) 2_665 1_555 n
C6 C8 C9 132.5472(15) 2_665 3_565 n
C6 C8 H16 100.81400(20) 2_665 1_555 n
C6 C8 H17 83.1608(11) 2_665 1_555 n
C6 C8 H17 116.47040(30) 2_665 2_665 n
C6 C8 H18 115.2462(16) 2_665 3_565 n
C6 C8 H19 116.8391(16) 2_665 2_665 n
C6 C8 H19 164.5741(4) 2_665 3_565 n
C6 C8 H12 37.9576(11) 2_665 2_665 n
C6 C8 C11 169.90080(30) 2_665 -202_455 n
C6 C8 C12 93.1511(7) 2_665 -201_565 n
C6 C8 C12 114.8006(15) 2_665 -202_455 n
C6 C8 C12 112.08750(20) 2_665 -203_555 n
C6 C8 C13 32.0073(5) 2_665 -201_565 n
C6 C8 C13 61.2045(16) 2_665 -202_455 n
C6 C8 H24 88.6574(9) 2_665 -202_455 n
C6 C8 H24 156.8785(4) 2_665 -203_555 n
C6 C8 H25 84.4733(9) 2_665 -202_455 n
C6 C8 H26 34.0921(7) 2_665 -201_565 n
C8 C8 C8 60.0 2_665 3_565 n
C8 C8 N3 70.2501(7) 2_665 1_555 n
C8 C8 C9 49.2784(10) 2_665 1_555 n
C8 C8 C9 83.02650(20) 2_665 3_565 n
C8 C8 H16 129.2711 2_665 1_555 n
C8 C8 H17 124.06410(10) 2_665 1_555 n
C8 C8 H17 39.33220(10) 2_665 2_665 n
C8 C8 H18 127.8559(7) 2_665 3_565 n
C8 C8 H19 81.62470(10) 2_665 2_665 n
C8 C8 H19 66.8352(7) 2_665 3_565 n
C8 C8 H12 119.4676(8) 2_665 2_665 n
C8 C8 C11 76.5075(5) 2_665 -202_455 n
C8 C8 C12 47.92580(10) 2_665 -201_565 n
C8 C8 C12 74.20780(20) 2_665 -202_455 n
C8 C8 C12 14.4848(5) 2_665 -203_555 n
C8 C8 C13 85.89640(10) 2_665 -201_565 n
C8 C8 C13 52.2839(8) 2_665 -202_455 n
C8 C8 H24 69.3161 2_665 -202_455 n
C8 C8 H24 63.1877(6) 2_665 -203_555 n
C8 C8 H25 152.31531(10) 2_665 -202_455 n
C8 C8 H26 131.7705(10) 2_665 -201_565 n
C8 C8 N3 75.3460(5) 3_565 1_555 n
C8 C8 C9 77.05750(30) 3_565 1_555 n
C8 C8 C9 61.3453(9) 3_565 3_565 n
C8 C8 H16 170.5625 3_565 1_555 n
C8 C8 H17 65.7521 3_565 1_555 n
C8 C8 H17 98.3585 3_565 2_665 n
C8 C8 H18 87.598 3_565 3_565 n
C8 C8 H19 47.1318(9) 3_565 2_665 n
C8 C8 H19 92.71080(10) 3_565 3_565 n
C8 C8 H12 115.7440(7) 3_565 2_665 n
C8 C8 C11 91.89660(10) 3_565 -202_455 n
C8 C8 C12 17.60550(30) 3_565 -201_565 n
C8 C8 C12 41.2609(10) 3_565 -202_455 n
C8 C8 C12 63.59120(10) 3_565 -203_555 n
C8 C8 C13 46.9392(8) 3_565 -201_565 n
C8 C8 C13 89.213 3_565 -202_455 n
C8 C8 H24 15.9125(4) 3_565 -202_455 n
C8 C8 H24 100.94880(20) 3_565 -203_555 n
C8 C8 H25 93.9376 3_565 -202_455 n
C8 C8 H26 98.90280(20) 3_565 -201_565 n
N3 C8 C9 119.4623(17) 1_555 1_555 n
N3 C8 C9 136.3471(13) 1_555 3_565 n
N3 C8 H16 108.4291(5) 1_555 1_555 n
N3 C8 H17 108.74830(30) 1_555 1_555 n
N3 C8 H17 86.7834(7) 1_555 2_665 n
N3 C8 H18 143.5221(7) 1_555 3_565 n
N3 C8 H19 122.4014(14) 1_555 2_665 n
N3 C8 H19 135.5356(14) 1_555 3_565 n
N3 C8 H12 52.9962(16) 1_555 2_665 n
N3 C8 C11 146.4860(11) 1_555 -202_455 n
N3 C8 C12 83.9815(10) 1_555 -201_565 n
N3 C8 C12 116.4995(15) 1_555 -202_455 n
N3 C8 C12 84.6923(11) 1_555 -203_555 n
N3 C8 C13 44.3286(9) 1_555 -201_565 n
N3 C8 C13 32.4529(6) 1_555 -202_455 n
N3 C8 H24 90.5228(9) 1_555 -202_455 n
N3 C8 H24 126.7744(14) 1_555 -203_555 n
N3 C8 H25 114.67550(10) 1_555 -202_455 n
N3 C8 H26 62.2285(16) 1_555 -201_565 n
C9 C8 C9 47.8512(12) 1_555 3_565 n
C9 C8 H16 107.4521(5) 1_555 1_555 n
C9 C8 H17 106.9780(11) 1_555 1_555 n
C9 C8 H17 46.0839(5) 1_555 2_665 n
C9 C8 H18 86.5288(20) 1_555 3_565 n
C9 C8 H19 57.6882(12) 1_555 2_665 n
C9 C8 H19 19.0810(4) 1_555 3_565 n
C9 C8 H12 157.8763(5) 1_555 2_665 n
C9 C8 C11 27.2523(5) 1_555 -202_455 n
C9 C8 C12 59.634 1_555 -201_565 n
C9 C8 C12 54.6092(10) 1_555 -202_455 n
C9 C8 C12 34.8001(5) 1_555 -203_555 n
C9 C8 C13 122.4285(11) 1_555 -201_565 n
C9 C8 C13 95.5523(20) 1_555 -202_455 n
C9 C8 H24 72.7519(4) 1_555 -202_455 n
C9 C8 H24 23.8917(5) 1_555 -203_555 n
C9 C8 H25 120.0401(13) 1_555 -202_455 n
C9 C8 H26 174.58600(10) 1_555 -201_565 n
C9 C8 H16 115.2027(8) 3_565 1_555 n
C9 C8 H17 59.22060(10) 3_565 1_555 n
C9 C8 H17 93.9208(7) 3_565 2_665 n
C9 C8 H18 44.8514(9) 3_565 3_565 n
C9 C8 H19 15.91480(10) 3_565 2_665 n
C9 C8 H19 47.9248(14) 3_565 3_565 n
C9 C8 H12 153.5949(7) 3_565 2_665 n
C9 C8 C11 39.2712(12) 3_565 -202_455 n
C9 C8 C12 52.89840(30) 3_565 -201_565 n
C9 C8 C12 20.11760(10) 3_565 -202_455 n
C9 C8 C12 72.0136(4) 3_565 -203_555 n
C9 C8 C13 101.7043(19) 3_565 -201_565 n
C9 C8 C13 135.1612(10) 3_565 -202_455 n
C9 C8 H24 47.0236(4) 3_565 -202_455 n
C9 C8 H24 61.6334(16) 3_565 -203_555 n
C9 C8 H25 75.54090(20) 3_565 -202_455 n
C9 C8 H26 127.0609(12) 3_565 -201_565 n
H16 C8 H17 104.83230(10) 1_555 1_555 n
H16 C8 H17 90.5594 1_555 2_665 n
H16 C8 H18 84.4548 1_555 3_565 n
H16 C8 H19 127.9236(9) 1_555 2_665 n
H16 C8 H19 90.32380(10) 1_555 3_565 n
H16 C8 H12 62.9222(9) 1_555 2_665 n
H16 C8 C11 89.20550(10) 1_555 -202_455 n
H16 C8 C12 166.0256(5) 1_555 -201_565 n
H16 C8 C12 134.6995(10) 1_555 -202_455 n
H16 C8 C12 124.79160(10) 1_555 -203_555 n
H16 C8 C13 129.9738(7) 1_555 -201_565 n
H16 C8 C13 98.45520(10) 1_555 -202_455 n
H16 C8 H24 156.66020(30) 1_555 -202_455 n
H16 C8 H24 83.8312 1_555 -203_555 n
H16 C8 H25 76.6252 1_555 -202_455 n
H16 C8 H26 76.0208(4) 1_555 -201_565 n
H17 C8 H17 152.6844(6) 1_555 2_665 n
H17 C8 H18 35.2215(4) 1_555 3_565 n
H17 C8 H19 50.65040(10) 1_555 2_665 n
H17 C8 H19 104.4289(13) 1_555 3_565 n
H17 C8 H12 94.9702(6) 1_555 2_665 n
H17 C8 C11 93.1210(10) 1_555 -202_455 n
H17 C8 C12 76.13870(10) 1_555 -201_565 n
H17 C8 C12 55.96410(10) 1_555 -202_455 n
H17 C8 C12 121.5669(4) 1_555 -203_555 n
H17 C8 C13 65.9279(11) 1_555 -201_565 n
H17 C8 C13 140.5207(4) 1_555 -202_455 n
H17 C8 H24 54.76350(10) 1_555 -202_455 n
H17 C8 H24 117.8305(15) 1_555 -203_555 n
H17 C8 H25 28.4996 1_555 -202_455 n
H17 C8 H26 67.8571(12) 1_555 -201_565 n
H17 C8 H18 128.0565(13) 2_665 3_565 n
H17 C8 H19 102.1102(7) 2_665 2_665 n
H17 C8 H19 52.1551(6) 2_665 3_565 n
H17 C8 H12 112.21 2_665 2_665 n
H17 C8 C11 64.17720(30) 2_665 -202_455 n
H17 C8 C12 83.59930(10) 2_665 -201_565 n
H17 C8 C12 97.2029(5) 2_665 -202_455 n
H17 C8 C12 35.4056 2_665 -203_555 n
H17 C8 C13 120.43060(10) 2_665 -201_565 n
H17 C8 C13 55.3108(13) 2_665 -202_455 n
H17 C8 H24 104.34860(20) 2_665 -202_455 n
H17 C8 H24 40.4700(7) 2_665 -203_555 n
H17 C8 H25 157.4767(6) 2_665 -202_455 n
H17 C8 H26 138.8763(6) 2_665 -201_565 n
H18 C8 H19 48.1714(9) 3_565 2_665 n
H18 C8 H19 76.1435(19) 3_565 3_565 n
H18 C8 H12 110.9923(16) 3_565 2_665 n
H18 C8 C11 64.0840(16) 3_565 -202_455 n
H18 C8 C12 89.1610(6) 3_565 -201_565 n
H18 C8 C12 55.9649(10) 3_565 -202_455 n
H18 C8 C12 116.4500(13) 3_565 -203_555 n
H18 C8 C13 101.0628(15) 3_565 -201_565 n
H18 C8 C13 175.7114 3_565 -202_455 n
H18 C8 H24 72.22300(30) 3_565 -202_455 n
H18 C8 H24 87.6438(20) 3_565 -203_555 n
H18 C8 H25 33.5338(7) 3_565 -202_455 n
H18 C8 H26 89.7200(20) 3_565 -201_565 n
H19 C8 H19 61.9505(15) 2_665 3_565 n
H19 C8 H12 144.3297(7) 2_665 2_665 n
H19 C8 C11 54.5298(13) 2_665 -202_455 n
H19 C8 C12 42.22760(30) 2_665 -201_565 n
H19 C8 C12 7.79990(10) 2_665 -202_455 n
H19 C8 C12 73.6940(4) 2_665 -203_555 n
H19 C8 C13 85.7899(21) 2_665 -201_565 n
H19 C8 C13 130.2943(10) 2_665 -202_455 n
H19 C8 H24 31.9362(5) 2_665 -202_455 n
H19 C8 H24 75.2719(17) 2_665 -203_555 n
H19 C8 H25 72.93960(20) 2_665 -202_455 n
H19 C8 H26 116.9173(13) 2_665 -201_565 n
H19 C8 H12 150.4585(8) 3_565 2_665 n
H19 C8 C11 12.06000(30) 3_565 -202_455 n
H19 C8 C12 76.05940(30) 3_565 -201_565 n
H19 C8 C12 61.6837(13) 3_565 -202_455 n
H19 C8 C12 52.48820(20) 3_565 -203_555 n
H19 C8 C13 139.5241(8) 3_565 -201_565 n
H19 C8 C13 106.8879(19) 3_565 -202_455 n
H19 C8 H24 85.0734(7) 3_565 -202_455 n
H19 C8 H24 13.77910(20) 3_565 -203_555 n
H19 C8 H25 108.6821(12) 3_565 -202_455 n
H19 C8 H26 161.33231(30) 3_565 -201_565 n
H12 C8 C11 152.1102(8) 2_665 -202_455 n
H12 C8 C12 131.0522(4) 2_665 -201_565 n
H12 C8 C12 146.6404(6) 2_665 -202_455 n
H12 C8 C12 132.35860(30) 2_665 -203_555 n
H12 C8 C13 68.9361(16) 2_665 -201_565 n
H12 C8 C13 67.9362(17) 2_665 -202_455 n
H12 C8 H24 124.46140(10) 2_665 -202_455 n
H12 C8 H24 138.7626(10) 2_665 -203_555 n
H12 C8 H25 78.6135(9) 2_665 -202_455 n
H12 C8 H26 27.4746(5) 2_665 -201_565 n
C11 C8 C12 76.8216(4) -202_455 -201_565 n
C11 C8 C12 55.8650(12) -202_455 -202_455 n
C11 C8 C12 62.0229 -202_455 -203_555 n
C11 C8 C13 138.1484(8) -202_455 -201_565 n
C11 C8 C13 118.9219(16) -202_455 -202_455 n
C11 C8 H24 81.5539(6) -202_455 -202_455 n
C11 C8 H24 24.7214(5) -202_455 -203_555 n
C11 C8 H25 96.7533(9) -202_455 -202_455 n
C11 C8 H26 151.2787(5) -202_455 -201_565 n
C12 C8 C12 34.7198(4) -201_565 -202_455 n
C12 C8 C12 48.20140(10) -201_565 -203_555 n
C12 C8 C13 63.4833(11) -201_565 -201_565 n
C12 C8 C13 88.6647(6) -201_565 -202_455 n
C12 C8 H24 21.4345 -201_565 -202_455 n
C12 C8 H24 83.4966(5) -201_565 -203_555 n
C12 C8 H25 104.48920(20) -201_565 -202_455 n
C12 C8 H26 116.45830(10) -201_565 -201_565 n
C12 C8 C12 67.00040(30) -202_455 -203_555 n
C12 C8 C13 82.9939(20) -202_455 -201_565 n
C12 C8 C13 122.5034(10) -202_455 -202_455 n
C12 C8 H24 27.0649(6) -202_455 -202_455 n
C12 C8 H24 74.3481(15) -202_455 -203_555 n
C12 C8 H25 79.80320(30) -202_455 -202_455 n
C12 C8 H26 119.9871(11) -202_455 -201_565 n
C12 C8 C13 97.3076(5) -203_555 -201_565 n
C12 C8 C13 64.4287(14) -203_555 -202_455 n
C12 C8 H24 69.04250(20) -203_555 -202_455 n
C12 C8 H24 49.93700(10) -203_555 -203_555 n
C12 C8 H25 146.6065(6) -203_555 -202_455 n
C12 C8 H26 146.1648(5) -203_555 -201_565 n
C13 C8 C13 74.6555(15) -201_565 -202_455 n
C13 C8 H24 56.6507(14) -201_565 -202_455 n
C13 C8 H24 145.4353(6) -201_565 -203_555 n
C13 C8 H25 81.5885(6) -201_565 -202_455 n
C13 C8 H26 54.5575(10) -201_565 -201_565 n
C13 C8 H24 104.7824(4) -202_455 -202_455 n
C13 C8 H24 95.7805(20) -202_455 -203_555 n
C13 C8 H25 144.0804(7) -202_455 -202_455 n
C13 C8 H26 87.9407(21) -202_455 -201_565 n
H24 C8 H24 95.8303(9) -202_455 -203_555 n
H24 C8 H25 83.20250(10) -202_455 -202_455 n
H24 C8 H26 102.3781(4) -202_455 -201_565 n
H24 C8 H25 118.5486(13) -203_555 -202_455 n
H24 C8 H26 159.8406(4) -203_555 -201_565 n
H25 C8 H26 56.2071(14) -202_455 -201_565 n
C1 N1 C1 111.2663(5) 1_555 2_445 n
C1 N1 C1 111.9162(5) 1_555 3_545 n
C1 N1 N1 63.64920(10) 1_555 2_445 n
C1 N1 N1 120.68240(10) 1_555 3_545 n
C1 N1 C20 34.5402(12) 1_555 1_555 n
C1 N1 C20 122.56440(20) 1_555 2_445 n
C1 N1 C20 123.37740(20) 1_555 3_545 n
C1 N1 C1 111.5648(5) 2_445 3_545 n
C1 N1 N1 58.92080(10) 2_445 2_445 n
C1 N1 N1 17.4078(6) 2_445 3_545 n
C1 N1 C20 122.56440(20) 2_445 1_555 n
C1 N1 C20 34.3931(12) 2_445 2_445 n
C1 N1 C20 122.93750(20) 2_445 3_545 n
C1 N1 N1 162.4572(6) 3_545 2_445 n
C1 N1 N1 115.93200(10) 3_545 3_545 n
C1 N1 C20 123.37740(20) 3_545 1_555 n
C1 N1 C20 122.93750(20) 3_545 2_445 n
C1 N1 C20 34.6675(12) 3_545 3_545 n
N1 N1 N1 60.0 2_445 3_545 n
N1 N1 C20 63.64960(10) 2_445 1_555 n
N1 N1 C20 58.92120(10) 2_445 2_445 n
N1 N1 C20 162.4587(6) 2_445 3_545 n
N1 N1 C20 120.68280(10) 3_545 1_555 n
N1 N1 C20 17.4087(6) 3_545 2_445 n
N1 N1 C20 115.93250(10) 3_545 3_545 n
C20 N1 C20 111.2664(5) 1_555 2_445 n
C20 N1 C20 111.9162(5) 1_555 3_545 n
C20 N1 C20 111.5648(5) 2_445 3_545 n
C2 N2 C2 88.2665 1_555 2_665 n
C2 N2 C2 84.6475 1_555 3_565 n
C2 N2 C3 107.1802(4) 1_555 1_555 n
C2 N2 C3 84.11780(10) 1_555 3_565 n
C2 N2 C4 107.47450(20) 1_555 1_555 n
C2 N2 C4 92.37880(10) 1_555 2_665 n
C2 N2 N2 33.8941 1_555 2_665 n
C2 N2 N2 26.5051 1_555 3_565 n
C2 N2 H4 136.11690(20) 1_555 2_665 n
C2 N2 H5 138.87450(10) 1_555 3_565 n
C2 N2 C15 121.00650(10) 1_555 -201_565 n
C2 N2 C15 85.9857 1_555 -202_455 n
C2 N2 C17 121.8127 1_555 -201_565 n
C2 N2 C17 85.2483 1_555 -203_555 n
C2 N2 C18 88.72540(10) 1_555 -202_455 n
C2 N2 C18 95.89070(20) 1_555 -203_555 n
C2 N2 C19 36.3683(11) 1_555 -201_565 n
C2 N2 C19 88.37870(30) 1_555 -202_455 n
C2 N2 C19 75.8008(5) 1_555 -203_555 n
C2 N2 N5 114.5893(5) 1_555 -201_565 n
C2 N2 N5 56.2885(6) 1_555 -202_455 n
C2 N2 N5 45.3780(8) 1_555 -203_555 n
C2 N2 H38 130.8869(8) 1_555 -202_455 n
C2 N2 C2 165.6356(4) 2_665 3_565 n
C2 N2 C3 131.6773(11) 2_665 1_555 n
C2 N2 C3 25.9003(7) 2_665 3_565 n
C2 N2 C4 26.90730(30) 2_665 1_555 n
C2 N2 C4 152.3813(9) 2_665 2_665 n
C2 N2 N2 122.1498 2_665 2_665 n
C2 N2 N2 62.6239 2_665 3_565 n
C2 N2 H4 58.4599(5) 2_665 2_665 n
C2 N2 H5 131.9863 2_665 3_565 n
C2 N2 C15 33.1273 2_665 -201_565 n
C2 N2 C15 165.5264(5) 2_665 -202_455 n
C2 N2 C17 149.92 2_665 -201_565 n
C2 N2 C17 13.7873(5) 2_665 -203_555 n
C2 N2 C18 27.3267(7) 2_665 -202_455 n
C2 N2 C18 138.0027(12) 2_665 -203_555 n
C2 N2 C19 88.46720(30) 2_665 -201_565 n
C2 N2 C19 64.8713(12) 2_665 -202_455 n
C2 N2 C19 135.3457(6) 2_665 -203_555 n
C2 N2 N5 89.4191(5) 2_665 -201_565 n
C2 N2 N5 129.69290(20) 2_665 -202_455 n
C2 N2 N5 68.1220(5) 2_665 -203_555 n
C2 N2 H38 82.8421(5) 2_665 -202_455 n
C2 N2 C3 40.5274(5) 3_565 1_555 n
C2 N2 C3 140.3009(11) 3_565 3_565 n
C2 N2 C4 146.7873(8) 3_565 1_555 n
C2 N2 C4 16.9673(4) 3_565 2_665 n
C2 N2 N2 51.5219 3_565 2_665 n
C2 N2 N2 111.1429 3_565 3_565 n
C2 N2 H4 133.58701(10) 3_565 2_665 n
C2 N2 H5 57.86110(20) 3_565 3_565 n
C2 N2 C15 149.37170(20) 3_565 -201_565 n
C2 N2 C15 1.5488 3_565 -202_455 n
C2 N2 C17 38.96420(20) 3_565 -201_565 n
C2 N2 C17 169.8498 3_565 -203_555 n
C2 N2 C18 139.6590(12) 3_565 -202_455 n
C2 N2 C18 31.4209(6) 3_565 -203_555 n
C2 N2 C19 93.15780(20) 3_565 -201_565 n
C2 N2 C19 127.2070(7) 3_565 -202_455 n
C2 N2 C19 54.4333(12) 3_565 -203_555 n
C2 N2 N5 104.88920(10) 3_565 -201_565 n
C2 N2 N5 54.6334(8) 3_565 -202_455 n
C2 N2 N5 114.1823 3_565 -203_555 n
C2 N2 H38 111.19340(10) 3_565 -202_455 n
C3 N2 C3 108.6726(18) 1_555 3_565 n
C3 N2 C4 106.6114(13) 1_555 1_555 n
C3 N2 C4 23.80670(10) 1_555 2_665 n
C3 N2 N2 82.52940(10) 1_555 2_665 n
C3 N2 N2 128.5807(6) 1_555 3_565 n
C3 N2 H4 116.2412(6) 1_555 2_665 n
C3 N2 H5 55.7589(13) 1_555 3_565 n
C3 N2 C15 110.6641(7) 1_555 -201_565 n
C3 N2 C15 39.1313(5) 1_555 -202_455 n
C3 N2 C17 44.2935(12) 1_555 -201_565 n
C3 N2 C17 145.2597(6) 1_555 -203_555 n
C3 N2 C18 105.7091(18) 1_555 -202_455 n
C3 N2 C18 12.19430(10) 1_555 -203_555 n
C3 N2 C19 130.6246(6) 1_555 -201_565 n
C3 N2 C19 156.21989(10) 1_555 -202_455 n
C3 N2 C19 92.9748(17) 1_555 -203_555 n
C3 N2 N5 121.5425(11) 1_555 -201_565 n
C3 N2 N5 95.0999(12) 1_555 -202_455 n
C3 N2 N5 150.21271(30) 1_555 -203_555 n
C3 N2 H38 114.6249(12) 1_555 -202_455 n
C3 N2 C4 24.22560(10) 3_565 1_555 n
C3 N2 C4 126.7838(16) 3_565 2_665 n
C3 N2 N2 114.15220(30) 3_565 2_665 n
C3 N2 N2 64.31320(30) 3_565 3_565 n
C3 N2 H4 76.6538(12) 3_565 2_665 n
C3 N2 H5 135.162 3_565 3_565 n
C3 N2 C15 41.69100(20) 3_565 -201_565 n
C3 N2 C15 139.8934(12) 3_565 -202_455 n
C3 N2 C17 144.5566(4) 3_565 -201_565 n
C3 N2 C17 38.9459(12) 3_565 -203_555 n
C3 N2 C18 4.911 3_565 -202_455 n
C3 N2 C18 112.8769(19) 3_565 -203_555 n
C3 N2 C19 99.8151(10) 3_565 -201_565 n
C3 N2 C19 90.3624(19) 3_565 -202_455 n
C3 N2 C19 154.09891(20) 3_565 -203_555 n
C3 N2 N5 114.4172(12) 3_565 -201_565 n
C3 N2 N5 138.7171(5) 3_565 -202_455 n
C3 N2 N5 83.0507(13) 3_565 -203_555 n
C3 N2 H38 104.8802(13) 3_565 -202_455 n
C4 N2 C4 129.8331(12) 1_555 2_665 n
C4 N2 N2 138.3744(4) 1_555 2_665 n
C4 N2 N2 84.9707 1_555 3_565 n
C4 N2 H4 54.9725(13) 1_555 2_665 n
C4 N2 H5 113.22010(20) 1_555 3_565 n
C4 N2 C15 18.44910(30) 1_555 -201_565 n
C4 N2 C15 145.5189(9) 1_555 -202_455 n
C4 N2 C17 127.3361 1_555 -201_565 n
C4 N2 C17 39.1060(7) 1_555 -203_555 n
C4 N2 C18 20.421 1_555 -202_455 n
C4 N2 C18 115.4000(15) 1_555 -203_555 n
C4 N2 C19 115.1438(5) 1_555 -201_565 n
C4 N2 C19 84.7897(16) 1_555 -202_455 n
C4 N2 C19 157.64841(30) 1_555 -203_555 n
C4 N2 N5 97.9643(12) 1_555 -201_565 n
C4 N2 N5 156.57069(10) 1_555 -202_455 n
C4 N2 N5 95.0170(8) 1_555 -203_555 n
C4 N2 H38 84.5532(14) 1_555 -202_455 n
C4 N2 N2 62.27270(10) 2_665 2_665 n
C4 N2 N2 118.06950(10) 2_665 3_565 n
C4 N2 H4 130.62019(30) 2_665 2_665 n
C4 N2 H5 56.8119(7) 2_665 3_565 n
C4 N2 C15 134.2134(6) 2_665 -201_565 n
C4 N2 C15 15.6904(4) 2_665 -202_455 n
C4 N2 C17 39.1339(7) 2_665 -201_565 n
C4 N2 C17 165.6774(5) 2_665 -203_555 n
C4 N2 C18 125.0582(16) 2_665 -202_455 n
C4 N2 C18 14.65550(30) 2_665 -203_555 n
C4 N2 C19 108.0768(5) 2_665 -201_565 n
C4 N2 C19 142.74310(20) 2_665 -202_455 n
C4 N2 C19 71.0270(16) 2_665 -203_555 n
C4 N2 N5 115.0908(5) 2_665 -201_565 n
C4 N2 N5 71.3187(11) 2_665 -202_455 n
C4 N2 N5 128.83659(30) 2_665 -203_555 n
C4 N2 H38 116.3950(5) 2_665 -202_455 n
N2 N2 N2 60.0 2_665 3_565 n
N2 N2 H4 155.2225(7) 2_665 2_665 n
N2 N2 H5 105.4556 2_665 3_565 n
N2 N2 C15 154.46500(10) 2_665 -201_565 n
N2 N2 C15 52.9565 2_665 -202_455 n
N2 N2 C17 87.924 2_665 -201_565 n
N2 N2 C17 118.336 2_665 -203_555 n
N2 N2 C18 118.06760(30) 2_665 -202_455 n
N2 N2 C18 70.33620(20) 2_665 -203_555 n
N2 N2 C19 48.7687(5) 2_665 -201_565 n
N2 N2 C19 103.00500(30) 2_665 -202_455 n
N2 N2 C19 53.4310(8) 2_665 -203_555 n
N2 N2 N5 111.7325(7) 2_665 -201_565 n
N2 N2 N5 34.9735(9) 2_665 -202_455 n
N2 N2 N5 67.74230(20) 2_665 -203_555 n
N2 N2 H38 129.3337(10) 2_665 -202_455 n
N2 N2 H4 111.26230(10) 3_565 2_665 n
N2 N2 H5 160.19960(30) 3_565 3_565 n
N2 N2 C15 95.7436 3_565 -201_565 n
N2 N2 C15 112.4884 3_565 -202_455 n
N2 N2 C17 147.14211(10) 3_565 -201_565 n
N2 N2 C17 58.7447 3_565 -203_555 n
N2 N2 C18 69.22170(20) 3_565 -202_455 n
N2 N2 C18 118.9664(4) 3_565 -203_555 n
N2 N2 C19 38.2056(8) 3_565 -201_565 n
N2 N2 C19 72.1303(5) 3_565 -202_455 n
N2 N2 C19 91.2301 3_565 -203_555 n
N2 N2 N5 105.3168(5) 3_565 -201_565 n
N2 N2 N5 74.44590(20) 3_565 -202_455 n
N2 N2 N5 32.0293(9) 3_565 -203_555 n
N2 N2 H38 116.2898(6) 3_565 -202_455 n
H4 N2 H5 75.97360(30) 2_665 3_565 n
H4 N2 C15 36.6230(9) 2_665 -201_565 n
H4 N2 C15 132.67950(10) 2_665 -202_455 n
H4 N2 C17 94.86250(30) 2_665 -201_565 n
H4 N2 C17 55.3858 2_665 -203_555 n
H4 N2 C18 74.2412(13) 2_665 -202_455 n
H4 N2 C18 127.8851(4) 2_665 -203_555 n
H4 N2 C19 108.9762(13) 2_665 -201_565 n
H4 N2 C19 53.2496(4) 2_665 -202_455 n
H4 N2 C19 106.8844(17) 2_665 -203_555 n
H4 N2 N5 45.45060(10) 2_665 -201_565 n
H4 N2 N5 122.5735(17) 2_665 -202_455 n
H4 N2 N5 92.8460(9) 2_665 -203_555 n
H4 N2 H38 29.74170(10) 2_665 -202_455 n
H5 N2 C15 99.97860(10) 3_565 -201_565 n
H5 N2 C15 56.83260(20) 3_565 -202_455 n
H5 N2 C17 18.91290(10) 3_565 -201_565 n
H5 N2 C17 131.35860(30) 3_565 -203_555 n
H5 N2 C18 130.27859(10) 3_565 -202_455 n
H5 N2 C18 61.6085(11) 3_565 -203_555 n
H5 N2 C19 122.4302(11) 3_565 -201_565 n
H5 N2 C19 100.7054(12) 3_565 -202_455 n
H5 N2 C19 68.97010(30) 3_565 -203_555 n
H5 N2 N5 65.86710(20) 3_565 -201_565 n
H5 N2 N5 86.1098(5) 3_565 -202_455 n
H5 N2 N5 132.9542(14) 3_565 -203_555 n
H5 N2 H38 60.68860(10) 3_565 -202_455 n
C15 N2 C15 147.82310(30) -201_565 -202_455 n
C15 N2 C17 116.962 -201_565 -201_565 n
C15 N2 C17 40.00470(20) -201_565 -203_555 n
C15 N2 C18 38.47230(30) -201_565 -202_455 n
C15 N2 C18 121.7586(8) -201_565 -203_555 n
C15 N2 C19 117.3731 -201_565 -201_565 n
C15 N2 C19 74.0091(10) -201_565 -202_455 n
C15 N2 C19 142.3383(7) -201_565 -203_555 n
C15 N2 N5 80.6963(9) -201_565 -201_565 n
C15 N2 N5 152.3924(6) -201_565 -202_455 n
C15 N2 N5 96.36760(30) -201_565 -203_555 n
C15 N2 H38 66.3193(10) -201_565 -202_455 n
C15 N2 C17 37.92150(20) -202_455 -201_565 n
C15 N2 C17 171.2321 -202_455 -203_555 n
C15 N2 C18 139.0596(12) -202_455 -202_455 n
C15 N2 C18 30.2347(6) -202_455 -203_555 n
C15 N2 C19 94.70030(20) -202_455 -201_565 n
C15 N2 C19 128.1154(7) -202_455 -202_455 n
C15 N2 C19 55.5149(12) -202_455 -203_555 n
C15 N2 N5 105.0512 -202_455 -201_565 n
C15 N2 N5 56.0750(8) -202_455 -202_455 n
C15 N2 N5 115.7248 -202_455 -203_555 n
C15 N2 H38 110.87120(10) -202_455 -202_455 n
C17 N2 C17 150.22591(20) -201_565 -203_555 n
C17 N2 C18 139.89600(30) -201_565 -202_455 n
C17 N2 C18 46.7220(11) -201_565 -203_555 n
C17 N2 C19 115.3735(6) -201_565 -201_565 n
C17 N2 C19 112.2277(11) -201_565 -202_455 n
C17 N2 C19 61.34330(20) -201_565 -203_555 n
C17 N2 N5 78.64200(10) -201_565 -201_565 n
C17 N2 N5 74.75570(10) -201_565 -202_455 n
C17 N2 N5 132.1532(9) -201_565 -203_555 n
C17 N2 H38 77.30510(10) -201_565 -202_455 n
C17 N2 C18 40.8914(12) -203_555 -202_455 n
C17 N2 C18 151.6812(7) -203_555 -203_555 n
C17 N2 C19 78.06920(10) -203_555 -201_565 n
C17 N2 C19 51.4299(7) -203_555 -202_455 n
C17 N2 C19 121.7083(11) -203_555 -203_555 n
C17 N2 N5 78.54040(10) -203_555 -201_565 n
C17 N2 N5 118.0785(6) -203_555 -202_455 n
C17 N2 N5 57.13880(10) -203_555 -203_555 n
C17 N2 H38 75.0411 -203_555 -202_455 n
C18 N2 C18 110.7898(19) -202_455 -203_555 n
C18 N2 C19 104.6054(10) -202_455 -201_565 n
C18 N2 C19 92.1974(19) -202_455 -202_455 n
C18 N2 C19 158.69550(20) -202_455 -203_555 n
C18 N2 N5 113.9754(13) -202_455 -201_565 n
C18 N2 N5 143.6100(4) -202_455 -202_455 n
C18 N2 N5 87.4924(13) -202_455 -203_555 n
C18 N2 H38 103.1140(14) -202_455 -202_455 n
C18 N2 C19 118.5748(7) -203_555 -201_565 n
C18 N2 C19 156.6568 -203_555 -202_455 n
C18 N2 C19 85.6772(18) -203_555 -203_555 n
C18 N2 N5 125.3080(9) -203_555 -201_565 n
C18 N2 N5 84.9171(14) -203_555 -202_455 n
C18 N2 N5 138.0291(5) -203_555 -203_555 n
C18 N2 H38 122.1899(9) -203_555 -202_455 n
C19 N2 C19 55.9050(9) -201_565 -202_455 n
C19 N2 C19 54.4563(8) -201_565 -203_555 n
C19 N2 N5 78.2280(16) -201_565 -201_565 n
C19 N2 N5 41.5118(5) -201_565 -202_455 n
C19 N2 N5 21.02450(20) -201_565 -203_555 n
C19 N2 H38 94.9739(19) -201_565 -202_455 n
C19 N2 C19 73.1069(18) -202_455 -203_555 n
C19 N2 N5 34.8408(10) -202_455 -201_565 n
C19 N2 N5 78.4070(15) -202_455 -202_455 n
C19 N2 N5 43.1847(5) -202_455 -203_555 n
C19 N2 H38 44.3998(11) -202_455 -202_455 n
C19 N2 N5 61.7970(16) -203_555 -201_565 n
C19 N2 N5 19.87120(10) -203_555 -202_455 n
C19 N2 N5 71.2235(11) -203_555 -203_555 n
C19 N2 H38 77.4076(18) -203_555 -202_455 n
N5 N2 N5 77.3271(16) -201_565 -202_455 n
N5 N2 N5 73.8420(14) -201_565 -203_555 n
N5 N2 H38 18.15410(30) -201_565 -202_455 n
N5 N2 N5 61.5711(7) -202_455 -203_555 n
N5 N2 H38 94.4874(19) -202_455 -202_455 n
N5 N2 H38 87.1193(16) -203_555 -202_455 n
C5 N3 C5 100.2220(19) 1_555 2_665 n
C5 N3 C6 105.2106(6) 1_555 1_555 n
C5 N3 C6 32.2871(4) 1_555 2_665 n
C5 N3 C6 120.8845(12) 1_555 3_565 n
C5 N3 C7 104.9556(12) 1_555 1_555 n
C5 N3 C7 27.58120(20) 1_555 3_565 n
C5 N3 C8 111.8906(17) 1_555 1_555 n
C5 N3 N3 133.0033(8) 1_555 2_665 n
C5 N3 N3 93.43330(10) 1_555 3_565 n
C5 N3 H12 52.1511(9) 1_555 2_665 n
C5 N3 H13 116.7472(4) 1_555 3_565 n
C5 N3 C13 87.1592(14) 1_555 -201_565 n
C5 N3 C13 137.2282(7) 1_555 -202_455 n
C5 N3 C13 140.79240(20) 1_555 -203_555 n
C5 N3 C14 97.0160(19) 1_555 -201_565 n
C5 N3 C14 7.30370(10) 1_555 -203_555 n
C5 N3 N4 61.1931(13) 1_555 -201_565 n
C5 N3 N4 59.1448(14) 1_555 -202_455 n
C5 N3 N4 83.5804(19) 1_555 -203_555 n
C5 N3 H26 76.6981(20) 1_555 -201_565 n
C5 N3 H27 102.2650(6) 1_555 -202_455 n
C5 N3 H28 39.5736(4) 1_555 -203_555 n
C5 N3 C6 85.33820(30) 2_665 1_555 n
C5 N3 C6 131.2243(14) 2_665 2_665 n
C5 N3 C6 23.3971(6) 2_665 3_565 n
C5 N3 C7 24.08530(10) 2_665 1_555 n
C5 N3 C7 125.4560(16) 2_665 3_565 n
C5 N3 C8 135.2178(6) 2_665 1_555 n
C5 N3 N3 60.2556(4) 2_665 2_665 n
C5 N3 N3 108.61050(20) 2_665 3_565 n
C5 N3 H12 118.61690(20) 2_665 2_665 n
C5 N3 H13 65.3998(12) 2_665 3_565 n
C5 N3 C13 156.65570(20) 2_665 -201_565 n
C5 N3 C13 81.7070(18) 2_665 -202_455 n
C5 N3 C13 86.5263(10) 2_665 -203_555 n
C5 N3 C14 3.5949 2_665 -201_565 n
C5 N3 C14 98.5228(19) 2_665 -203_555 n
C5 N3 N4 73.8318(14) 2_665 -201_565 n
C5 N3 N4 49.7278(8) 2_665 -202_455 n
C5 N3 N4 48.2447(7) 2_665 -203_555 n
C5 N3 H26 151.85120(30) 2_665 -201_565 n
C5 N3 H27 79.1532(9) 2_665 -202_455 n
C5 N3 H28 111.0505(7) 2_665 -203_555 n
C6 N3 C6 96.38730(10) 1_555 2_665 n
C6 N3 C6 90.29630(10) 1_555 3_565 n
C6 N3 C7 106.45870(30) 1_555 1_555 n
C6 N3 C7 94.65710(20) 1_555 3_565 n
C6 N3 C8 113.68670(30) 1_555 1_555 n
C6 N3 N3 37.4145 1_555 2_665 n
C6 N3 N3 24.40730(10) 1_555 3_565 n
C6 N3 H12 147.546 1_555 2_665 n
C6 N3 H13 131.7139 1_555 3_565 n
C6 N3 C13 71.3360(5) 1_555 -201_565 n
C6 N3 C13 117.49130(10) 1_555 -202_455 n
C6 N3 C13 36.3469(8) 1_555 -203_555 n
C6 N3 C14 84.57630(30) 1_555 -201_565 n
C6 N3 C14 98.0315(5) 1_555 -203_555 n
C6 N3 N4 49.2579(6) 1_555 -201_565 n
C6 N3 N4 72.79330(10) 1_555 -202_455 n
C6 N3 N4 47.2801(6) 1_555 -203_555 n
C6 N3 H26 122.66220(10) 1_555 -201_565 n
C6 N3 H27 150.40930(10) 1_555 -202_455 n
C6 N3 H28 141.68320(30) 1_555 -203_555 n
C6 N3 C6 153.1088(8) 2_665 3_565 n
C6 N3 C7 136.6193(8) 2_665 1_555 n
C6 N3 C7 5.97930(20) 2_665 3_565 n
C6 N3 C8 88.4376(10) 2_665 1_555 n
C6 N3 N3 133.65781(10) 2_665 2_665 n
C6 N3 N3 75.6255 2_665 3_565 n
C6 N3 H12 51.65060(20) 2_665 2_665 n
C6 N3 H13 131.87070(10) 2_665 3_565 n
C6 N3 C13 55.2198(10) 2_665 -201_565 n
C6 N3 C13 135.93770(10) 2_665 -202_455 n
C6 N3 C13 122.06290(20) 2_665 -203_555 n
C6 N3 C14 127.7752(15) 2_665 -201_565 n
C6 N3 C14 32.8116(5) 2_665 -203_555 n
C6 N3 N4 71.20560(30) 2_665 -201_565 n
C6 N3 N4 84.1474(7) 2_665 -202_455 n
C6 N3 N4 99.8615(10) 2_665 -203_555 n
C6 N3 H26 54.9553(12) 2_665 -201_565 n
C6 N3 H27 112.80390(20) 2_665 -202_455 n
C6 N3 H28 46.45280(10) 2_665 -203_555 n
C6 N3 C7 19.56360(10) 3_565 1_555 n
C6 N3 C7 147.8001(10) 3_565 3_565 n
C6 N3 C8 112.6419 3_565 1_555 n
C6 N3 N3 55.90450(10) 3_565 2_665 n
C6 N3 N3 114.5813 3_565 3_565 n
C6 N3 H12 120.5839 3_565 2_665 n
C6 N3 H13 48.4587(6) 3_565 3_565 n
C6 N3 C13 150.25670(20) 3_565 -201_565 n
C6 N3 C13 59.4663(12) 3_565 -202_455 n
C6 N3 C13 77.1825(4) 3_565 -203_555 n
C6 N3 C14 26.9916(6) 3_565 -201_565 n
C6 N3 C14 120.4763(13) 3_565 -203_555 n
C6 N3 N4 94.3749(8) 3_565 -201_565 n
C6 N3 N4 72.98830(20) 3_565 -202_455 n
C6 N3 N4 66.20490(10) 3_565 -203_555 n
C6 N3 H26 138.93781(20) 3_565 -201_565 n
C6 N3 H27 65.9763(4) 3_565 -202_455 n
C6 N3 H28 118.73860(20) 3_565 -203_555 n
C7 N3 C7 132.5084(10) 1_555 3_565 n
C7 N3 C8 113.8710(5) 1_555 1_555 n
C7 N3 N3 74.66060(10) 1_555 2_665 n
C7 N3 N3 130.72141(20) 1_555 3_565 n
C7 N3 H12 102.3887 1_555 2_665 n
C7 N3 H13 41.9051(11) 1_555 3_565 n
C7 N3 C13 167.74060(20) 1_555 -201_565 n
C7 N3 C13 61.9025(17) 1_555 -202_455 n
C7 N3 C13 96.7455(5) 1_555 -203_555 n
C7 N3 C14 26.56850(10) 1_555 -201_565 n
C7 N3 C14 106.2710(14) 1_555 -203_555 n
C7 N3 N4 96.5027(13) 1_555 -201_565 n
C7 N3 N4 68.7824(6) 1_555 -202_455 n
C7 N3 N4 72.2755(6) 1_555 -203_555 n
C7 N3 H26 128.87981(30) 1_555 -201_565 n
C7 N3 H27 55.1106(8) 1_555 -202_455 n
C7 N3 H28 99.32440(30) 1_555 -203_555 n
C7 N3 C8 94.3706(11) 3_565 1_555 n
C7 N3 N3 131.33791(20) 3_565 2_665 n
C7 N3 N3 75.33120(10) 3_565 3_565 n
C7 N3 H12 54.16170(30) 3_565 2_665 n
C7 N3 H13 133.48911(20) 3_565 3_565 n
C7 N3 C13 59.5788(12) 3_565 -201_565 n
C7 N3 C13 140.7119 3_565 -202_455 n
C7 N3 C13 123.01850(30) 3_565 -203_555 n
C7 N3 C14 121.9753(16) 3_565 -201_565 n
C7 N3 C14 27.32440(30) 3_565 -203_555 n
C7 N3 N4 66.0850(5) 3_565 -201_565 n
C7 N3 N4 78.1703(9) 3_565 -202_455 n
C7 N3 N4 94.4700(12) 3_565 -203_555 n
C7 N3 H26 60.6213(14) 3_565 -201_565 n
C7 N3 H27 114.87480(30) 3_565 -202_455 n
C7 N3 H28 47.35580(10) 3_565 -203_555 n
C8 N3 N3 110.5826(7) 1_555 2_665 n
C8 N3 N3 99.98880(30) 1_555 3_565 n
C8 N3 H12 65.9587(6) 1_555 2_665 n
C8 N3 H13 72.4318(6) 1_555 3_565 n
C8 N3 C13 58.3585(8) 1_555 -201_565 n
C8 N3 C13 53.5141(12) 1_555 -202_455 n
C8 N3 C13 87.4978(14) 1_555 -203_555 n
C8 N3 C14 138.6459(7) 1_555 -201_565 n
C8 N3 C14 116.9192(16) 1_555 -203_555 n
C8 N3 N4 149.3014(8) 1_555 -201_565 n
C8 N3 N4 170.73640(30) 1_555 -202_455 n
C8 N3 N4 159.6690(4) 1_555 -203_555 n
C8 N3 H26 35.33400(30) 1_555 -201_565 n
C8 N3 H27 64.4832(4) 1_555 -202_455 n
C8 N3 H28 79.5030(10) 1_555 -203_555 n
N3 N3 N3 60.0 2_665 3_565 n
N3 N3 H12 174.37170(10) 2_665 2_665 n
N3 N3 H13 94.4539 2_665 3_565 n
N3 N3 C13 98.58920(10) 2_665 -201_565 n
N3 N3 C13 85.27790(10) 2_665 -202_455 n
N3 N3 C13 27.1007(6) 2_665 -203_555 n
N3 N3 C14 61.3650(4) 2_665 -201_565 n
N3 N3 C14 126.0416(8) 2_665 -203_555 n
N3 N3 N4 72.0543(4) 2_665 -201_565 n
N3 N3 N4 78.6236(4) 2_665 -202_455 n
N3 N3 N4 50.8382(10) 2_665 -203_555 n
N3 N3 H26 140.6530(9) 2_665 -201_565 n
N3 N3 H27 113.52880(10) 2_665 -202_455 n
N3 N3 H28 169.61450(30) 2_665 -203_555 n
N3 N3 H12 124.3071 3_565 2_665 n
N3 N3 H13 149.69020(30) 3_565 3_565 n
N3 N3 C13 48.4595(5) 3_565 -201_565 n
N3 N3 C13 126.8115(7) 3_565 -202_455 n
N3 N3 C13 48.51560(30) 3_565 -203_555 n
N3 N3 C14 107.35710(20) 3_565 -201_565 n
N3 N3 C14 87.2676 3_565 -203_555 n
N3 N3 N4 53.5475(10) 3_565 -201_565 n
N3 N3 N4 83.56480(20) 3_565 -202_455 n
N3 N3 N4 64.7897(6) 3_565 -203_555 n
N3 N3 H26 99.52340(10) 3_565 -201_565 n
N3 N3 H27 161.0883(6) 3_565 -202_455 n
N3 N3 H28 122.0398 3_565 -203_555 n
H12 N3 H13 80.3206 2_665 3_565 n
H12 N3 C13 83.41870(10) 2_665 -201_565 n
H12 N3 C13 89.10220(20) 2_665 -202_455 n
H12 N3 C13 151.8361(8) 2_665 -203_555 n
H12 N3 C14 117.89110(20) 2_665 -201_565 n
H12 N3 C14 59.2087(8) 2_665 -203_555 n
H12 N3 N4 113.2650(4) 2_665 -201_565 n
H12 N3 N4 104.94790(30) 2_665 -202_455 n
H12 N3 N4 133.2625(9) 2_665 -203_555 n
H12 N3 H26 38.1958(7) 2_665 -201_565 n
H12 N3 H27 61.1646 2_665 -202_455 n
H12 N3 H28 13.7090(5) 2_665 -203_555 n
H13 N3 C13 130.6137(14) 3_565 -201_565 n
H13 N3 C13 26.4496(4) 3_565 -202_455 n
H13 N3 C13 101.2730(6) 3_565 -203_555 n
H13 N3 C14 68.2468(12) 3_565 -201_565 n
H13 N3 C14 122.61500(30) 3_565 -203_555 n
H13 N3 N4 138.22610(20) 3_565 -201_565 n
H13 N3 N4 108.6778(5) 3_565 -202_455 n
H13 N3 N4 113.3633(4) 3_565 -203_555 n
H13 N3 H26 90.6512(7) 3_565 -201_565 n
H13 N3 H27 19.24820(10) 3_565 -202_455 n
H13 N3 H28 86.14490(20) 3_565 -203_555 n
C13 N3 C13 107.8728(19) -201_565 -202_455 n
C13 N3 C13 74.2379(6) -201_565 -203_555 n
C13 N3 C14 155.77831(20) -201_565 -201_565 n
C13 N3 C14 85.9843(16) -201_565 -203_555 n
C13 N3 N4 90.9555(16) -201_565 -201_565 n
C13 N3 N4 120.5407(9) -201_565 -202_455 n
C13 N3 N4 111.7008(10) -201_565 -203_555 n
C13 N3 H26 51.3672(6) -201_565 -201_565 n
C13 N3 H27 121.1810(12) -201_565 -202_455 n
C13 N3 H28 88.7860(4) -201_565 -203_555 n
C13 N3 C13 81.8476(9) -202_455 -203_555 n
C13 N3 C14 85.1586(19) -202_455 -201_565 n
C13 N3 C14 144.2778(6) -202_455 -203_555 n
C13 N3 N4 152.5972(5) -202_455 -201_565 n
C13 N3 N4 130.5600(11) -202_455 -202_455 n
C13 N3 N4 123.5848(11) -202_455 -203_555 n
C13 N3 H26 82.2285(14) -202_455 -201_565 n
C13 N3 H27 35.57330(10) -202_455 -202_455 n
C13 N3 H28 99.47580(30) -202_455 -203_555 n
C13 N3 C14 87.9955(10) -203_555 -201_565 n
C13 N3 C14 133.87080(30) -203_555 -203_555 n
C13 N3 N4 84.4901(14) -203_555 -201_565 n
C13 N3 N4 101.1399(11) -203_555 -202_455 n
C13 N3 N4 72.3445(17) -203_555 -203_555 n
C13 N3 H26 113.8088(14) -203_555 -201_565 n
C13 N3 H27 116.9207(8) -203_555 -202_455 n
C13 N3 H28 162.40910(20) -203_555 -203_555 n
C14 N3 C14 95.1393(20) -201_565 -203_555 n
C14 N3 N4 70.6890(14) -201_565 -201_565 n
C14 N3 N4 46.1556(8) -201_565 -202_455 n
C14 N3 N4 45.7429(8) -201_565 -203_555 n
C14 N3 H26 152.7584(4) -201_565 -201_565 n
C14 N3 H27 81.3642(10) -201_565 -202_455 n
C14 N3 H28 109.5924(8) -201_565 -203_555 n
C14 N3 N4 54.0653(12) -203_555 -201_565 n
C14 N3 N4 54.4220(14) -203_555 -202_455 n
C14 N3 N4 77.3843(18) -203_555 -203_555 n
C14 N3 H26 81.5858(20) -203_555 -201_565 n
C14 N3 H27 109.0269(5) -203_555 -202_455 n
C14 N3 H28 46.81650(30) -203_555 -203_555 n
N4 N3 N4 31.0164(8) -201_565 -202_455 n
N4 N3 N4 29.0294(7) -201_565 -203_555 n
N4 N3 H26 125.1110(9) -201_565 -201_565 n
N4 N3 H27 144.3400(4) -201_565 -202_455 n
N4 N3 H28 100.6798(9) -201_565 -203_555 n
N4 N3 N4 28.8034(6) -202_455 -203_555 n
N4 N3 H26 135.8390(6) -202_455 -201_565 n
N4 N3 H27 113.4943(4) -202_455 -202_455 n
N4 N3 H28 91.3480(8) -202_455 -203_555 n
N4 N3 H26 154.11830(30) -203_555 -201_565 n
N4 N3 H27 126.93730(20) -203_555 -202_455 n
N4 N3 H28 119.5560(14) -203_555 -203_555 n
H26 N3 H27 74.3343(5) -201_565 -202_455 n
H26 N3 H28 49.6170(12) -201_565 -203_555 n
H27 N3 H28 67.8785(4) -202_455 -203_555 n
Al2 O1 P1 149.9(21) 1_565 1_565 n
Al2 O1 Si1 149.9(21) 1_565 1_565 n
P1 O1 Si1 0.0 1_565 1_565 n
Al1 O2 P2 143.6(18) 1_555 1_655 n
Al1 O2 Si2 143.6(18) 1_555 1_655 n
P2 O2 Si2 0.0 1_655 1_655 n
Al1 O3 P1 155.5(12) 1_455 -3_556 n
Al1 O3 Si1 155.5(12) 1_455 -3_556 n
P1 O3 Si1 0.0 -3_556 -3_556 n
Al1 O4 P1 138.8(10) 1_555 -1_656 n
Al1 O4 Si1 138.8(10) 1_555 -1_656 n
P1 O4 Si1 0.0 -1_656 -1_656 n
Al3 O5 P1 139.9(16) 101_455 1_565 n
Al3 O5 Si1 139.9(16) 101_455 1_565 n
P1 O5 Si1 0.0 1_565 1_565 n
Al1 O6 P3 152.5(16) 1_555 201_554 n
Al1 O6 Si3 152.5(16) 1_555 201_554 n
P3 O6 Si3 0.0 201_554 201_554 n
Al2 O7 P2 160.4(10) -1_656 1_655 n
Al2 O7 Si2 160.4(10) -1_656 1_655 n
P2 O7 Si2 0.0 1_655 1_655 n
Al2 O8 P2 141.8(10) 201_554 1_655 n
Al2 O8 Si2 141.8(10) 201_554 1_655 n
P2 O8 Si2 0.0 1_655 1_655 n
Al2 O9 P2 149.2(11) -3_556 1_555 n
Al2 O9 Si2 149.2(11) -3_556 1_555 n
P2 O9 Si2 0.0 1_555 1_555 n
Al3 O10 P3 143.0(14) 1_556 2_655 n
Al3 O10 Si3 143.0(14) 1_556 2_655 n
P3 O10 Si3 0.0 2_655 2_655 n
Al3 O11 P3 148.7(14) 1_455 -3_556 n
Al3 O11 Si3 148.7(14) 1_455 -3_556 n
P3 O11 Si3 0.0 -3_556 -3_556 n
Al3 O12 P3 156.9(12) 1_555 -1_656 n
Al3 O12 Si3 156.9(12) 1_555 -1_656 n
P3 O12 Si3 0.0 -1_656 -1_656 n
O1 P1 O3 111.8(17) 1_545 -2_556 n
O1 P1 O4 110.0(14) 1_545 -1_656 n
O1 P1 O5 103.2(14) 1_545 1_545 n
O3 P1 O4 100.2(6) -2_556 -1_656 n
O3 P1 O5 111.4(10) -2_556 1_545 n
O4 P1 O5 120.5(14) -1_656 1_545 n
O2 P2 O7 105.5(12) 1_455 1_455 n
O2 P2 O8 106.8(17) 1_455 1_455 n
O2 P2 O9 120.1(18) 1_455 1_555 n
O7 P2 O8 108.6(11) 1_455 1_455 n
O7 P2 O9 106.8(9) 1_455 1_555 n
O8 P2 O9 108.6(17) 1_455 1_555 n
O6 P3 O10 99.8(12) 101_445 3_665 n
O6 P3 O11 113.3(11) 101_445 -2_556 n
O6 P3 O12 99.1(12) 101_445 -1_656 n
O10 P3 O11 117.2(16) 3_665 -2_556 n
O10 P3 O12 106.4(15) 3_665 -1_656 n
O11 P3 O12 118.1(8) -2_556 -1_656 n
O1 Si1 O3 111.8(17) 1_545 -2_556 n
O1 Si1 O4 110.0(14) 1_545 -1_656 n
O1 Si1 O5 103.2(14) 1_545 1_545 n
O3 Si1 O4 100.2(6) -2_556 -1_656 n
O3 Si1 O5 111.4(10) -2_556 1_545 n
O4 Si1 O5 120.5(14) -1_656 1_545 n
O2 Si2 O7 105.5(12) 1_455 1_455 n
O2 Si2 O8 106.8(17) 1_455 1_455 n
O2 Si2 O9 120.1(18) 1_455 1_555 n
O7 Si2 O8 108.6(11) 1_455 1_455 n
O7 Si2 O9 106.8(9) 1_455 1_555 n
O8 Si2 O9 108.6(17) 1_455 1_555 n
O6 Si3 O10 99.8(12) 101_445 3_665 n
O6 Si3 O11 113.3(11) 101_445 -2_556 n
O6 Si3 O12 99.1(12) 101_445 -1_656 n
O10 Si3 O11 117.2(16) 3_665 -2_556 n
O10 Si3 O12 106.4(15) 3_665 -1_656 n
O11 Si3 O12 118.1(8) -2_556 -1_656 n
C8 C9 C8 69.3763(19) 1_555 2_665 n
C8 C9 C9 92.73010(10) 1_555 2_665 n
C8 C9 C9 56.7116(8) 1_555 3_565 n
C8 C9 C10 112.5848(18) 1_555 1_555 n
C8 C9 C10 149.0102(7) 1_555 2_665 n
C8 C9 C10 145.3682(8) 1_555 -203_555 n
C8 C9 H17 67.4377(16) 1_555 2_665 n
C8 C9 H18 109.8177(9) 1_555 1_555 n
C8 C9 H19 109.5830(4) 1_555 1_555 n
C8 C9 H19 64.8177(5) 1_555 2_665 n
C8 C9 H19 55.5893(8) 1_555 3_565 n
C8 C9 H21 148.8860(7) 1_555 2_665 n
C8 C9 C11 83.1461(12) 1_555 -201_565 n
C8 C9 C11 91.5623(20) 1_555 -202_455 n
C8 C9 C11 133.6735(5) 1_555 -203_555 n
C8 C9 C12 61.5044(9) 1_555 -201_565 n
C8 C9 C12 17.93140(20) 1_555 -202_455 n
C8 C9 C12 58.1913(16) 1_555 -203_555 n
C8 C9 H22 72.7013(17) 1_555 -201_565 n
C8 C9 H22 164.70660(30) 1_555 -202_455 n
C8 C9 H23 84.8946(12) 1_555 -202_455 n
C8 C9 H24 80.8856(18) 1_555 -201_565 n
C8 C9 H24 9.40990(20) 1_555 -203_555 n
C8 C9 H25 83.5109(18) 1_555 -203_555 n
C8 C9 C9 75.4372(4) 2_665 2_665 n
C8 C9 C9 104.3106(4) 2_665 3_565 n
C8 C9 C10 173.97440(20) 2_665 1_555 n
C8 C9 C10 118.3210(18) 2_665 2_665 n
C8 C9 C10 144.7742(11) 2_665 -203_555 n
C8 C9 H17 49.9621(12) 2_665 2_665 n
C8 C9 H18 74.35460(10) 2_665 1_555 n
C8 C9 H19 65.4212(7) 2_665 1_555 n
C8 C9 H19 96.81300(20) 2_665 2_665 n
C8 C9 H19 119.7648(9) 2_665 3_565 n
C8 C9 H21 140.7576(12) 2_665 2_665 n
C8 C9 C11 110.7636(6) 2_665 -201_565 n
C8 C9 C11 160.75360(10) 2_665 -202_455 n
C8 C9 C11 91.5518(17) 2_665 -203_555 n
C8 C9 C12 53.4096(8) 2_665 -201_565 n
C8 C9 C12 73.3913(17) 2_665 -202_455 n
C8 C9 C12 11.20050(30) 2_665 -203_555 n
C8 C9 H22 134.19189(20) 2_665 -201_565 n
C8 C9 H22 115.8049(17) 2_665 -202_455 n
C8 C9 H23 135.2031 2_665 -202_455 n
C8 C9 H24 19.94210(20) 2_665 -201_565 n
C8 C9 H24 74.0380(19) 2_665 -203_555 n
C8 C9 H25 43.4479(9) 2_665 -203_555 n
C9 C9 C9 60.0 2_665 3_565 n
C9 C9 C10 98.65450(30) 2_665 1_555 n
C9 C9 C10 63.3799(7) 2_665 2_665 n
C9 C9 C10 92.81910(10) 2_665 -203_555 n
C9 C9 H17 125.2715(8) 2_665 2_665 n
C9 C9 H18 132.2401 2_665 1_555 n
C9 C9 H19 26.2483 2_665 1_555 n
C9 C9 H19 44.0463 2_665 2_665 n
C9 C9 H19 125.6464 2_665 3_565 n
C9 C9 H21 101.9762(4) 2_665 2_665 n
C9 C9 C11 42.93980(20) 2_665 -201_565 n
C9 C9 C11 109.29070(30) 2_665 -202_455 n
C9 C9 C11 40.9798(5) 2_665 -203_555 n
C9 C9 C12 34.2640(9) 2_665 -201_565 n
C9 C9 C12 76.71190(20) 2_665 -202_455 n
C9 C9 C12 77.9318(4) 2_665 -203_555 n
C9 C9 H22 81.7429 2_665 -201_565 n
C9 C9 H22 102.47570(30) 2_665 -202_455 n
C9 C9 H23 144.04359(30) 2_665 -202_455 n
C9 C9 H24 57.4737(6) 2_665 -201_565 n
C9 C9 H24 101.94450(20) 2_665 -203_555 n
C9 C9 H25 115.9076(4) 2_665 -203_555 n
C9 C9 C10 73.1782(5) 3_565 1_555 n
C9 C9 C10 92.96040(10) 3_565 2_665 n
C9 C9 C10 97.69150(30) 3_565 -203_555 n
C9 C9 H17 124.1245(8) 3_565 2_665 n
C9 C9 H18 164.74350(20) 3_565 1_555 n
C9 C9 H19 86.2483 3_565 1_555 n
C9 C9 H19 15.9537 3_565 2_665 n
C9 C9 H19 65.6463 3_565 3_565 n
C9 C9 H21 107.8649(6) 3_565 2_665 n
C9 C9 C11 27.7222(4) 3_565 -201_565 n
C9 C9 C11 65.0304(4) 3_565 -202_455 n
C9 C9 C11 90.8138 3_565 -203_555 n
C9 C9 C12 55.5952(4) 3_565 -201_565 n
C9 C9 C12 40.8404(10) 3_565 -202_455 n
C9 C9 C12 96.74220(20) 3_565 -203_555 n
C9 C9 H22 30.9534(5) 3_565 -201_565 n
C9 C9 H22 130.4944(10) 3_565 -202_455 n
C9 C9 H23 89.7752 3_565 -202_455 n
C9 C9 H24 99.18260(20) 3_565 -201_565 n
C9 C9 H24 61.4155(6) 3_565 -203_555 n
C9 C9 H25 138.2711(10) 3_565 -203_555 n
C10 C9 C10 56.9214(17) 1_555 2_665 n
C10 C9 C10 32.8047(11) 1_555 -203_555 n
C10 C9 H17 136.0076(11) 1_555 2_665 n
C10 C9 H18 109.5514 1_555 1_555 n
C10 C9 H19 108.7338(6) 1_555 1_555 n
C10 C9 H19 79.36410(30) 1_555 2_665 n
C10 C9 H19 64.5421(8) 1_555 3_565 n
C10 C9 H21 38.5536(12) 1_555 2_665 n
C10 C9 C11 64.4275(4) 1_555 -201_565 n
C10 C9 C11 22.71490(20) 1_555 -202_455 n
C10 C9 C11 83.0646(15) 1_555 -203_555 n
C10 C9 C12 121.9458(9) 1_555 -201_565 n
C10 C9 C12 106.6873(17) 1_555 -202_455 n
C10 C9 C12 169.57600(30) 1_555 -203_555 n
C10 C9 H22 44.45240(10) 1_555 -201_565 n
C10 C9 H22 63.8831(17) 1_555 -202_455 n
C10 C9 H23 50.72500(10) 1_555 -202_455 n
C10 C9 H24 154.1464(4) 1_555 -201_565 n
C10 C9 H24 108.7821(19) 1_555 -203_555 n
C10 C9 H25 141.4984(7) 1_555 -203_555 n
C10 C9 C10 32.2392(9) 2_665 -203_555 n
C10 C9 H17 142.0091(9) 2_665 2_665 n
C10 C9 H18 101.05320(20) 2_665 1_555 n
C10 C9 H19 57.1354(9) 2_665 1_555 n
C10 C9 H19 84.21770(10) 2_665 2_665 n
C10 C9 H19 121.3197(9) 2_665 3_565 n
C10 C9 H21 39.1901(11) 2_665 2_665 n
C10 C9 C11 65.9540(5) 2_665 -201_565 n
C10 C9 C11 79.3681(19) 2_665 -202_455 n
C10 C9 C11 28.48260(10) 2_665 -203_555 n
C10 C9 C12 97.6112(16) 2_665 -201_565 n
C10 C9 C12 131.3055(9) 2_665 -202_455 n
C10 C9 C12 127.8159(16) 2_665 -203_555 n
C10 C9 H22 83.9387(12) 2_665 -201_565 n
C10 C9 H22 43.2151(10) 2_665 -202_455 n
C10 C9 H23 102.7673(16) 2_665 -202_455 n
C10 C9 H24 99.9030(20) 2_665 -201_565 n
C10 C9 H24 154.2472(5) 2_665 -203_555 n
C10 C9 H25 123.6685(12) 2_665 -203_555 n
C10 C9 H17 132.7240(12) -203_555 2_665 n
C10 C9 H18 91.1210(6) -203_555 1_555 n
C10 C9 H19 89.3309 -203_555 1_555 n
C10 C9 H19 97.06840(30) -203_555 2_665 n
C10 C9 H19 94.23500(20) -203_555 3_565 n
C10 C9 H21 11.2569(4) -203_555 2_665 n
C10 C9 C11 77.9403(9) -203_555 -201_565 n
C10 C9 C11 54.4711(12) -203_555 -202_455 n
C10 C9 C11 60.6306(8) -203_555 -203_555 n
C10 C9 C12 126.3600(8) -203_555 -201_565 n
C10 C9 C12 136.8906(7) -203_555 -202_455 n
C10 C9 C12 155.9213(8) -203_555 -203_555 n
C10 C9 H22 74.3388(10) -203_555 -201_565 n
C10 C9 H22 33.6310(8) -203_555 -202_455 n
C10 C9 H23 70.9434(7) -203_555 -202_455 n
C10 C9 H24 129.8302(11) -203_555 -201_565 n
C10 C9 H24 141.1798(8) -203_555 -203_555 n
C10 C9 H25 123.8523(13) -203_555 -203_555 n
H17 C9 H18 43.4436(6) 2_665 1_555 n
H17 C9 H19 112.2635(5) 2_665 1_555 n
H17 C9 H19 129.3187(10) 2_665 2_665 n
H17 C9 H19 85.35130(10) 2_665 3_565 n
H17 C9 H21 121.4707(16) 2_665 2_665 n
H17 C9 C11 148.75819(30) 2_665 -201_565 n
H17 C9 C11 121.1354(11) 2_665 -202_455 n
H17 C9 C11 130.6599(5) 2_665 -203_555 n
H17 C9 C12 97.4249(19) 2_665 -201_565 n
H17 C9 C12 83.6924(18) 2_665 -202_455 n
H17 C9 C12 47.8634(12) 2_665 -203_555 n
H17 C9 H22 131.75050(30) 2_665 -201_565 n
H17 C9 H22 104.1147(18) 2_665 -202_455 n
H17 C9 H23 86.8019(12) 2_665 -202_455 n
H17 C9 H24 68.9319(15) 2_665 -201_565 n
H17 C9 H24 63.6388(14) 2_665 -203_555 n
H17 C9 H25 19.54940(30) 2_665 -203_555 n
H18 C9 H19 106.373 1_555 1_555 n
H18 C9 H19 171.06190(30) 1_555 2_665 n
H18 C9 H19 101.4265 1_555 3_565 n
H18 C9 H21 80.1283(9) 1_555 2_665 n
H18 C9 C11 167.00240(30) 1_555 -201_565 n
H18 C9 C11 111.45300(10) 1_555 -202_455 n
H18 C9 C11 104.37810(20) 1_555 -203_555 n
H18 C9 C12 127.2255(9) 1_555 -201_565 n
H18 C9 C12 126.9023(11) 1_555 -202_455 n
H18 C9 C12 79.46580(20) 1_555 -203_555 n
H18 C9 H22 144.35789(10) 1_555 -201_565 n
H18 C9 H22 60.6712(12) 1_555 -202_455 n
H18 C9 H23 81.32840(30) 1_555 -202_455 n
H18 C9 H24 84.43290(30) 1_555 -201_565 n
H18 C9 H24 104.1909(7) 1_555 -203_555 n
H18 C9 H25 33.6519(7) 1_555 -203_555 n
H19 C9 H19 70.2946 1_555 2_665 n
H19 C9 H19 151.8947 1_555 3_565 n
H19 C9 H21 94.72820(20) 1_555 2_665 n
H19 C9 C11 66.95530(10) 1_555 -201_565 n
H19 C9 C11 126.6001(7) 1_555 -202_455 n
H19 C9 C11 28.7036(9) 1_555 -203_555 n
H19 C9 C12 48.4168(5) 1_555 -201_565 n
H19 C9 C12 96.97930(10) 1_555 -202_455 n
H19 C9 C12 72.4909(6) 1_555 -203_555 n
H19 C9 H22 105.81150(10) 1_555 -201_565 n
H19 C9 H22 85.25550(10) 1_555 -202_455 n
H19 C9 H23 159.1778(7) 1_555 -202_455 n
H19 C9 H24 45.4903(9) 1_555 -201_565 n
H19 C9 H24 118.8689(6) 1_555 -203_555 n
H19 C9 H25 97.02550(10) 1_555 -203_555 n
H19 C9 H19 81.6 2_665 3_565 n
H19 C9 H21 108.1879(6) 2_665 2_665 n
H19 C9 C11 19.4403(6) 2_665 -201_565 n
H19 C9 C11 76.46500(20) 2_665 -202_455 n
H19 C9 C11 76.80880(10) 2_665 -203_555 n
H19 C9 C12 44.2823(6) 2_665 -201_565 n
H19 C9 C12 47.1337(8) 2_665 -202_455 n
H19 C9 C12 91.59830(10) 2_665 -203_555 n
H19 C9 H22 42.77340(30) 2_665 -201_565 n
H19 C9 H22 126.1481(9) 2_665 -202_455 n
H19 C9 H23 104.70010(10) 2_665 -202_455 n
H19 C9 H24 87.5618 2_665 -201_565 n
H19 C9 H24 71.4330(4) 2_665 -203_555 n
H19 C9 H25 137.5441(10) 2_665 -203_555 n
H19 C9 H21 93.98950(10) 3_565 2_665 n
H19 C9 C11 86.5297 3_565 -201_565 n
H19 C9 C11 41.9581(10) 3_565 -202_455 n
H19 C9 C11 143.8514(6) 3_565 -203_555 n
H19 C9 C12 109.82750(20) 3_565 -201_565 n
H19 C9 C12 62.0889(4) 3_565 -202_455 n
H19 C9 C12 109.2750(6) 3_565 -203_555 n
H19 C9 H22 49.18380(30) 3_565 -201_565 n
H19 C9 H22 112.4631(5) 3_565 -202_455 n
H19 C9 H23 31.2184(4) 3_565 -202_455 n
H19 C9 H24 135.6729(10) 3_565 -201_565 n
H19 C9 H24 48.1893(9) 3_565 -203_555 n
H19 C9 H25 103.92600(20) 3_565 -203_555 n
H21 C9 C11 89.1503(12) 2_665 -201_565 n
H21 C9 C11 57.7898(13) 2_665 -202_455 n
H21 C9 C11 66.3977(10) 2_665 -203_555 n
H21 C9 C12 136.1134(5) 2_665 -201_565 n
H21 C9 C12 145.1597(5) 2_665 -202_455 n
H21 C9 C12 151.5925(9) 2_665 -203_555 n
H21 C9 H22 82.3721(13) 2_665 -201_565 n
H21 C9 H22 25.3497(5) 2_665 -202_455 n
H21 C9 H23 67.0944(6) 2_665 -202_455 n
H21 C9 H24 130.0937(11) 2_665 -201_565 n
H21 C9 H24 142.1773(8) 2_665 -203_555 n
H21 C9 H25 113.2484(16) 2_665 -203_555 n
C11 C9 C11 67.8453(5) -201_565 -202_455 n
C11 C9 C11 64.2030(4) -201_565 -203_555 n
C11 C9 C12 57.5198(14) -201_565 -201_565 n
C11 C9 C12 65.9066(14) -201_565 -202_455 n
C11 C9 C12 107.8129(7) -201_565 -203_555 n
C11 C9 H22 39.02090(20) -201_565 -201_565 n
C11 C9 H22 106.8714(15) -201_565 -202_455 n
C11 C9 H23 101.3407(6) -201_565 -202_455 n
C11 C9 H24 97.1143(8) -201_565 -201_565 n
C11 C9 H24 88.7816(10) -201_565 -203_555 n
C11 C9 H25 154.06340(30) -201_565 -203_555 n
C11 C9 C11 104.1448(17) -202_455 -203_555 n
C11 C9 C12 120.3557(8) -202_455 -201_565 n
C11 C9 C12 89.3001(17) -202_455 -202_455 n
C11 C9 C12 149.5854(4) -202_455 -203_555 n
C11 C9 H22 34.18140(10) -202_455 -201_565 n
C11 C9 H22 81.9633(18) -202_455 -202_455 n
C11 C9 H23 35.2326 -202_455 -202_455 n
C11 C9 H24 164.01430(30) -202_455 -201_565 n
C11 C9 H24 86.7159(20) -202_455 -203_555 n
C11 C9 H25 134.6898(8) -202_455 -203_555 n
C11 C9 C12 73.1082(14) -203_555 -201_565 n
C11 C9 C12 117.4678(7) -203_555 -202_455 n
C11 C9 C12 100.0449(15) -203_555 -203_555 n
C11 C9 H22 96.5635(9) -203_555 -201_565 n
C11 C9 H22 61.5872(8) -203_555 -202_455 n
C11 C9 H23 131.1907(15) -203_555 -202_455 n
C11 C9 H24 72.2165(19) -203_555 -201_565 n
C11 C9 H24 142.92390(30) -203_555 -203_555 n
C11 C9 H25 111.6135(9) -203_555 -203_555 n
C12 C9 C12 48.8920(6) -201_565 -202_455 n
C12 C9 C12 50.7445(7) -201_565 -203_555 n
C12 C9 H22 86.1955(9) -201_565 -201_565 n
C12 C9 H22 133.5831(6) -201_565 -202_455 n
C12 C9 H23 140.64391(20) -201_565 -202_455 n
C12 C9 H24 43.7018(6) -201_565 -201_565 n
C12 C9 H24 70.9018(11) -201_565 -203_555 n
C12 C9 H25 96.5465(16) -201_565 -203_555 n
C12 C9 C12 63.0141(14) -202_455 -203_555 n
C12 C9 H22 62.8787(17) -202_455 -201_565 n
C12 C9 H22 170.4462 -202_455 -202_455 n
C12 C9 H23 93.2667(9) -202_455 -202_455 n
C12 C9 H24 79.1658(15) -202_455 -201_565 n
C12 C9 H24 25.9697(4) -202_455 -203_555 n
C12 C9 H25 97.7296(20) -202_455 -203_555 n
C12 C9 H22 125.1258(4) -203_555 -201_565 n
C12 C9 H22 126.3561(14) -203_555 -202_455 n
C12 C9 H23 128.31149(10) -203_555 -202_455 n
C12 C9 H24 27.9283(4) -203_555 -201_565 n
C12 C9 H24 62.8977(16) -203_555 -203_555 n
C12 C9 H25 46.4378(10) -203_555 -203_555 n
H22 C9 H22 107.5694(18) -201_565 -202_455 n
H22 C9 H23 63.2588(4) -201_565 -202_455 n
H22 C9 H24 129.8968(4) -201_565 -201_565 n
H22 C9 H24 72.6012(16) -201_565 -203_555 n
H22 C9 H25 151.2997 -201_565 -203_555 n
H22 C9 H23 81.8374(9) -202_455 -202_455 n
H22 C9 H24 108.6034(15) -202_455 -201_565 n
H22 C9 H24 155.3240(5) -202_455 -203_555 n
H22 C9 H25 91.1908(20) -202_455 -203_555 n
H23 C9 H24 155.12860(30) -202_455 -201_565 n
H23 C9 H24 76.3413(14) -202_455 -203_555 n
H23 C9 H25 99.5026(8) -202_455 -203_555 n
H24 C9 H24 87.6047(19) -201_565 -203_555 n
H24 C9 H25 58.7847(11) -201_565 -203_555 n
H24 C9 H25 81.3001(17) -203_555 -203_555 n
C9 C10 C9 43.4419(12) 1_555 3_565 n
C9 C10 C9 151.0116(9) 1_555 -202_455 n
C9 C10 C10 65.1437(8) 1_555 2_665 n
C9 C10 C10 85.51660(10) 1_555 3_565 n
C9 C10 C10 83.4669(9) 1_555 -201_565 n
C9 C10 C10 117.5984(5) 1_555 -202_455 n
C9 C10 C10 84.8416(15) 1_555 -203_555 n
C9 C10 H19 19.7972(6) 1_555 3_565 n
C9 C10 H20 109.5654(4) 1_555 1_555 n
C9 C10 H21 109.14600(20) 1_555 1_555 n
C9 C10 H21 72.2254(10) 1_555 2_665 n
C9 C10 H21 144.7832(5) 1_555 -203_555 n
C9 C10 C11 114.2124(18) 1_555 1_555 n
C9 C10 C11 147.5978(9) 1_555 3_565 n
C9 C10 C11 60.6346(9) 1_555 -201_565 n
C9 C10 C11 21.4421(6) 1_555 -202_455 n
C9 C10 C11 38.28110(10) 1_555 -203_555 n
C9 C10 H22 150.8685(9) 1_555 3_565 n
C9 C10 H22 70.1229(16) 1_555 -201_565 n
C9 C10 H22 32.75760(20) 1_555 -202_455 n
C9 C10 H23 68.2031(14) 1_555 -202_455 n
C9 C10 C9 139.1252(12) 3_565 -202_455 n
C9 C10 C10 81.82730(20) 3_565 2_665 n
C9 C10 C10 57.9348(9) 3_565 3_565 n
C9 C10 C10 77.0630(10) 3_565 -201_565 n
C9 C10 C10 78.7107(16) 3_565 -202_455 n
C9 C10 C10 115.6377(6) 3_565 -203_555 n
C9 C10 H19 40.4689(12) 3_565 3_565 n
C9 C10 H20 114.2731(5) 3_565 1_555 n
C9 C10 H21 66.3906(10) 3_565 1_555 n
C9 C10 H21 111.31280(20) 3_565 2_665 n
C9 C10 H21 141.3648(6) 3_565 -203_555 n
C9 C10 C11 135.8142(11) 3_565 1_555 n
C9 C10 C11 114.0512(19) 3_565 3_565 n
C9 C10 C11 27.9046 3_565 -201_565 n
C9 C10 C11 38.6151(11) 3_565 -202_455 n
C9 C10 C11 56.7756(7) 3_565 -203_555 n
C9 C10 H22 162.4442(4) 3_565 3_565 n
C9 C10 H22 28.9716(4) 3_565 -201_565 n
C9 C10 H22 74.0769(14) 3_565 -202_455 n
C9 C10 H23 83.3887(18) 3_565 -202_455 n
C9 C10 C10 86.01320(10) -202_455 2_665 n
C9 C10 C10 82.21940(30) -202_455 3_565 n
C9 C10 C10 72.34870(10) -202_455 -201_565 n
C9 C10 C10 62.3537(5) -202_455 -202_455 n
C9 C10 C10 69.0502(7) -202_455 -203_555 n
C9 C10 H19 170.77879(30) -202_455 3_565 n
C9 C10 H20 94.30180(30) -202_455 1_555 n
C9 C10 H21 78.3812 -202_455 1_555 n
C9 C10 H21 85.65450(30) -202_455 2_665 n
C9 C10 H21 57.7607(12) -202_455 -203_555 n
C9 C10 C11 39.4386(10) -202_455 1_555 n
C9 C10 C11 27.5287(7) -202_455 3_565 n
C9 C10 C11 112.1789(12) -202_455 -201_565 n
C9 C10 C11 172.30859(30) -202_455 -202_455 n
C9 C10 C11 113.6804(10) -202_455 -203_555 n
C9 C10 H22 24.2180(8) -202_455 3_565 n
C9 C10 H22 124.0168(12) -202_455 -201_565 n
C9 C10 H22 123.0219(9) -202_455 -202_455 n
C9 C10 H23 133.7932(7) -202_455 -202_455 n
C10 C10 C10 60.0 2_665 3_565 n
C10 C10 C10 31.73910(10) 2_665 -201_565 n
C10 C10 C10 90.0 2_665 -202_455 n
C10 C10 C10 36.0664(4) 2_665 -203_555 n
C10 C10 H19 84.89090(20) 2_665 3_565 n
C10 C10 H20 151.6325 2_665 1_555 n
C10 C10 H21 101.9353 2_665 1_555 n
C10 C10 H21 45.2121 2_665 2_665 n
C10 C10 H21 136.3298(8) 2_665 -203_555 n
C10 C10 C11 55.5152(9) 2_665 1_555 n
C10 C10 C11 92.07320(10) 2_665 3_565 n
C10 C10 C11 67.29720(20) 2_665 -201_565 n
C10 C10 C11 86.31490(10) 2_665 -202_455 n
C10 C10 C11 28.4262(9) 2_665 -203_555 n
C10 C10 H22 97.39280(20) 2_665 3_565 n
C10 C10 H22 105.66860(20) 2_665 -201_565 n
C10 C10 H22 47.7561(5) 2_665 -202_455 n
C10 C10 H23 125.4303(5) 2_665 -202_455 n
C10 C10 C10 31.73910(10) 3_565 -201_565 n
C10 C10 C10 36.0664(4) 3_565 -202_455 n
C10 C10 C10 90.0 3_565 -203_555 n
C10 C10 H19 94.50640(20) 3_565 3_565 n
C10 C10 H20 148.1958 3_565 1_555 n
C10 C10 H21 42.3429 3_565 1_555 n
C10 C10 H21 104.7774 3_565 2_665 n
C10 C10 H21 128.1668(6) 3_565 -203_555 n
C10 C10 C11 87.9483 3_565 1_555 n
C10 C10 C11 62.5923(7) 3_565 3_565 n
C10 C10 C11 30.1292(9) 3_565 -201_565 n
C10 C10 C11 93.45730(10) 3_565 -202_455 n
C10 C10 C11 61.00410(30) 3_565 -203_555 n
C10 C10 H22 106.4259(6) 3_565 3_565 n
C10 C10 H22 60.3427(5) 3_565 -201_565 n
C10 C10 H22 96.00920(10) 3_565 -202_455 n
C10 C10 H23 140.7657(9) 3_565 -202_455 n
C10 C10 C10 58.26100(10) -201_565 -202_455 n
C10 C10 C10 58.26100(10) -201_565 -203_555 n
C10 C10 H19 100.3796(4) -201_565 3_565 n
C10 C10 H20 166.6268(5) -201_565 1_555 n
C10 C10 H21 71.25320(10) -201_565 1_555 n
C10 C10 H21 74.01200(10) -201_565 2_665 n
C10 C10 H21 129.9922(14) -201_565 -203_555 n
C10 C10 C11 60.8377 -201_565 1_555 n
C10 C10 C11 66.56590(10) -201_565 3_565 n
C10 C10 C11 52.0501(10) -201_565 -201_565 n
C10 C10 C11 100.6650(4) -201_565 -202_455 n
C10 C10 C11 46.8339(10) -201_565 -203_555 n
C10 C10 H22 92.9931(9) -201_565 3_565 n
C10 C10 H22 89.5243(5) -201_565 -201_565 n
C10 C10 H22 77.2713(6) -201_565 -202_455 n
C10 C10 H23 151.5976(5) -201_565 -202_455 n
C10 C10 C10 107.8673(7) -202_455 -203_555 n
C10 C10 H19 119.1084(4) -202_455 3_565 n
C10 C10 H20 115.26900(20) -202_455 1_555 n
C10 C10 H21 19.0420(4) -202_455 1_555 n
C10 C10 H21 127.9759(4) -202_455 2_665 n
C10 C10 H21 92.9997(10) -202_455 -203_555 n
C10 C10 C11 89.3716(11) -202_455 1_555 n
C10 C10 C11 35.46370(30) -202_455 3_565 n
C10 C10 C11 56.9700(14) -202_455 -201_565 n
C10 C10 C11 117.1106(5) -202_455 -202_455 n
C10 C10 C11 96.9659(6) -202_455 -203_555 n
C10 C10 H22 83.7563(12) -202_455 3_565 n
C10 C10 H22 63.1022(16) -202_455 -201_565 n
C10 C10 H22 131.91451(30) -202_455 -202_455 n
C10 C10 H23 137.30119(20) -202_455 -202_455 n
C10 C10 H19 102.4431(10) -203_555 3_565 n
C10 C10 H20 118.39010(20) -203_555 1_555 n
C10 C10 H21 125.7313(4) -203_555 1_555 n
C10 C10 H21 20.61850(30) -203_555 2_665 n
C10 C10 H21 102.8668(12) -203_555 -203_555 n
C10 C10 C11 29.72350(30) -203_555 1_555 n
C10 C10 C11 89.3232(12) -203_555 3_565 n
C10 C10 C11 103.2510(6) -203_555 -201_565 n
C10 C10 C11 104.7326(9) -203_555 -202_455 n
C10 C10 C11 58.8823(13) -203_555 -203_555 n
C10 C10 H22 69.0291(7) -203_555 3_565 n
C10 C10 H22 141.64360(10) -203_555 -201_565 n
C10 C10 H22 53.9781(16) -203_555 -202_455 n
C10 C10 H23 114.8292(5) -203_555 -202_455 n
H19 C10 H20 92.98270(10) 3_565 1_555 n
H19 C10 H21 105.00690(10) 3_565 1_555 n
H19 C10 H21 86.8648(6) 3_565 2_665 n
H19 C10 H21 129.5972(10) 3_565 -203_555 n
H19 C10 C11 132.1653(13) 3_565 1_555 n
H19 C10 C11 154.5188(7) 3_565 3_565 n
H19 C10 C11 65.4121(11) 3_565 -201_565 n
H19 C10 C11 2.50280(10) 3_565 -202_455 n
H19 C10 C11 57.4933(7) 3_565 -203_555 n
H19 C10 H22 157.0863(8) 3_565 3_565 n
H19 C10 H22 60.3568(14) 3_565 -201_565 n
H19 C10 H22 48.5383(6) 3_565 -202_455 n
H19 C10 H23 52.2861(9) 3_565 -202_455 n
H20 C10 H21 105.9135 1_555 1_555 n
H20 C10 H21 106.4656 1_555 2_665 n
H20 C10 H21 36.6350(9) 1_555 -203_555 n
H20 C10 C11 109.3250(6) 1_555 1_555 n
H20 C10 C11 101.2468(4) 1_555 3_565 n
H20 C10 C11 136.6822(4) 1_555 -201_565 n
H20 C10 C11 92.70830(10) 1_555 -202_455 n
H20 C10 C11 144.8945(5) 1_555 -203_555 n
H20 C10 H22 74.1903(4) 1_555 3_565 n
H20 C10 H22 97.6313 1_555 -201_565 n
H20 C10 H22 111.89820(10) 1_555 -202_455 n
H20 C10 H23 41.3743(10) 1_555 -202_455 n
H21 C10 H21 144.74510(10) 1_555 2_665 n
H21 C10 H21 94.22210(30) 1_555 -203_555 n
H21 C10 C11 108.3430(8) 1_555 1_555 n
H21 C10 C11 50.8558(7) 1_555 3_565 n
H21 C10 C11 51.4465(7) 1_555 -201_565 n
H21 C10 C11 102.711 1_555 -202_455 n
H21 C10 C11 100.39050(10) 1_555 -203_555 n
H21 C10 H22 96.8529(6) 1_555 3_565 n
H21 C10 H22 45.7353(12) 1_555 -201_565 n
H21 C10 H22 133.62970(30) 1_555 -202_455 n
H21 C10 H23 119.08020(10) 1_555 -202_455 n
H21 C10 H21 103.5252(5) 2_665 -203_555 n
H21 C10 C11 46.8740(7) 2_665 1_555 n
H21 C10 C11 108.7763(9) 2_665 3_565 n
H21 C10 C11 109.06980(10) 2_665 -201_565 n
H21 C10 C11 89.3288(5) 2_665 -202_455 n
H21 C10 C11 57.9014(6) 2_665 -203_555 n
H21 C10 H22 78.98710(10) 2_665 3_565 n
H21 C10 H22 140.2840(6) 2_665 -201_565 n
H21 C10 H22 39.4803(11) 2_665 -202_455 n
H21 C10 H23 94.62390(20) 2_665 -202_455 n
H21 C10 C11 80.9458(17) -203_555 1_555 n
H21 C10 C11 67.5276(14) -203_555 3_565 n
H21 C10 C11 145.0983(4) -203_555 -201_565 n
H21 C10 C11 129.3396(10) -203_555 -202_455 n
H21 C10 C11 161.21040(10) -203_555 -203_555 n
H21 C10 H22 39.9988(6) -203_555 3_565 n
H21 C10 H22 114.4264(11) -203_555 -201_565 n
H21 C10 H22 132.1429(6) -203_555 -202_455 n
H21 C10 H23 77.5545(19) -203_555 -202_455 n
C11 C10 C11 62.2436(16) 1_555 3_565 n
C11 C10 C11 112.8877(10) 1_555 -201_565 n
C11 C10 C11 134.4543(12) 1_555 -202_455 n
C11 C10 C11 83.2696(17) 1_555 -203_555 n
C11 C10 H22 42.2036(11) 1_555 3_565 n
C11 C10 H22 148.0458(5) 1_555 -201_565 n
C11 C10 H22 83.6633(19) 1_555 -202_455 n
C11 C10 H23 128.7776(9) 1_555 -202_455 n
C11 C10 C11 90.0561(17) 3_565 -201_565 n
C11 C10 C11 152.5712(7) 3_565 -202_455 n
C11 C10 C11 113.3998(10) 3_565 -203_555 n
C11 C10 H22 48.3930(15) 3_565 3_565 n
C11 C10 H22 96.5414(19) 3_565 -201_565 n
C11 C10 H22 138.8638(5) 3_565 -202_455 n
C11 C10 H23 141.3860(6) 3_565 -202_455 n
C11 C10 C11 64.0765(10) -201_565 -202_455 n
C11 C10 C11 51.9819(5) -201_565 -203_555 n
C11 C10 H22 136.38620(30) -201_565 3_565 n
C11 C10 H22 39.2005(4) -201_565 -201_565 n
C11 C10 H22 82.3693(10) -201_565 -202_455 n
C11 C10 H23 111.2507(18) -201_565 -202_455 n
C11 C10 C11 58.6367(8) -202_455 -203_555 n
C11 C10 H22 158.8989(7) -202_455 3_565 n
C11 C10 H22 57.9230(13) -202_455 -201_565 n
C11 C10 H22 50.8859(7) -202_455 -202_455 n
C11 C10 H23 52.4071(9) -202_455 -202_455 n
C11 C10 H22 125.4565(6) -203_555 3_565 n
C11 C10 H22 84.3261(11) -203_555 -201_565 n
C11 C10 H22 35.00510(30) -203_555 -202_455 n
C11 C10 H23 104.9938(15) -203_555 -202_455 n
H22 C10 H22 138.9238(7) 3_565 -201_565 n
H22 C10 H22 118.2698(11) 3_565 -202_455 n
H22 C10 H23 110.6206(15) 3_565 -202_455 n
H22 C10 H22 102.2762(17) -201_565 -202_455 n
H22 C10 H23 82.9261(14) -201_565 -202_455 n
H22 C10 H23 77.6742(11) -202_455 -202_455 n
C1 H1 C20 46.2657(15) 1_555 1_555 n
C1 H1 H40 111.6229(7) 1_555 1_555 n
C20 H1 H40 65.3572(8) 1_555 1_555 n
C1 H2 C20 45.3439(15) 1_555 1_555 n
C1 H2 H41 108.6253(6) 1_555 1_555 n
C20 H2 H41 63.2814(8) 1_555 1_555 n
C2 H4 C4 41.9561(6) 1_555 3_565 n
C2 H4 N2 38.03420(30) 1_555 3_565 n
C2 H4 H6 63.0641(11) 1_555 2_665 n
C2 H4 H9 87.3540(17) 1_555 3_565 n
C2 H4 C15 51.1726(8) 1_555 -203_555 n
C2 H4 C17 40.88570(10) 1_555 -202_455 n
C2 H4 C18 24.12090(10) 1_555 -201_565 n
C2 H4 C19 51.0448(14) 1_555 -201_565 n
C2 H4 N5 68.4890(10) 1_555 -203_555 n
C2 H4 H30 104.0832(18) 1_555 -203_555 n
C2 H4 H31 65.72860(30) 1_555 -203_555 n
C2 H4 H34 90.4875(7) 1_555 -202_455 n
C2 H4 H38 122.3416(10) 1_555 -201_565 n
C4 H4 N2 71.6449(9) 3_565 3_565 n
C4 H4 H6 21.8718(5) 3_565 2_665 n
C4 H4 H9 46.5149(12) 3_565 3_565 n
C4 H4 C15 9.41200(20) 3_565 -203_555 n
C4 H4 C17 46.4681(4) 3_565 -202_455 n
C4 H4 C18 18.2173(4) 3_565 -201_565 n
C4 H4 C19 92.0173(8) 3_565 -201_565 n
C4 H4 N5 109.2113(4) 3_565 -203_555 n
C4 H4 H30 63.3824(13) 3_565 -203_555 n
C4 H4 H31 47.0905(4) 3_565 -203_555 n
C4 H4 H34 79.1028(14) 3_565 -202_455 n
C4 H4 H38 164.2714(4) 3_565 -201_565 n
N2 H4 H6 93.1106(14) 3_565 2_665 n
N2 H4 H9 105.3855(18) 3_565 3_565 n
N2 H4 C15 80.6809(11) 3_565 -203_555 n
N2 H4 C17 76.82590(30) 3_565 -202_455 n
N2 H4 C18 54.7005(5) 3_565 -201_565 n
N2 H4 C19 44.9384(10) 3_565 -201_565 n
N2 H4 N5 40.2933(13) 3_565 -203_555 n
N2 H4 H30 117.5966(17) 3_565 -203_555 n
N2 H4 H31 103.7139(5) 3_565 -203_555 n
N2 H4 H34 124.68330(20) 3_565 -202_455 n
N2 H4 H38 94.0691(13) 3_565 -201_565 n
H6 H4 H9 30.4056(7) 2_665 3_565 n
H6 H4 C15 12.52450(30) 2_665 -203_555 n
H6 H4 C17 54.46590(10) 2_665 -202_455 n
H6 H4 C18 39.9733(9) 2_665 -201_565 n
H6 H4 C19 110.94990(30) 2_665 -201_565 n
H6 H4 N5 131.03720(10) 2_665 -203_555 n
H6 H4 H30 45.9906(8) 2_665 -203_555 n
H6 H4 H31 40.1649(4) 2_665 -203_555 n
H6 H4 H34 68.6878(16) 2_665 -202_455 n
H6 H4 H38 172.40829(10) 2_665 -201_565 n
H9 H4 C15 38.4901(9) 3_565 -203_555 n
H9 H4 C17 84.6950(6) 3_565 -202_455 n
H9 H4 C18 63.3215(16) 3_565 -201_565 n
H9 H4 C19 138.3071(4) 3_565 -201_565 n
H9 H4 N5 144.6230(5) 3_565 -203_555 n
H9 H4 H30 16.88670(10) 3_565 -203_555 n
H9 H4 H31 65.07000(20) 3_565 -203_555 n
H9 H4 H34 84.7940(11) 3_565 -202_455 n
H9 H4 H38 147.9057(8) 3_565 -201_565 n
C15 H4 C17 49.92640(30) -203_555 -202_455 n
C15 H4 C18 27.6180(7) -203_555 -201_565 n
C15 H4 C19 100.5978(6) -203_555 -201_565 n
C15 H4 N5 118.61850(20) -203_555 -203_555 n
C15 H4 H30 55.1712(10) -203_555 -203_555 n
C15 H4 H31 43.9311(5) -203_555 -203_555 n
C15 H4 H34 75.1446(15) -203_555 -202_455 n
C15 H4 H38 173.40990(20) -203_555 -201_565 n
C17 H4 C18 42.6632(4) -202_455 -201_565 n
C17 H4 C19 62.7995(4) -202_455 -201_565 n
C17 H4 N5 92.33240(30) -202_455 -203_555 n
C17 H4 H30 98.8431(7) -202_455 -203_555 n
C17 H4 H31 29.87180(10) -202_455 -203_555 n
C17 H4 H34 49.6020(6) -202_455 -202_455 n
C17 H4 H38 125.12890(10) -202_455 -201_565 n
C18 H4 C19 74.9954(12) -201_565 -201_565 n
C18 H4 N5 91.0639(9) -201_565 -203_555 n
C18 H4 H30 80.1356(17) -201_565 -203_555 n
C18 H4 H31 55.4777 -201_565 -203_555 n
C18 H4 H34 86.3992(11) -201_565 -202_455 n
C18 H4 H38 146.0938(9) -201_565 -201_565 n
C19 H4 N5 30.60330(10) -201_565 -203_555 n
C19 H4 H30 155.1208(4) -201_565 -203_555 n
C19 H4 H31 91.21580(20) -201_565 -203_555 n
C19 H4 H34 92.04430(30) -201_565 -202_455 n
C19 H4 H38 72.8217(4) -201_565 -201_565 n
N5 H4 H30 151.69521(30) -203_555 -203_555 n
N5 H4 H31 121.56820(10) -203_555 -203_555 n
N5 H4 H34 119.4292(6) -203_555 -202_455 n
N5 H4 H38 55.3703 -203_555 -201_565 n
H30 H4 H31 75.0252(4) -203_555 -203_555 n
H30 H4 H34 87.0552(8) -203_555 -202_455 n
H30 H4 H38 131.3257(9) -203_555 -201_565 n
H31 H4 H34 32.0554(10) -203_555 -202_455 n
H31 H4 H38 134.9602(4) -203_555 -201_565 n
H34 H4 H38 105.0245(15) -202_455 -201_565 n
C2 H5 C3 49.01930(10) 1_555 2_665 n
C2 H5 C4 36.92460(10) 1_555 3_565 n
C2 H5 N2 44.27840(10) 1_555 2_665 n
C2 H5 H7 95.5096(15) 1_555 2_665 n
C2 H5 H8 83.1461(4) 1_555 3_565 n
C2 H5 C15 34.62680(20) 1_555 -203_555 n
C2 H5 C17 57.95260(20) 1_555 -202_455 n
C2 H5 C18 33.52010(20) 1_555 -201_565 n
C2 H5 C19 43.1850(13) 1_555 -201_565 n
C2 H5 N5 73.6894(8) 1_555 -202_455 n
C2 H5 H31 80.33190(10) 1_555 -203_555 n
C2 H5 H34 74.6423(7) 1_555 -202_455 n
C2 H5 H35 134.7838(7) 1_555 -202_455 n
C2 H5 H37 84.7634(12) 1_555 -201_565 n
C2 H5 H38 107.2036(6) 1_555 -203_555 n
C2 H5 H39 93.9645(13) 1_555 -201_565 n
C3 H5 C4 28.03990(30) 2_665 3_565 n
C3 H5 N2 72.2643(4) 2_665 2_665 n
C3 H5 H7 46.5017(14) 2_665 2_665 n
C3 H5 H8 60.46350(30) 2_665 3_565 n
C3 H5 C15 46.32010(10) 2_665 -203_555 n
C3 H5 C17 55.03570(10) 2_665 -202_455 n
C3 H5 C18 15.50780(30) 2_665 -201_565 n
C3 H5 C19 92.1813(12) 2_665 -201_565 n
C3 H5 N5 111.6266(8) 2_665 -202_455 n
C3 H5 H31 68.00010(20) 2_665 -203_555 n
C3 H5 H34 90.7621(14) 2_665 -202_455 n
C3 H5 H35 90.9791(6) 2_665 -202_455 n
C3 H5 H37 36.2158(11) 2_665 -201_565 n
C3 H5 H38 138.3263(6) 2_665 -203_555 n
C3 H5 H39 142.4367(12) 2_665 -201_565 n
C4 H5 N2 77.0267(4) 3_565 2_665 n
C4 H5 H7 66.2454(14) 3_565 2_665 n
C4 H5 H8 48.64650(20) 3_565 3_565 n
C4 H5 C15 18.44800(30) 3_565 -203_555 n
C4 H5 C17 30.91980(30) 3_565 -202_455 n
C4 H5 C18 21.34620(20) 3_565 -201_565 n
C4 H5 C19 74.4411(12) 3_565 -201_565 n
C4 H5 N5 110.5809(6) 3_565 -202_455 n
C4 H5 H31 50.21910(30) 3_565 -203_555 n
C4 H5 H34 64.0672(16) 3_565 -202_455 n
C4 H5 H35 97.9172(5) 3_565 -202_455 n
C4 H5 H37 54.2571(11) 3_565 -201_565 n
C4 H5 H38 144.0894(5) 3_565 -203_555 n
C4 H5 H39 118.6680(13) 3_565 -201_565 n
N2 H5 H7 107.4002(14) 2_665 2_665 n
N2 H5 H8 125.6585(6) 2_665 3_565 n
N2 H5 C15 78.88530(30) 2_665 -203_555 n
N2 H5 C17 102.20150(30) 2_665 -202_455 n
N2 H5 C18 61.88730(10) 2_665 -201_565 n
N2 H5 C19 49.1919(8) 2_665 -201_565 n
N2 H5 N5 39.4237(11) 2_665 -202_455 n
N2 H5 H31 124.56160(30) 2_665 -203_555 n
N2 H5 H34 111.97760(20) 2_665 -202_455 n
N2 H5 H35 153.5575(7) 2_665 -202_455 n
N2 H5 H37 103.0355(13) 2_665 -201_565 n
N2 H5 H38 69.2167(10) 2_665 -203_555 n
N2 H5 H39 85.1299(11) 2_665 -201_565 n
H7 H5 H8 56.53970(20) 2_665 3_565 n
H7 H5 C15 82.5074(10) 2_665 -203_555 n
H7 H5 C17 74.8568(5) 2_665 -202_455 n
H7 H5 C18 61.9901(17) 2_665 -201_565 n
H7 H5 C19 138.59190(10) 2_665 -201_565 n
H7 H5 N5 140.1481 2_665 -202_455 n
H7 H5 H31 69.48400(10) 2_665 -203_555 n
H7 H5 H34 104.7003(9) 2_665 -202_455 n
H7 H5 H35 48.5618(6) 2_665 -202_455 n
H7 H5 H37 12.01440(30) 2_665 -201_565 n
H7 H5 H38 135.4400(7) 2_665 -203_555 n
H7 H5 H39 167.45810(30) 2_665 -201_565 n
H8 H5 C15 49.61350(20) 3_565 -203_555 n
H8 H5 C17 27.95570(10) 3_565 -202_455 n
H8 H5 C18 65.8490(5) 3_565 -201_565 n
H8 H5 C19 105.44660(30) 3_565 -201_565 n
H8 H5 N5 151.87160(10) 3_565 -202_455 n
H8 H5 H31 12.95240(30) 3_565 -203_555 n
H8 H5 H34 48.2192(11) 3_565 -202_455 n
H8 H5 H35 55.47030(10) 3_565 -202_455 n
H8 H5 H37 49.6324 3_565 -201_565 n
H8 H5 H38 160.8735(4) 3_565 -203_555 n
H8 H5 H39 116.7435(4) 3_565 -201_565 n
C15 H5 C17 23.3259 -203_555 -202_455 n
C15 H5 C18 36.82020(20) -203_555 -201_565 n
C15 H5 C19 61.4732(8) -203_555 -201_565 n
C15 H5 N5 104.2040(4) -203_555 -202_455 n
C15 H5 H31 45.7054 -203_555 -203_555 n
C15 H5 H34 48.3896(12) -203_555 -202_455 n
C15 H5 H35 104.56000(30) -203_555 -202_455 n
C15 H5 H37 70.5510(7) -203_555 -201_565 n
C15 H5 H38 135.72560(20) -203_555 -203_555 n
C15 H5 H39 100.9084(10) -203_555 -201_565 n
C17 H5 C18 52.18840(10) -202_455 -201_565 n
C17 H5 C19 78.2050(5) -202_455 -201_565 n
C17 H5 N5 124.16850(20) -202_455 -202_455 n
C17 H5 H31 22.3802 -202_455 -203_555 n
C17 H5 H34 36.2813(12) -202_455 -202_455 n
C17 H5 H35 83.35050(10) -202_455 -202_455 n
C17 H5 H37 64.34800(20) -202_455 -201_565 n
C17 H5 H38 149.52499(30) -202_455 -203_555 n
C17 H5 H39 103.5276(5) -202_455 -201_565 n
C18 H5 C19 76.6735(16) -201_565 -201_565 n
C18 H5 N5 100.0721(10) -201_565 -202_455 n
C18 H5 H31 70.0933 -201_565 -203_555 n
C18 H5 H34 84.7702(14) -201_565 -202_455 n
C18 H5 H35 105.0024(9) -201_565 -202_455 n
C18 H5 H37 51.4435(14) -201_565 -201_565 n
C18 H5 H38 130.9748(8) -201_565 -203_555 n
C18 H5 H39 127.1081(15) -201_565 -201_565 n
C19 H5 N5 46.47110(20) -201_565 -202_455 n
C19 H5 H31 95.29360(20) -201_565 -203_555 n
C19 H5 H34 67.1940(4) -201_565 -202_455 n
C19 H5 H35 154.95151(10) -201_565 -202_455 n
C19 H5 H37 127.37300(20) -201_565 -201_565 n
C19 H5 H38 74.4130(6) -201_565 -203_555 n
C19 H5 H39 50.96000(10) -201_565 -201_565 n
N5 H5 H31 141.36290(10) -202_455 -203_555 n
N5 H5 H34 108.8182(8) -202_455 -202_455 n
N5 H5 H35 151.01930(10) -202_455 -202_455 n
N5 H5 H37 140.24339(10) -202_455 -201_565 n
N5 H5 H38 33.51600(10) -202_455 -203_555 n
N5 H5 H39 51.03820(20) -202_455 -201_565 n
H31 H5 H34 35.2698(8) -203_555 -202_455 n
H31 H5 H35 63.08530(10) -203_555 -202_455 n
H31 H5 H37 62.23430(30) -203_555 -201_565 n
H31 H5 H38 150.6086(7) -203_555 -203_555 n
H31 H5 H39 104.16320(10) -203_555 -201_565 n
H34 H5 H35 87.92880(30) -202_455 -202_455 n
H34 H5 H37 96.6496(11) -202_455 -201_565 n
H34 H5 H38 117.9269(16) -202_455 -203_555 n
H34 H5 H39 70.0070(8) -202_455 -201_565 n
H35 H5 H37 55.7096(4) -202_455 -201_565 n
H35 H5 H38 117.7669 -202_455 -203_555 n
H35 H5 H39 119.06810(30) -202_455 -201_565 n
H37 H5 H38 145.1732(4) -201_565 -203_555 n
H37 H5 H39 166.3758(4) -201_565 -201_565 n
H38 H5 H39 47.9412(8) -203_555 -201_565 n
C2 H6 C3 49.9677(10) 3_565 1_555 n
C2 H6 C4 28.2331(9) 3_565 2_665 n
C2 H6 C5 78.0932(16) 3_565 3_565 n
C2 H6 H4 49.19090(10) 3_565 3_565 n
C2 H6 H8 70.2768(5) 3_565 2_665 n
C2 H6 H9 118.2696 3_565 2_665 n
C2 H6 H10 115.3323(5) 3_565 3_565 n
C2 H6 C14 70.9194(17) 3_565 -202_455 n
C2 H6 C15 30.2394 3_565 -202_455 n
C2 H6 C16 72.6481(16) 3_565 -201_565 n
C2 H6 C17 42.64000(20) 3_565 -201_565 n
C2 H6 C18 34.5607(10) 3_565 -203_555 n
C2 H6 H30 109.3960(5) 3_565 -202_455 n
C2 H6 H31 78.6720(7) 3_565 -202_455 n
C2 H6 H33 115.9837(5) 3_565 -201_565 n
C2 H6 H34 71.0772(7) 3_565 -201_565 n
C2 H6 H36 96.0628(9) 3_565 -203_555 n
C2 H6 H37 67.53590(30) 3_565 -203_555 n
C3 H6 C4 27.94430(10) 1_555 2_665 n
C3 H6 C5 44.9184 1_555 3_565 n
C3 H6 H4 99.1521(9) 1_555 3_565 n
C3 H6 H8 67.0667(11) 1_555 2_665 n
C3 H6 H9 141.1367(5) 1_555 2_665 n
C3 H6 H10 92.8578(13) 1_555 3_565 n
C3 H6 C14 39.21070(10) 1_555 -202_455 n
C3 H6 C15 79.8257(10) 1_555 -202_455 n
C3 H6 C16 35.60260(20) 1_555 -201_565 n
C3 H6 C17 56.1047(16) 1_555 -201_565 n
C3 H6 C18 19.1426 1_555 -203_555 n
C3 H6 H30 148.80240(10) 1_555 -202_455 n
C3 H6 H31 84.4278(11) 1_555 -202_455 n
C3 H6 H33 99.7724(14) 1_555 -201_565 n
C3 H6 H34 104.3818(9) 1_555 -201_565 n
C3 H6 H36 84.8509(10) 1_555 -203_555 n
C3 H6 H37 33.41080(10) 1_555 -203_555 n
C4 H6 C5 50.4712(6) 2_665 3_565 n
C4 H6 H4 74.9672(8) 2_665 3_565 n
C4 H6 H8 79.5863(4) 2_665 2_665 n
C4 H6 H9 121.97340(10) 2_665 2_665 n
C4 H6 H10 93.3852(6) 2_665 3_565 n
C4 H6 C14 43.2228(7) 2_665 -202_455 n
C4 H6 C15 54.7177(10) 2_665 -202_455 n
C4 H6 C16 44.4576(7) 2_665 -201_565 n
C4 H6 C17 57.2935(8) 2_665 -201_565 n
C4 H6 C18 8.81830(10) 2_665 -203_555 n
C4 H6 H30 122.68110(10) 2_665 -202_455 n
C4 H6 H31 93.87950(30) 2_665 -202_455 n
C4 H6 H33 96.9989(6) 2_665 -201_565 n
C4 H6 H34 97.44810(30) 2_665 -201_565 n
C4 H6 H36 77.55770(20) 2_665 -203_555 n
C4 H6 H37 57.5042 2_665 -203_555 n
C5 H6 H4 116.3049(17) 3_565 3_565 n
C5 H6 H8 109.4941(11) 3_565 2_665 n
C5 H6 H9 99.8092(6) 3_565 2_665 n
C5 H6 H10 48.0544(14) 3_565 3_565 n
C5 H6 C14 7.25190(10) 3_565 -202_455 n
C5 H6 C15 97.8071(18) 3_565 -202_455 n
C5 H6 C16 9.49240(20) 3_565 -201_565 n
C5 H6 C17 100.6085(16) 3_565 -201_565 n
C5 H6 C18 46.9875(4) 3_565 -203_555 n
C5 H6 H30 115.29570(20) 3_565 -202_455 n
C5 H6 H31 127.0242(11) 3_565 -202_455 n
C5 H6 H33 54.8730(14) 3_565 -201_565 n
C5 H6 H34 147.2999(10) 3_565 -201_565 n
C5 H6 H36 42.0461(10) 3_565 -203_555 n
C5 H6 H37 70.37050(10) 3_565 -203_555 n
H4 H6 H8 86.3569(15) 3_565 2_665 n
H4 H6 H9 81.3935(5) 3_565 2_665 n
H4 H6 H10 120.9998(16) 3_565 3_565 n
H4 H6 C14 110.6770(17) 3_565 -202_455 n
H4 H6 C15 20.30320(20) 3_565 -202_455 n
H4 H6 C16 115.2480(16) 3_565 -201_565 n
H4 H6 C17 65.9738(11) 3_565 -201_565 n
H4 H6 C18 82.7864(9) 3_565 -203_555 n
H4 H6 H30 65.74300(20) 3_565 -202_455 n
H4 H6 H31 80.1068(18) 3_565 -202_455 n
H4 H6 H33 114.2203(16) 3_565 -201_565 n
H4 H6 H34 47.5870(13) 3_565 -201_565 n
H4 H6 H36 103.8454(19) 3_565 -203_555 n
H4 H6 H37 108.9519 3_565 -203_555 n
H8 H6 H9 150.6829(6) 2_665 2_665 n
H8 H6 H10 149.2151 2_665 3_565 n
H8 H6 C14 105.2947(12) 2_665 -202_455 n
H8 H6 C15 84.5223(11) 2_665 -202_455 n
H8 H6 C16 100.1341(13) 2_665 -201_565 n
H8 H6 C17 27.87620(30) 2_665 -201_565 n
H8 H6 C18 75.6979(6) 2_665 -203_555 n
H8 H6 H30 134.1396(13) 2_665 -202_455 n
H8 H6 H31 17.6089 2_665 -202_455 n
H8 H6 H33 157.73840(10) 2_665 -201_565 n
H8 H6 H34 49.7832(5) 2_665 -201_565 n
H8 H6 H36 151.44490(10) 2_665 -203_555 n
H8 H6 H37 39.6074(11) 2_665 -203_555 n
H9 H6 H10 56.2342(7) 2_665 3_565 n
H9 H6 C14 103.9416(6) 2_665 -202_455 n
H9 H6 C15 92.56660(20) 2_665 -202_455 n
H9 H6 C16 109.1828(7) 2_665 -201_565 n
H9 H6 C17 146.6593(7) 2_665 -201_565 n
H9 H6 C18 128.36430(20) 2_665 -203_555 n
H9 H6 H30 18.7026(7) 2_665 -202_455 n
H9 H6 H31 133.0920(6) 2_665 -202_455 n
H9 H6 H33 47.7390(8) 2_665 -201_565 n
H9 H6 H34 104.11640(20) 2_665 -201_565 n
H9 H6 H36 57.8606(5) 2_665 -203_555 n
H9 H6 H37 167.9622(4) 2_665 -203_555 n
H10 H6 C14 54.3843(14) 3_565 -202_455 n
H10 H6 C15 115.8701(13) 3_565 -202_455 n
H10 H6 C16 57.2599(15) 3_565 -201_565 n
H10 H6 C17 148.58479(30) 3_565 -201_565 n
H10 H6 C18 92.8504(9) 3_565 -203_555 n
H10 H6 H30 74.6259(14) 3_565 -202_455 n
H10 H6 H31 158.84061(30) 3_565 -202_455 n
H10 H6 H33 8.70570(10) 3_565 -201_565 n
H10 H6 H34 160.3228(5) 3_565 -201_565 n
H10 H6 H36 20.4171(4) 3_565 -203_555 n
H10 H6 H37 112.0111(11) 3_565 -203_555 n
C14 H6 C15 91.6008(19) -202_455 -202_455 n
C14 H6 C16 6.81250(20) -202_455 -201_565 n
C14 H6 C17 94.2006(17) -202_455 -201_565 n
C14 H6 C18 39.8398(5) -202_455 -203_555 n
C14 H6 H30 118.08690(20) -202_455 -202_455 n
C14 H6 H31 122.8995(12) -202_455 -202_455 n
C14 H6 H33 60.7235(15) -202_455 -201_565 n
C14 H6 H34 140.1670(11) -202_455 -201_565 n
C14 H6 H36 46.1765(11) -202_455 -203_555 n
C14 H6 H37 67.09000(10) -202_455 -203_555 n
C15 H6 C16 95.5963(18) -202_455 -201_565 n
C15 H6 C17 58.7288(8) -202_455 -201_565 n
C15 H6 C18 62.7009(10) -202_455 -203_555 n
C15 H6 H30 80.3261(5) -202_455 -202_455 n
C15 H6 H31 84.3754(15) -202_455 -202_455 n
C15 H6 H33 111.6508(13) -202_455 -201_565 n
C15 H6 H34 59.4852(12) -202_455 -201_565 n
C15 H6 H36 95.9258(17) -202_455 -203_555 n
C15 H6 H37 95.62660(20) -202_455 -203_555 n
C16 H6 C17 91.5508(18) -201_565 -201_565 n
C16 H6 C18 39.6862(6) -201_565 -203_555 n
C16 H6 H30 124.1664 -201_565 -202_455 n
C16 H6 H31 117.7093(13) -201_565 -202_455 n
C16 H6 H33 64.2790(16) -201_565 -201_565 n
C16 H6 H34 139.1559(11) -201_565 -201_565 n
C16 H6 H36 51.3408(12) -201_565 -203_555 n
C16 H6 H37 61.27760(30) -201_565 -203_555 n
C17 H6 C18 56.3785(11) -201_565 -203_555 n
C17 H6 H30 128.7521(14) -201_565 -202_455 n
C17 H6 H31 37.3353(5) -201_565 -202_455 n
C17 H6 H33 154.01350(20) -201_565 -201_565 n
C17 H6 H34 48.4561(7) -201_565 -201_565 n
C17 H6 H36 134.8422(7) -201_565 -203_555 n
C17 H6 H37 44.9044(11) -201_565 -203_555 n
C18 H6 H30 130.94450(10) -203_555 -202_455 n
C18 H6 H31 91.3189(6) -203_555 -202_455 n
C18 H6 H33 97.6396(9) -203_555 -201_565 n
C18 H6 H34 100.3299(5) -203_555 -201_565 n
C18 H6 H36 79.1898(5) -203_555 -203_555 n
C18 H6 H37 49.7735 -203_555 -203_555 n
H30 H6 H31 117.2003(13) -202_455 -202_455 n
H30 H6 H33 66.0130(15) -202_455 -201_565 n
H30 H6 H34 85.6973(8) -202_455 -201_565 n
H30 H6 H36 73.5397(12) -202_455 -203_555 n
H30 H6 H37 173.31841(20) -202_455 -203_555 n
H31 H6 H33 163.86960(20) -202_455 -201_565 n
H31 H6 H34 36.3345(6) -202_455 -201_565 n
H31 H6 H36 169.04720(10) -202_455 -203_555 n
H31 H6 H37 56.8052(11) -202_455 -203_555 n
H33 H6 H34 151.6862(6) -201_565 -201_565 n
H33 H6 H36 20.0729(4) -201_565 -203_555 n
H33 H6 H37 120.6023(13) -201_565 -203_555 n
H34 H6 H36 150.5929(6) -201_565 -203_555 n
H34 H6 H37 87.6658(6) -201_565 -203_555 n
H36 H6 H37 112.3468(10) -203_555 -203_555 n
C3 H7 C4 21.35550(20) 1_555 2_665 n
C3 H7 C7 49.7818(10) 1_555 2_665 n
C3 H7 H5 62.1454(8) 1_555 3_565 n
C3 H7 H8 62.8661(6) 1_555 2_665 n
C3 H7 H11 64.3085(7) 1_555 3_565 n
C3 H7 H14 90.1982 1_555 2_665 n
C3 H7 C16 21.5090(4) 1_555 -201_565 n
C3 H7 C17 52.6428(10) 1_555 -201_565 n
C3 H7 C18 6.24250(20) 1_555 -203_555 n
C3 H7 H29 63.1368(8) 1_555 -202_455 n
C3 H7 H31 63.7959(5) 1_555 -202_455 n
C3 H7 H32 65.0335(6) 1_555 -201_565 n
C3 H7 H35 103.6186(4) 1_555 -201_565 n
C3 H7 H37 31.2496(8) 1_555 -203_555 n
C4 H7 C7 61.3154(14) 2_665 2_665 n
C4 H7 H5 58.24630(20) 2_665 3_565 n
C4 H7 H8 44.1115(4) 2_665 2_665 n
C4 H7 H11 70.1278(13) 2_665 3_565 n
C4 H7 H14 100.2208(4) 2_665 2_665 n
C4 H7 C16 28.0328(9) 2_665 -201_565 n
C4 H7 C17 42.3652(6) 2_665 -201_565 n
C4 H7 C18 19.6459 2_665 -203_555 n
C4 H7 H29 76.2645(11) 2_665 -202_455 n
C4 H7 H31 43.96750(30) 2_665 -202_455 n
C4 H7 H32 69.9728(12) 2_665 -201_565 n
C4 H7 H35 90.0537(8) 2_665 -201_565 n
C4 H7 H37 19.4762(5) 2_665 -203_555 n
C7 H7 H5 111.3634(18) 2_665 3_565 n
C7 H7 H8 103.5469(19) 2_665 2_665 n
C7 H7 H11 18.9827(4) 2_665 3_565 n
C7 H7 H14 40.4914(10) 2_665 2_665 n
C7 H7 C16 33.2867(4) 2_665 -201_565 n
C7 H7 C17 101.7704(20) 2_665 -201_565 n
C7 H7 C18 56.0204(12) 2_665 -203_555 n
C7 H7 H29 15.09530(20) 2_665 -202_455 n
C7 H7 H31 101.5569(18) 2_665 -202_455 n
C7 H7 H32 20.8802(5) 2_665 -201_565 n
C7 H7 H35 151.3256(6) 2_665 -201_565 n
C7 H7 H37 78.8718(19) 2_665 -203_555 n
H5 H7 H8 42.6158(10) 3_565 2_665 n
H5 H7 H11 126.2186(15) 3_565 3_565 n
H5 H7 H14 149.9932(9) 3_565 2_665 n
H5 H7 C16 82.1138(13) 3_565 -201_565 n
H5 H7 C17 19.6103(5) 3_565 -201_565 n
H5 H7 C18 55.9575(6) 3_565 -203_555 n
H5 H7 H29 122.6356(17) 3_565 -202_455 n
H5 H7 H31 48.0116(10) 3_565 -202_455 n
H5 H7 H32 126.6721(15) 3_565 -201_565 n
H5 H7 H35 46.4790(14) 3_565 -201_565 n
H5 H7 H37 38.94900(30) 3_565 -203_555 n
H8 H7 H11 106.1642(20) 2_665 3_565 n
H8 H7 H14 136.0193(11) 2_665 2_665 n
H8 H7 C16 71.2028(14) 2_665 -201_565 n
H8 H7 C17 25.5994(5) 2_665 -201_565 n
H8 H7 C18 58.2383(4) 2_665 -203_555 n
H8 H7 H29 118.5860(16) 2_665 -202_455 n
H8 H7 H31 5.40820(10) 2_665 -202_455 n
H8 H7 H32 105.0070(20) 2_665 -201_565 n
H8 H7 H35 48.2959(13) 2_665 -201_565 n
H8 H7 H37 33.06820(20) 2_665 -203_555 n
H11 H7 H14 30.8443(9) 3_565 2_665 n
H11 H7 C16 44.17350(20) 3_565 -201_565 n
H11 H7 C17 112.4908(18) 3_565 -201_565 n
H11 H7 C18 70.4082(9) 3_565 -203_555 n
H11 H7 H29 20.7651(6) 3_565 -202_455 n
H11 H7 H31 102.6145(19) 3_565 -202_455 n
H11 H7 H32 2.28160(10) 3_565 -201_565 n
H11 H7 H35 152.0398(8) 3_565 -201_565 n
H11 H7 H37 89.3837(17) 3_565 -203_555 n
H14 H7 C16 72.8374(6) 2_665 -201_565 n
H14 H7 C17 142.0574(10) 2_665 -201_565 n
H14 H7 C18 96.41870(20) 2_665 -203_555 n
H14 H7 H29 27.6287(9) 2_665 -202_455 n
H14 H7 H31 131.7911(11) 2_665 -202_455 n
H14 H7 H32 31.6013(9) 2_665 -201_565 n
H14 H7 H35 163.2758(6) 2_665 -201_565 n
H14 H7 H37 118.8770(9) 2_665 -203_555 n
C16 H7 C17 69.2448(16) -201_565 -201_565 n
C16 H7 C18 27.0534(6) -201_565 -203_555 n
C16 H7 H29 48.24300(20) -201_565 -202_455 n
C16 H7 H31 70.0679(13) -201_565 -202_455 n
C16 H7 H32 44.55850(20) -201_565 -201_565 n
C16 H7 H35 118.08320(20) -201_565 -201_565 n
C16 H7 H37 46.0396(15) -201_565 -203_555 n
C17 H7 C18 46.5780(8) -201_565 -203_555 n
C17 H7 H29 115.7361(18) -201_565 -202_455 n
C17 H7 H31 30.6760(6) -201_565 -202_455 n
C17 H7 H32 112.3182(18) -201_565 -201_565 n
C17 H7 H35 50.9885(15) -201_565 -201_565 n
C17 H7 H37 23.23960(10) -201_565 -203_555 n
C18 H7 H29 69.2782(10) -203_555 -202_455 n
C18 H7 H31 59.63400(30) -203_555 -202_455 n
C18 H7 H32 71.0736(9) -203_555 -201_565 n
C18 H7 H35 97.5656(7) -203_555 -201_565 n
C18 H7 H37 25.8333(6) -203_555 -203_555 n
H29 H7 H31 116.4098(16) -202_455 -202_455 n
H29 H7 H32 23.0175(6) -202_455 -201_565 n
H29 H7 H35 166.3050(4) -202_455 -201_565 n
H29 H7 H37 93.2907(17) -202_455 -203_555 n
H31 H7 H32 101.3184(20) -202_455 -201_565 n
H31 H7 H35 50.9424(12) -202_455 -201_565 n
H31 H7 H37 35.39110(30) -202_455 -203_555 n
H32 H7 H35 150.2216(8) -201_565 -201_565 n
H32 H7 H37 89.3315(17) -201_565 -203_555 n
H35 H7 H37 73.1191(13) -201_565 -203_555 n
C2 H8 C3 46.3536(8) 2_665 3_565 n
C2 H8 C4 39.9248(5) 2_665 1_555 n
C2 H8 H5 52.16340(30) 2_665 2_665 n
C2 H8 H6 62.46740(10) 2_665 3_565 n
C2 H8 H7 93.13640(30) 2_665 3_565 n
C2 H8 C15 39.2088 2_665 -201_565 n
C2 H8 C16 54.9235(7) 2_665 -203_555 n
C2 H8 C17 32.8740(5) 2_665 -203_555 n
C2 H8 C18 31.8603(8) 2_665 -202_455 n
C2 H8 H31 101.5465 2_665 -201_565 n
C2 H8 H34 78.3093(5) 2_665 -203_555 n
C2 H8 H35 115.0936 2_665 -203_555 n
C2 H8 H37 80.2326 2_665 -202_455 n
C3 H8 C4 34.6166(4) 3_565 1_555 n
C3 H8 H5 74.4566(14) 3_565 2_665 n
C3 H8 H6 57.2911(8) 3_565 3_565 n
C3 H8 H7 53.9527(12) 3_565 3_565 n
C3 H8 C15 57.45100(10) 3_565 -201_565 n
C3 H8 C16 20.9142(4) 3_565 -203_555 n
C3 H8 C17 68.2467(16) 3_565 -203_555 n
C3 H8 C18 16.0375 3_565 -202_455 n
C3 H8 H31 125.6046(6) 3_565 -201_565 n
C3 H8 H34 120.3534(14) 3_565 -203_555 n
C3 H8 H35 104.57300(20) 3_565 -203_555 n
C3 H8 H37 41.1217(9) 3_565 -202_455 n
C4 H8 H5 89.6906(7) 1_555 2_665 n
C4 H8 H6 26.81860(30) 1_555 3_565 n
C4 H8 H7 86.4678(16) 1_555 3_565 n
C4 H8 C15 24.4520(5) 1_555 -201_565 n
C4 H8 C16 24.0814 1_555 -203_555 n
C4 H8 C17 72.6403(10) 1_555 -203_555 n
C4 H8 C18 24.22620(30) 1_555 -202_455 n
C4 H8 H31 91.3057(10) 1_555 -201_565 n
C4 H8 H34 90.2941(18) 1_555 -203_555 n
C4 H8 H35 138.72501(20) 1_555 -203_555 n
C4 H8 H37 74.5982(13) 1_555 -202_455 n
H5 H8 H6 114.5009(4) 2_665 3_565 n
H5 H8 H7 80.8446(12) 2_665 3_565 n
H5 H8 C15 90.34800(20) 2_665 -201_565 n
H5 H8 C16 93.9074(10) 2_665 -203_555 n
H5 H8 C17 22.11000(10) 2_665 -203_555 n
H5 H8 C18 70.5632(11) 2_665 -202_455 n
H5 H8 H31 124.8532(12) 2_665 -201_565 n
H5 H8 H34 89.5386(10) 2_665 -203_555 n
H5 H8 H35 65.50810(10) 2_665 -203_555 n
H5 H8 H37 75.3117(15) 2_665 -202_455 n
H6 H8 H7 100.0886(18) 3_565 3_565 n
H6 H8 C15 27.66480(30) 3_565 -201_565 n
H6 H8 C16 38.84910(30) 3_565 -203_555 n
H6 H8 C17 94.7381(6) 3_565 -203_555 n
H6 H8 C18 50.5542(6) 3_565 -202_455 n
H6 H8 H31 69.1745(14) 3_565 -201_565 n
H6 H8 H34 80.9101(19) 3_565 -203_555 n
H6 H8 H35 158.5843(6) 3_565 -203_555 n
H6 H8 H37 91.3289(16) 3_565 -202_455 n
H7 H8 C15 110.6955(11) 3_565 -201_565 n
H7 H8 C16 63.8823(16) 3_565 -203_555 n
H7 H8 C17 93.8483(9) 3_565 -203_555 n
H7 H8 C18 69.4267(12) 3_565 -202_455 n
H7 H8 H31 154.227 3_565 -201_565 n
H7 H8 H34 169.85899(20) 3_565 -203_555 n
H7 H8 H35 58.4971(13) 3_565 -203_555 n
H7 H8 H37 13.26100(30) 3_565 -202_455 n
C15 H8 C16 48.2581(5) -201_565 -203_555 n
C15 H8 C17 68.9604(4) -201_565 -203_555 n
C15 H8 C18 43.57880(20) -201_565 -202_455 n
C15 H8 H31 71.0346(5) -201_565 -201_565 n
C15 H8 H34 65.8577(12) -201_565 -203_555 n
C15 H8 H35 154.1189 -201_565 -203_555 n
C15 H8 H37 98.3979(8) -201_565 -202_455 n
C16 H8 C17 83.6754(13) -203_555 -203_555 n
C16 H8 C18 24.81470(20) -203_555 -202_455 n
C16 H8 H31 107.9619(11) -203_555 -201_565 n
C16 H8 H34 113.9975(17) -203_555 -203_555 n
C16 H8 H35 120.80190(30) -203_555 -203_555 n
C16 H8 H37 53.3019(14) -203_555 -202_455 n
C17 H8 C18 58.8608(14) -203_555 -202_455 n
C17 H8 H31 109.9858(9) -203_555 -201_565 n
C17 H8 H34 76.0115(7) -203_555 -203_555 n
C17 H8 H35 87.55150(20) -203_555 -203_555 n
C17 H8 H37 84.6630(12) -203_555 -202_455 n
C18 H8 H31 114.2391(7) -202_455 -201_565 n
C18 H8 H34 104.4060(14) -202_455 -203_555 n
C18 H8 H35 114.9805 -202_455 -203_555 n
C18 H8 H37 56.3247(10) -202_455 -202_455 n
H31 H8 H34 35.32900(20) -201_565 -203_555 n
H31 H8 H35 129.8151(8) -201_565 -203_555 n
H31 H8 H37 155.99409(20) -201_565 -202_455 n
H34 H8 H35 120.1693(13) -203_555 -203_555 n
H34 H8 H37 158.4064(5) -203_555 -202_455 n
H35 H8 H37 67.6444(11) -203_555 -202_455 n
C4 H9 C5 41.3754(10) 1_555 2_665 n
C4 H9 H4 60.7331(7) 1_555 2_665 n
C4 H9 H6 23.1673 1_555 3_565 n
C4 H9 H10 83.14980(20) 1_555 2_665 n
C4 H9 C15 26.0333(8) 1_555 -201_565 n
C4 H9 C16 30.7420(9) 1_555 -203_555 n
C4 H9 C18 7.99900(10) 1_555 -202_455 n
C4 H9 H30 126.8544(8) 1_555 -201_565 n
C4 H9 H33 78.3373(4) 1_555 -203_555 n
C4 H9 H36 38.2486(10) 1_555 -202_455 n
C5 H9 H4 95.8493(19) 2_665 2_665 n
C5 H9 H6 53.8049(9) 2_665 3_565 n
C5 H9 H10 41.9227(8) 2_665 2_665 n
C5 H9 C15 65.5761(18) 2_665 -201_565 n
C5 H9 C16 11.71150(10) 2_665 -203_555 n
C5 H9 C18 35.4939(8) 2_665 -202_455 n
C5 H9 H30 153.8964(4) 2_665 -201_565 n
C5 H9 H33 37.0751(6) 2_665 -203_555 n
C5 H9 H36 3.3062 2_665 -202_455 n
H4 H9 H6 68.20090(20) 2_665 3_565 n
H4 H9 H10 132.8843(13) 2_665 2_665 n
H4 H9 C15 35.239 2_665 -201_565 n
H4 H9 C16 88.6516(17) 2_665 -203_555 n
H4 H9 C18 63.0818(10) 2_665 -202_455 n
H4 H9 H30 66.2024(16) 2_665 -201_565 n
H4 H9 H33 128.6519(14) 2_665 -203_555 n
H4 H9 H36 92.6191(19) 2_665 -202_455 n
H6 H9 H10 90.74560(30) 3_565 2_665 n
H6 H9 C15 35.36680(30) 3_565 -201_565 n
H6 H9 C16 42.1494(9) 3_565 -203_555 n
H6 H9 C18 30.44190(10) 3_565 -202_455 n
H6 H9 H30 127.1756(12) 3_565 -201_565 n
H6 H9 H33 86.5316(4) 3_565 -203_555 n
H6 H9 H36 51.5087(9) 3_565 -202_455 n
H10 H9 C15 107.2982(10) 2_665 -201_565 n
H10 H9 C16 52.5095(7) 2_665 -203_555 n
H10 H9 C18 77.3937 2_665 -202_455 n
H10 H9 H30 140.6432(9) 2_665 -201_565 n
H10 H9 H33 4.85940(20) 2_665 -203_555 n
H10 H9 H36 45.1593(8) 2_665 -202_455 n
C15 H9 C16 56.0562(17) -201_565 -203_555 n
C15 H9 C18 30.1912(10) -201_565 -202_455 n
C15 H9 H30 100.9386(16) -201_565 -201_565 n
C15 H9 H33 102.4414(12) -201_565 -203_555 n
C15 H9 H36 62.2893(18) -201_565 -202_455 n
C16 H9 C18 25.9886(7) -203_555 -202_455 n
C16 H9 H30 152.87691(20) -203_555 -201_565 n
C16 H9 H33 47.7401(5) -203_555 -203_555 n
C16 H9 H36 9.4179 -203_555 -202_455 n
C18 H9 H30 128.9948(5) -202_455 -201_565 n
C18 H9 H33 72.53830(20) -202_455 -203_555 n
C18 H9 H36 32.2378(8) -202_455 -202_455 n
H30 H9 H33 143.9931(8) -201_565 -203_555 n
H30 H9 H36 151.9634(4) -201_565 -202_455 n
H33 H9 H36 40.3064(6) -203_555 -202_455 n
C4 H10 C5 47.4030(9) 3_565 1_555 n
C4 H10 C7 66.5124(16) 3_565 3_565 n
C4 H10 H6 20.1204(4) 3_565 2_665 n
C4 H10 H9 47.5374(12) 3_565 3_565 n
C4 H10 H15 109.4223(19) 3_565 3_565 n
C4 H10 H12 115.6254(17) 3_565 2_665 n
C4 H10 C14 51.9158(10) 3_565 -203_555 n
C4 H10 C15 16.32360(20) 3_565 -203_555 n
C4 H10 C16 30.7228(4) 3_565 -202_455 n
C4 H10 H28 106.6344(18) 3_565 -203_555 n
C4 H10 H30 56.2080(15) 3_565 -203_555 n
C4 H10 H33 37.6353(9) 3_565 -202_455 n
C4 H10 H36 12.50500(10) 3_565 -201_565 n
C5 H10 C7 25.0254(5) 1_555 3_565 n
C5 H10 H6 65.3031(6) 1_555 2_665 n
C5 H10 H9 94.79290(30) 1_555 3_565 n
C5 H10 H15 67.7401(7) 1_555 3_565 n
C5 H10 H12 68.6271(7) 1_555 2_665 n
C5 H10 C14 6.77700(10) 1_555 -203_555 n
C5 H10 C15 62.5190(8) 1_555 -203_555 n
C5 H10 C16 17.9715(5) 1_555 -202_455 n
C5 H10 H28 59.9892(9) 1_555 -203_555 n
C5 H10 H30 102.6908(6) 1_555 -203_555 n
C5 H10 H33 84.79780(10) 1_555 -202_455 n
C5 H10 H36 59.3104(8) 1_555 -201_565 n
C7 H10 H6 80.0741(14) 3_565 2_665 n
C7 H10 H9 112.8052(4) 3_565 3_565 n
C7 H10 H15 44.01490(20) 3_565 3_565 n
C7 H10 H12 55.90290(10) 3_565 2_665 n
C7 H10 C14 26.64300(30) 3_565 -203_555 n
C7 H10 C15 82.7770(14) 3_565 -203_555 n
C7 H10 C16 36.3111(12) 3_565 -202_455 n
C7 H10 H28 49.592 3_565 -203_555 n
C7 H10 H30 122.38430(10) 3_565 -203_555 n
C7 H10 H33 103.4620(8) 3_565 -202_455 n
C7 H10 H36 79.0173(15) 3_565 -201_565 n
H6 H10 H9 33.0202(10) 2_665 3_565 n
H6 H10 H15 118.2367(18) 2_665 3_565 n
H6 H10 H12 133.8160(14) 2_665 2_665 n
H6 H10 C14 70.6123(7) 2_665 -203_555 n
H6 H10 C15 17.0345(5) 2_665 -203_555 n
H6 H10 C16 47.49400(10) 2_665 -202_455 n
H6 H10 H28 125.2916(15) 2_665 -203_555 n
H6 H10 H30 43.2023(14) 2_665 -203_555 n
H6 H10 H33 24.7825(7) 2_665 -202_455 n
H6 H10 H36 15.3081(4) 2_665 -201_565 n
H9 H10 H15 149.3315(9) 3_565 3_565 n
H9 H10 H12 159.7805(6) 3_565 2_665 n
H9 H10 C14 98.69090(20) 3_565 -203_555 n
H9 H10 C15 32.4465(10) 3_565 -203_555 n
H9 H10 C16 78.1669(8) 3_565 -202_455 n
H9 H10 H28 150.8202(7) 3_565 -203_555 n
H9 H10 H30 10.4391(4) 3_565 -203_555 n
H9 H10 H33 10.0171(4) 3_565 -202_455 n
H9 H10 H36 35.4882(11) 3_565 -201_565 n
H15 H10 H12 35.1878(10) 3_565 2_665 n
H15 H10 C14 66.8024(5) 3_565 -203_555 n
H15 H10 C15 125.6762(16) 3_565 -203_555 n
H15 H10 C16 80.1851(14) 3_565 -202_455 n
H15 H10 H28 37.9427(10) 3_565 -203_555 n
H15 H10 H30 159.4129(5) 3_565 -203_555 n
H15 H10 H33 142.9639(11) 3_565 -202_455 n
H15 H10 H36 121.7090(17) 3_565 -201_565 n
H12 H10 C14 63.7237(7) 2_665 -203_555 n
H12 H10 C15 128.9284(16) 2_665 -203_555 n
H12 H10 C16 86.3311(12) 2_665 -202_455 n
H12 H10 H28 9.23230(10) 2_665 -203_555 n
H12 H10 H30 160.0264(6) 2_665 -203_555 n
H12 H10 H33 150.6954(9) 2_665 -202_455 n
H12 H10 H36 126.5507(16) 2_665 -201_565 n
C14 H10 C15 66.2445(9) -203_555 -203_555 n
C14 H10 C16 23.9646(5) -203_555 -202_455 n
C14 H10 H28 54.8276(8) -203_555 -203_555 n
C14 H10 H30 105.8475(4) -203_555 -203_555 n
C14 H10 H33 88.67860(20) -203_555 -202_455 n
C14 H10 H36 63.3214(9) -203_555 -201_565 n
C15 H10 C16 46.72230(20) -203_555 -202_455 n
C15 H10 H28 119.7029(17) -203_555 -203_555 n
C15 H10 H30 40.3110(13) -203_555 -203_555 n
C15 H10 H33 22.4373(7) -203_555 -202_455 n
C15 H10 H36 4.03390(10) -203_555 -201_565 n
C16 H10 H28 77.8534(14) -202_455 -203_555 n
C16 H10 H30 86.9137(11) -202_455 -203_555 n
C16 H10 H33 68.3313(5) -202_455 -202_455 n
C16 H10 H36 43.12590(30) -202_455 -201_565 n
H28 H10 H30 152.9415(7) -203_555 -203_555 n
H28 H10 H33 141.5082(11) -203_555 -202_455 n
H28 H10 H36 117.3709(18) -203_555 -201_565 n
H30 H10 H33 18.9396(7) -203_555 -202_455 n
H30 H10 H36 43.7948(14) -203_555 -201_565 n
H33 H10 H36 25.4875(7) -202_455 -201_565 n
C3 H11 C4 22.8671(6) 2_665 3_565 n
C3 H11 C5 48.16220(30) 2_665 1_555 n
C3 H11 C6 80.9993(18) 2_665 2_665 n
C3 H11 C7 79.2560(17) 2_665 3_565 n
C3 H11 H7 53.2055(14) 2_665 2_665 n
C3 H11 H14 126.8463(6) 2_665 3_565 n
C3 H11 H15 112.6355(15) 2_665 3_565 n
C3 H11 H13 122.2031(17) 2_665 2_665 n
C3 H11 C14 48.6298(6) 2_665 -203_555 n
C3 H11 C16 32.09830(20) 2_665 -202_455 n
C3 H11 C18 8.30990(10) 2_665 -201_565 n
C3 H11 H29 81.0416(11) 2_665 -203_555 n
C3 H11 H32 130.3859(11) 2_665 -202_455 n
C3 H11 H37 36.9334(10) 2_665 -201_565 n
C4 H11 C5 41.3303(5) 3_565 1_555 n
C4 H11 C6 83.9716(16) 3_565 2_665 n
C4 H11 C7 81.1864(16) 3_565 3_565 n
C4 H11 H7 65.7514(18) 3_565 2_665 n
C4 H11 H14 148.2797 3_565 3_565 n
C4 H11 H15 97.6084(19) 3_565 3_565 n
C4 H11 H13 131.9131(13) 3_565 2_665 n
C4 H11 C14 48.9513(5) 3_565 -203_555 n
C4 H11 C16 22.139 3_565 -202_455 n
C4 H11 C18 19.1688(4) 3_565 -201_565 n
C4 H11 H29 101.0900(5) 3_565 -203_555 n
C4 H11 H32 111.0083(16) 3_565 -202_455 n
C4 H11 H37 48.1854(14) 3_565 -201_565 n
C5 H11 C6 44.3695(11) 1_555 2_665 n
C5 H11 C7 41.1833(11) 1_555 3_565 n
C5 H11 H7 101.3612(11) 1_555 2_665 n
C5 H11 H14 144.9783 1_555 3_565 n
C5 H11 H15 65.1610(11) 1_555 3_565 n
C5 H11 H13 92.6628(8) 1_555 2_665 n
C5 H11 C14 13.9406 1_555 -203_555 n
C5 H11 C16 19.2540(5) 1_555 -202_455 n
C5 H11 C18 39.9385(4) 1_555 -201_565 n
C5 H11 H29 83.38650(30) 1_555 -203_555 n
C5 H11 H32 85.4342(8) 1_555 -202_455 n
C5 H11 H37 84.6480(7) 1_555 -201_565 n
C6 H11 C7 3.488 2_665 3_565 n
C6 H11 H7 124.8123(5) 2_665 2_665 n
C6 H11 H14 103.9215(10) 2_665 3_565 n
C6 H11 H15 53.5563(5) 2_665 3_565 n
C6 H11 H13 48.45560(30) 2_665 2_665 n
C6 H11 C14 35.0705(11) 2_665 -203_555 n
C6 H11 C16 62.3091(16) 2_665 -202_455 n
C6 H11 C18 74.8391(18) 2_665 -201_565 n
C6 H11 H29 54.44770(20) 2_665 -203_555 n
C6 H11 H32 73.7377(9) 2_665 -202_455 n
C6 H11 H37 114.8516(8) 2_665 -201_565 n
C7 H11 H7 124.8409(4) 3_565 2_665 n
C7 H11 H14 107.3923(10) 3_565 3_565 n
C7 H11 H15 52.2737(4) 3_565 3_565 n
C7 H11 H13 51.52080(30) 3_565 2_665 n
C7 H11 C14 32.4512(10) 3_565 -203_555 n
C7 H11 C16 59.3701(16) 3_565 -202_455 n
C7 H11 C18 72.8114(18) 3_565 -201_565 n
C7 H11 H29 57.33300(20) 3_565 -203_555 n
C7 H11 H32 72.9884(8) 3_565 -202_455 n
C7 H11 H37 113.8984(7) 3_565 -201_565 n
H7 H11 H14 85.2839(18) 2_665 3_565 n
H7 H11 H15 162.80029(10) 2_665 3_565 n
H7 H11 H13 131.5054(14) 2_665 2_665 n
H7 H11 C14 100.2004(8) 2_665 -203_555 n
H7 H11 C16 84.1181(17) 2_665 -202_455 n
H7 H11 C18 61.4269(16) 2_665 -201_565 n
H7 H11 H29 86.2259(9) 2_665 -203_555 n
H7 H11 H32 158.9020(4) 2_665 -202_455 n
H7 H11 H37 17.5947(4) 2_665 -201_565 n
H14 H11 H15 111.9033(19) 3_565 3_565 n
H14 H11 H13 59.5824(7) 3_565 2_665 n
H14 H11 C14 131.249 3_565 -203_555 n
H14 H11 C16 151.82120(20) 3_565 -202_455 n
H14 H11 C18 133.2278(5) 3_565 -201_565 n
H14 H11 H29 62.58280(20) 3_565 -203_555 n
H14 H11 H32 100.6674(17) 3_565 -202_455 n
H14 H11 H37 102.1712(14) 3_565 -201_565 n
H15 H11 H13 62.5251(14) 3_565 2_665 n
H15 H11 C14 69.3770(8) 3_565 -203_555 n
H15 H11 C16 80.7259(17) 3_565 -202_455 n
H15 H11 C18 104.3333(16) 3_565 -201_565 n
H15 H11 H29 101.9779(9) 3_565 -203_555 n
H15 H11 H32 22.0055(4) 3_565 -202_455 n
H15 H11 H37 145.6664(5) 3_565 -201_565 n
H13 H11 C14 83.1170(8) 2_665 -203_555 n
H13 H11 C16 110.7143(13) 2_665 -202_455 n
H13 H11 C18 118.8259(16) 2_665 -201_565 n
H13 H11 H29 49.32530(30) 2_665 -203_555 n
H13 H11 H32 67.2017(17) 2_665 -202_455 n
H13 H11 H37 138.8632(13) 2_665 -201_565 n
C14 H11 C16 27.7879(5) -203_555 -202_455 n
C14 H11 C18 41.3073(7) -203_555 -201_565 n
C14 H11 H29 69.45300(20) -203_555 -203_555 n
C14 H11 H32 91.0832(4) -203_555 -202_455 n
C14 H11 H37 85.3127(4) -203_555 -201_565 n
C16 H11 C18 23.92600(10) -202_455 -201_565 n
C16 H11 H29 90.6886(5) -202_455 -203_555 n
C16 H11 H32 98.5638(13) -202_455 -202_455 n
C16 H11 H37 66.8020(12) -202_455 -201_565 n
C18 H11 H29 82.1142(9) -201_565 -203_555 n
C18 H11 H32 122.4381(12) -201_565 -202_455 n
C18 H11 H37 44.8851(12) -201_565 -201_565 n
H29 H11 H32 114.5519(13) -203_555 -202_455 n
H29 H11 H37 89.6935(10) -203_555 -201_565 n
H32 H11 H37 152.4743(4) -202_455 -201_565 n
C6 H14 C7 16.38480(30) 3_565 1_555 n
C6 H14 H7 97.5395(4) 3_565 3_565 n
C6 H14 H11 51.9369(8) 3_565 2_665 n
C6 H14 H13 42.2959(7) 3_565 3_565 n
C6 H14 H27 64.10230(10) 3_565 -202_455 n
C6 H14 H29 28.6040(10) 3_565 -201_565 n
C6 H14 H32 49.9873(4) 3_565 -203_555 n
C7 H14 H7 86.66500(10) 1_555 3_565 n
C7 H14 H11 35.5540(5) 1_555 2_665 n
C7 H14 H13 56.7514(10) 1_555 3_565 n
C7 H14 H27 80.1755(4) 1_555 -202_455 n
C7 H14 H29 22.5181(4) 1_555 -201_565 n
C7 H14 H32 34.25430(20) 1_555 -203_555 n
H7 H14 H11 63.8718(9) 3_565 2_665 n
H7 H14 H13 137.2946(11) 3_565 3_565 n
H7 H14 H27 140.2778(11) 3_565 -202_455 n
H7 H14 H29 69.0086(6) 3_565 -201_565 n
H7 H14 H32 74.7447(6) 3_565 -203_555 n
H11 H14 H13 89.8815(15) 2_665 3_565 n
H11 H14 H27 115.2036(9) 2_665 -202_455 n
H11 H14 H29 39.41880(20) 2_665 -201_565 n
H11 H14 H32 11.54340(20) 2_665 -203_555 n
H13 H14 H27 26.8751(6) 3_565 -202_455 n
H13 H14 H29 69.5828(17) 3_565 -201_565 n
H13 H14 H32 83.3586(11) 3_565 -203_555 n
H27 H14 H29 86.6223(12) -202_455 -201_565 n
H27 H14 H32 109.8697(5) -202_455 -203_555 n
H29 H14 H32 44.86350(20) -201_565 -203_555 n
C5 H15 C6 42.5093(4) 2_665 3_565 n
C5 H15 C7 33.0331(4) 2_665 1_555 n
C5 H15 H10 48.4854(13) 2_665 2_665 n
C5 H15 H11 47.2709(9) 2_665 2_665 n
C5 H15 H12 70.0499(4) 2_665 3_565 n
C5 H15 H13 80.0709(11) 2_665 3_565 n
C5 H15 C14 10.76970(10) 2_665 -201_565 n
C5 H15 C16 10.19590(20) 2_665 -203_555 n
C5 H15 H26 99.9921(19) 2_665 -202_455 n
C5 H15 H28 48.7692(5) 2_665 -201_565 n
C5 H15 H29 45.7264(5) 2_665 -201_565 n
C5 H15 H32 49.6346(10) 2_665 -203_555 n
C6 H15 C7 32.78970(10) 3_565 1_555 n
C6 H15 H10 85.7778(8) 3_565 2_665 n
C6 H15 H11 61.20170(30) 3_565 2_665 n
C6 H15 H12 62.1395 3_565 3_565 n
C6 H15 H13 48.6855(5) 3_565 3_565 n
C6 H15 C14 31.7395(5) 3_565 -201_565 n
C6 H15 C16 50.89890(20) 3_565 -203_555 n
C6 H15 H26 59.6648(15) 3_565 -202_455 n
C6 H15 H28 57.78490(20) 3_565 -201_565 n
C6 H15 H29 46.69320(10) 3_565 -201_565 n
C6 H15 H32 63.52860(30) 3_565 -203_555 n
C7 H15 H10 80.3707(17) 1_555 2_665 n
C7 H15 H11 28.5236(4) 1_555 2_665 n
C7 H15 H12 89.57800(10) 1_555 3_565 n
C7 H15 H13 48.6509(14) 1_555 3_565 n
C7 H15 C14 27.72900(30) 1_555 -201_565 n
C7 H15 C16 34.33910(30) 1_555 -203_555 n
C7 H15 H26 88.2123(16) 1_555 -202_455 n
C7 H15 H28 75.4980(8) 1_555 -201_565 n
C7 H15 H29 16.34730(10) 1_555 -201_565 n
C7 H15 H32 30.9333(4) 1_555 -203_555 n
H10 H15 H11 81.2538(19) 2_665 2_665 n
H10 H15 H12 65.8740(5) 2_665 3_565 n
H10 H15 H13 128.52710(30) 2_665 3_565 n
H10 H15 C14 57.5624(14) 2_665 -201_565 n
H10 H15 C16 46.1853(14) 2_665 -203_555 n
H10 H15 H26 124.0607(12) 2_665 -202_455 n
H10 H15 H28 44.38130(30) 2_665 -201_565 n
H10 H15 H29 88.8456(18) 2_665 -201_565 n
H10 H15 H32 82.3980(19) 2_665 -203_555 n
H11 H15 H12 115.2251(6) 2_665 3_565 n
H11 H15 H13 58.1030(13) 2_665 3_565 n
H11 H15 C14 48.5881(9) 2_665 -201_565 n
H11 H15 C16 41.3371(8) 2_665 -203_555 n
H11 H15 H26 111.4984(12) 2_665 -202_455 n
H11 H15 H28 95.9905(14) 2_665 -201_565 n
H11 H15 H29 16.60480(10) 2_665 -201_565 n
H11 H15 H32 2.5842 2_665 -203_555 n
H12 H15 H13 102.1601 3_565 3_565 n
H12 H15 C14 66.74170(30) 3_565 -201_565 n
H12 H15 C16 78.71880(20) 3_565 -203_555 n
H12 H15 H26 59.4223(7) 3_565 -202_455 n
H12 H15 H28 24.6038(7) 3_565 -201_565 n
H12 H15 H29 105.83430(30) 3_565 -201_565 n
H12 H15 H32 117.7955(6) 3_565 -203_555 n
H13 H15 C14 71.5301(11) 3_565 -201_565 n
H13 H15 C16 82.9576(11) 3_565 -203_555 n
H13 H15 H26 58.00770(10) 3_565 -202_455 n
H13 H15 H28 105.83410(30) 3_565 -201_565 n
H13 H15 H29 44.3303(13) 3_565 -201_565 n
H13 H15 H32 58.4514(13) 3_565 -203_555 n
C14 H15 C16 19.83980(30) -201_565 -203_555 n
C14 H15 H26 89.7370(20) -201_565 -202_455 n
C14 H15 H28 48.6579(5) -201_565 -201_565 n
C14 H15 H29 42.8485(5) -201_565 -201_565 n
C14 H15 H32 51.1353(9) -201_565 -203_555 n
C16 H15 H26 109.5747(17) -203_555 -202_455 n
C16 H15 H28 56.0756(6) -203_555 -201_565 n
C16 H15 H29 43.6379(4) -203_555 -201_565 n
C16 H15 H32 43.4439(8) -203_555 -203_555 n
H26 H15 H28 79.7031(15) -202_455 -201_565 n
H26 H15 H29 95.0032(13) -202_455 -201_565 n
H26 H15 H32 112.7976(12) -202_455 -203_555 n
H28 H15 H29 91.3523(10) -201_565 -201_565 n
H28 H15 H32 98.3873(14) -201_565 -203_555 n
H29 H15 H32 18.28970(10) -201_565 -203_555 n
C8 H16 H12 75.5606(4) 1_555 2_665 n
C8 H16 C12 13.9039(4) 1_555 -202_455 n
C8 H16 H24 23.9120(5) 1_555 -203_555 n
C8 H16 H25 50.5982 1_555 -202_455 n
C8 H16 H26 44.6323(5) 1_555 -201_565 n
C8 H16 H27 81.5587 1_555 -202_455 n
H12 H16 C12 86.9806(9) 2_665 -202_455 n
H12 H16 H24 97.3067(8) 2_665 -203_555 n
H12 H16 H25 76.2394(9) 2_665 -202_455 n
H12 H16 H26 37.86230(30) 2_665 -201_565 n
H12 H16 H27 64.3501(15) 2_665 -202_455 n
C12 H16 H24 20.7742 -202_455 -203_555 n
C12 H16 H25 44.978 -202_455 -202_455 n
C12 H16 H26 52.4077(11) -202_455 -201_565 n
C12 H16 H27 93.6282(5) -202_455 -202_455 n
H24 H16 H25 65.32490(10) -203_555 -202_455 n
H24 H16 H26 68.5431(10) -203_555 -201_565 n
H24 H16 H27 81.9734(9) -203_555 -202_455 n
H25 H16 H26 42.3189(11) -202_455 -201_565 n
H25 H16 H27 124.41080(20) -202_455 -202_455 n
H26 H16 H27 85.0239(13) -201_565 -202_455 n
C8 H17 C8 74.91560(10) 1_555 3_565 n
C8 H17 C9 70.8173(12) 1_555 3_565 n
C8 H17 H18 98.1046(6) 1_555 3_565 n
C8 H17 H19 88.6379(7) 1_555 2_665 n
C8 H17 H13 95.2015(10) 1_555 2_665 n
C8 H17 C12 27.2424(4) 1_555 -202_455 n
C8 H17 C13 65.75420(10) 1_555 -201_565 n
C8 H17 H24 79.91370(10) 1_555 -202_455 n
C8 H17 H24 17.4230(6) 1_555 -203_555 n
C8 H17 H25 72.30180(10) 1_555 -202_455 n
C8 H17 H26 47.51640(30) 1_555 -201_565 n
C8 H17 H27 109.1292(12) 1_555 -201_565 n
C8 H17 C9 66.4784(11) 3_565 3_565 n
C8 H17 H18 124.7764(5) 3_565 3_565 n
C8 H17 H19 54.4740(14) 3_565 2_665 n
C8 H17 H13 74.65410(10) 3_565 2_665 n
C8 H17 C12 57.54510(10) 3_565 -202_455 n
C8 H17 C13 49.3246(6) 3_565 -201_565 n
C8 H17 H24 13.9066(5) 3_565 -202_455 n
C8 H17 H24 75.58480(10) 3_565 -203_555 n
C8 H17 H25 146.01350(30) 3_565 -202_455 n
C8 H17 H26 94.8896(6) 3_565 -201_565 n
C8 H17 H27 65.9798 3_565 -201_565 n
C9 H17 H18 59.8278(16) 3_565 3_565 n
C9 H17 H19 24.0185(5) 3_565 2_665 n
C9 H17 H13 140.8456(10) 3_565 2_665 n
C9 H17 C12 46.4960(7) 3_565 -202_455 n
C9 H17 C13 108.4769(19) 3_565 -201_565 n
C9 H17 H24 55.2749(5) 3_565 -202_455 n
C9 H17 H24 54.6003(6) 3_565 -203_555 n
C9 H17 H25 109.8257 3_565 -202_455 n
C9 H17 H26 118.3204(15) 3_565 -201_565 n
C9 H17 H27 130.3507(11) 3_565 -201_565 n
H18 H17 H19 70.9038(18) 3_565 2_665 n
H18 H17 H13 158.8397(6) 3_565 2_665 n
H18 H17 C12 91.6155(4) 3_565 -202_455 n
H18 H17 C13 163.3430(4) 3_565 -201_565 n
H18 H17 H24 111.6048(10) 3_565 -202_455 n
H18 H17 H24 83.62420(10) 3_565 -203_555 n
H18 H17 H25 69.3030(11) 3_565 -202_455 n
H18 H17 H26 120.6218(16) 3_565 -201_565 n
H18 H17 H27 152.7373(6) 3_565 -201_565 n
H19 H17 H13 125.9730(13) 2_665 2_665 n
H19 H17 C12 61.62610(30) 2_665 -202_455 n
H19 H17 C13 103.2587(20) 2_665 -201_565 n
H19 H17 H24 40.8375(9) 2_665 -202_455 n
H19 H17 H24 74.71990(10) 2_665 -203_555 n
H19 H17 H25 132.3598(5) 2_665 -202_455 n
H19 H17 H26 134.1003(10) 2_665 -201_565 n
H19 H17 H27 110.0555(15) 2_665 -201_565 n
H13 H17 C12 107.50200(20) 2_665 -202_455 n
H13 H17 C13 35.7426(10) 2_665 -201_565 n
H13 H17 H24 86.8524(4) 2_665 -202_455 n
H13 H17 H24 111.7636(4) 2_665 -203_555 n
H13 H17 H25 99.5164(8) 2_665 -202_455 n
H13 H17 H26 59.3380(17) 2_665 -201_565 n
H13 H17 H27 20.34840(30) 2_665 -201_565 n
C12 H17 C13 72.1546(8) -202_455 -201_565 n
C12 H17 H24 57.7498 -202_455 -202_455 n
C12 H17 H24 18.6268 -202_455 -203_555 n
C12 H17 H25 94.4143 -202_455 -202_455 n
C12 H17 H26 73.2699(7) -202_455 -201_565 n
C12 H17 H27 113.16860(20) -202_455 -201_565 n
C13 H17 H24 63.2310(11) -201_565 -202_455 n
C13 H17 H24 79.7609(5) -201_565 -203_555 n
C13 H17 H25 107.3503(9) -201_565 -202_455 n
C13 H17 H26 51.9623(13) -201_565 -201_565 n
C13 H17 H27 43.7139(10) -201_565 -201_565 n
H24 H17 H24 76.3747 -202_455 -203_555 n
H24 H17 H25 151.9061 -202_455 -202_455 n
H24 H17 H26 107.22690(10) -202_455 -201_565 n
H24 H17 H27 75.4646(6) -202_455 -201_565 n
H24 H17 H25 75.857 -203_555 -202_455 n
H24 H17 H26 63.9750(9) -203_555 -201_565 n
H24 H17 H27 123.3996(5) -203_555 -201_565 n
H25 H17 H26 55.7427(4) -202_455 -201_565 n
H25 H17 H27 117.3570(10) -202_455 -201_565 n
H26 H17 H27 79.2467(20) -201_565 -201_565 n
C8 H18 C9 60.7940(10) 2_665 1_555 n
C8 H18 H17 46.6739(10) 2_665 2_665 n
C8 H18 H19 73.4798(7) 2_665 3_565 n
C8 H18 C11 88.1198(13) 2_665 -202_455 n
C8 H18 C12 19.10510(10) 2_665 -203_555 n
C8 H18 H22 96.1103(20) 2_665 -202_455 n
C8 H18 H24 17.55410(20) 2_665 -201_565 n
C8 H18 H25 44.1203(9) 2_665 -203_555 n
C9 H18 H17 76.7286(9) 1_555 2_665 n
C9 H18 H19 23.4761 1_555 3_565 n
C9 H18 C11 28.68570(30) 1_555 -202_455 n
C9 H18 C12 43.4387(11) 1_555 -203_555 n
C9 H18 H22 47.5865(6) 1_555 -202_455 n
C9 H18 H24 50.8140(7) 1_555 -201_565 n
C9 H18 H25 100.48350(20) 1_555 -203_555 n
H17 H18 H19 70.1275(11) 2_665 3_565 n
H17 H18 C11 88.9809(16) 2_665 -202_455 n
H17 H18 C12 45.6204(6) 2_665 -203_555 n
H17 H18 H22 124.3151(15) 2_665 -202_455 n
H17 H18 H24 62.3768(7) 2_665 -201_565 n
H17 H18 H25 36.1885(11) 2_665 -203_555 n
H19 H18 C11 19.0324(6) 3_565 -202_455 n
H19 H18 C12 54.3751(8) 3_565 -203_555 n
H19 H18 H22 58.63150(30) 3_565 -202_455 n
H19 H18 H24 68.9487(4) 3_565 -201_565 n
H19 H18 H25 102.7987 3_565 -203_555 n
C11 H18 C12 69.5091(14) -202_455 -203_555 n
C11 H18 H22 43.03000(30) -202_455 -202_455 n
C11 H18 H24 79.4885(9) -202_455 -201_565 n
C11 H18 H25 121.6415(6) -202_455 -203_555 n
C12 H18 H22 85.0883(19) -203_555 -202_455 n
C12 H18 H24 21.51220(10) -203_555 -201_565 n
C12 H18 H25 57.7077(9) -203_555 -203_555 n
H22 H18 H24 79.3719(18) -202_455 -201_565 n
H22 H18 H25 140.0542(11) -202_455 -203_555 n
H24 H18 H25 60.6847(7) -201_565 -203_555 n
C8 H19 C8 66.0330(16) 2_665 3_565 n
C8 H19 C9 66.6540(7) 2_665 1_555 n
C8 H19 C9 105.3297(4) 2_665 2_665 n
C8 H19 C9 87.44780(10) 2_665 3_565 n
C8 H19 C10 141.4160(12) 2_665 2_665 n
C8 H19 H17 73.3710(19) 2_665 3_565 n
C8 H19 H18 111.9235(11) 2_665 2_665 n
C8 H19 C11 115.7648(5) 2_665 -201_565 n
C8 H19 C11 137.5138(13) 2_665 -203_555 n
C8 H19 C12 63.4513(16) 2_665 -201_565 n
C8 H19 C12 22.0252(4) 2_665 -203_555 n
C8 H19 H22 89.8893(17) 2_665 -202_455 n
C8 H19 H22 146.63000(30) 2_665 -203_555 n
C8 H19 H23 115.4290(9) 2_665 -203_555 n
C8 H19 H24 7.13970(20) 2_665 -201_565 n
C8 H19 C9 90.793 3_565 1_555 n
C8 H19 C9 44.3204(10) 3_565 2_665 n
C8 H19 C9 57.4940(6) 3_565 3_565 n
C8 H19 C10 139.7681(8) 3_565 2_665 n
C8 H19 H17 40.7117(8) 3_565 3_565 n
C8 H19 H18 58.34890(20) 3_565 2_665 n
C8 H19 C11 66.1366(16) 3_565 -201_565 n
C8 H19 C11 141.8062(8) 3_565 -203_555 n
C8 H19 C12 3.3278 3_565 -201_565 n
C8 H19 C12 65.6198(13) 3_565 -203_555 n
C8 H19 H22 130.2484(6) 3_565 -202_455 n
C8 H19 H22 80.8495(19) 3_565 -203_555 n
C8 H19 H23 145.26010(30) 3_565 -203_555 n
C8 H19 H24 63.9691(16) 3_565 -201_565 n
C9 H19 C9 88.1054 1_555 2_665 n
C9 H19 C9 49.7054 1_555 3_565 n
C9 H19 C10 82.39560(30) 1_555 2_665 n
C9 H19 H17 127.3203(8) 1_555 3_565 n
C9 H19 H18 142.3423 1_555 2_665 n
C9 H19 C11 73.81840(10) 1_555 -201_565 n
C9 H19 C11 79.4576(4) 1_555 -203_555 n
C9 H19 C12 87.7837 1_555 -201_565 n
C9 H19 C12 46.0011(10) 1_555 -203_555 n
C9 H19 H22 39.6080(6) 1_555 -202_455 n
C9 H19 H22 111.74240(20) 1_555 -203_555 n
C9 H19 H23 122.52410(30) 1_555 -203_555 n
C9 H19 H24 73.7520(5) 1_555 -201_565 n
C9 H19 C9 38.4 2_665 3_565 n
C9 H19 C10 95.66070(20) 2_665 2_665 n
C9 H19 H17 70.6303(4) 2_665 3_565 n
C9 H19 H18 55.0974 2_665 2_665 n
C9 H19 C11 24.7989(5) 2_665 -201_565 n
C9 H19 C11 98.09080(30) 2_665 -203_555 n
C9 H19 C12 45.6359(10) 2_665 -201_565 n
C9 H19 C12 94.62340(10) 2_665 -203_555 n
C9 H19 H22 113.20860(20) 2_665 -202_455 n
C9 H19 H22 42.5460(7) 2_665 -203_555 n
C9 H19 H23 135.8748(5) 2_665 -203_555 n
C9 H19 H24 105.5324(5) 2_665 -201_565 n
C9 H19 C10 89.6008 3_565 2_665 n
C9 H19 H17 97.10470(10) 3_565 3_565 n
C9 H19 H18 93.1733 3_565 2_665 n
C9 H19 C11 30.0062(4) 3_565 -201_565 n
C9 H19 C11 89.6389 3_565 -203_555 n
C9 H19 C12 56.1074(7) 3_565 -201_565 n
C9 H19 C12 68.2721(4) 3_565 -203_555 n
C9 H19 H22 79.74280(10) 3_565 -202_455 n
C9 H19 H22 70.60880(20) 3_565 -203_555 n
C9 H19 H23 151.8783(9) 3_565 -203_555 n
C9 H19 H24 91.74600(10) 3_565 -201_565 n
C10 H19 H17 145.0406(7) 2_665 3_565 n
C10 H19 H18 106.64940(10) 2_665 2_665 n
C10 H19 C11 73.9128(8) 2_665 -201_565 n
C10 H19 C11 3.91670(10) 2_665 -203_555 n
C10 H19 C12 140.4863(9) 2_665 -201_565 n
C10 H19 C12 126.8098(13) 2_665 -203_555 n
C10 H19 H22 51.8121(5) 2_665 -202_455 n
C10 H19 H22 65.4949(13) 2_665 -203_555 n
C10 H19 H23 62.3685(9) 2_665 -203_555 n
C10 H19 H24 147.1991(11) 2_665 -201_565 n
H17 H19 H18 38.9688(8) 3_565 2_665 n
H17 H19 C11 95.3588(9) 3_565 -201_565 n
H17 H19 C11 148.8556(6) 3_565 -203_555 n
H17 H19 C12 42.9440(8) 3_565 -201_565 n
H17 H19 C12 87.1307(20) 3_565 -203_555 n
H17 H19 H22 163.13651(20) 3_565 -202_455 n
H17 H19 H22 84.4391(18) 3_565 -203_555 n
H17 H19 H23 104.7895(10) 3_565 -203_555 n
H17 H19 H24 67.1481(18) 3_565 -201_565 n
H18 H19 C11 73.94800(30) 2_665 -201_565 n
H18 H19 C11 110.55760(20) 2_665 -203_555 n
H18 H19 C12 61.67380(20) 2_665 -201_565 n
H18 H19 C12 121.6877(11) 2_665 -203_555 n
H18 H19 H22 156.8780(6) 2_665 -202_455 n
H18 H19 H22 47.5394(10) 2_665 -203_555 n
H18 H19 H23 92.91450(20) 2_665 -203_555 n
H18 H19 H24 105.9932(10) 2_665 -201_565 n
C11 H19 C11 75.6889(8) -201_565 -203_555 n
C11 H19 C12 66.5928(17) -201_565 -201_565 n
C11 H19 C12 98.0451(8) -201_565 -203_555 n
C11 H19 H22 90.0392(7) -201_565 -202_455 n
C11 H19 H22 40.90180(20) -201_565 -203_555 n
C11 H19 H23 128.3940(14) -201_565 -203_555 n
C11 H19 H24 118.7906(4) -201_565 -201_565 n
C11 H19 C12 142.2116(8) -203_555 -201_565 n
C11 H19 C12 123.3441(15) -203_555 -203_555 n
C11 H19 H22 48.0068(4) -203_555 -202_455 n
C11 H19 H22 69.1667(14) -203_555 -203_555 n
C11 H19 H23 62.5619(9) -203_555 -203_555 n
C11 H19 H24 143.2847(12) -203_555 -201_565 n
C12 H19 C12 62.4006(13) -201_565 -203_555 n
C12 H19 H22 127.3222(6) -201_565 -202_455 n
C12 H19 H22 83.2965(18) -201_565 -203_555 n
C12 H19 H23 147.71561(20) -201_565 -203_555 n
C12 H19 H24 61.6908(16) -201_565 -201_565 n
C12 H19 H22 76.2840(18) -203_555 -202_455 n
C12 H19 H22 136.5227(6) -203_555 -203_555 n
C12 H19 H23 129.4223(6) -203_555 -203_555 n
C12 H19 H24 28.6700(5) -203_555 -201_565 n
H22 H19 H22 109.6724(16) -202_455 -203_555 n
H22 H19 H23 83.9712(8) -202_455 -203_555 n
H22 H19 H24 96.2648(16) -202_455 -201_565 n
H22 H19 H23 93.9062(11) -203_555 -203_555 n
H22 H19 H24 144.66820(30) -203_555 -201_565 n
H23 H19 H24 112.8138(10) -203_555 -201_565 n
C10 H20 H21 15.2990(5) 1_555 -203_555 n
C10 H20 C11 37.2712(9) 1_555 -202_455 n
C10 H20 H22 54.7021(11) 1_555 3_565 n
C10 H20 H23 86.313 1_555 -202_455 n
H21 H20 C11 52.5692(14) -203_555 -202_455 n
H21 H20 H22 40.2988(5) -203_555 3_565 n
H21 H20 H23 101.3092(5) -203_555 -202_455 n
C11 H20 H22 90.7642(20) -202_455 3_565 n
C11 H20 H23 50.0573(10) -202_455 -202_455 n
H22 H20 H23 132.5077(13) 3_565 -202_455 n
C9 H21 C10 74.41940(10) 3_565 1_555 n
C9 H21 C10 69.22110(30) 3_565 3_565 n
C9 H21 C10 110.9825(16) 3_565 -202_455 n
C9 H21 H20 120.79270(20) 3_565 -202_455 n
C9 H21 H21 83.6346(6) 3_565 -202_455 n
C9 H21 H21 89.4274(4) 3_565 -203_555 n
C9 H21 C11 147.0319(11) 3_565 3_565 n
C9 H21 C11 31.0045(6) 3_565 -201_565 n
C9 H21 C11 42.3953(7) 3_565 -202_455 n
C9 H21 H22 122.9780(14) 3_565 2_665 n
C9 H21 H22 23.9033(8) 3_565 -201_565 n
C9 H21 H23 158.3557(4) 3_565 3_565 n
C10 H21 C10 92.445 1_555 3_565 n
C10 H21 C10 58.0912(8) 1_555 -202_455 n
C10 H21 H20 131.825 1_555 -202_455 n
C10 H21 H21 106.5507 1_555 -202_455 n
C10 H21 H21 18.04200(30) 1_555 -203_555 n
C10 H21 C11 80.5639(7) 1_555 3_565 n
C10 H21 C11 88.96610(30) 1_555 -201_565 n
C10 H21 C11 33.2624(8) 1_555 -202_455 n
C10 H21 H22 109.2832 1_555 2_665 n
C10 H21 H22 73.35300(20) 1_555 -201_565 n
C10 H21 H23 107.70060(10) 1_555 3_565 n
C10 H21 C10 66.3818(7) 3_565 -202_455 n
C10 H21 H20 135.4736 3_565 -202_455 n
C10 H21 H21 17.57440(30) 3_565 -202_455 n
C10 H21 H21 107.4668 3_565 -203_555 n
C10 H21 C11 91.0789(4) 3_565 3_565 n
C10 H21 C11 40.0189(8) 3_565 -201_565 n
C10 H21 C11 87.15310(20) 3_565 -202_455 n
C10 H21 H22 53.9176(12) 3_565 2_665 n
C10 H21 H22 93.0985(5) 3_565 -201_565 n
C10 H21 H23 131.1804(6) 3_565 3_565 n
C10 H21 H20 128.0659(14) -202_455 -202_455 n
C10 H21 H21 67.73600(10) -202_455 -202_455 n
C10 H21 H21 58.90040(20) -202_455 -203_555 n
C10 H21 C11 36.1674(5) -202_455 3_565 n
C10 H21 C11 97.8766(16) -202_455 -201_565 n
C10 H21 C11 85.4354(18) -202_455 -202_455 n
C10 H21 H22 51.7113(9) -202_455 2_665 n
C10 H21 H22 124.7830(11) -202_455 -201_565 n
C10 H21 H23 87.0539(19) -202_455 3_565 n
H20 H21 H21 119.79960(20) -202_455 -202_455 n
H20 H21 H21 115.45200(20) -202_455 -203_555 n
H20 H21 C11 91.9023(9) -202_455 3_565 n
H20 H21 C11 128.69501(10) -202_455 -201_565 n
H20 H21 C11 131.1458 -202_455 -202_455 n
H20 H21 H22 98.9550(8) -202_455 2_665 n
H20 H21 H22 103.0215(4) -202_455 -201_565 n
H20 H21 H23 41.6238(4) -202_455 3_565 n
H21 H21 H21 119.06070(10) -202_455 -203_555 n
H21 H21 C11 83.28010(20) -202_455 3_565 n
H21 H21 C11 52.8408(12) -202_455 -201_565 n
H21 H21 C11 104.7013 -202_455 -202_455 n
H21 H21 H22 39.7575(8) -202_455 2_665 n
H21 H21 H22 106.90260(20) -202_455 -201_565 n
H21 H21 H23 115.2605(9) -202_455 3_565 n
H21 H21 C11 71.02030(30) -203_555 3_565 n
H21 H21 C11 106.8737 -203_555 -201_565 n
H21 H21 C11 47.0363(11) -203_555 -202_455 n
H21 H21 H22 109.7169(7) -203_555 2_665 n
H21 H21 H22 82.9968(6) -203_555 -201_565 n
H21 H21 H23 90.03810(30) -203_555 3_565 n
C11 H21 C11 129.6760(13) 3_565 -201_565 n
C11 H21 C11 113.4743(16) 3_565 -202_455 n
C11 H21 H22 47.3815(11) 3_565 2_665 n
C11 H21 H22 153.7264(9) 3_565 -201_565 n
C11 H21 H23 51.3784(14) 3_565 3_565 n
C11 H21 C11 64.6638(12) -201_565 -202_455 n
C11 H21 H22 92.5287(20) -201_565 2_665 n
C11 H21 H22 54.0823(14) -201_565 -201_565 n
C11 H21 H23 162.54980(30) -201_565 3_565 n
C11 H21 H22 129.2255(9) -202_455 2_665 n
C11 H21 H22 41.0145(7) -202_455 -201_565 n
C11 H21 H23 132.6461(9) -202_455 3_565 n
H22 H21 H22 146.6053(6) 2_665 -201_565 n
H22 H21 H23 77.3502(18) 2_665 3_565 n
H22 H21 H23 134.8529(12) -201_565 3_565 n
C5 H12 C6 44.99380(30) 3_565 1_555 n
C5 H12 C7 32.31460(10) 3_565 2_665 n
C5 H12 C8 123.1959(16) 3_565 3_565 n
C5 H12 N3 70.23830(30) 3_565 3_565 n
C5 H12 H10 51.1661(15) 3_565 3_565 n
C5 H12 H15 76.3693(5) 3_565 2_665 n
C5 H12 H16 164.7058(4) 3_565 3_565 n
C5 H12 C13 99.3570(8) 3_565 -201_565 n
C5 H12 C13 76.0801(14) 3_565 -203_555 n
C5 H12 C14 12.10810(20) 3_565 -202_455 n
C5 H12 C16 5.95570(10) 3_565 -201_565 n
C5 H12 H26 109.4532(19) 3_565 -203_555 n
C5 H12 H28 27.8889(8) 3_565 -202_455 n
C5 H12 H33 45.2269(13) 3_565 -201_565 n
C6 H12 C7 29.574 1_555 2_665 n
C6 H12 C8 78.2965(13) 1_555 3_565 n
C6 H12 N3 39.00070(10) 1_555 3_565 n
C6 H12 H10 96.0576(12) 1_555 3_565 n
C6 H12 H15 79.52600(10) 1_555 2_665 n
C6 H12 H16 119.72540(10) 1_555 3_565 n
C6 H12 C13 68.3403(5) 1_555 -201_565 n
C6 H12 C13 31.5050(11) 1_555 -203_555 n
C6 H12 C14 34.5253(5) 1_555 -202_455 n
C6 H12 C16 50.35290(20) 1_555 -201_565 n
C6 H12 H26 67.4988(15) 1_555 -203_555 n
C6 H12 H28 72.2962(4) 1_555 -202_455 n
C6 H12 H33 90.2199(10) 1_555 -201_565 n
C7 H12 C8 99.4682(13) 2_665 3_565 n
C7 H12 N3 68.0935 2_665 3_565 n
C7 H12 H10 75.2643(11) 2_665 3_565 n
C7 H12 H15 55.3935(4) 2_665 2_665 n
C7 H12 H16 135.91901(20) 2_665 3_565 n
C7 H12 C13 97.9094(5) 2_665 -201_565 n
C7 H12 C13 52.2250(11) 2_665 -203_555 n
C7 H12 C14 30.3048 2_665 -202_455 n
C7 H12 C16 34.65820(10) 2_665 -201_565 n
C7 H12 H26 79.2836(18) 2_665 -203_555 n
C7 H12 H28 57.9662(6) 2_665 -202_455 n
C7 H12 H33 71.0966(11) 2_665 -201_565 n
C8 H12 N3 61.0451(11) 3_565 3_565 n
C8 H12 H10 174.35400(10) 3_565 3_565 n
C8 H12 H15 99.8546(4) 3_565 2_665 n
C8 H12 H16 41.5171(12) 3_565 3_565 n
C8 H12 C13 45.23190(20) 3_565 -201_565 n
C8 H12 C13 48.12310(20) 3_565 -203_555 n
C8 H12 C14 111.9125(18) 3_565 -202_455 n
C8 H12 C16 128.6493(15) 3_565 -201_565 n
C8 H12 H26 27.0952(6) 3_565 -203_555 n
C8 H12 H28 148.8452(9) 3_565 -202_455 n
C8 H12 H33 168.05260(30) 3_565 -201_565 n
N3 H12 H10 114.4216(10) 3_565 3_565 n
N3 H12 H15 116.2328 3_565 2_665 n
N3 H12 H16 96.825 3_565 3_565 n
N3 H12 C13 30.7453(4) 3_565 -201_565 n
N3 H12 C13 40.58570(30) 3_565 -203_555 n
N3 H12 C14 58.3045(5) 3_565 -202_455 n
N3 H12 C16 76.12390(20) 3_565 -201_565 n
N3 H12 H26 69.0599(7) 3_565 -203_555 n
N3 H12 H28 89.08970(20) 3_565 -202_455 n
N3 H12 H33 107.7534(8) 3_565 -201_565 n
H10 H12 H15 78.9382(5) 3_565 2_665 n
H10 H12 H16 144.1165(11) 3_565 3_565 n
H10 H12 C13 132.68370(20) 3_565 -201_565 n
H10 H12 C13 126.318 3_565 -203_555 n
H10 H12 C14 62.4976(17) 3_565 -202_455 n
H10 H12 C16 45.7048(13) 3_565 -201_565 n
H10 H12 H26 149.9641(7) 3_565 -203_555 n
H10 H12 H28 25.8878(8) 3_565 -202_455 n
H10 H12 H33 6.70660(20) 3_565 -201_565 n
H15 H12 H16 103.5085(6) 2_665 3_565 n
H15 H12 C13 135.56020(30) 2_665 -201_565 n
H15 H12 C13 79.8398 2_665 -203_555 n
H15 H12 C14 81.79710(30) 2_665 -202_455 n
H15 H12 C16 73.8392(6) 2_665 -201_565 n
H15 H12 H26 73.55510(20) 2_665 -203_555 n
H15 H12 H28 84.8979(4) 2_665 -202_455 n
H15 H12 H33 81.0379(5) 2_665 -201_565 n
H16 H12 C13 69.7610(5) 3_565 -201_565 n
H16 H12 C13 88.7943(10) 3_565 -203_555 n
H16 H12 C14 153.2041(6) 3_565 -202_455 n
H16 H12 C16 169.83260(30) 3_565 -201_565 n
H16 H12 H26 56.8176(16) 3_565 -203_555 n
H16 H12 H28 166.1147(4) 3_565 -202_455 n
H16 H12 H33 150.0506(10) 3_565 -201_565 n
C13 H12 C13 56.67910(20) -201_565 -203_555 n
C13 H12 C14 87.9163(10) -201_565 -202_455 n
C13 H12 C16 104.9828(6) -201_565 -201_565 n
C13 H12 H26 66.2921(4) -201_565 -203_555 n
C13 H12 H28 111.9820(4) -201_565 -202_455 n
C13 H12 H33 127.17030(10) -201_565 -201_565 n
C13 H12 C14 66.0225(16) -203_555 -202_455 n
C13 H12 C16 81.0877(13) -203_555 -201_565 n
C13 H12 H26 36.8817(4) -203_555 -203_555 n
C13 H12 H28 103.7128(6) -203_555 -202_455 n
C13 H12 H33 121.01550(10) -203_555 -201_565 n
C14 H12 C16 18.0637(4) -202_455 -201_565 n
C14 H12 H26 101.2553(20) -202_455 -203_555 n
C14 H12 H28 37.8307(9) -202_455 -202_455 n
C14 H12 H33 56.2763(15) -202_455 -201_565 n
C16 H12 H26 113.2864(19) -201_565 -203_555 n
C16 H12 H28 23.6973(7) -201_565 -202_455 n
C16 H12 H33 39.9759(12) -201_565 -201_565 n
H26 H12 H28 136.9789(12) -203_555 -202_455 n
H26 H12 H33 148.5898(8) -203_555 -201_565 n
H28 H12 H33 19.2366(6) -202_455 -201_565 n
C6 H13 C7 35.4801(4) 1_555 2_665 n
C6 H13 N3 44.30620(10) 1_555 2_665 n
C6 H13 H11 64.3619(12) 1_555 3_565 n
C6 H13 H14 92.0847(19) 1_555 2_665 n
C6 H13 H15 56.15350(10) 1_555 2_665 n
C6 H13 H17 105.5489(16) 1_555 3_565 n
C6 H13 C13 55.9598(9) 1_555 -203_555 n
C6 H13 C14 21.29600(10) 1_555 -202_455 n
C6 H13 H25 95.1259(17) 1_555 -201_565 n
C6 H13 H26 57.2330(14) 1_555 -203_555 n
C6 H13 H27 136.65630(30) 1_555 -203_555 n
C6 H13 H29 61.0397(12) 1_555 -202_455 n
C6 H13 H32 64.3131(12) 1_555 -201_565 n
C7 H13 N3 72.3625(6) 2_665 2_665 n
C7 H13 H11 28.9128(8) 2_665 3_565 n
C7 H13 H14 57.9573(15) 2_665 2_665 n
C7 H13 H15 50.1689(4) 2_665 2_665 n
C7 H13 H17 130.0932(16) 2_665 3_565 n
C7 H13 C13 90.5090(5) 2_665 -203_555 n
C7 H13 C14 15.4469(4) 2_665 -202_455 n
C7 H13 H25 112.2454(19) 2_665 -201_565 n
C7 H13 H26 78.8468(14) 2_665 -203_555 n
C7 H13 H27 127.3719(6) 2_665 -203_555 n
C7 H13 H29 29.8632(9) 2_665 -202_455 n
C7 H13 H32 29.0580(8) 2_665 -201_565 n
N3 H13 H11 96.3303(13) 2_665 3_565 n
N3 H13 H14 111.1064(15) 2_665 2_665 n
N3 H13 H15 98.26210(30) 2_665 2_665 n
N3 H13 H17 98.8625(8) 2_665 3_565 n
N3 H13 C13 26.5641(8) 2_665 -203_555 n
N3 H13 C14 57.41430(20) 2_665 -202_455 n
N3 H13 H25 103.7276(6) 2_665 -201_565 n
N3 H13 H26 76.9296(4) 2_665 -203_555 n
N3 H13 H27 99.28790(10) 2_665 -203_555 n
N3 H13 H29 83.3965(10) 2_665 -202_455 n
N3 H13 H32 99.2871(13) 2_665 -201_565 n
H11 H13 H14 30.5362(7) 3_565 2_665 n
H11 H13 H15 59.37200(10) 3_565 2_665 n
H11 H13 H17 142.6312(12) 3_565 3_565 n
H11 H13 C13 118.24090(30) 3_565 -203_555 n
H11 H13 C14 43.6116(12) 3_565 -202_455 n
H11 H13 H25 122.5149(16) 3_565 -201_565 n
H11 H13 H26 99.8108(8) 3_565 -203_555 n
H11 H13 H27 108.546 3_565 -203_555 n
H11 H13 H29 17.6748(5) 3_565 -202_455 n
H11 H13 H32 6.03610(10) 3_565 -201_565 n
H14 H13 H15 84.7124(6) 2_665 2_665 n
H14 H13 H17 149.3300(7) 2_665 3_565 n
H14 H13 C13 137.5379(7) 2_665 -203_555 n
H14 H13 C14 70.7991(18) 2_665 -202_455 n
H14 H13 H25 136.4203(10) 2_665 -201_565 n
H14 H13 H26 128.23241(10) 2_665 -203_555 n
H14 H13 H27 79.6458(7) 2_665 -203_555 n
H14 H13 H29 31.6330(7) 2_665 -202_455 n
H14 H13 H32 33.8079(8) 2_665 -201_565 n
H15 H13 H17 84.6909(10) 2_665 3_565 n
H15 H13 C13 96.29290(10) 2_665 -203_555 n
H15 H13 C14 55.32290(10) 2_665 -202_455 n
H15 H13 H25 64.6889(14) 2_665 -201_565 n
H15 H13 H26 44.0155(7) 2_665 -203_555 n
H15 H13 H27 159.7717 2_665 -203_555 n
H15 H13 H29 73.25680(30) 2_665 -202_455 n
H15 H13 H32 53.88330(20) 2_665 -201_565 n
H17 H13 C13 72.3097 3_565 -203_555 n
H17 H13 C14 124.1344(17) 3_565 -202_455 n
H17 H13 H25 20.2249(4) 3_565 -201_565 n
H17 H13 H26 51.66720(10) 3_565 -203_555 n
H17 H13 H27 102.4028(10) 3_565 -203_555 n
H17 H13 H29 157.9111(7) 3_565 -202_455 n
H17 H13 H32 136.6247(13) 3_565 -201_565 n
C13 H13 C14 75.1464(9) -203_555 -202_455 n
C13 H13 H25 78.96760(20) -203_555 -201_565 n
C13 H13 H26 60.70610(10) -203_555 -203_555 n
C13 H13 H27 103.90140(10) -203_555 -203_555 n
C13 H13 H29 108.25450(10) -203_555 -202_455 n
C13 H13 H32 119.51600(30) -203_555 -201_565 n
C14 H13 H25 109.8765(19) -202_455 -201_565 n
C14 H13 H26 72.9508(15) -202_455 -203_555 n
C14 H13 H27 129.0038(5) -202_455 -203_555 n
C14 H13 H29 40.0265(12) -202_455 -202_455 n
C14 H13 H32 44.3700(12) -202_455 -201_565 n
H25 H13 H26 37.91950(30) -201_565 -203_555 n
H25 H13 H27 120.0894(13) -201_565 -203_555 n
H25 H13 H29 137.9076(11) -201_565 -202_455 n
H25 H13 H32 116.5478(17) -201_565 -201_565 n
H26 H13 H27 151.6426(8) -203_555 -203_555 n
H26 H13 H29 108.4353(5) -203_555 -202_455 n
H26 H13 H32 95.2969(9) -203_555 -201_565 n
H27 H13 H29 98.86930(30) -203_555 -202_455 n
H27 H13 H32 113.00020(10) -203_555 -201_565 n
H29 H13 H32 23.5077(6) -202_455 -201_565 n
C8 C11 C9 71.5361(6) -203_555 -201_565 n
C8 C11 C9 49.1770(4) -203_555 -202_455 n
C8 C11 C9 61.1853(14) -203_555 -203_555 n
C8 C11 C10 124.9600(15) -203_555 1_555 n
C8 C11 C10 158.0879(6) -203_555 2_665 n
C8 C11 C10 125.6371(7) -203_555 -201_565 n
C8 C11 C10 107.7877(12) -203_555 -202_455 n
C8 C11 C10 155.9659(8) -203_555 -203_555 n
C8 C11 H18 80.8333(14) -203_555 -203_555 n
C8 C11 H19 59.33360(30) -203_555 -201_565 n
C8 C11 H19 30.4262(10) -203_555 -202_455 n
C8 C11 H20 125.7578(11) -203_555 -203_555 n
C8 C11 H21 151.9357(10) -203_555 2_665 n
C8 C11 H21 151.8611(5) -203_555 -201_565 n
C8 C11 H21 112.7445(16) -203_555 -203_555 n
C8 C11 C11 96.06140(20) -203_555 2_665 n
C8 C11 C11 79.5433(4) -203_555 3_565 n
C8 C11 C12 15.5539(4) -203_555 1_555 n
C8 C11 C12 45.3776(14) -203_555 2_665 n
C8 C11 H22 110.22450(30) -203_555 1_555 n
C8 C11 H22 78.7370(8) -203_555 3_565 n
C8 C11 H23 95.0148 -203_555 1_555 n
C8 C11 H24 8.14260(30) -203_555 2_665 n
C9 C11 C9 46.24640(20) -201_565 -202_455 n
C9 C11 C9 42.98720(10) -201_565 -203_555 n
C9 C11 C10 89.0051(11) -201_565 1_555 n
C9 C11 C10 88.6414(12) -201_565 2_665 n
C9 C11 C10 54.9379(13) -201_565 -201_565 n
C9 C11 C10 57.2704(12) -201_565 -202_455 n
C9 C11 C10 108.8912(6) -201_565 -203_555 n
C9 C11 H18 80.3879(5) -201_565 -203_555 n
C9 C11 H19 39.22640(20) -201_565 -201_565 n
C9 C11 H19 70.9207(6) -201_565 -202_455 n
C9 C11 H20 158.6883(4) -201_565 -203_555 n
C9 C11 H21 123.34160(10) -201_565 2_665 n
C9 C11 H21 92.4191(9) -201_565 -201_565 n
C9 C11 H21 90.1100(8) -201_565 -203_555 n
C9 C11 C11 29.2784(4) -201_565 2_665 n
C9 C11 C11 41.08560(20) -201_565 3_565 n
C9 C11 C12 58.60090(30) -201_565 1_555 n
C9 C11 C12 47.634 -201_565 2_665 n
C9 C11 H22 68.13120(20) -201_565 1_555 n
C9 C11 H22 84.03060(20) -201_565 3_565 n
C9 C11 H23 161.1944(5) -201_565 1_555 n
C9 C11 H24 73.4007(7) -201_565 2_665 n
C9 C11 C9 73.9898(10) -202_455 -203_555 n
C9 C11 C10 79.9307(18) -202_455 1_555 n
C9 C11 C10 121.8411(7) -202_455 2_665 n
C9 C11 C10 92.9548(9) -202_455 -201_565 n
C9 C11 C10 58.6543(17) -202_455 -202_455 n
C9 C11 C10 112.9023(11) -202_455 -203_555 n
C9 C11 H18 112.3339(13) -202_455 -203_555 n
C9 C11 H19 11.34970(10) -202_455 -201_565 n
C9 C11 H19 71.8387(12) -202_455 -202_455 n
C9 C11 H20 132.3543(5) -202_455 -203_555 n
C9 C11 H21 120.8834(8) -202_455 2_665 n
C9 C11 H21 132.2279(5) -202_455 -201_565 n
C9 C11 H21 71.2070(18) -202_455 -203_555 n
C9 C11 C11 74.71140(10) -202_455 2_665 n
C9 C11 C11 30.7991(8) -202_455 3_565 n
C9 C11 C12 34.3914 -202_455 1_555 n
C9 C11 C12 65.9960(9) -202_455 2_665 n
C9 C11 H22 114.008 -202_455 1_555 n
C9 C11 H22 45.7834(7) -202_455 3_565 n
C9 C11 H23 132.96060(30) -202_455 1_555 n
C9 C11 H24 56.3044(7) -202_455 2_665 n
C9 C11 C10 130.2673(10) -203_555 1_555 n
C9 C11 C10 98.0002(20) -203_555 2_665 n
C9 C11 C10 72.7274(19) -203_555 -201_565 n
C9 C11 C10 99.2784(11) -203_555 -202_455 n
C9 C11 C10 135.8431(9) -203_555 -203_555 n
C9 C11 H18 39.86130(30) -203_555 -203_555 n
C9 C11 H19 73.5288(6) -203_555 -201_565 n
C9 C11 H19 39.9509(7) -203_555 -202_455 n
C9 C11 H20 152.4025(4) -203_555 -203_555 n
C9 C11 H21 146.5681(5) -203_555 2_665 n
C9 C11 H21 91.2058(19) -203_555 -201_565 n
C9 C11 H21 133.0845(7) -203_555 -203_555 n
C9 C11 C11 45.0562(9) -203_555 2_665 n
C9 C11 C11 82.87640(10) -203_555 3_565 n
C9 C11 C12 59.0627(13) -203_555 1_555 n
C9 C11 C12 15.90300(10) -203_555 2_665 n
C9 C11 H22 50.2505(11) -203_555 1_555 n
C9 C11 H22 119.65040(20) -203_555 3_565 n
C9 C11 H23 119.1813(4) -203_555 1_555 n
C9 C11 H24 56.8849(13) -203_555 2_665 n
C10 C11 C10 61.8925(16) 1_555 2_665 n
C10 C11 C10 67.1123(10) 1_555 -201_565 n
C10 C11 C10 31.74610(10) 1_555 -202_455 n
C10 C11 C10 33.1659(8) 1_555 -203_555 n
C10 C11 H18 147.31190(10) 1_555 -203_555 n
C10 C11 H19 72.9710(16) 1_555 -201_565 n
C10 C11 H19 151.7535(6) 1_555 -202_455 n
C10 C11 H20 70.9476(14) 1_555 -203_555 n
C10 C11 H21 42.0471(11) 1_555 2_665 n
C10 C11 H21 76.0660(18) 1_555 -201_565 n
C10 C11 H21 13.61880(10) 1_555 -203_555 n
C10 C11 C11 87.67000(10) 1_555 2_665 n
C10 C11 C11 55.3640(9) 1_555 3_565 n
C10 C11 C12 113.0782(19) 1_555 1_555 n
C10 C11 C12 136.2248(11) 1_555 2_665 n
C10 C11 H22 108.6872(7) 1_555 1_555 n
C10 C11 H22 47.6522(7) 1_555 3_565 n
C10 C11 H23 109.6778(6) 1_555 1_555 n
C10 C11 H24 133.0912(13) 1_555 2_665 n
C10 C11 C10 33.70690(20) 2_665 -201_565 n
C10 C11 C10 66.6002(10) 2_665 -202_455 n
C10 C11 C10 39.8037(12) 2_665 -203_555 n
C10 C11 H18 86.8547(16) 2_665 -203_555 n
C10 C11 H19 110.5109(6) 2_665 -201_565 n
C10 C11 H19 134.2679(14) 2_665 -202_455 n
C10 C11 H20 75.7550(17) 2_665 -203_555 n
C10 C11 H21 48.5802(15) 2_665 2_665 n
C10 C11 H21 14.59590(20) 2_665 -201_565 n
C10 C11 H21 75.4875(17) 2_665 -203_555 n
C10 C11 C11 62.3923(8) 2_665 2_665 n
C10 C11 C11 91.7519 2_665 3_565 n
C10 C11 C12 147.2423(9) 2_665 1_555 n
C10 C11 C12 113.8967(19) 2_665 2_665 n
C10 C11 H22 51.6164(7) 2_665 1_555 n
C10 C11 H22 109.1415(9) 2_665 3_565 n
C10 C11 H23 101.8286(4) 2_665 1_555 n
C10 C11 H24 154.8743(7) 2_665 2_665 n
C10 C11 C10 51.6987(5) -201_565 -202_455 n
C10 C11 C10 63.5560(10) -201_565 -203_555 n
C10 C11 H18 81.6750(11) -201_565 -203_555 n
C10 C11 H19 81.9894(8) -201_565 -201_565 n
C10 C11 H19 112.6726(11) -201_565 -202_455 n
C10 C11 H20 108.5071(18) -201_565 -203_555 n
C10 C11 H21 76.5275(15) -201_565 2_665 n
C10 C11 H21 39.5874(4) -201_565 -201_565 n
C10 C11 H21 78.6362(11) -201_565 -203_555 n
C10 C11 C11 30.1092(9) -201_565 2_665 n
C10 C11 C11 67.13590(20) -201_565 3_565 n
C10 C11 C12 113.5375(11) -201_565 1_555 n
C10 C11 C12 87.3175(18) -201_565 2_665 n
C10 C11 H22 43.92880(30) -201_565 1_555 n
C10 C11 H22 102.56710(30) -201_565 3_565 n
C10 C11 H23 133.7339(6) -201_565 1_555 n
C10 C11 H24 125.4895(7) -201_565 2_665 n
C10 C11 C10 58.1166(7) -202_455 -203_555 n
C10 C11 H18 128.8222(4) -202_455 -203_555 n
C10 C11 H19 48.5939(15) -202_455 -201_565 n
C10 C11 H19 124.3879(7) -202_455 -202_455 n
C10 C11 H20 102.5379(16) -202_455 -203_555 n
C10 C11 H21 70.6850(12) -202_455 2_665 n
C10 C11 H21 80.3546(12) -202_455 -201_565 n
C10 C11 H21 34.94560(30) -202_455 -203_555 n
C10 C11 C11 60.88220(30) -202_455 2_665 n
C10 C11 C11 28.4423(9) -202_455 3_565 n
C10 C11 C12 92.6202(16) -202_455 1_555 n
C10 C11 C12 104.5842(12) -202_455 2_665 n
C10 C11 H22 94.88040(20) -202_455 1_555 n
C10 C11 H22 50.86840(20) -202_455 3_565 n
C10 C11 H23 141.3327(7) -202_455 1_555 n
C10 C11 H24 114.5575(10) -202_455 2_665 n
C10 C11 H18 123.1837(6) -203_555 -203_555 n
C10 C11 H19 105.0195(8) -203_555 -201_565 n
C10 C11 H19 173.58051(20) -203_555 -202_455 n
C10 C11 H20 50.0205(10) -203_555 -203_555 n
C10 C11 H21 14.4929(5) -203_555 2_665 n
C10 C11 H21 50.6523(13) -203_555 -201_565 n
C10 C11 H21 44.0266(8) -203_555 -203_555 n
C10 C11 C11 92.92110(10) -203_555 2_665 n
C10 C11 C11 85.81440(10) -203_555 3_565 n
C10 C11 C12 146.1638(11) -203_555 1_555 n
C10 C11 C12 150.8735(8) -203_555 2_665 n
C10 C11 H22 91.3046(4) -203_555 1_555 n
C10 C11 H22 77.44170(10) -203_555 3_565 n
C10 C11 H23 88.79520(10) -203_555 1_555 n
C10 C11 H24 163.5841(6) -203_555 2_665 n
H18 C11 H19 113.2796(9) -203_555 -201_565 n
H18 C11 H19 50.41000(30) -203_555 -202_455 n
H18 C11 H20 112.5427(7) -203_555 -203_555 n
H18 C11 H21 122.8443(6) -203_555 2_665 n
H18 C11 H21 73.6211(18) -203_555 -201_565 n
H18 C11 H21 160.1779 -203_555 -203_555 n
H18 C11 C11 68.13040(20) -203_555 2_665 n
H18 C11 C11 121.46290(20) -203_555 3_565 n
H18 C11 C12 87.5605(15) -203_555 1_555 n
H18 C11 C12 46.46460(30) -203_555 2_665 n
H18 C11 H22 38.7319(8) -203_555 1_555 n
H18 C11 H22 157.3883(6) -203_555 3_565 n
H18 C11 H23 84.59370(10) -203_555 1_555 n
H18 C11 H24 73.1524(11) -203_555 2_665 n
H19 C11 H19 78.9965(10) -201_565 -202_455 n
H19 C11 H20 133.99910(20) -201_565 -203_555 n
H19 C11 H21 114.9410(5) -201_565 2_665 n
H19 C11 H21 121.0081(4) -201_565 -201_565 n
H19 C11 H21 66.2151(14) -201_565 -203_555 n
H19 C11 C11 66.06080(10) -201_565 2_665 n
H19 C11 C11 20.2138(6) -201_565 3_565 n
H19 C11 C12 44.03350(10) -201_565 1_555 n
H19 C11 C12 68.5591(6) -201_565 2_665 n
H19 C11 H22 107.18960(10) -201_565 1_555 n
H19 C11 H22 46.8182(4) -201_565 3_565 n
H19 C11 H23 143.36110(20) -201_565 1_555 n
H19 C11 H24 65.9650(5) -201_565 2_665 n
H19 C11 H20 130.3887(10) -202_455 -203_555 n
H19 C11 H21 164.9025(5) -202_455 2_665 n
H19 C11 H21 123.0196(15) -202_455 -201_565 n
H19 C11 H21 141.8000(6) -202_455 -203_555 n
H19 C11 C11 84.09720(20) -202_455 2_665 n
H19 C11 C11 97.53940(30) -202_455 3_565 n
H19 C11 C12 39.4422(13) -202_455 1_555 n
H19 C11 C12 25.9699(7) -202_455 2_665 n
H19 C11 H22 82.6626(6) -202_455 1_555 n
H19 C11 H22 108.79060(30) -202_455 3_565 n
H19 C11 H23 90.77970(10) -202_455 1_555 n
H19 C11 H24 22.8307(8) -202_455 2_665 n
H20 C11 H21 35.5285(5) -203_555 2_665 n
H20 C11 H21 76.1406(15) -203_555 -201_565 n
H20 C11 H21 72.1551(12) -203_555 -203_555 n
H20 C11 C11 138.1334(9) -203_555 2_665 n
H20 C11 C11 123.6731(6) -203_555 3_565 n
H20 C11 C12 135.5679(8) -203_555 1_555 n
H20 C11 C12 152.8268(4) -203_555 2_665 n
H20 C11 H22 110.7209(6) -203_555 1_555 n
H20 C11 H22 87.44800(20) -203_555 3_565 n
H20 C11 H23 39.8470(8) -203_555 1_555 n
H20 C11 H24 125.6445(11) -203_555 2_665 n
H21 C11 H21 56.1389(15) 2_665 -201_565 n
H21 C11 H21 49.6836(10) 2_665 -203_555 n
H21 C11 C11 106.4254(6) 2_665 2_665 n
H21 C11 C11 97.13340(20) 2_665 3_565 n
H21 C11 C12 149.5246(9) 2_665 1_555 n
H21 C11 C12 162.4709(4) 2_665 2_665 n
H21 C11 H22 97.7621(6) 2_665 1_555 n
H21 C11 H22 79.5221 2_665 3_565 n
H21 C11 H23 74.5594(4) 2_665 1_555 n
H21 C11 H24 156.4985(8) 2_665 2_665 n
H21 C11 H21 89.5781(19) -201_565 -203_555 n
H21 C11 C11 63.7160(5) -201_565 2_665 n
H21 C11 C11 103.78680(30) -201_565 3_565 n
H21 C11 C12 148.1385(7) -201_565 1_555 n
H21 C11 C12 106.7859(19) -201_565 2_665 n
H21 C11 H22 41.6401(8) -201_565 1_555 n
H21 C11 H22 123.5703(11) -201_565 3_565 n
H21 C11 H23 94.14650(20) -201_565 1_555 n
H21 C11 H24 145.5718(7) -201_565 2_665 n
H21 C11 C11 95.25000(10) -203_555 2_665 n
H21 C11 C11 51.6203(7) -203_555 3_565 n
H21 C11 C12 102.3596(18) -203_555 1_555 n
H21 C11 C12 133.9914(8) -203_555 2_665 n
H21 C11 H22 121.4905(8) -203_555 1_555 n
H21 C11 H22 34.4051(8) -203_555 3_565 n
H21 C11 H23 107.5257(4) -203_555 1_555 n
H21 C11 H24 120.8654(13) -203_555 2_665 n
C11 C11 C11 60.0 2_665 3_565 n
C11 C11 C12 85.62800(10) 2_665 1_555 n
C11 C11 C12 58.1830(9) 2_665 2_665 n
C11 C11 H22 42.2048 2_665 1_555 n
C11 C11 H22 104.4934 2_665 3_565 n
C11 C11 H23 148.368 2_665 1_555 n
C11 C11 H24 95.39800(20) 2_665 2_665 n
C11 C11 C12 64.2344(8) 3_565 1_555 n
C11 C11 C12 82.50390(20) 3_565 2_665 n
C11 C11 H22 101.8881 3_565 1_555 n
C11 C11 H22 44.8294 3_565 3_565 n
C11 C11 H23 151.4928 3_565 1_555 n
C11 C11 H24 86.13280(10) 3_565 2_665 n
C12 C11 C12 44.7658(13) 1_555 2_665 n
C12 C11 H22 109.22160(20) 1_555 1_555 n
C12 C11 H22 70.2956(10) 1_555 3_565 n
C12 C11 H23 109.7302(4) 1_555 1_555 n
C12 C11 H24 21.9756(7) 1_555 2_665 n
C12 C11 H22 65.3865(10) 2_665 1_555 n
C12 C11 H22 111.11210(20) 2_665 3_565 n
C12 C11 H23 113.5606(5) 2_665 1_555 n
C12 C11 H24 40.9993(12) 2_665 2_665 n
H22 C11 H22 144.86700(10) 1_555 3_565 n
H22 C11 H23 106.2076 1_555 1_555 n
H22 C11 H24 104.34850(10) 1_555 2_665 n
H22 C11 H23 106.6972 3_565 1_555 n
H22 C11 H24 86.7733(5) 3_565 2_665 n
H23 C11 H24 91.48790(10) 1_555 2_665 n
C8 C12 C8 68.48310(10) -201_565 -202_455 n
C8 C12 C8 88.1868(5) -201_565 -203_555 n
C8 C12 C9 58.8615(9) -201_565 -201_565 n
C8 C12 C9 103.74430(30) -201_565 -202_455 n
C8 C12 C9 53.7103(13) -201_565 -203_555 n
C8 C12 H16 108.00770(20) -201_565 -203_555 n
C8 C12 H17 152.9334(4) -201_565 -203_555 n
C8 C12 H18 159.3676(5) -201_565 -202_455 n
C8 C12 H19 102.3671(4) -201_565 -201_565 n
C8 C12 H19 72.1526(10) -201_565 -202_455 n
C8 C12 C11 85.0783(9) -201_565 1_555 n
C8 C12 C11 99.3019(5) -201_565 3_565 n
C8 C12 C12 13.5712(4) -201_565 2_665 n
C8 C12 C12 54.07710(10) -201_565 3_565 n
C8 C12 C13 49.84960(30) -201_565 1_555 n
C8 C12 C13 87.3191(7) -201_565 3_565 n
C8 C12 H22 119.44710(20) -201_565 3_565 n
C8 C12 H24 82.2122 -201_565 1_555 n
C8 C12 H24 70.63860(10) -201_565 2_665 n
C8 C12 H24 16.59050(30) -201_565 3_565 n
C8 C12 H25 159.0447(6) -201_565 1_555 n
C8 C12 H26 112.1278(13) -201_565 3_565 n
C8 C12 C8 124.2544(15) -202_455 -203_555 n
C8 C12 C9 54.5769(12) -202_455 -201_565 n
C8 C12 C9 87.0086(11) -202_455 -202_455 n
C8 C12 C9 98.1133(5) -202_455 -203_555 n
C8 C12 H16 154.2767(9) -202_455 -203_555 n
C8 C12 H17 87.04930(10) -202_455 -203_555 n
C8 C12 H18 114.11540(30) -202_455 -202_455 n
C8 C12 H19 64.0605(14) -202_455 -201_565 n
C8 C12 H19 120.65200(10) -202_455 -202_455 n
C8 C12 C11 118.26600(10) -202_455 1_555 n
C8 C12 C11 72.5995(14) -202_455 3_565 n
C8 C12 C12 77.7215 -202_455 2_665 n
C8 C12 C12 22.28660(30) -202_455 3_565 n
C8 C12 C13 90.4115(8) -202_455 1_555 n
C8 C12 C13 54.37920(10) -202_455 3_565 n
C8 C12 H22 111.79460(20) -202_455 3_565 n
C8 C12 H24 19.0688(4) -202_455 1_555 n
C8 C12 H24 138.91750(10) -202_455 2_665 n
C8 C12 H24 60.88030(10) -202_455 3_565 n
C8 C12 H25 114.14980(20) -202_455 1_555 n
C8 C12 H26 103.5825(12) -202_455 3_565 n
C8 C12 C9 145.9940(4) -203_555 -201_565 n
C8 C12 C9 148.6819(4) -203_555 -202_455 n
C8 C12 C9 107.4595(12) -203_555 -203_555 n
C8 C12 H16 31.3965(5) -203_555 -203_555 n
C8 C12 H17 96.79330(30) -203_555 -203_555 n
C8 C12 H18 104.9298(11) -203_555 -202_455 n
C8 C12 H19 168.87230(10) -203_555 -201_565 n
C8 C12 H19 96.2911(17) -203_555 -202_455 n
C8 C12 C11 108.5811(17) -203_555 1_555 n
C8 C12 C11 163.14470(10) -203_555 3_565 n
C8 C12 C12 90.7132 -203_555 2_665 n
C8 C12 C12 131.7091(8) -203_555 3_565 n
C8 C12 C13 41.7118(8) -203_555 1_555 n
C8 C12 C13 75.5576(18) -203_555 3_565 n
C8 C12 H22 123.6354(12) -203_555 3_565 n
C8 C12 H24 140.7830(10) -203_555 1_555 n
C8 C12 H24 49.7893(9) -203_555 2_665 n
C8 C12 H24 104.62960(20) -203_555 3_565 n
C8 C12 H25 73.13890(10) -203_555 1_555 n
C8 C12 H26 39.1310(7) -203_555 3_565 n
C9 C12 C9 48.9938(7) -201_565 -202_455 n
C9 C12 C9 47.6930(6) -201_565 -203_555 n
C9 C12 H16 146.94299(20) -201_565 -203_555 n
C9 C12 H17 116.28600(10) -201_565 -203_555 n
C9 C12 H18 104.8143(15) -201_565 -202_455 n
C9 C12 H19 43.7995(6) -201_565 -201_565 n
C9 C12 H19 67.4455(10) -201_565 -202_455 n
C9 C12 C11 63.8793(11) -201_565 1_555 n
C9 C12 C11 40.8958(5) -201_565 3_565 n
C9 C12 C12 55.2813(4) -201_565 2_665 n
C9 C12 C12 34.3946(9) -201_565 3_565 n
C9 C12 C13 108.1938(12) -201_565 1_555 n
C9 C12 C13 108.2286(13) -201_565 3_565 n
C9 C12 H22 73.0657(15) -201_565 3_565 n
C9 C12 H24 49.5428(4) -201_565 1_555 n
C9 C12 H24 105.92110(30) -201_565 2_665 n
C9 C12 H24 42.2760(6) -201_565 3_565 n
C9 C12 H25 140.75130(30) -201_565 1_555 n
C9 C12 H26 157.71 -201_565 3_565 n
C9 C12 C9 61.2279(13) -202_455 -203_555 n
C9 C12 H16 117.98930(10) -202_455 -203_555 n
C9 C12 H17 85.6405(5) -202_455 -203_555 n
C9 C12 H18 57.0956(9) -202_455 -202_455 n
C9 C12 H19 25.0891(4) -202_455 -201_565 n
C9 C12 H19 61.5080(16) -202_455 -202_455 n
C9 C12 C11 45.5638(14) -202_455 1_555 n
C9 C12 C11 14.51150(30) -202_455 3_565 n
C9 C12 C12 94.86100(20) -202_455 2_665 n
C9 C12 C12 76.4378(4) -202_455 3_565 n
C9 C12 C13 151.8356(6) -202_455 1_555 n
C9 C12 C13 132.9267(15) -202_455 3_565 n
C9 C12 H22 26.0685(9) -202_455 3_565 n
C9 C12 H24 70.2758(6) -202_455 1_555 n
C9 C12 H24 106.6020(7) -202_455 2_665 n
C9 C12 H24 88.2817 -202_455 3_565 n
C9 C12 H25 97.18910(30) -202_455 1_555 n
C9 C12 H26 144.0490(9) -202_455 3_565 n
C9 C12 H16 99.4357(4) -203_555 -203_555 n
C9 C12 H17 145.9400(8) -203_555 -203_555 n
C9 C12 H18 106.4007(19) -203_555 -202_455 n
C9 C12 H19 76.7589(15) -203_555 -201_565 n
C9 C12 H19 23.2876(4) -203_555 -202_455 n
C9 C12 C11 31.6371(4) -203_555 1_555 n
C9 C12 C11 66.4594(14) -203_555 3_565 n
C9 C12 C12 40.5481(10) -203_555 2_665 n
C9 C12 C12 75.82680(20) -203_555 3_565 n
C9 C12 C13 91.4893(20) -203_555 1_555 n
C9 C12 C13 140.1489(7) -203_555 3_565 n
C9 C12 H22 67.2119(16) -203_555 3_565 n
C9 C12 H24 97.12340(20) -203_555 1_555 n
C9 C12 H24 59.3493(4) -203_555 2_665 n
C9 C12 H24 46.7351(7) -203_555 3_565 n
C9 C12 H25 140.6491(5) -203_555 1_555 n
C9 C12 H26 146.5889(5) -203_555 3_565 n
H16 C12 H17 88.85600(10) -203_555 -203_555 n
H16 C12 H18 78.5160(6) -203_555 -202_455 n
H16 C12 H19 138.7453(4) -203_555 -201_565 n
H16 C12 H19 79.7534(8) -203_555 -202_455 n
H16 C12 C11 85.9330(8) -203_555 1_555 n
H16 C12 C11 132.0581(5) -203_555 3_565 n
H16 C12 C12 104.2464 -203_555 2_665 n
H16 C12 C12 160.86411(20) -203_555 3_565 n
H16 C12 C13 70.51130(20) -203_555 1_555 n
H16 C12 C13 100.6705(11) -203_555 3_565 n
H16 C12 H22 92.3525(7) -203_555 3_565 n
H16 C12 H24 163.43761(20) -203_555 1_555 n
H16 C12 H24 43.62760(10) -203_555 2_665 n
H16 C12 H24 121.7206 -203_555 3_565 n
H16 C12 H25 59.92220(10) -203_555 1_555 n
H16 C12 H26 52.88680(20) -203_555 3_565 n
H17 C12 H18 42.7640(10) -203_555 -202_455 n
H17 C12 H19 75.4299(6) -203_555 -201_565 n
H17 C12 H19 133.1060(6) -203_555 -202_455 n
H17 C12 C11 117.9043(5) -203_555 1_555 n
H17 C12 C11 83.4237(5) -203_555 3_565 n
H17 C12 C12 164.70570(10) -203_555 2_665 n
H17 C12 C12 105.5202 -203_555 3_565 n
H17 C12 C13 122.2537(11) -203_555 1_555 n
H17 C12 C13 68.43550(30) -203_555 3_565 n
H17 C12 H22 79.5628(7) -203_555 3_565 n
H17 C12 H24 77.1494 -203_555 1_555 n
H17 C12 H24 131.57 -203_555 2_665 n
H17 C12 H24 147.6383 -203_555 3_565 n
H17 C12 H25 29.0501 -203_555 1_555 n
H17 C12 H26 61.2122(4) -203_555 3_565 n
H18 C12 H19 63.9511(10) -202_455 -201_565 n
H18 C12 H19 90.3433(16) -202_455 -202_455 n
H18 C12 C11 75.7411(15) -202_455 1_555 n
H18 C12 C11 64.0263(11) -202_455 3_565 n
H18 C12 C12 146.9223(9) -202_455 2_665 n
H18 C12 C12 120.6153(4) -202_455 3_565 n
H18 C12 C13 146.40820(30) -202_455 1_555 n
H18 C12 C13 111.1134(12) -202_455 3_565 n
H18 C12 H22 39.93950(30) -202_455 3_565 n
H18 C12 H24 96.50290(10) -202_455 1_555 n
H18 C12 H24 105.54230(30) -202_455 2_665 n
H18 C12 H24 145.3072(9) -202_455 3_565 n
H18 C12 H25 40.7122(12) -202_455 1_555 n
H18 C12 H26 87.5951(18) -202_455 3_565 n
H19 C12 H19 83.8014(19) -201_565 -202_455 n
H19 C12 C11 69.3736(18) -201_565 1_555 n
H19 C12 C11 11.81850(10) -201_565 3_565 n
H19 C12 C12 98.74660(20) -201_565 2_665 n
H19 C12 C12 58.9915(6) -201_565 3_565 n
H19 C12 C13 149.4008(6) -201_565 1_555 n
H19 C12 C13 108.0912(19) -201_565 3_565 n
H19 C12 H22 47.7864(11) -201_565 3_565 n
H19 C12 H24 46.0713(9) -201_565 1_555 n
H19 C12 H24 130.4058(11) -201_565 2_665 n
H19 C12 H24 85.816 -201_565 3_565 n
H19 C12 H25 96.97550(30) -201_565 1_555 n
H19 C12 H26 135.8162(9) -201_565 3_565 n
H19 C12 C11 17.21370(20) -202_455 1_555 n
H19 C12 C11 72.0492(18) -202_455 3_565 n
H19 C12 C12 58.6079(6) -202_455 2_665 n
H19 C12 C12 98.48470(20) -202_455 3_565 n
H19 C12 C13 96.5187(20) -202_455 1_555 n
H19 C12 C13 158.28740(30) -202_455 3_565 n
H19 C12 H22 55.9590(14) -202_455 3_565 n
H19 C12 H24 116.3006(6) -202_455 1_555 n
H19 C12 H24 46.8157(8) -202_455 2_665 n
H19 C12 H24 68.7114(4) -202_455 3_565 n
H19 C12 H25 118.40140(10) -202_455 1_555 n
H19 C12 H26 132.0182(10) -202_455 3_565 n
C11 C12 C11 57.5826(17) 1_555 3_565 n
C11 C12 C12 71.6519(5) 1_555 2_665 n
C11 C12 C12 97.93720(20) 1_555 3_565 n
C11 C12 C13 113.7273(18) 1_555 1_555 n
C11 C12 C13 171.19370(20) 1_555 3_565 n
C11 C12 H22 39.0812(12) 1_555 3_565 n
C11 C12 H24 108.3345(6) 1_555 1_555 n
C11 C12 H24 61.1995(7) 1_555 2_665 n
C11 C12 H24 77.95160(30) 1_555 3_565 n
C11 C12 H25 109.51080(10) 1_555 1_555 n
C11 C12 H26 138.1507(11) 1_555 3_565 n
C11 C12 C12 93.23000(10) 3_565 2_665 n
C11 C12 C12 63.5823(7) 3_565 3_565 n
C11 C12 C13 149.0413(7) 3_565 1_555 n
C11 C12 C13 119.5971(18) 3_565 3_565 n
C11 C12 H22 39.7089(12) 3_565 3_565 n
C11 C12 H24 55.7820(9) 3_565 1_555 n
C11 C12 H24 118.5893(9) 3_565 2_665 n
C11 C12 H24 82.85450(10) 3_565 3_565 n
C11 C12 H25 101.24450(20) 3_565 1_555 n
C11 C12 H26 144.6359(9) 3_565 3_565 n
C12 C12 C12 60.0 2_665 3_565 n
C12 C12 C13 57.2773(8) 2_665 1_555 n
C12 C12 C13 100.86090(30) 2_665 3_565 n
C12 C12 H22 107.2653(6) 2_665 3_565 n
C12 C12 H24 88.6052 2_665 1_555 n
C12 C12 H24 62.8938 2_665 2_665 n
C12 C12 H24 17.7245 2_665 3_565 n
C12 C12 H25 163.44611(10) 2_665 1_555 n
C12 C12 H26 120.8328(8) 2_665 3_565 n
C12 C12 C13 90.908 3_565 1_555 n
C12 C12 C13 73.9310(5) 3_565 3_565 n
C12 C12 H22 102.4879(4) 3_565 3_565 n
C12 C12 H24 28.6285 3_565 1_555 n
C12 C12 H24 122.8422 3_565 2_665 n
C12 C12 H24 42.3002 3_565 3_565 n
C12 C12 H25 134.2117 3_565 1_555 n
C12 C12 H26 123.3179(8) 3_565 3_565 n
C13 C12 C13 63.8745(18) 1_555 3_565 n
C13 C12 H22 150.5648(7) 1_555 3_565 n
C13 C12 H24 109.4802(4) 1_555 1_555 n
C13 C12 H24 59.3606(9) 1_555 2_665 n
C13 C12 H24 66.2099(6) 1_555 3_565 n
C13 C12 H25 109.3770(9) 1_555 1_555 n
C13 C12 H26 63.5555(16) 1_555 3_565 n
C13 C12 H22 144.9541(11) 3_565 3_565 n
C13 C12 H24 66.1186(8) 3_565 1_555 n
C13 C12 H24 120.1099(8) 3_565 2_665 n
C13 C12 H24 93.5444 3_565 3_565 n
C13 C12 H25 79.01010(20) 3_565 1_555 n
C13 C12 H26 49.5295(13) 3_565 3_565 n
H22 C12 H24 93.74540(20) 3_565 1_555 n
H22 C12 H24 91.60820(20) 3_565 2_665 n
H22 C12 H24 107.0338(6) 3_565 3_565 n
H22 C12 H25 79.7893(9) 3_565 1_555 n
H22 C12 H26 124.9229(16) 3_565 3_565 n
H24 C12 H24 151.2706 1_555 2_665 n
H24 C12 H24 70.8868 1_555 3_565 n
H24 C12 H25 106.1287 1_555 1_555 n
H24 C12 H26 111.5547(4) 1_555 3_565 n
H24 C12 H24 80.5528 2_665 3_565 n
H24 C12 H25 102.5987 2_665 1_555 n
H24 C12 H26 87.92250(20) 2_665 3_565 n
H24 C12 H25 172.53259(20) 3_565 1_555 n
H24 C12 H26 127.0398(9) 3_565 3_565 n
H25 C12 H26 47.0199(6) 1_555 3_565 n
C6 C13 C6 91.4955(16) -201_565 -202_455 n
C6 C13 C7 100.2103(19) -201_565 -203_555 n
C6 C13 C8 123.5443(7) -201_565 -201_565 n
C6 C13 C8 75.5638(19) -201_565 -203_555 n
C6 C13 N3 67.5126(7) -201_565 -201_565 n
C6 C13 N3 39.44630(20) -201_565 -202_455 n
C6 C13 N3 22.79130(10) -201_565 -203_555 n
C6 C13 H17 150.82100(10) -201_565 -201_565 n
C6 C13 H12 40.17510(10) -201_565 -201_565 n
C6 C13 H12 120.1775(10) -201_565 -202_455 n
C6 C13 H13 125.3599(7) -201_565 -202_455 n
C6 C13 C12 79.4761(19) -201_565 1_555 n
C6 C13 C12 120.4439(8) -201_565 2_665 n
C6 C13 C13 81.73890(10) -201_565 2_665 n
C6 C13 C13 34.6794(7) -201_565 3_565 n
C6 C13 C14 84.1084(16) -201_565 3_565 n
C6 C13 N4 44.05560(30) -201_565 1_555 n
C6 C13 N4 55.2182(7) -201_565 2_665 n
C6 C13 H24 95.4255(16) -201_565 2_665 n
C6 C13 H25 163.14169(10) -201_565 2_665 n
C6 C13 H26 144.59380(10) -201_565 1_555 n
C6 C13 H26 42.7155(10) -201_565 3_565 n
C6 C13 H27 105.85400(20) -201_565 1_555 n
C6 C13 H29 94.2735(17) -201_565 3_565 n
C6 C13 C7 26.2068(6) -202_455 -203_555 n
C6 C13 C8 98.8164(19) -202_455 -201_565 n
C6 C13 C8 163.68320(30) -202_455 -203_555 n
C6 C13 N3 50.5229(6) -202_455 -201_565 n
C6 C13 N3 77.2052(9) -202_455 -202_455 n
C6 C13 N3 71.2408(16) -202_455 -203_555 n
C6 C13 H17 116.6026(17) -202_455 -201_565 n
C6 C13 H12 109.4350(16) -202_455 -201_565 n
C6 C13 H12 37.7332(4) -202_455 -202_455 n
C6 C13 H13 77.45730(20) -202_455 -202_455 n
C6 C13 C12 152.8967(6) -202_455 1_555 n
C6 C13 C12 120.1204(17) -202_455 2_665 n
C6 C13 C13 73.7295(4) -202_455 2_665 n
C6 C13 C13 108.1319(4) -202_455 3_565 n
C6 C13 C14 10.01080(20) -202_455 3_565 n
C6 C13 N4 47.4412(13) -202_455 1_555 n
C6 C13 N4 40.6646(10) -202_455 2_665 n
C6 C13 H24 167.13480(30) -202_455 2_665 n
C6 C13 H25 98.5847(19) -202_455 2_665 n
C6 C13 H26 66.6001(14) -202_455 1_555 n
C6 C13 H26 133.4962(6) -202_455 3_565 n
C6 C13 H27 99.39790(30) -202_455 1_555 n
C6 C13 H29 44.7174(11) -202_455 3_565 n
C7 C13 C8 112.9395(14) -203_555 -201_565 n
C7 C13 C8 164.92900(30) -203_555 -203_555 n
C7 C13 N3 76.3774(12) -203_555 -201_565 n
C7 C13 N3 99.4565(15) -203_555 -202_455 n
C7 C13 N3 85.8127(20) -203_555 -203_555 n
C7 C13 H17 108.5460(20) -203_555 -201_565 n
C7 C13 H12 100.4458(12) -203_555 -201_565 n
C7 C13 H12 51.1119 -203_555 -202_455 n
C7 C13 H13 52.4030(4) -203_555 -202_455 n
C7 C13 C12 179.1023 -203_555 1_555 n
C7 C13 C12 131.0210(13) -203_555 2_665 n
C7 C13 C13 99.45500(20) -203_555 2_665 n
C7 C13 C13 127.3900(10) -203_555 3_565 n
C7 C13 C14 24.1754(6) -203_555 3_565 n
C7 C13 N4 60.5644(17) -203_555 1_555 n
C7 C13 N4 61.6022(16) -203_555 2_665 n
C7 C13 H24 159.0406(5) -203_555 2_665 n
C7 C13 H25 94.6995(20) -203_555 2_665 n
C7 C13 H26 72.6772(12) -203_555 1_555 n
C7 C13 H26 133.0251(5) -203_555 3_565 n
C7 C13 H27 73.25640(30) -203_555 1_555 n
C7 C13 H29 20.5315(4) -203_555 3_565 n
C8 C13 C8 80.7769(17) -201_565 -203_555 n
C8 C13 N3 77.3128(17) -201_565 -201_565 n
C8 C13 N3 89.2866(11) -201_565 -202_455 n
C8 C13 N3 115.1413(12) -201_565 -203_555 n
C8 C13 H17 48.3179(10) -201_565 -201_565 n
C8 C13 H12 146.13060(20) -201_565 -201_565 n
C8 C13 H12 62.9407(14) -201_565 -202_455 n
C8 C13 H13 111.0482 -201_565 -202_455 n
C8 C13 C12 66.6671(14) -201_565 1_555 n
C8 C13 C12 21.44860(20) -201_565 2_665 n
C8 C13 C13 49.6915(8) -201_565 2_665 n
C8 C13 C13 90.3473 -201_565 3_565 n
C8 C13 C14 108.5478(17) -201_565 3_565 n
C8 C13 N4 120.6491(13) -201_565 1_555 n
C8 C13 N4 102.7062(18) -201_565 2_665 n
C8 C13 H24 68.3242(16) -201_565 2_665 n
C8 C13 H25 41.6432(7) -201_565 2_665 n
C8 C13 H26 41.65390(20) -201_565 1_555 n
C8 C13 H26 112.5579(9) -201_565 3_565 n
C8 C13 H27 126.3960(6) -201_565 1_555 n
C8 C13 H29 130.5676(9) -201_565 3_565 n
C8 C13 N3 114.1339(9) -203_555 -201_565 n
C8 C13 N3 86.4780(12) -203_555 -202_455 n
C8 C13 N3 94.0329(18) -203_555 -203_555 n
C8 C13 H17 75.3646(19) -203_555 -201_565 n
C8 C13 H12 66.8319(15) -203_555 -201_565 n
C8 C13 H12 143.46100(30) -203_555 -202_455 n
C8 C13 H13 118.07640(10) -203_555 -202_455 n
C8 C13 C12 15.78490(30) -203_555 1_555 n
C8 C13 C12 61.1920(15) -203_555 2_665 n
C8 C13 C13 94.28180(10) -203_555 2_665 n
C8 C13 C13 55.6530(7) -203_555 3_565 n
C8 C13 C14 159.41161(30) -203_555 3_565 n
C8 C13 N4 118.8845(16) -203_555 1_555 n
C8 C13 N4 123.2919(13) -203_555 2_665 n
C8 C13 H24 19.87750(30) -203_555 2_665 n
C8 C13 H25 91.9013(21) -203_555 2_665 n
C8 C13 H26 119.1553(14) -203_555 1_555 n
C8 C13 H26 36.6010(7) -203_555 3_565 n
C8 C13 H27 93.7657 -203_555 1_555 n
C8 C13 H29 144.4054(7) -203_555 3_565 n
N3 C13 N3 32.89530(20) -201_565 -202_455 n
N3 C13 N3 46.2625(5) -201_565 -203_555 n
N3 C13 H17 123.6572(8) -201_565 -201_565 n
N3 C13 H12 106.4145(8) -201_565 -201_565 n
N3 C13 H12 55.99550(20) -201_565 -202_455 n
N3 C13 H13 127.7869(8) -201_565 -202_455 n
N3 C13 C12 102.7297(13) -201_565 1_555 n
N3 C13 C12 94.0119(17) -201_565 2_665 n
N3 C13 C13 30.1521(9) -201_565 2_665 n
N3 C13 C13 63.20730(30) -201_565 3_565 n
N3 C13 C14 53.1356(7) -201_565 3_565 n
N3 C13 N4 43.3422(4) -201_565 1_555 n
N3 C13 N4 25.8316 -201_565 2_665 n
N3 C13 H24 122.9454(8) -201_565 2_665 n
N3 C13 H25 108.9971(10) -201_565 2_665 n
N3 C13 H26 77.1538(6) -201_565 1_555 n
N3 C13 H26 102.95080(20) -201_565 3_565 n
N3 C13 H27 147.1456(9) -201_565 1_555 n
N3 C13 H29 91.9447(17) -201_565 3_565 n
N3 C13 N3 26.08780(10) -202_455 -203_555 n
N3 C13 H17 135.51711(10) -202_455 -201_565 n
N3 C13 H12 79.4605(4) -202_455 -201_565 n
N3 C13 H12 88.7803(4) -202_455 -202_455 n
N3 C13 H13 149.5738(10) -202_455 -202_455 n
N3 C13 C12 79.7621(15) -202_455 1_555 n
N3 C13 C12 96.2947(12) -202_455 2_665 n
N3 C13 C13 42.55490(30) -202_455 2_665 n
N3 C13 C13 31.4957(5) -202_455 3_565 n
N3 C13 C14 75.5728(10) -202_455 3_565 n
N3 C13 N4 43.4566 -202_455 1_555 n
N3 C13 N4 37.86230(10) -202_455 2_665 n
N3 C13 H24 101.4860(10) -202_455 2_665 n
N3 C13 H25 130.16360(30) -202_455 2_665 n
N3 C13 H26 106.23230(20) -202_455 1_555 n
N3 C13 H26 70.0690(4) -202_455 3_565 n
N3 C13 H27 143.9452(5) -202_455 1_555 n
N3 C13 H29 107.3575(17) -202_455 3_565 n
N3 C13 H17 161.00430(20) -203_555 -201_565 n
N3 C13 H12 60.15250(30) -203_555 -201_565 n
N3 C13 H12 97.3888(9) -203_555 -202_455 n
N3 C13 H13 126.9863(12) -203_555 -202_455 n
N3 C13 C12 93.6312(20) -203_555 1_555 n
N3 C13 C12 121.6381(13) -203_555 2_665 n
N3 C13 C13 66.6567(4) -203_555 2_665 n
N3 C13 C13 41.9750(10) -203_555 3_565 n
N3 C13 C14 65.4358(15) -203_555 3_565 n
N3 C13 N4 25.33350(30) -203_555 1_555 n
N3 C13 N4 32.6931(6) -203_555 2_665 n
N3 C13 H24 113.1085(16) -203_555 2_665 n
N3 C13 H25 154.4343(4) -203_555 2_665 n
N3 C13 H26 122.98590(10) -203_555 1_555 n
N3 C13 H26 64.7424(10) -203_555 3_565 n
N3 C13 H27 118.4344(6) -203_555 1_555 n
N3 C13 H29 86.9095(20) -203_555 3_565 n
H17 C13 H12 126.2556 -201_565 -201_565 n
H17 C13 H12 83.0820(12) -201_565 -202_455 n
H17 C13 H13 71.9476(10) -201_565 -202_455 n
H17 C13 C12 71.8429(20) -201_565 1_555 n
H17 C13 C12 39.4099(11) -201_565 2_665 n
H17 C13 C13 97.98340(20) -201_565 2_665 n
H17 C13 C13 121.2944(9) -201_565 3_565 n
H17 C13 C14 124.7144(16) -201_565 3_565 n
H17 C13 N4 162.5876(5) -201_565 1_555 n
H17 C13 N4 145.8225(9) -201_565 2_665 n
H17 C13 H24 55.4872(17) -201_565 2_665 n
H17 C13 H25 18.73100(20) -201_565 2_665 n
H17 C13 H26 53.80390(20) -201_565 1_555 n
H17 C13 H26 109.8992(12) -201_565 3_565 n
H17 C13 H27 78.5410(4) -201_565 1_555 n
H17 C13 H29 110.9542(18) -201_565 3_565 n
H12 C13 H12 147.1534(11) -201_565 -202_455 n
H12 C13 H13 93.42200(20) -201_565 -202_455 n
H12 C13 C12 79.8673(12) -201_565 1_555 n
H12 C13 C12 128.01820(10) -201_565 2_665 n
H12 C13 C13 120.92440(10) -201_565 2_665 n
H12 C13 C13 63.71730(10) -201_565 3_565 n
H12 C13 C14 99.4704(14) -201_565 3_565 n
H12 C13 N4 70.8047(5) -201_565 1_555 n
H12 C13 N4 87.8073(9) -201_565 2_665 n
H12 C13 H24 82.6528(13) -201_565 2_665 n
H12 C13 H25 143.84840(20) -201_565 2_665 n
H12 C13 H26 171.5318 -201_565 1_555 n
H12 C13 H26 33.5959(7) -201_565 3_565 n
H12 C13 H27 67.7456 -201_565 1_555 n
H12 C13 H29 83.2843(8) -201_565 3_565 n
H12 C13 H13 81.34780(10) -202_455 -202_455 n
H12 C13 C12 128.3229 -202_455 1_555 n
H12 C13 C12 83.4344(12) -202_455 2_665 n
H12 C13 C13 59.60350(10) -202_455 2_665 n
H12 C13 C13 117.02450(10) -202_455 3_565 n
H12 C13 C14 47.71990(30) -202_455 3_565 n
H12 C13 N4 79.5391(7) -202_455 1_555 n
H12 C13 N4 65.22430(30) -202_455 2_665 n
H12 C13 H24 129.97600(20) -202_455 2_665 n
H12 C13 H25 64.3542(14) -202_455 2_665 n
H12 C13 H26 29.7318(10) -202_455 1_555 n
H12 C13 H26 158.6862 -202_455 3_565 n
H12 C13 H27 110.61410(10) -202_455 1_555 n
H12 C13 H29 71.0541(5) -202_455 3_565 n
H13 C13 C12 128.4567(4) -202_455 1_555 n
H13 C13 C12 110.91930(10) -202_455 2_665 n
H13 C13 C13 140.7812 -202_455 2_665 n
H13 C13 C13 157.12219(10) -202_455 3_565 n
H13 C13 C14 76.53480(10) -202_455 3_565 n
H13 C13 N4 106.2126(11) -202_455 1_555 n
H13 C13 N4 113.0501(11) -202_455 2_665 n
H13 C13 H24 106.9222 -202_455 2_665 n
H13 C13 H25 70.3982(8) -202_455 2_665 n
H13 C13 H26 78.49620(20) -202_455 1_555 n
H13 C13 H26 118.26120(10) -202_455 3_565 n
H13 C13 H27 29.3503 -202_455 1_555 n
H13 C13 H29 42.2206(7) -202_455 3_565 n
C12 C13 C12 48.7917(13) 1_555 2_665 n
C12 C13 C13 79.67320(20) 1_555 2_665 n
C12 C13 C13 51.9842(10) 1_555 3_565 n
C12 C13 C14 154.9819(6) 1_555 3_565 n
C12 C13 N4 118.8510(17) 1_555 1_555 n
C12 C13 N4 117.6090(16) 1_555 2_665 n
C12 C13 H24 21.7620(5) 1_555 2_665 n
C12 C13 H25 85.4972(20) 1_555 2_665 n
C12 C13 H26 107.0848(12) 1_555 1_555 n
C12 C13 H26 47.1512(5) 1_555 3_565 n
C12 C13 H27 107.63450(30) 1_555 1_555 n
C12 C13 H29 160.1889(4) 1_555 3_565 n
C12 C13 C13 64.1413(8) 2_665 2_665 n
C12 C13 C13 85.92280(10) 2_665 3_565 n
C12 C13 C14 129.9370(15) 2_665 3_565 n
C12 C13 N4 135.9738(13) 2_665 1_555 n
C12 C13 N4 119.8092(17) 2_665 2_665 n
C12 C13 H24 47.0575(14) 2_665 2_665 n
C12 C13 H25 42.6980(9) 2_665 2_665 n
C12 C13 H26 58.40230(10) 2_665 1_555 n
C12 C13 H26 95.9429(8) 2_665 3_565 n
C12 C13 H27 115.3511(6) 2_665 1_555 n
C12 C13 H29 144.3205(9) 2_665 3_565 n
C13 C13 C13 60.0 2_665 3_565 n
C13 C13 C14 79.38530(30) 2_665 3_565 n
C13 C13 N4 72.2192(6) 2_665 1_555 n
C13 C13 N4 55.7341(9) 2_665 2_665 n
C13 C13 H24 96.51670(20) 2_665 2_665 n
C13 C13 H25 88.1256 2_665 2_665 n
C13 C13 H26 65.9497 2_665 1_555 n
C13 C13 H26 100.8906 2_665 3_565 n
C13 C13 H27 170.1194 2_665 1_555 n
C13 C13 H29 118.3120(7) 2_665 3_565 n
C13 C13 C14 105.0269(4) 3_565 3_565 n
C13 C13 N4 66.9307(7) 3_565 1_555 n
C13 C13 N4 67.6765(6) 3_565 2_665 n
C13 C13 H24 72.6959(5) 3_565 2_665 n
C13 C13 H25 128.5357(7) 3_565 2_665 n
C13 C13 H26 124.29340(10) 3_565 1_555 n
C13 C13 H26 41.90130(10) 3_565 3_565 n
C13 C13 H27 129.7017 3_565 1_555 n
C13 C13 H29 127.6009(9) 3_565 3_565 n
C14 C13 N4 40.5318(12) 3_565 1_555 n
C14 C13 N4 37.7686(10) 3_565 2_665 n
C14 C13 H24 175.90140(10) 3_565 2_665 n
C14 C13 H25 107.3121(18) 3_565 2_665 n
C14 C13 H26 76.3440(13) 3_565 1_555 n
C14 C13 H26 124.9502(5) 3_565 3_565 n
C14 C13 H27 94.90410(30) 3_565 1_555 n
C14 C13 H29 39.2154(10) 3_565 3_565 n
N4 C13 N4 18.3256(4) 1_555 2_665 n
N4 C13 H24 138.3197(13) 1_555 2_665 n
N4 C13 H25 143.8865(7) 1_555 2_665 n
N4 C13 H26 108.79350(30) 1_555 1_555 n
N4 C13 H26 86.4421(7) 1_555 3_565 n
N4 C13 H27 108.6321(7) 1_555 1_555 n
N4 C13 H29 64.1550(18) 1_555 3_565 n
N4 C13 H24 139.3475(11) 2_665 2_665 n
N4 C13 H25 128.0903(11) 2_665 2_665 n
N4 C13 H26 93.0116(7) 2_665 1_555 n
N4 C13 H26 97.4177(4) 2_665 3_565 n
N4 C13 H27 123.2791(10) 2_665 1_555 n
N4 C13 H29 71.7840(19) 2_665 3_565 n
H24 C13 H25 72.2796(18) 2_665 2_665 n
H24 C13 H26 101.9988(12) 2_665 1_555 n
H24 C13 H26 55.6455(5) 2_665 3_565 n
H24 C13 H27 89.14260(10) 2_665 1_555 n
H24 C13 H29 144.8410(9) 2_665 3_565 n
H25 C13 H26 35.2480(4) 2_665 1_555 n
H25 C13 H26 127.7347(13) 2_665 3_565 n
H25 C13 H27 85.88660(20) 2_665 1_555 n
H25 C13 H29 102.4045(17) 2_665 3_565 n
H26 C13 H26 154.0367(7) 1_555 3_565 n
H26 C13 H27 104.9952 1_555 1_555 n
H26 C13 H29 88.9616(7) 1_555 3_565 n
H26 C13 H27 88.9889 3_565 1_555 n
H26 C13 H29 116.87290(10) 3_565 3_565 n
H27 C13 H29 55.6998(7) 1_555 3_565 n
C2 C14 C3 34.9843(10) -202_344 -203_444 n
C2 C14 C4 31.2574(10) -202_455 -201_565 n
C2 C14 C5 83.4723(8) -202_455 -202_455 n
C2 C14 C6 157.0006(8) -202_455 -203_555 n
C2 C14 C7 132.0636(9) -202_455 -201_565 n
C2 C14 N3 119.7123(13) -202_455 -201_565 n
C2 C14 N3 127.1786(13) -202_455 -202_455 n
C2 C14 H6 47.4087(13) -202_455 -203_555 n
C2 C14 H10 95.57570(30) -202_455 -202_455 n
C2 C14 H11 103.46670(10) -202_455 -202_455 n
C2 C14 H15 145.8739(7) -202_455 -201_565 n
C2 C14 H12 144.7762(8) -202_455 -203_555 n
C2 C14 H13 144.5376(10) -202_455 -203_555 n
C2 C14 C13 146.1243(11) -202_455 2_665 n
C2 C14 C15 30.5461(10) -202_455 1_555 n
C2 C14 C16 51.6109(13) -202_455 3_565 n
C2 C14 C18 14.6862(5) -202_455 2_665 n
C2 C14 N4 85.1349(4) -202_455 1_555 n
C2 C14 N4 86.4070(5) -202_455 2_665 n
C2 C14 N4 87.2977(5) -202_455 3_565 n
C2 C14 H28 134.6363(8) -202_455 1_555 n
C2 C14 H29 106.6362(5) -202_455 1_555 n
C2 C14 H32 109.21990(30) -202_455 3_565 n
C2 C14 H33 80.2126(9) -202_455 3_565 n
C3 C14 C4 34.0268(10) -203_555 -201_565 n
C3 C14 C5 75.0290(5) -203_555 -202_455 n
C3 C14 C6 142.0117(11) -203_555 -203_555 n
C3 C14 C7 97.1512(19) -203_555 -201_565 n
C3 C14 N3 122.3394(11) -203_555 -201_565 n
C3 C14 N3 148.6421(6) -203_555 -202_455 n
C3 C14 H6 44.5756(11) -203_555 -203_555 n
C3 C14 H10 98.74480(30) -203_555 -202_455 n
C3 C14 H11 68.7997(12) -203_555 -202_455 n
C3 C14 H15 123.6805(14) -203_555 -201_565 n
C3 C14 H12 148.8209(7) -203_555 -203_555 n
C3 C14 H13 113.4321(19) -203_555 -203_555 n
C3 C14 C13 131.4429(14) -203_555 2_665 n
C3 C14 C15 41.8215(12) -203_555 1_555 n
C3 C14 C16 38.2113(9) -203_555 3_565 n
C3 C14 C18 20.7277(5) -203_555 2_665 n
C3 C14 N4 105.54430(20) -203_555 1_555 n
C3 C14 N4 98.99850(10) -203_555 2_665 n
C3 C14 N4 113.48050(30) -203_555 3_565 n
C3 C14 H28 140.2165(7) -203_555 1_555 n
C3 C14 H29 72.8243(15) -203_555 1_555 n
C3 C14 H32 74.9866(13) -203_555 3_565 n
C3 C14 H33 84.7942(9) -203_555 3_565 n
C4 C14 C5 52.64460(20) -201_565 -202_455 n
C4 C14 C6 168.79190(30) -201_565 -203_555 n
C4 C14 C7 115.6897(14) -201_565 -201_565 n
C4 C14 N3 150.07899(30) -201_565 -201_565 n
C4 C14 N3 152.5656(5) -201_565 -202_455 n
C4 C14 H6 16.30650(30) -201_565 -203_555 n
C4 C14 H10 69.4671(5) -201_565 -202_455 n
C4 C14 H11 85.5006(7) -201_565 -202_455 n
C4 C14 H15 114.6408(18) -201_565 -201_565 n
C4 C14 H12 123.2296(15) -201_565 -203_555 n
C4 C14 H13 138.5856(12) -201_565 -203_555 n
C4 C14 C13 164.3727(5) -201_565 2_665 n
C4 C14 C15 9.11760(30) -201_565 1_555 n
C4 C14 C16 21.88080(30) -201_565 3_565 n
C4 C14 C18 25.1600(8) -201_565 2_665 n
C4 C14 N4 115.8251(6) -201_565 1_555 n
C4 C14 N4 117.5711(5) -201_565 2_665 n
C4 C14 N4 115.6293(5) -201_565 3_565 n
C4 C14 H28 112.4823(15) -201_565 1_555 n
C4 C14 H29 98.9847(7) -201_565 1_555 n
C4 C14 H32 88.8514(9) -201_565 3_565 n
C4 C14 H33 54.1324 -201_565 3_565 n
C5 C14 C6 119.27 -202_455 -203_555 n
C5 C14 C7 85.2294(8) -202_455 -201_565 n
C5 C14 N3 156.7491(5) -202_455 -201_565 n
C5 C14 N3 135.87840(10) -202_455 -202_455 n
C5 C14 H6 36.3447(5) -202_455 -203_555 n
C5 C14 H10 26.97170(20) -202_455 -202_455 n
C5 C14 H11 67.87800(30) -202_455 -202_455 n
C5 C14 H15 62.5829(15) -202_455 -201_565 n
C5 C14 H12 74.5327(12) -202_455 -203_555 n
C5 C14 H13 106.2647(5) -202_455 -203_555 n
C5 C14 C13 127.89890(20) -202_455 2_665 n
C5 C14 C15 53.37550(20) -202_455 1_555 n
C5 C14 C16 37.18430(30) -202_455 3_565 n
C5 C14 C18 76.8607(6) -202_455 2_665 n
C5 C14 N4 157.57401(20) -202_455 1_555 n
C5 C14 N4 168.95461(30) -202_455 2_665 n
C5 C14 N4 145.89680(10) -202_455 3_565 n
C5 C14 H28 65.1974(12) -202_455 1_555 n
C5 C14 H29 90.38800(30) -202_455 1_555 n
C5 C14 H32 65.0940(4) -202_455 3_565 n
C5 C14 H33 21.80500(10) -202_455 3_565 n
C6 C14 C7 53.5036(11) -203_555 -201_565 n
C6 C14 N3 37.4802(5) -203_555 -201_565 n
C6 C14 N3 38.3932(8) -203_555 -202_455 n
C6 C14 H6 154.5511(6) -203_555 -203_555 n
C6 C14 H10 106.5202(4) -203_555 -202_455 n
C6 C14 H11 83.8951(4) -203_555 -202_455 n
C6 C14 H15 56.6870(15) -203_555 -201_565 n
C6 C14 H12 54.0453(15) -203_555 -203_555 n
C6 C14 H13 31.4508(9) -203_555 -203_555 n
C6 C14 C13 12.23970(30) -203_555 2_665 n
C6 C14 C15 172.44260(20) -203_555 1_555 n
C6 C14 C16 146.9969(7) -203_555 3_565 n
C6 C14 C18 157.4746(8) -203_555 2_665 n
C6 C14 N4 74.49700(30) -203_555 1_555 n
C6 C14 N4 71.16040(30) -203_555 2_665 n
C6 C14 N4 75.46060(10) -203_555 3_565 n
C6 C14 H28 64.8823(15) -203_555 1_555 n
C6 C14 H29 72.1524(4) -203_555 1_555 n
C6 C14 H32 80.2076(6) -203_555 3_565 n
C6 C14 H33 122.04910(10) -203_555 3_565 n
C7 C14 N3 77.6839(13) -201_565 -201_565 n
C7 C14 N3 91.7440(19) -201_565 -202_455 n
C7 C14 H6 106.7591(15) -201_565 -203_555 n
C7 C14 H10 94.8428 -201_565 -202_455 n
C7 C14 H11 30.4856(7) -201_565 -202_455 n
C7 C14 H15 46.7743(8) -201_565 -201_565 n
C7 C14 H12 73.7524(15) -201_565 -203_555 n
C7 C14 H13 24.06320(30) -201_565 -203_555 n
C7 C14 C13 52.3020(10) -201_565 2_665 n
C7 C14 C15 123.6688(12) -201_565 1_555 n
C7 C14 C16 95.3654(17) -201_565 3_565 n
C7 C14 C18 117.8083(14) -201_565 2_665 n
C7 C14 N4 116.5451(6) -201_565 1_555 n
C7 C14 N4 104.9190(5) -201_565 2_665 n
C7 C14 N4 124.0035(8) -201_565 3_565 n
C7 C14 H28 79.2688(13) -201_565 1_555 n
C7 C14 H29 27.0964(4) -201_565 1_555 n
C7 C14 H32 26.9129(5) -201_565 3_565 n
C7 C14 H33 103.4300(6) -201_565 3_565 n
N3 C14 N3 31.3674(5) -201_565 -202_455 n
N3 C14 H6 165.9598 -201_565 -203_555 n
N3 C14 H10 138.7361(8) -201_565 -202_455 n
N3 C14 H11 102.2275(6) -201_565 -202_455 n
N3 C14 H15 94.1669(20) -201_565 -201_565 n
N3 C14 H12 85.5226(18) -201_565 -203_555 n
N3 C14 H13 54.3389(10) -201_565 -203_555 n
N3 C14 C13 29.40560(30) -201_565 2_665 n
N3 C14 C15 149.86099(30) -201_565 1_555 n
N3 C14 C16 159.10190(30) -201_565 3_565 n
N3 C14 C18 125.1454(11) -201_565 2_665 n
N3 C14 N4 40.1175(7) -201_565 1_555 n
N3 C14 N4 33.8465(8) -201_565 2_665 n
N3 C14 N4 46.4106(4) -201_565 3_565 n
N3 C14 H28 95.8707(18) -201_565 1_555 n
N3 C14 H29 81.5812(5) -201_565 1_555 n
N3 C14 H32 102.3711(8) -201_565 3_565 n
N3 C14 H33 152.73660(20) -201_565 3_565 n
N3 C14 H6 156.6279(4) -202_455 -203_555 n
N3 C14 H10 110.42770(30) -202_455 -202_455 n
N3 C14 H11 121.8254(12) -202_455 -202_455 n
N3 C14 H15 83.6916(19) -202_455 -201_565 n
N3 C14 H12 62.4867(13) -202_455 -203_555 n
N3 C14 H13 68.5705(16) -202_455 -203_555 n
N3 C14 C13 40.8802(9) -202_455 2_665 n
N3 C14 C15 144.2885(7) -202_455 1_555 n
N3 C14 C16 169.09810(20) -202_455 3_565 n
N3 C14 C18 139.8196(9) -202_455 2_665 n
N3 C14 N4 44.4755(8) -202_455 1_555 n
N3 C14 N4 49.6502(5) -202_455 2_665 n
N3 C14 N4 39.9252(8) -202_455 3_565 n
N3 C14 H28 70.9842(13) -202_455 1_555 n
N3 C14 H29 106.2988(11) -202_455 1_555 n
N3 C14 H32 118.5706(14) -202_455 3_565 n
N3 C14 H33 122.26720(30) -202_455 3_565 n
H6 C14 H10 55.0034(8) -203_555 -202_455 n
H6 C14 H11 78.5950(8) -203_555 -202_455 n
H6 C14 H15 98.4667(20) -203_555 -201_565 n
H6 C14 H12 108.4742(18) -203_555 -203_555 n
H6 C14 H13 130.8193(12) -203_555 -203_555 n
H6 C14 C13 158.9106(5) -203_555 2_665 n
H6 C14 C15 18.9753(4) -203_555 1_555 n
H6 C14 C16 12.90930(20) -203_555 3_565 n
H6 C14 C18 40.8913(11) -203_555 2_665 n
H6 C14 N4 130.8125(8) -203_555 1_555 n
H6 C14 N4 133.8117(8) -203_555 2_665 n
H6 C14 N4 128.2212(6) -203_555 3_565 n
H6 C14 H28 98.0425(18) -203_555 1_555 n
H6 C14 H29 96.4319(7) -203_555 1_555 n
H6 C14 H32 80.2360(10) -203_555 3_565 n
H6 C14 H33 40.35050(20) -203_555 3_565 n
H10 C14 H11 88.214 -202_455 -202_455 n
H10 C14 H15 55.6352(9) -202_455 -201_565 n
H10 C14 H12 53.7787(10) -202_455 -203_555 n
H10 C14 H13 108.3986(4) -202_455 -203_555 n
H10 C14 C13 118.2122(8) -202_455 2_665 n
H10 C14 C15 66.1295(7) -202_455 1_555 n
H10 C14 C16 60.7880(5) -202_455 3_565 n
H10 C14 C18 94.47710(30) -202_455 2_665 n
H10 C14 N4 136.6839 -202_455 1_555 n
H10 C14 N4 151.4454 -202_455 2_665 n
H10 C14 N4 123.0614 -202_455 3_565 n
H10 C14 H28 43.1278(10) -202_455 1_555 n
H10 C14 H29 109.7928 -202_455 1_555 n
H10 C14 H32 83.355 -202_455 3_565 n
H10 C14 H33 15.5425(5) -202_455 3_565 n
H11 C14 H15 62.03490(10) -202_455 -201_565 n
H11 C14 H12 93.4326(5) -202_455 -203_555 n
H11 C14 H13 53.2714(4) -202_455 -203_555 n
H11 C14 C13 81.32810(30) -202_455 2_665 n
H11 C14 C15 93.8730(5) -202_455 1_555 n
H11 C14 C16 66.2821(10) -202_455 3_565 n
H11 C14 C18 88.8014(6) -202_455 2_665 n
H11 C14 N4 133.86360(10) -202_455 1_555 n
H11 C14 N4 119.10570(10) -202_455 2_665 n
H11 C14 N4 146.16409(20) -202_455 3_565 n
H11 C14 H28 94.4542(5) -202_455 1_555 n
H11 C14 H29 22.5212 -202_455 1_555 n
H11 C14 H32 7.25350(10) -202_455 3_565 n
H11 C14 H33 89.52000(20) -202_455 3_565 n
H15 C14 H12 31.4612(6) -201_565 -203_555 n
H15 C14 H13 53.1470(12) -201_565 -203_555 n
H15 C14 C13 66.0465(17) -201_565 2_665 n
H15 C14 C15 115.9286(17) -201_565 1_555 n
H15 C14 C16 95.1745(20) -201_565 3_565 n
H15 C14 C18 136.2375(11) -201_565 2_665 n
H15 C14 N4 127.8454(11) -201_565 1_555 n
H15 C14 N4 127.7084(12) -201_565 2_665 n
H15 C14 N4 122.5309(11) -201_565 3_565 n
H15 C14 H28 33.5033(5) -201_565 1_555 n
H15 C14 H29 72.2214(4) -201_565 1_555 n
H15 C14 H32 54.7976 -201_565 3_565 n
H15 C14 H33 69.5439(14) -201_565 3_565 n
H12 C14 H13 69.4706(18) -203_555 -203_555 n
H12 C14 C13 66.2576(18) -203_555 2_665 n
H12 C14 C15 119.0791(17) -203_555 1_555 n
H12 C14 C16 111.7168(16) -203_555 3_565 n
H12 C14 C18 148.0182(7) -203_555 2_665 n
H12 C14 N4 105.1436(5) -203_555 1_555 n
H12 C14 N4 112.1281(8) -203_555 2_665 n
H12 C14 N4 95.6539(4) -203_555 3_565 n
H12 C14 H28 10.8645 -203_555 1_555 n
H12 C14 H29 100.7707(11) -203_555 1_555 n
H12 C14 H32 86.2158(7) -203_555 3_565 n
H12 C14 H33 69.1115(15) -203_555 3_565 n
H13 C14 C13 28.3188(7) -203_555 2_665 n
H13 C14 C15 147.1399(9) -203_555 1_555 n
H13 C14 C16 119.2293(14) -203_555 3_565 n
H13 C14 C18 133.4012(14) -203_555 2_665 n
H13 C14 N4 94.17520(30) -203_555 1_555 n
H13 C14 N4 84.58190(20) -203_555 2_665 n
H13 C14 N4 100.2334(6) -203_555 3_565 n
H13 C14 H28 78.3998(17) -203_555 1_555 n
H13 C14 H29 41.0833(4) -203_555 1_555 n
H13 C14 H32 50.73010(20) -203_555 3_565 n
H13 C14 H33 120.78300(20) -203_555 3_565 n
C13 C14 C15 173.21930(20) 2_665 1_555 n
C13 C14 C16 147.5245(7) 2_665 3_565 n
C13 C14 C18 145.2710(11) 2_665 2_665 n
C13 C14 N4 69.0147(4) 2_665 1_555 n
C13 C14 N4 63.0091(5) 2_665 2_665 n
C13 C14 N4 72.80320(20) 2_665 3_565 n
C13 C14 H28 77.0791(18) 2_665 1_555 n
C13 C14 H29 65.91890(20) 2_665 1_555 n
C13 C14 H32 79.0487(6) 2_665 3_565 n
C13 C14 H33 133.64540(20) 2_665 3_565 n
C15 C14 C16 28.4772(6) 1_555 3_565 n
C15 C14 C18 29.0203(10) 1_555 2_665 n
C15 C14 N4 111.8663(4) 1_555 1_555 n
C15 C14 N4 116.0592(5) 1_555 2_665 n
C15 C14 N4 109.69990(30) 1_555 3_565 n
C15 C14 H28 108.2151(17) 1_555 1_555 n
C15 C14 H29 108.0622(4) 1_555 1_555 n
C15 C14 H32 96.7568(7) 1_555 3_565 n
C15 C14 H33 50.58750(10) 1_555 3_565 n
C16 C14 C18 41.3596(10) 3_565 2_665 n
C16 C14 N4 136.7123(9) 3_565 1_555 n
C16 C14 N4 135.2466(7) 3_565 2_665 n
C16 C14 N4 137.5101(8) 3_565 3_565 n
C16 C14 H28 102.2196(15) 3_565 1_555 n
C16 C14 H29 83.5417(9) 3_565 1_555 n
C16 C14 H32 68.5165(13) 3_565 3_565 n
C16 C14 H33 47.87710(10) 3_565 3_565 n
C18 C14 N4 95.91570(10) 2_665 1_555 n
C18 C14 N4 94.25560(20) 2_665 2_665 n
C18 C14 N4 100.0866 2_665 3_565 n
C18 C14 H28 137.1617(7) 2_665 1_555 n
C18 C14 H29 93.3833(9) 2_665 1_555 n
C18 C14 H32 94.5384(8) 2_665 3_565 n
C18 C14 H33 79.0195(8) 2_665 3_565 n
N4 C14 N4 14.9327 1_555 2_665 n
N4 C14 N4 13.6761 1_555 3_565 n
N4 C14 H28 111.4576(5) 1_555 1_555 n
N4 C14 H29 111.40070(10) 1_555 1_555 n
N4 C14 H32 137.20560(20) 1_555 3_565 n
N4 C14 H33 136.47620(10) 1_555 3_565 n
N4 C14 N4 28.4239 2_665 3_565 n
N4 C14 H28 120.3534(8) 2_665 1_555 n
N4 C14 H29 96.75420(10) 2_665 1_555 n
N4 C14 H32 122.91620(20) 2_665 3_565 n
N4 C14 H33 150.65410(10) 2_665 3_565 n
N4 C14 H28 100.4607(4) 3_565 1_555 n
N4 C14 H29 123.69140(20) 3_565 1_555 n
N4 C14 H32 148.1524(4) 3_565 3_565 n
N4 C14 H33 124.139 3_565 3_565 n
H28 C14 H29 105.5600(10) 1_555 1_555 n
H28 C14 H32 87.2290(6) 1_555 3_565 n
H28 C14 H33 58.3506(15) 1_555 3_565 n
H29 C14 H32 26.46270(10) 1_555 3_565 n
H29 C14 H33 112.03870(20) 1_555 3_565 n
H32 C14 H33 86.26780(30) 3_565 3_565 n
C2 C15 C3 59.9434(9) -202_344 -203_444 n
C2 C15 C4 75.2996(8) -202_455 -201_565 n
C2 C15 C5 83.8586(7) -202_455 -202_455 n
C2 C15 N2 29.822 -202_455 -201_565 n
C2 C15 N2 1.5988 -202_455 -203_555 n
C2 C15 H4 78.69930(20) -202_455 -202_455 n
C2 C15 H5 45.3486 -202_455 -202_455 n
C2 C15 H6 131.69710(30) -202_455 -203_555 n
C2 C15 H8 84.23240(10) -202_455 -201_565 n
C2 C15 H9 156.64110(30) -202_455 -201_565 n
C2 C15 H10 120.9502(5) -202_455 -202_455 n
C2 C15 C14 75.3059(10) -202_455 1_555 n
C2 C15 C16 82.4973(8) -202_455 3_565 n
C2 C15 C17 55.3361 -202_455 3_565 n
C2 C15 C18 48.5089(11) -202_455 2_665 n
C2 C15 C19 36.4795(7) -202_455 2_665 n
C2 C15 N5 47.93740(30) -202_455 1_555 n
C2 C15 H30 153.965 -202_455 1_555 n
C2 C15 H31 96.62450(20) -202_455 1_555 n
C2 C15 H33 126.7722(6) -202_455 3_565 n
C2 C15 H34 95.7996(6) -202_455 3_565 n
C2 C15 H36 119.0842(4) -202_455 2_665 n
C2 C15 H37 70.14350(30) -202_455 2_665 n
C2 C15 H38 75.65140(10) -202_455 2_665 n
C3 C15 C4 17.94600(10) -203_555 -201_565 n
C3 C15 C5 39.3052(6) -203_555 -202_455 n
C3 C15 N2 81.3855(5) -203_555 -201_565 n
C3 C15 N2 58.5047(9) -203_555 -203_555 n
C3 C15 H4 138.3503(7) -203_555 -202_455 n
C3 C15 H5 58.0036(17) -203_555 -202_455 n
C3 C15 H6 72.2374(11) -203_555 -203_555 n
C3 C15 H8 63.2096(9) -203_555 -201_565 n
C3 C15 H9 113.6542(16) -203_555 -201_565 n
C3 C15 H10 76.7543(18) -203_555 -202_455 n
C3 C15 C14 35.5294(5) -203_555 1_555 n
C3 C15 C16 32.20160(30) -203_555 3_565 n
C3 C15 C17 60.6301(17) -203_555 3_565 n
C3 C15 C18 16.23080(20) -203_555 2_665 n
C3 C15 C19 94.4188(16) -203_555 2_665 n
C3 C15 N5 107.7919(12) -203_555 1_555 n
C3 C15 H30 135.8304(10) -203_555 1_555 n
C3 C15 H31 78.8247(11) -203_555 1_555 n
C3 C15 H33 82.3416(19) -203_555 3_565 n
C3 C15 H34 114.7667(14) -203_555 3_565 n
C3 C15 H36 73.1719(17) -203_555 2_665 n
C3 C15 H37 28.49170(10) -203_555 2_665 n
C3 C15 H38 135.2554(8) -203_555 2_665 n
C4 C15 C5 24.2469(6) -201_565 -202_455 n
C4 C15 N2 91.7147(5) -201_565 -201_565 n
C4 C15 N2 74.0040(8) -201_565 -203_555 n
C4 C15 H4 153.5358(7) -201_565 -202_455 n
C4 C15 H5 75.0118(16) -201_565 -202_455 n
C4 C15 H6 59.1005(11) -201_565 -203_555 n
C4 C15 H8 71.5335(11) -201_565 -201_565 n
C4 C15 H9 95.8713(16) -201_565 -201_565 n
C4 C15 H10 59.0200(17) -201_565 -202_455 n
C4 C15 C14 23.9708(6) -201_565 1_555 n
C4 C15 C16 15.86620(30) -201_565 3_565 n
C4 C15 C17 76.2867(17) -201_565 3_565 n
C4 C15 C18 27.03470(30) -201_565 2_665 n
C4 C15 C19 111.1159(15) -201_565 2_665 n
C4 C15 N5 121.7921(12) -201_565 1_555 n
C4 C15 H30 117.9815(10) -201_565 1_555 n
C4 C15 H31 85.0342(13) -201_565 1_555 n
C4 C15 H33 64.4936(18) -201_565 3_565 n
C4 C15 H34 125.6823(15) -201_565 3_565 n
C4 C15 H36 55.3796(16) -201_565 2_665 n
C4 C15 H37 38.03830(30) -201_565 2_665 n
C4 C15 H38 150.6292(8) -201_565 2_665 n
C5 C15 N2 88.7372(6) -202_455 -201_565 n
C5 C15 N2 83.0330(7) -202_455 -203_555 n
C5 C15 H4 147.0703(10) -202_455 -202_455 n
C5 C15 H5 97.1501(11) -202_455 -202_455 n
C5 C15 H6 61.4089(13) -202_455 -203_555 n
C5 C15 H8 94.8017(6) -202_455 -201_565 n
C5 C15 H9 80.1702(13) -202_455 -201_565 n
C5 C15 H10 40.0674(13) -202_455 -202_455 n
C5 C15 C14 8.71410(30) -202_455 1_555 n
C5 C15 C16 8.71940(30) -202_455 3_565 n
C5 C15 C17 99.7921(11) -202_455 3_565 n
C5 C15 C18 39.1570(5) -202_455 2_665 n
C5 C15 C19 119.4860(15) -202_455 2_665 n
C5 C15 N5 121.1495(13) -202_455 1_555 n
C5 C15 H30 100.5608(6) -202_455 1_555 n
C5 C15 H31 106.7023(7) -202_455 1_555 n
C5 C15 H33 46.1531(14) -202_455 3_565 n
C5 C15 H34 148.6832(9) -202_455 3_565 n
C5 C15 H36 37.0746(12) -202_455 2_665 n
C5 C15 H37 62.23040(30) -202_455 2_665 n
C5 C15 H38 145.9001(10) -202_455 2_665 n
N2 C15 N2 31.2999 -201_565 -203_555 n
N2 C15 H4 62.69620(20) -201_565 -202_455 n
N2 C15 H5 73.25470(10) -201_565 -202_455 n
N2 C15 H6 149.7065(6) -201_565 -203_555 n
N2 C15 H8 113.17300(20) -201_565 -201_565 n
N2 C15 H9 132.3021 -201_565 -201_565 n
N2 C15 H10 112.93540(10) -201_565 -202_455 n
N2 C15 C14 80.4821(9) -201_565 1_555 n
N2 C15 C16 91.7237(5) -201_565 3_565 n
N2 C15 C17 83.01400(20) -201_565 3_565 n
N2 C15 C18 66.1204(7) -201_565 2_665 n
N2 C15 C19 36.8921(6) -201_565 2_665 n
N2 C15 N5 32.4702(7) -201_565 1_555 n
N2 C15 H30 124.168 -201_565 1_555 n
N2 C15 H31 123.3635(4) -201_565 1_555 n
N2 C15 H33 116.78850(20) -201_565 3_565 n
N2 C15 H34 106.4426(10) -201_565 3_565 n
N2 C15 H36 113.14320(20) -201_565 2_665 n
N2 C15 H37 98.46810(20) -201_565 2_665 n
N2 C15 H38 60.25060(30) -201_565 2_665 n
N2 C15 H4 80.07420(20) -203_555 -202_455 n
N2 C15 H5 44.2821 -203_555 -202_455 n
N2 C15 H6 130.16341(30) -203_555 -203_555 n
N2 C15 H8 82.95060(10) -203_555 -201_565 n
N2 C15 H9 157.0282(4) -203_555 -201_565 n
N2 C15 H10 120.5153(5) -203_555 -202_455 n
N2 C15 C14 74.5240(10) -203_555 1_555 n
N2 C15 C16 81.4749(7) -203_555 3_565 n
N2 C15 C17 54.266 -203_555 3_565 n
N2 C15 C18 47.2911(11) -203_555 2_665 n
N2 C15 C19 37.5886(7) -203_555 2_665 n
N2 C15 N5 49.42490(30) -203_555 1_555 n
N2 C15 H30 155.4652 -203_555 1_555 n
N2 C15 H31 95.53980(20) -203_555 1_555 n
N2 C15 H33 126.3965(6) -203_555 3_565 n
N2 C15 H34 95.7883(6) -203_555 3_565 n
N2 C15 H36 118.5488(5) -203_555 2_665 n
N2 C15 H37 68.54830(30) -203_555 2_665 n
N2 C15 H38 77.01810(10) -203_555 2_665 n
H4 C15 H5 90.1968(12) -202_455 -202_455 n
H4 C15 H6 147.1723(4) -202_455 -203_555 n
H4 C15 H8 110.7992(13) -202_455 -201_565 n
H4 C15 H9 106.2708(10) -202_455 -201_565 n
H4 C15 H10 134.9621(13) -202_455 -202_455 n
H4 C15 C14 140.6838(11) -202_455 1_555 n
H4 C15 C16 153.0567(8) -202_455 3_565 n
H4 C15 C17 92.9613(14) -202_455 3_565 n
H4 C15 C18 126.5381(10) -202_455 2_665 n
H4 C15 C19 44.1304(9) -202_455 2_665 n
H4 C15 N5 31.7524(5) -202_455 1_555 n
H4 C15 H30 84.3633(4) -202_455 1_555 n
H4 C15 H31 102.9113(16) -202_455 1_555 n
H4 C15 H33 131.3561(13) -202_455 3_565 n
H4 C15 H34 61.6752(18) -202_455 3_565 n
H4 C15 H36 138.6692(12) -202_455 2_665 n
H4 C15 H37 133.85020(10) -202_455 2_665 n
H4 C15 H38 3.10190(10) -202_455 2_665 n
H5 C15 H6 103.6528(6) -202_455 -203_555 n
H5 C15 H8 40.0385 -202_455 -201_565 n
H5 C15 H9 153.81200(10) -202_455 -201_565 n
H5 C15 H10 133.38429(10) -202_455 -202_455 n
H5 C15 C14 92.0321(12) -202_455 1_555 n
H5 C15 C16 90.1720(13) -202_455 3_565 n
H5 C15 C17 9.9875 -202_455 3_565 n
H5 C15 C18 60.7235(15) -202_455 2_665 n
H5 C15 C19 53.30160(30) -202_455 2_665 n
H5 C15 N5 73.4808(6) -202_455 1_555 n
H5 C15 H30 155.14690(30) -202_455 1_555 n
H5 C15 H31 51.27630(20) -202_455 1_555 n
H5 C15 H33 138.06430(10) -202_455 3_565 n
H5 C15 H34 62.9990(5) -202_455 3_565 n
H5 C15 H36 129.5999 -202_455 2_665 n
H5 C15 H37 43.7710(11) -202_455 2_665 n
H5 C15 H38 87.6111(11) -202_455 2_665 n
H6 C15 H8 67.8130(8) -203_555 -201_565 n
H6 C15 H9 52.0665(4) -203_555 -201_565 n
H6 C15 H10 47.0953(8) -203_555 -202_455 n
H6 C15 C14 69.4239(15) -203_555 1_555 n
H6 C15 C16 57.9899(11) -203_555 3_565 n
H6 C15 C17 96.3609(8) -203_555 3_565 n
H6 C15 C18 85.8168(14) -203_555 2_665 n
H6 C15 C19 156.68950(30) -203_555 2_665 n
H6 C15 N5 176.1453 -203_555 1_555 n
H6 C15 H30 70.52450(10) -203_555 1_555 n
H6 C15 H31 66.2632(13) -203_555 1_555 n
H6 C15 H33 46.0692(8) -203_555 3_565 n
H6 C15 H34 98.1086(18) -203_555 3_565 n
H6 C15 H36 45.1992(7) -203_555 2_665 n
H6 C15 H37 64.3939(4) -203_555 2_665 n
H6 C15 H38 149.81351(30) -203_555 2_665 n
H8 C15 H9 113.89520(20) -201_565 -201_565 n
H8 C15 H10 111.2185 -201_565 -202_455 n
H8 C15 C14 95.4379(5) -201_565 1_555 n
H8 C15 C16 86.0953(8) -201_565 3_565 n
H8 C15 C17 30.6081 -201_565 3_565 n
H8 C15 C18 76.1285(7) -201_565 2_665 n
H8 C15 C19 89.2119(5) -201_565 2_665 n
H8 C15 N5 108.6421(8) -201_565 1_555 n
H8 C15 H30 120.525 -201_565 1_555 n
H8 C15 H31 16.35300(10) -201_565 1_555 n
H8 C15 H33 112.3126 -201_565 3_565 n
H8 C15 H34 54.1879(4) -201_565 3_565 n
H8 C15 H36 108.07300(10) -201_565 2_665 n
H8 C15 H37 34.8656(8) -201_565 2_665 n
H8 C15 H38 109.6438(12) -201_565 2_665 n
H9 C15 H10 40.2553 -201_565 -202_455 n
H9 C15 C14 87.8812(15) -201_565 1_555 n
H9 C15 C16 84.1522(14) -201_565 3_565 n
H9 C15 C17 144.45940(20) -201_565 3_565 n
H9 C15 C18 119.1388(18) -201_565 2_665 n
H9 C15 C19 149.28030(10) -201_565 2_665 n
H9 C15 N5 130.2040(4) -201_565 1_555 n
H9 C15 H30 22.2030(6) -201_565 1_555 n
H9 C15 H31 104.2108(4) -201_565 1_555 n
H9 C15 H33 34.12600(20) -201_565 3_565 n
H9 C15 H34 106.6999(10) -201_565 3_565 n
H9 C15 H36 43.0972 -201_565 2_665 n
H9 C15 H37 115.9222(9) -201_565 2_665 n
H9 C15 H38 109.2934(9) -201_565 2_665 n
H10 C15 C14 47.6260(15) -202_455 1_555 n
H10 C15 C16 45.0520(15) -202_455 3_565 n
H10 C15 C17 131.97830(10) -202_455 3_565 n
H10 C15 C18 79.2185(18) -202_455 2_665 n
H10 C15 C19 149.8185(5) -202_455 2_665 n
H10 C15 N5 136.7590(8) -202_455 1_555 n
H10 C15 H30 60.6284(7) -202_455 1_555 n
H10 C15 H31 113.0952(5) -202_455 1_555 n
H10 C15 H33 6.13010(10) -202_455 3_565 n
H10 C15 H34 140.3207(12) -202_455 3_565 n
H10 C15 H36 3.80210(10) -202_455 2_665 n
H10 C15 H37 90.7910(12) -202_455 2_665 n
H10 C15 H38 137.0484(12) -202_455 2_665 n
C14 C15 C16 12.4567(4) 1_555 3_565 n
C14 C15 C17 95.9071(12) 1_555 3_565 n
C14 C15 C18 32.19740(30) 1_555 2_665 n
C14 C15 C19 110.7813(17) 1_555 2_665 n
C14 C15 N5 112.9513(16) 1_555 1_555 n
C14 C15 H30 107.4778(8) 1_555 1_555 n
C14 C15 H31 108.9111(7) 1_555 1_555 n
C14 C15 H33 53.7552(16) 1_555 3_565 n
C14 C15 H34 149.4057(9) 1_555 3_565 n
C14 C15 H36 44.8986(15) 1_555 2_665 n
C14 C15 H37 61.31830(30) 1_555 2_665 n
C14 C15 H38 139.0558(12) 1_555 2_665 n
C16 C15 C17 92.0279(13) 3_565 3_565 n
C16 C15 C18 35.1826(4) 3_565 2_665 n
C16 C15 C19 118.9123(15) 3_565 2_665 n
C16 C15 N5 124.0558(12) 3_565 1_555 n
C16 C15 H30 105.5180(8) 3_565 1_555 n
C16 C15 H31 98.2535(10) 3_565 1_555 n
C16 C15 H33 50.9120(16) 3_565 3_565 n
C16 C15 H34 140.0826(12) 3_565 3_565 n
C16 C15 H36 41.6622(14) 3_565 2_665 n
C16 C15 H37 53.6491 3_565 2_665 n
C16 C15 H38 151.2688(8) 3_565 2_665 n
C17 C15 C18 66.1826(14) 3_565 2_665 n
C17 C15 C19 60.3328(5) 3_565 2_665 n
C17 C15 N5 80.4750(8) 3_565 1_555 n
C17 C15 H30 146.10210(20) 3_565 1_555 n
C17 C15 H31 41.28900(20) 3_565 1_555 n
C17 C15 H33 135.5769 3_565 3_565 n
C17 C15 H34 56.6600(4) 3_565 3_565 n
C17 C15 H36 128.20920(20) 3_565 2_665 n
C17 C15 H37 41.2338(13) 3_565 2_665 n
C17 C15 H38 90.6957(13) 3_565 2_665 n
C18 C15 C19 84.8014(18) 2_665 2_665 n
C18 C15 N5 94.8517(15) 2_665 1_555 n
C18 C15 H30 139.6251(11) 2_665 1_555 n
C18 C15 H31 92.3386(8) 2_665 1_555 n
C18 C15 H33 85.2877(19) 2_665 3_565 n
C18 C15 H34 122.8141(11) 2_665 3_565 n
C18 C15 H36 76.1443(17) 2_665 2_665 n
C18 C15 H37 42.77290(10) 2_665 2_665 n
C18 C15 H38 123.6019(10) 2_665 2_665 n
C19 C15 N5 20.20940(30) 2_665 1_555 n
C19 C15 H30 128.1987(5) 2_665 1_555 n
C19 C15 H31 92.8476(10) 2_665 1_555 n
C19 C15 H33 153.2759(4) 2_665 3_565 n
C19 C15 H34 69.6374(16) 2_665 3_565 n
C19 C15 H36 149.9390(5) 2_665 2_665 n
C19 C15 H37 94.6645(8) 2_665 2_665 n
C19 C15 H38 41.0331(8) 2_665 2_665 n
N5 C15 H30 110.95010(20) 1_555 1_555 n
N5 C15 H31 109.9009(13) 1_555 1_555 n
N5 C15 H33 137.7490(8) 1_555 3_565 n
N5 C15 H34 78.3319(18) 1_555 3_565 n
N5 C15 H36 138.6379(7) 1_555 2_665 n
N5 C15 H37 113.7204(5) 1_555 2_665 n
N5 C15 H38 28.9291(4) 1_555 2_665 n
H30 C15 H31 106.4034 1_555 1_555 n
H30 C15 H33 54.6540(8) 1_555 3_565 n
H30 C15 H34 93.34480(10) 1_555 3_565 n
H30 C15 H36 63.8907(6) 1_555 2_665 n
H30 C15 H37 134.61780(30) 1_555 2_665 n
H30 C15 H38 87.42530(30) 1_555 2_665 n
H31 C15 H33 112.3101(5) 1_555 3_565 n
H31 C15 H34 42.08610(20) 1_555 3_565 n
H31 C15 H36 110.7289(6) 1_555 2_665 n
H31 C15 H37 50.3338(9) 1_555 2_665 n
H31 C15 H38 102.5496(16) 1_555 2_665 n
H33 C15 H34 135.6385(12) 3_565 3_565 n
H33 C15 H36 9.25010(20) 3_565 2_665 n
H33 C15 H37 94.7606(13) 3_565 2_665 n
H33 C15 H38 133.7087(13) 3_565 2_665 n
H34 C15 H36 140.4052(12) 3_565 2_665 n
H34 C15 H37 88.0921(12) 3_565 2_665 n
H34 C15 H38 61.8473(18) 3_565 2_665 n
H36 C15 H37 87.0071(11) 2_665 2_665 n
H36 C15 H38 140.6976(11) 2_665 2_665 n
H37 C15 H38 131.3489 2_665 2_665 n
C2 C16 C3 43.7308(9) -203_444 -201_454 n
C2 C16 C4 34.7122(11) -203_555 -202_455 n
C2 C16 C5 131.7415(15) -203_555 -203_555 n
C2 C16 C6 128.4303(16) -203_555 -201_565 n
C2 C16 C7 141.6124(12) -203_555 -202_455 n
C2 C16 H6 62.6674(18) -203_555 -201_565 n
C2 C16 H7 79.7682(8) -203_555 -201_565 n
C2 C16 H8 53.9563(16) -203_555 -202_455 n
C2 C16 H9 76.9796(15) -203_555 -202_455 n
C2 C16 H10 120.89610(20) -203_555 -203_555 n
C2 C16 H11 130.7815(7) -203_555 -203_555 n
C2 C16 H15 170.87920(30) -203_555 -202_455 n
C2 C16 H12 143.5817(11) -203_555 -201_565 n
C2 C16 C14 110.5343(19) -203_555 2_665 n
C2 C16 C15 38.4893(12) -203_555 2_665 n
C2 C16 C17 34.3329(11) -203_555 1_555 n
C2 C16 C18 14.1059(4) -203_555 3_565 n
C2 C16 N4 83.0879(14) -203_555 1_555 n
C2 C16 N4 82.5107(14) -203_555 3_565 n
C2 C16 H28 140.4803(11) -203_555 2_665 n
C2 C16 H29 121.7510(11) -203_555 2_665 n
C2 C16 H32 138.3304(7) -203_555 1_555 n
C2 C16 H33 104.4933(5) -203_555 1_555 n
C2 C16 H36 80.5815(13) -203_555 3_565 n
C3 C16 C4 58.2726(14) -201_565 -202_455 n
C3 C16 C5 138.2778(8) -201_565 -203_555 n
C3 C16 C6 116.8375(15) -201_565 -201_565 n
C3 C16 C7 106.8690(18) -201_565 -202_455 n
C3 C16 H6 77.9131(18) -201_565 -201_565 n
C3 C16 H7 37.76260(10) -201_565 -201_565 n
C3 C16 H8 41.0153(8) -201_565 -202_455 n
C3 C16 H9 104.6342(19) -201_565 -202_455 n
C3 C16 H10 153.1387(4) -201_565 -203_555 n
C3 C16 H11 87.1272(16) -201_565 -203_555 n
C3 C16 H15 144.5768(6) -201_565 -202_455 n
C3 C16 H12 158.80910(20) -201_565 -201_565 n
C3 C16 C14 110.6370(14) -201_565 2_665 n
C3 C16 C15 67.6859(17) -201_565 2_665 n
C3 C16 C17 28.1394(4) -201_565 1_555 n
C3 C16 C18 30.6213(5) -201_565 3_565 n
C3 C16 N4 96.6064(8) -201_565 1_555 n
C3 C16 N4 82.3535(11) -201_565 3_565 n
C3 C16 H28 164.15800(20) -201_565 2_665 n
C3 C16 H29 80.4494(19) -201_565 2_665 n
C3 C16 H32 94.7448(16) -201_565 1_555 n
C3 C16 H33 135.3732(10) -201_565 1_555 n
C3 C16 H36 111.3699(18) -201_565 3_565 n
C4 C16 C5 150.2682(9) -202_455 -203_555 n
C4 C16 C6 161.7988(6) -202_455 -201_565 n
C4 C16 C7 161.8610(5) -202_455 -202_455 n
C4 C16 H6 27.9773(7) -202_455 -201_565 n
C4 C16 H7 79.7453(8) -202_455 -201_565 n
C4 C16 H8 36.5693(11) -202_455 -202_455 n
C4 C16 H9 47.5836(5) -202_455 -202_455 n
C4 C16 H10 96.7668(10) -202_455 -203_555 n
C4 C16 H11 125.5242(8) -202_455 -203_555 n
C4 C16 H15 146.1818(11) -202_455 -202_455 n
C4 C16 H12 141.6402(12) -202_455 -201_565 n
C4 C16 C14 142.4935(8) -202_455 2_665 n
C4 C16 C15 10.03270(30) -202_455 2_665 n
C4 C16 C17 31.3577(10) -202_455 1_555 n
C4 C16 C18 43.0261(13) -202_455 3_565 n
C4 C16 N4 113.8533(5) -202_455 1_555 n
C4 C16 N4 116.97380(30) -202_455 3_565 n
C4 C16 H28 135.7656(13) -202_455 2_665 n
C4 C16 H29 133.3729(7) -202_455 2_665 n
C4 C16 H32 129.8030(9) -202_455 1_555 n
C4 C16 H33 78.4262(4) -202_455 1_555 n
C4 C16 H36 53.5433(4) -202_455 3_565 n
C5 C16 C6 23.5989(7) -203_555 -201_565 n
C5 C16 C7 47.7259(15) -203_555 -202_455 n
C5 C16 H6 142.6355(10) -203_555 -201_565 n
C5 C16 H7 129.05830(10) -203_555 -201_565 n
C5 C16 H8 173.03650(10) -203_555 -202_455 n
C5 C16 H9 114.2076(11) -203_555 -202_455 n
C5 C16 H10 68.3617(5) -203_555 -203_555 n
C5 C16 H11 83.6595(17) -203_555 -203_555 n
C5 C16 H15 41.2324(13) -203_555 -202_455 n
C5 C16 H12 21.9433(6) -203_555 -201_565 n
C5 C16 C14 28.2765(6) -203_555 2_665 n
C5 C16 C15 140.9910(12) -203_555 2_665 n
C5 C16 C17 162.5978(5) -203_555 1_555 n
C5 C16 C18 133.2231(13) -203_555 3_565 n
C5 C16 N4 50.2735 -203_555 1_555 n
C5 C16 N4 58.32840(20) -203_555 3_565 n
C5 C16 H28 26.1046(7) -203_555 2_665 n
C5 C16 H29 75.6237(16) -203_555 2_665 n
C5 C16 H32 78.5195(18) -203_555 1_555 n
C5 C16 H33 85.17790(20) -203_555 1_555 n
C5 C16 H36 106.6771(11) -203_555 3_565 n
C6 C16 C7 30.8818(9) -201_565 -202_455 n
C6 C16 H6 165.18100(30) -201_565 -201_565 n
C6 C16 H7 106.8678(6) -201_565 -201_565 n
C6 C16 H8 151.5318(8) -201_565 -202_455 n
C6 C16 H9 137.6234(4) -201_565 -202_455 n
C6 C16 H10 89.9736(11) -201_565 -203_555 n
C6 C16 H11 68.8300(13) -201_565 -203_555 n
C6 C16 H15 48.6104(15) -201_565 -202_455 n
C6 C16 H12 42.0095(13) -201_565 -201_565 n
C6 C16 C14 19.35830(30) -201_565 2_665 n
C6 C16 C15 157.7102(7) -201_565 2_665 n
C6 C16 C17 144.6880(11) -201_565 1_555 n
C6 C16 C18 122.8845(17) -201_565 3_565 n
C6 C16 N4 47.98040(10) -201_565 1_555 n
C6 C16 N4 46.03490(20) -201_565 3_565 n
C6 C16 H28 47.3864(13) -201_565 2_665 n
C6 C16 H29 55.2011(10) -201_565 2_665 n
C6 C16 H32 65.9488(14) -201_565 1_555 n
C6 C16 H33 107.6820(5) -201_565 1_555 n
C6 C16 H36 130.1912(4) -201_565 3_565 n
C7 C16 H6 147.6134(8) -202_455 -201_565 n
C7 C16 H7 82.1602(14) -202_455 -201_565 n
C7 C16 H8 125.5472(16) -202_455 -202_455 n
C7 C16 H9 141.37540(30) -202_455 -202_455 n
C7 C16 H10 95.3724(13) -202_455 -203_555 n
C7 C16 H11 37.99340(30) -202_455 -203_555 n
C7 C16 H15 41.9443(13) -202_455 -202_455 n
C7 C16 H12 54.9523(17) -202_455 -201_565 n
C7 C16 C14 48.8794(12) -202_455 2_665 n
C7 C16 C15 171.03281(30) -202_455 2_665 n
C7 C16 C17 131.7087(15) -202_455 1_555 n
C7 C16 C18 129.1280(15) -202_455 3_565 n
C7 C16 N4 76.1198(8) -202_455 1_555 n
C7 C16 N4 66.9929(5) -202_455 3_565 n
C7 C16 H28 60.6935(18) -202_455 2_665 n
C7 C16 H29 28.64500(20) -202_455 2_665 n
C7 C16 H32 35.2533(5) -202_455 1_555 n
C7 C16 H33 113.0134(7) -202_455 1_555 n
C7 C16 H36 137.60750(10) -202_455 3_565 n
H6 C16 H7 83.7918(8) -201_565 -201_565 n
H6 C16 H8 41.0168(10) -201_565 -202_455 n
H6 C16 H9 28.66780(20) -201_565 -202_455 n
H6 C16 H10 75.2461(14) -201_565 -203_555 n
H6 C16 H11 112.7434(11) -201_565 -203_555 n
H6 C16 H15 118.6578(18) -201_565 -202_455 n
H6 C16 H12 123.2026(15) -201_565 -201_565 n
H6 C16 C14 160.2783(4) -201_565 2_665 n
H6 C16 C15 26.4138(6) -201_565 2_665 n
H6 C16 C17 50.1309(14) -201_565 1_555 n
H6 C16 C18 70.3060(19) -201_565 3_565 n
H6 C16 N4 135.9652 -201_565 1_555 n
H6 C16 N4 144.27499(30) -201_565 3_565 n
H6 C16 H28 117.9008(16) -201_565 2_665 n
H6 C16 H29 130.9333(8) -201_565 2_665 n
H6 C16 H32 113.5438(13) -201_565 1_555 n
H6 C16 H33 57.7021(8) -201_565 1_555 n
H6 C16 H36 36.34330(10) -201_565 3_565 n
H7 C16 H8 44.91480(20) -201_565 -202_455 n
H7 C16 H9 111.2772(10) -201_565 -202_455 n
H7 C16 H10 136.12640(10) -201_565 -203_555 n
H7 C16 H11 51.7083(14) -201_565 -203_555 n
H7 C16 H15 109.2362(5) -201_565 -202_455 n
H7 C16 H12 134.31410(20) -201_565 -201_565 n
H7 C16 C14 114.0814(4) -201_565 2_665 n
H7 C16 C15 89.5477(11) -201_565 2_665 n
H7 C16 C17 51.06300(10) -201_565 1_555 n
H7 C16 C18 67.9017(4) -201_565 3_565 n
H7 C16 N4 118.18860(20) -201_565 1_555 n
H7 C16 N4 98.39820(30) -201_565 3_565 n
H7 C16 H28 138.93700(30) -201_565 2_665 n
H7 C16 H29 53.6621(15) -201_565 2_665 n
H7 C16 H32 58.9107(14) -201_565 1_555 n
H7 C16 H33 130.33290(20) -201_565 1_555 n
H7 C16 H36 118.8612(9) -201_565 3_565 n
H8 C16 H9 69.6845(12) -202_455 -202_455 n
H8 C16 H10 113.1649(4) -202_455 -203_555 n
H8 C16 H11 89.3804(19) -202_455 -203_555 n
H8 C16 H15 133.6343(13) -202_455 -202_455 n
H8 C16 H12 156.4137(6) -202_455 -201_565 n
H8 C16 C14 151.5454(6) -202_455 2_665 n
H8 C16 C15 45.6466(13) -202_455 2_665 n
H8 C16 C17 20.9792(5) -202_455 1_555 n
H8 C16 C18 50.9364(14) -202_455 3_565 n
H8 C16 N4 133.4893 -202_455 1_555 n
H8 C16 N4 122.90020(30) -202_455 3_565 n
H8 C16 H28 153.6232(7) -202_455 2_665 n
H8 C16 H29 97.9650(17) -202_455 2_665 n
H8 C16 H32 94.5332(20) -202_455 1_555 n
H8 C16 H33 97.35220(20) -202_455 1_555 n
H8 C16 H36 77.3527(11) -202_455 3_565 n
H9 C16 H10 49.3235(15) -202_455 -203_555 n
H9 C16 H11 124.0315(6) -202_455 -203_555 n
H9 C16 H15 100.3844(16) -202_455 -202_455 n
H9 C16 H12 96.4475(17) -202_455 -201_565 n
H9 C16 C14 134.6400(6) -202_455 2_665 n
H9 C16 C15 39.79170(30) -202_455 2_665 n
H9 C16 C17 76.5153(15) -202_455 1_555 n
H9 C16 C18 88.8397(18) -202_455 3_565 n
H9 C16 N4 121.65460(30) -202_455 1_555 n
H9 C16 N4 139.77490(20) -202_455 3_565 n
H9 C16 H28 90.7745(18) -202_455 2_665 n
H9 C16 H29 146.5613(4) -202_455 2_665 n
H9 C16 H32 120.8159(7) -202_455 1_555 n
H9 C16 H33 30.9880(9) -202_455 1_555 n
H9 C16 H36 7.72090(10) -202_455 3_565 n
H10 C16 H11 102.2257(9) -203_555 -203_555 n
H10 C16 H15 53.6296 -203_555 -202_455 n
H10 C16 H12 47.96410(10) -203_555 -201_565 n
H10 C16 C14 95.2474(10) -203_555 2_665 n
H10 C16 C15 88.2258(12) -203_555 2_665 n
H10 C16 C17 125.2499 -203_555 1_555 n
H10 C16 C18 134.74380(20) -203_555 3_565 n
H10 C16 N4 103.3308(5) -203_555 1_555 n
H10 C16 N4 121.0135(7) -203_555 3_565 n
H10 C16 H28 42.70160(20) -203_555 2_665 n
H10 C16 H29 117.0174(13) -203_555 2_665 n
H10 C16 H32 94.9491(9) -203_555 1_555 n
H10 C16 H33 18.3515(6) -203_555 1_555 n
H10 C16 H36 43.2767(14) -203_555 3_565 n
H11 C16 H15 57.9370(9) -203_555 -202_455 n
H11 C16 H12 82.7853(17) -203_555 -201_565 n
H11 C16 C14 85.9300(15) -203_555 2_665 n
H11 C16 C15 133.1618(6) -203_555 2_665 n
H11 C16 C17 101.9522(16) -203_555 1_555 n
H11 C16 C18 117.5890(10) -203_555 3_565 n
H11 C16 N4 110.5225(11) -203_555 1_555 n
H11 C16 N4 95.5165(8) -203_555 3_565 n
H11 C16 H28 87.2310(17) -203_555 2_665 n
H11 C16 H29 22.55990(20) -203_555 2_665 n
H11 C16 H32 7.671 -203_555 1_555 n
H11 C16 H33 112.62460(20) -203_555 1_555 n
H11 C16 H36 126.6242(5) -203_555 3_565 n
H15 C16 H12 27.4420(8) -202_455 -201_565 n
H15 C16 C14 64.9857(17) -202_455 2_665 n
H15 C16 C15 140.0875(13) -202_455 2_665 n
H15 C16 C17 154.0169(8) -202_455 1_555 n
H15 C16 C18 170.69800(20) -202_455 3_565 n
H15 C16 N4 91.0914(13) -202_455 1_555 n
H15 C16 N4 94.4496(14) -202_455 3_565 n
H15 C16 H28 30.4001(8) -202_455 2_665 n
H15 C16 H29 65.0078(13) -202_455 2_665 n
H15 C16 H32 50.4796(9) -202_455 1_555 n
H15 C16 H33 71.0691(6) -202_455 1_555 n
H15 C16 H36 95.7924(14) -202_455 3_565 n
H12 C16 C14 50.2195(12) -201_565 2_665 n
H12 C16 C15 131.7687(15) -201_565 2_665 n
H12 C16 C17 172.88240(20) -201_565 1_555 n
H12 C16 C18 150.9164(8) -201_565 3_565 n
H12 C16 N4 69.9056(6) -201_565 1_555 n
H12 C16 N4 80.1369(9) -201_565 3_565 n
H12 C16 H28 5.88030(10) -201_565 2_665 n
H12 C16 H29 83.1559(19) -201_565 2_665 n
H12 C16 H32 75.8744(17) -201_565 1_555 n
H12 C16 H33 65.8135(8) -201_565 1_555 n
H12 C16 H36 89.5318(16) -201_565 3_565 n
C14 C16 C15 139.0661(10) 2_665 2_665 n
C14 C16 C17 134.8081(11) 2_665 1_555 n
C14 C16 C18 107.5555(19) 2_665 3_565 n
C14 C16 N4 28.6402(4) 2_665 1_555 n
C14 C16 N4 30.42350(30) 2_665 3_565 n
C14 C16 H28 54.1630(13) 2_665 2_665 n
C14 C16 H29 68.7529(12) 2_665 2_665 n
C14 C16 H32 84.0921(17) 2_665 1_555 n
C14 C16 H33 110.3591(4) 2_665 1_555 n
C14 C16 H36 127.0444(5) 2_665 3_565 n
C15 C16 C17 41.2921(14) 2_665 1_555 n
C15 C16 C18 49.1925(15) 2_665 3_565 n
C15 C16 N4 111.0820(6) 2_665 1_555 n
C15 C16 N4 117.94870(30) 2_665 3_565 n
C15 C16 H28 125.9116(16) 2_665 2_665 n
C15 C16 H29 143.2091(4) 2_665 2_665 n
C15 C16 H32 136.3389(7) 2_665 1_555 n
C15 C16 H33 70.0280(6) 2_665 1_555 n
C15 C16 H36 45.00580(20) 2_665 3_565 n
C17 C16 C18 29.9572(8) 1_555 3_565 n
C17 C16 N4 112.7140(5) 1_555 1_555 n
C17 C16 N4 104.4763(8) 1_555 3_565 n
C17 C16 H28 167.02460(30) 1_555 2_665 n
C17 C16 H29 103.2752(17) 1_555 2_665 n
C17 C16 H32 108.5044(16) 1_555 1_555 n
C17 C16 H33 107.2514(6) 1_555 1_555 n
C17 C16 H36 83.3789(14) 1_555 3_565 n
C18 C16 N4 82.9554(13) 3_565 1_555 n
C18 C16 N4 77.5230(15) 3_565 3_565 n
C18 C16 H28 149.7768(8) 3_565 2_665 n
C18 C16 H29 107.6643(14) 3_565 2_665 n
C18 C16 H32 125.2443(10) 3_565 1_555 n
C18 C16 H33 117.7641(8) 3_565 1_555 n
C18 C16 H36 93.2444(16) 3_565 3_565 n
N4 C16 N4 20.21740(10) 1_555 3_565 n
N4 C16 H28 71.6324(6) 1_555 2_665 n
N4 C16 H29 89.7685(8) 1_555 2_665 n
N4 C16 H32 110.4357(13) 1_555 1_555 n
N4 C16 H33 111.41280(10) 1_555 1_555 n
N4 C16 H36 115.9453(4) 1_555 3_565 n
N4 C16 H28 83.4708(9) 3_565 2_665 n
N4 C16 H29 73.3194(5) 3_565 2_665 n
N4 C16 H32 97.4165(10) 3_565 1_555 n
N4 C16 H33 131.25720(20) 3_565 1_555 n
N4 C16 H36 135.05940(20) 3_565 3_565 n
H28 C16 H29 88.7399(19) 2_665 2_665 n
H28 C16 H32 80.1040(17) 2_665 1_555 n
H28 C16 H33 60.3097(8) 2_665 1_555 n
H28 C16 H36 83.7779(17) 2_665 3_565 n
H29 C16 H32 26.67070(30) 2_665 1_555 n
H29 C16 H33 131.3309(6) 2_665 1_555 n
H29 C16 H36 148.96539(20) 2_665 3_565 n
H32 C16 H33 106.24590(20) 1_555 1_555 n
H32 C16 H36 122.3680(6) 1_555 3_565 n
H33 C16 H36 25.0223(8) 1_555 3_565 n
C2 C17 C3 59.02160(10) -203_444 -201_454 n
C2 C17 C4 51.33160(10) -203_555 -202_455 n
C2 C17 N2 37.4446 -203_555 -201_565 n
C2 C17 N2 11.7202(4) -203_555 -202_455 n
C2 C17 H4 50.5106(6) -203_555 -203_555 n
C2 C17 H5 96.29530(30) -203_555 -203_555 n
C2 C17 H6 70.1730(4) -203_555 -201_565 n
C2 C17 H7 107.0206(15) -203_555 -201_565 n
C2 C17 H8 126.8505(8) -203_555 -202_455 n
C2 C17 C15 50.39130(20) -203_555 2_665 n
C2 C17 C16 57.30540(10) -203_555 1_555 n
C2 C17 C18 41.24140(30) -203_555 3_565 n
C2 C17 C19 44.1379(14) -203_555 3_565 n
C2 C17 N5 63.1336(8) -203_555 1_555 n
C2 C17 N5 38.0112(12) -203_555 2_665 n
C2 C17 H31 119.76190(20) -203_555 2_665 n
C2 C17 H34 100.5315(6) -203_555 1_555 n
C2 C17 H35 152.8530(5) -203_555 1_555 n
C2 C17 H37 100.2534(14) -203_555 3_565 n
C2 C17 H39 90.2316(11) -203_555 3_565 n
C3 C17 C4 36.3887(8) -201_565 -202_455 n
C3 C17 N2 71.88490(10) -201_565 -201_565 n
C3 C17 N2 70.26480(20) -201_565 -202_455 n
C3 C17 H4 93.2919(8) -201_565 -203_555 n
C3 C17 H5 104.5232(5) -201_565 -203_555 n
C3 C17 H6 53.9982(9) -201_565 -201_565 n
C3 C17 H7 50.3861(14) -201_565 -201_565 n
C3 C17 H8 82.2162(10) -201_565 -202_455 n
C3 C17 C15 61.3845(4) -201_565 2_665 n
C3 C17 C16 15.8821(5) -201_565 1_555 n
C3 C17 C18 18.5098(5) -201_565 3_565 n
C3 C17 C19 102.9327(13) -201_565 3_565 n
C3 C17 N5 103.5088(10) -201_565 1_555 n
C3 C17 N5 96.4472(11) -201_565 2_665 n
C3 C17 H31 94.63860(30) -201_565 2_665 n
C3 C17 H34 125.5887(10) -201_565 1_555 n
C3 C17 H35 100.1561(5) -201_565 1_555 n
C3 C17 H37 42.5468(13) -201_565 3_565 n
C3 C17 H39 143.8821(12) -201_565 3_565 n
C4 C17 N2 83.72820(30) -202_455 -201_565 n
C4 C17 N2 61.97550(20) -202_455 -202_455 n
C4 C17 H4 61.0914(15) -202_455 -203_555 n
C4 C17 H5 135.97231(20) -202_455 -203_555 n
C4 C17 H6 23.07320(20) -202_455 -201_565 n
C4 C17 H7 78.8338(20) -202_455 -201_565 n
C4 C17 H8 75.7140(6) -202_455 -202_455 n
C4 C17 C15 25.49670(30) -202_455 2_665 n
C4 C17 C16 21.21360(30) -202_455 1_555 n
C4 C17 C18 28.2350(6) -202_455 3_565 n
C4 C17 C19 89.1054(14) -202_455 3_565 n
C4 C17 N5 113.9647(6) -202_455 1_555 n
C4 C17 N5 77.4880(13) -202_455 2_665 n
C4 C17 H31 74.90300(20) -202_455 2_665 n
C4 C17 H34 90.1173(18) -202_455 1_555 n
C4 C17 H35 122.8020(9) -202_455 1_555 n
C4 C17 H37 70.5671(18) -202_455 3_565 n
C4 C17 H39 135.8069(10) -202_455 3_565 n
N2 C17 N2 33.3313 -201_565 -202_455 n
N2 C17 H4 79.56710(20) -201_565 -203_555 n
N2 C17 H5 58.88550(30) -201_565 -203_555 n
N2 C17 H6 105.5523(5) -201_565 -201_565 n
N2 C17 H7 100.3897(7) -201_565 -201_565 n
N2 C17 H8 154.0847(9) -201_565 -202_455 n
N2 C17 C15 87.81250(20) -201_565 2_665 n
N2 C17 C16 79.77230(20) -201_565 1_555 n
N2 C17 C18 61.58700(30) -201_565 3_565 n
N2 C17 C19 45.9055(8) -201_565 3_565 n
N2 C17 N5 32.5302(9) -201_565 1_555 n
N2 C17 N5 51.4926(4) -201_565 2_665 n
N2 C17 H31 157.11580(20) -201_565 2_665 n
N2 C17 H34 123.99030(10) -201_565 1_555 n
N2 C17 H35 123.69980(10) -201_565 1_555 n
N2 C17 H37 98.0451(7) -201_565 3_565 n
N2 C17 H39 72.0598(11) -201_565 3_565 n
N2 C17 H4 47.78840(30) -202_455 -203_555 n
N2 C17 H5 90.28930(10) -202_455 -203_555 n
N2 C17 H6 79.05260(10) -202_455 -201_565 n
N2 C17 H7 116.6875(11) -202_455 -201_565 n
N2 C17 H8 136.4258(5) -202_455 -202_455 n
N2 C17 C15 56.9814 -202_455 2_665 n
N2 C17 C16 69.02270(20) -202_455 1_555 n
N2 C17 C18 52.8012(7) -202_455 3_565 n
N2 C17 C19 32.6821(10) -202_455 3_565 n
N2 C17 N5 53.8001(5) -202_455 1_555 n
N2 C17 N5 28.1911(8) -202_455 2_665 n
N2 C17 H31 125.2003 -202_455 2_665 n
N2 C17 H34 96.71440(20) -202_455 1_555 n
N2 C17 H35 156.33771(10) -202_455 1_555 n
N2 C17 H37 110.5147(10) -202_455 3_565 n
N2 C17 H39 78.5248(8) -202_455 3_565 n
H4 C17 H5 125.1447(5) -203_555 -203_555 n
H4 C17 H6 59.5602(11) -203_555 -201_565 n
H4 C17 H7 139.7871(5) -203_555 -201_565 n
H4 C17 H8 103.35110(20) -203_555 -202_455 n
H4 C17 C15 37.1123(11) -203_555 2_665 n
H4 C17 C16 81.1290(12) -203_555 1_555 n
H4 C17 C18 76.5045(12) -203_555 3_565 n
H4 C17 C19 44.17080(10) -203_555 3_565 n
H4 C17 N5 84.98610(30) -203_555 1_555 n
H4 C17 N5 32.05510(10) -203_555 2_665 n
H4 C17 H31 82.94970(10) -203_555 2_665 n
H4 C17 H34 50.0212 -203_555 1_555 n
H4 C17 H35 155.79810(20) -203_555 1_555 n
H4 C17 H37 131.6047(4) -203_555 3_565 n
H4 C17 H39 78.1955(5) -203_555 3_565 n
H5 C17 H6 158.1682(4) -203_555 -201_565 n
H5 C17 H7 85.5329(9) -203_555 -201_565 n
H5 C17 H8 129.93430(10) -203_555 -202_455 n
H5 C17 C15 146.68671(10) -203_555 2_665 n
H5 C17 C16 119.9941 -203_555 1_555 n
H5 C17 C18 107.8346(4) -203_555 3_565 n
H5 C17 C19 81.1061(4) -203_555 3_565 n
H5 C17 N5 40.70390(10) -203_555 1_555 n
H5 C17 N5 93.7727(4) -203_555 2_665 n
H5 C17 H31 143.94080(10) -203_555 2_665 n
H5 C17 H34 128.8198(15) -203_555 1_555 n
H5 C17 H35 70.76030(10) -203_555 1_555 n
H5 C17 H37 91.0767(9) -203_555 3_565 n
H5 C17 H39 57.02870(10) -203_555 3_565 n
H6 C17 H7 82.4339(16) -201_565 -201_565 n
H6 C17 H8 57.38580(30) -201_565 -202_455 n
H6 C17 C15 24.9104 -201_565 2_665 n
H6 C17 C16 38.3184(4) -201_565 1_555 n
H6 C17 C18 50.6891(8) -201_565 3_565 n
H6 C17 C19 98.8528(9) -201_565 3_565 n
H6 C17 N5 132.85210(30) -201_565 1_555 n
H6 C17 N5 85.8010(9) -201_565 2_665 n
H6 C17 H31 52.2995(4) -201_565 2_665 n
H6 C17 H34 71.8547(19) -201_565 1_555 n
H6 C17 H35 113.5314(4) -201_565 1_555 n
H6 C17 H37 75.2582(15) -201_565 3_565 n
H6 C17 H39 136.9226(6) -201_565 3_565 n
H7 C17 H8 60.55230(30) -201_565 -202_455 n
H7 C17 C15 102.8226(16) -201_565 2_665 n
H7 C17 C16 59.6922(17) -201_565 1_555 n
H7 C17 C18 68.8211(19) -201_565 3_565 n
H7 C17 C19 145.63460(10) -201_565 3_565 n
H7 C17 N5 116.5185(6) -201_565 1_555 n
H7 C17 N5 144.83510(20) -201_565 2_665 n
H7 C17 H31 83.6307 -201_565 2_665 n
H7 C17 H34 132.8649(8) -201_565 1_555 n
H7 C17 H35 49.7819(9) -201_565 1_555 n
H7 C17 H37 8.33240(10) -201_565 3_565 n
H7 C17 H39 140.6326(10) -201_565 3_565 n
H8 C17 C15 80.4317(4) -202_455 2_665 n
H8 C17 C16 75.3454(7) -202_455 1_555 n
H8 C17 C18 93.6878(12) -202_455 3_565 n
H8 C17 C19 146.82570(10) -202_455 3_565 n
H8 C17 N5 169.741 -202_455 1_555 n
H8 C17 N5 135.40550(20) -202_455 2_665 n
H8 C17 H31 23.38000(30) -202_455 2_665 n
H8 C17 H34 72.3128(11) -202_455 1_555 n
H8 C17 H35 59.28650(10) -202_455 1_555 n
H8 C17 H37 60.43800(30) -202_455 3_565 n
H8 C17 H39 133.85550(20) -202_455 3_565 n
C15 C17 C16 46.68 2_665 1_555 n
C15 C17 C18 49.23300(20) 2_665 3_565 n
C15 C17 C19 73.9431(9) 2_665 3_565 n
C15 C17 N5 109.7522(4) 2_665 1_555 n
C15 C17 N5 60.9066(9) 2_665 2_665 n
C15 C17 H31 69.3715 2_665 2_665 n
C15 C17 H34 67.3714(14) 2_665 1_555 n
C15 C17 H35 138.3326(4) 2_665 1_555 n
C15 C17 H37 94.7962(15) 2_665 3_565 n
C15 C17 H39 115.1004(6) 2_665 3_565 n
C16 C17 C18 18.3424(5) 1_555 3_565 n
C16 C17 C19 100.6840(13) 1_555 3_565 n
C16 C17 N5 112.3024(7) 1_555 1_555 n
C16 C17 N5 91.3664(12) 1_555 2_665 n
C16 C17 H31 83.0535 1_555 2_665 n
C16 C17 H34 109.7109(15) 1_555 1_555 n
C16 C17 H35 107.6770(7) 1_555 1_555 n
C16 C17 H37 51.3706(16) 1_555 3_565 n
C16 C17 H39 147.5112(10) 1_555 3_565 n
C18 C17 C19 85.3790(17) 3_565 3_565 n
C18 C17 N5 94.0869(12) 3_565 1_555 n
C18 C17 N5 78.0858(16) 3_565 2_665 n
C18 C17 H31 100.0287(4) 3_565 2_665 n
C18 C17 H34 116.5799(12) 3_565 1_555 n
C18 C17 H35 118.6017(10) 3_565 1_555 n
C18 C17 H37 61.0495(18) 3_565 3_565 n
C18 C17 H39 130.1556(15) 3_565 3_565 n
C19 C17 N5 40.84980(30) 3_565 1_555 n
C19 C17 N5 13.1367 3_565 2_665 n
C19 C17 H31 124.32310(20) 3_565 2_665 n
C19 C17 H34 78.5101(9) 3_565 1_555 n
C19 C17 H35 147.2357(5) 3_565 1_555 n
C19 C17 H37 141.39510(10) 3_565 3_565 n
C19 C17 H39 47.59820(30) 3_565 3_565 n
N5 C17 N5 53.16650(30) 1_555 2_665 n
N5 C17 H31 158.7242(6) 1_555 2_665 n
N5 C17 H34 109.8851(14) 1_555 1_555 n
N5 C17 H35 110.9083 1_555 1_555 n
N5 C17 H37 118.2793(6) 1_555 3_565 n
N5 C17 H39 41.33320(10) 1_555 3_565 n
N5 C17 H31 114.3757 2_665 2_665 n
N5 C17 H34 72.7805(6) 2_665 1_555 n
N5 C17 H35 159.6486(5) 2_665 1_555 n
N5 C17 H37 138.26379(20) 2_665 3_565 n
N5 C17 H39 58.44330(30) 2_665 3_565 n
H31 C17 H34 49.3551(8) 2_665 1_555 n
H31 C17 H35 76.0277 2_665 1_555 n
H31 C17 H37 82.6688 2_665 3_565 n
H31 C17 H39 118.5434(7) 2_665 3_565 n
H34 C17 H35 106.15040(10) 1_555 1_555 n
H34 C17 H37 131.8315(8) 1_555 3_565 n
H34 C17 H39 74.8405(16) 1_555 3_565 n
H35 C17 H37 57.6608(8) 1_555 3_565 n
H35 C17 H39 101.35850(20) 1_555 3_565 n
H37 C17 H39 147.5051(9) 3_565 3_565 n
C2 C18 C3 136.26100(10) -201_454 -202_344 n
C2 C18 C4 86.6345(10) -201_565 -203_555 n
C2 C18 C5 148.8562(10) -201_565 -201_565 n
C2 C18 C6 146.5887(11) -201_565 -202_455 n
C2 C18 C7 168.20441(30) -201_565 -203_555 n
C2 C18 N2 39.7088(5) -201_565 -202_455 n
C2 C18 N2 29.73340(10) -201_565 -203_555 n
C2 C18 H4 37.6424(10) -201_565 -201_565 n
C2 C18 H5 55.1678(15) -201_565 -201_565 n
C2 C18 H6 93.0736(9) -201_565 -202_455 n
C2 C18 H7 117.2192(5) -201_565 -202_455 n
C2 C18 H8 80.5233(18) -201_565 -203_555 n
C2 C18 H9 91.1201(4) -201_565 -203_555 n
C2 C18 H11 164.92430(20) -201_565 -201_565 n
C2 C18 C14 145.0490(11) -201_565 3_565 n
C2 C18 C15 62.7886(13) -201_565 3_565 n
C2 C18 C16 152.5522(8) -201_565 2_665 n
C2 C18 C17 56.6777(17) -201_565 2_665 n
C2 C18 C19 3.78840(10) -201_565 1_555 n
C2 C18 N4 110.8477(18) -201_565 1_555 n
C2 C18 N4 106.1507(19) -201_565 2_665 n
C2 C18 H29 160.8143(5) -201_565 3_565 n
C2 C18 H31 77.0988(18) -201_565 3_565 n
C2 C18 H32 168.02730(20) -201_565 2_665 n
C3 C18 C4 99.2094(4) -202_455 -203_555 n
C3 C18 C5 74.8337(11) -202_455 -201_565 n
C3 C18 C6 71.1484(10) -202_455 -202_455 n
C3 C18 C7 51.56010(30) -202_455 -203_555 n
C3 C18 N2 115.9221(6) -202_455 -202_455 n
C3 C18 N2 156.35570(10) -202_455 -203_555 n
C3 C18 H4 136.57600(20) -202_455 -201_565 n
C3 C18 H5 81.1445(17) -202_455 -201_565 n
C3 C18 H6 90.9091(4) -202_455 -202_455 n
C3 C18 H7 19.2501(6) -202_455 -202_455 n
C3 C18 H8 67.2199(16) -202_455 -203_555 n
C3 C18 H9 106.56810(10) -202_455 -203_555 n
C3 C18 H11 29.54620(10) -202_455 -201_565 n
C3 C18 C14 76.4195(12) -202_455 3_565 n
C3 C18 C15 118.2553(6) -202_455 3_565 n
C3 C18 C16 67.6170(8) -202_455 2_665 n
C3 C18 C17 83.3143(17) -202_455 2_665 n
C3 C18 C19 132.93851(20) -202_455 1_555 n
C3 C18 N4 90.3939(12) -202_455 1_555 n
C3 C18 N4 105.2078(16) -202_455 2_665 n
C3 C18 H29 31.50610(20) -202_455 3_565 n
C3 C18 H31 76.1735(14) -202_455 3_565 n
C3 C18 H32 33.8673 -202_455 2_665 n
C4 C18 C5 85.8630(12) -203_555 -201_565 n
C4 C18 C6 110.3121(4) -203_555 -202_455 n
C4 C18 C7 101.3309(7) -203_555 -203_555 n
C4 C18 N2 126.1137(14) -203_555 -202_455 n
C4 C18 N2 98.1212(8) -203_555 -203_555 n
C4 C18 H4 49.9317 -203_555 -201_565 n
C4 C18 H5 93.4875(10) -203_555 -201_565 n
C4 C18 H6 8.3231 -203_555 -202_455 n
C4 C18 H7 97.08860(10) -203_555 -202_455 n
C4 C18 H8 57.63440(30) -203_555 -203_555 n
C4 C18 H9 16.45840(20) -203_555 -203_555 n
C4 C18 H11 91.4895(9) -203_555 -201_565 n
C4 C18 C14 101.7187(7) -203_555 3_565 n
C4 C18 C15 24.09820(30) -203_555 3_565 n
C4 C18 C16 74.1323(15) -203_555 2_665 n
C4 C18 C17 73.5598(6) -203_555 2_665 n
C4 C18 C19 85.3574(9) -203_555 1_555 n
C4 C18 N4 142.65089(20) -203_555 1_555 n
C4 C18 N4 125.39820(20) -203_555 2_665 n
C4 C18 H29 108.1471(5) -203_555 3_565 n
C4 C18 H31 46.68840(10) -203_555 3_565 n
C4 C18 H32 89.0949(10) -203_555 2_665 n
C5 C18 C6 24.4585(8) -201_565 -202_455 n
C5 C18 C7 26.3729(9) -201_565 -203_555 n
C5 C18 N2 140.2312(5) -201_565 -202_455 n
C5 C18 N2 122.4902(10) -201_565 -203_555 n
C5 C18 H4 122.8637(17) -201_565 -201_565 n
C5 C18 H5 155.5219(6) -201_565 -201_565 n
C5 C18 H6 83.0125(11) -201_565 -202_455 n
C5 C18 H7 93.7005(5) -201_565 -202_455 n
C5 C18 H8 119.6976(12) -201_565 -203_555 n
C5 C18 H9 74.2294(9) -201_565 -203_555 n
C5 C18 H11 45.5395(12) -201_565 -201_565 n
C5 C18 C14 16.3536(5) -201_565 3_565 n
C5 C18 C15 104.7268(17) -201_565 3_565 n
C5 C18 C16 15.5928(4) -201_565 2_665 n
C5 C18 C17 147.1187(9) -201_565 2_665 n
C5 C18 C19 151.9437(9) -201_565 1_555 n
C5 C18 N4 61.8601(15) -201_565 1_555 n
C5 C18 N4 55.9692(13) -201_565 2_665 n
C5 C18 H29 47.6512(14) -201_565 3_565 n
C5 C18 H31 117.5333(14) -201_565 3_565 n
C5 C18 H32 41.5177(11) -201_565 2_665 n
C6 C18 C7 21.8851(8) -202_455 -203_555 n
C6 C18 N2 118.8196(12) -202_455 -202_455 n
C6 C18 N2 117.1218(12) -202_455 -203_555 n
C6 C18 H4 141.5183(11) -202_455 -201_565 n
C6 C18 H5 145.6658(9) -202_455 -201_565 n
C6 C18 H6 107.13820(30) -202_455 -202_455 n
C6 C18 H7 89.9005(4) -202_455 -202_455 n
C6 C18 H8 132.8859(7) -202_455 -203_555 n
C6 C18 H9 98.31760(10) -202_455 -203_555 n
C6 C18 H11 47.3634(13) -202_455 -201_565 n
C6 C18 C14 9.71400(30) -202_455 3_565 n
C6 C18 C15 128.3643(9) -202_455 3_565 n
C6 C18 C16 37.4286(11) -202_455 2_665 n
C6 C18 C17 154.4576(7) -202_455 2_665 n
C6 C18 C19 150.2687(10) -202_455 1_555 n
C6 C18 N4 39.6495(8) -202_455 1_555 n
C6 C18 N4 40.5065(8) -202_455 2_665 n
C6 C18 H29 39.6555(12) -202_455 3_565 n
C6 C18 H31 135.5147(8) -202_455 3_565 n
C6 C18 H32 45.1780(13) -202_455 2_665 n
C7 C18 N2 132.3888(7) -203_555 -202_455 n
C7 C18 N2 139.0070(4) -203_555 -203_555 n
C7 C18 H4 147.1440(9) -203_555 -201_565 n
C7 C18 H5 131.9111(14) -203_555 -201_565 n
C7 C18 H6 95.7228(7) -203_555 -202_455 n
C7 C18 H7 70.79730(30) -203_555 -202_455 n
C7 C18 H8 111.0580(15) -203_555 -203_555 n
C7 C18 H9 94.24100(30) -203_555 -203_555 n
C7 C18 H11 25.5432(5) -203_555 -201_565 n
C7 C18 C14 24.9767(9) -203_555 3_565 n
C7 C18 C15 124.2471(11) -203_555 3_565 n
C7 C18 C16 29.3031(8) -203_555 2_665 n
C7 C18 C17 133.7882(14) -203_555 2_665 n
C7 C18 C19 171.55840(20) -203_555 1_555 n
C7 C18 N4 57.6961(14) -203_555 1_555 n
C7 C18 N4 62.1483(15) -203_555 2_665 n
C7 C18 H29 21.6475(5) -203_555 3_565 n
C7 C18 H31 114.6955(15) -203_555 3_565 n
C7 C18 H32 23.3160(5) -203_555 2_665 n
N2 C18 N2 40.4420(5) -202_455 -203_555 n
N2 C18 H4 77.2326(15) -202_455 -201_565 n
N2 C18 H5 56.5043(9) -202_455 -201_565 n
N2 C18 H6 131.8662(14) -202_455 -202_455 n
N2 C18 H7 103.50930(10) -202_455 -202_455 n
N2 C18 H8 98.8856(16) -202_455 -203_555 n
N2 C18 H9 130.0878(9) -202_455 -203_555 n
N2 C18 H11 138.2255(6) -202_455 -201_565 n
N2 C18 C14 124.5615(10) -202_455 3_565 n
N2 C18 C15 102.4743(17) -202_455 3_565 n
N2 C18 C16 155.63040(10) -202_455 2_665 n
N2 C18 C17 71.6910(14) -202_455 2_665 n
N2 C18 C19 40.7668(5) -202_455 1_555 n
N2 C18 N4 79.3048(20) -202_455 1_555 n
N2 C18 N4 84.5780(17) -202_455 2_665 n
N2 C18 H29 123.3914(9) -202_455 3_565 n
N2 C18 H31 102.2066(18) -202_455 3_565 n
N2 C18 H32 141.8805(5) -202_455 2_665 n
N2 C18 H4 51.0584(8) -203_555 -201_565 n
N2 C18 H5 81.8646(16) -203_555 -201_565 n
N2 C18 H6 106.2610(8) -203_555 -202_455 n
N2 C18 H7 141.4973(5) -203_555 -202_455 n
N2 C18 H8 109.8545(19) -203_555 -203_555 n
N2 C18 H9 94.44220(30) -203_555 -203_555 n
N2 C18 H11 164.2426 -203_555 -201_565 n
N2 C18 C14 115.4547(13) -203_555 3_565 n
N2 C18 C15 75.4074(11) -203_555 3_565 n
N2 C18 C16 133.1952(7) -203_555 2_665 n
N2 C18 C17 86.3074(18) -203_555 2_665 n
N2 C18 C19 33.51700(20) -203_555 1_555 n
N2 C18 N4 85.4859(18) -203_555 1_555 n
N2 C18 N4 77.1471(20) -203_555 2_665 n
N2 C18 H29 149.84280(30) -203_555 3_565 n
N2 C18 H31 104.9373(19) -203_555 3_565 n
N2 C18 H32 162.2256 -203_555 2_665 n
H4 C18 H5 72.8089(20) -201_565 -201_565 n
H4 C18 H6 57.24030(10) -201_565 -202_455 n
H4 C18 H7 121.9140(5) -201_565 -202_455 n
H4 C18 H8 69.9448(13) -201_565 -203_555 n
H4 C18 H9 53.5967(6) -201_565 -203_555 n
H4 C18 H11 141.0707(9) -201_565 -201_565 n
H4 C18 C14 132.3891(14) -201_565 3_565 n
H4 C18 C15 25.84390(30) -201_565 3_565 n
H4 C18 C16 117.8788(17) -201_565 2_665 n
H4 C18 C17 60.8323(17) -201_565 2_665 n
H4 C18 C19 37.2622(10) -201_565 1_555 n
H4 C18 N4 132.9688(10) -201_565 1_555 n
H4 C18 N4 117.5217(13) -201_565 2_665 n
H4 C18 H29 157.8998(5) -201_565 3_565 n
H4 C18 H31 60.4279(12) -201_565 3_565 n
H4 C18 H32 138.9878(10) -201_565 2_665 n
H5 C18 H6 92.8510(8) -201_565 -202_455 n
H5 C18 H7 62.0524(11) -201_565 -202_455 n
H5 C18 H8 43.5878(7) -201_565 -203_555 n
H5 C18 H9 108.9431(8) -201_565 -203_555 n
H5 C18 H11 110.1108(18) -201_565 -201_565 n
H5 C18 C14 154.5694(6) -201_565 3_565 n
H5 C18 C15 82.4563(17) -201_565 3_565 n
H5 C18 C16 143.4502(9) -201_565 2_665 n
H5 C18 C17 19.9770(5) -201_565 2_665 n
H5 C18 C19 51.7941(15) -201_565 1_555 n
H5 C18 N4 123.7316(12) -201_565 1_555 n
H5 C18 N4 137.6973(8) -201_565 2_665 n
H5 C18 H29 110.3438(19) -201_565 3_565 n
H5 C18 H31 50.3596(9) -201_565 3_565 n
H5 C18 H32 114.0458(17) -201_565 2_665 n
H6 C18 H7 89.45400(10) -202_455 -202_455 n
H6 C18 H8 53.74800(10) -202_455 -203_555 n
H6 C18 H9 21.19380(10) -202_455 -203_555 n
H6 C18 H11 83.9118(8) -202_455 -201_565 n
H6 C18 C14 99.2689(6) -202_455 3_565 n
H6 C18 C15 31.48240(30) -202_455 3_565 n
H6 C18 C16 70.0078(14) -202_455 2_665 n
H6 C18 C17 72.93230(30) -202_455 2_665 n
H6 C18 C19 91.4623(9) -202_455 1_555 n
H6 C18 N4 143.1131(4) -202_455 1_555 n
H6 C18 N4 128.1114 -202_455 2_665 n
H6 C18 H29 100.6897(5) -202_455 3_565 n
H6 C18 H31 43.70630(10) -202_455 3_565 n
H6 C18 H32 81.7666(9) -202_455 2_665 n
H7 C18 H8 52.3350(9) -202_455 -203_555 n
H7 C18 H9 108.9875 -202_455 -203_555 n
H7 C18 H11 48.1649(7) -202_455 -201_565 n
H7 C18 C14 95.5978(6) -202_455 3_565 n
H7 C18 C15 110.1743 -202_455 3_565 n
H7 C18 C16 85.04490(20) -202_455 2_665 n
H7 C18 C17 64.6009(11) -202_455 2_665 n
H7 C18 C19 113.8045(4) -202_455 1_555 n
H7 C18 N4 102.9054(5) -202_455 1_555 n
H7 C18 N4 120.3717(9) -202_455 2_665 n
H7 C18 H29 50.3233(8) -202_455 3_565 n
H7 C18 H31 62.9250(7) -202_455 3_565 n
H7 C18 H32 52.2742(6) -202_455 2_665 n
H8 C18 H9 74.00200(10) -203_555 -203_555 n
H8 C18 H11 85.8357(20) -203_555 -201_565 n
H8 C18 C14 132.5804(7) -203_555 3_565 n
H8 C18 C15 60.2927(8) -203_555 3_565 n
H8 C18 C16 104.2489(16) -203_555 2_665 n
H8 C18 C17 27.45150(20) -203_555 2_665 n
H8 C18 C19 76.8251(17) -203_555 1_555 n
H8 C18 N4 154.41631(30) -203_555 1_555 n
H8 C18 N4 172.4221 -203_555 2_665 n
H8 C18 H29 96.8428(18) -203_555 3_565 n
H8 C18 H31 11.76970(10) -203_555 3_565 n
H8 C18 H32 87.7421(20) -203_555 2_665 n
H9 C18 H11 91.26330(30) -203_555 -201_565 n
H9 C18 C14 89.0145(5) -203_555 3_565 n
H9 C18 C15 30.6700(8) -203_555 3_565 n
H9 C18 C16 65.1717(11) -203_555 2_665 n
H9 C18 C17 89.23490(30) -203_555 2_665 n
H9 C18 C19 90.8551(4) -203_555 1_555 n
H9 C18 N4 126.6176(4) -203_555 1_555 n
H9 C18 N4 108.9476 -203_555 2_665 n
H9 C18 H29 106.51660(10) -203_555 3_565 n
H9 C18 H31 63.14490(10) -203_555 3_565 n
H9 C18 H32 87.8961(4) -203_555 2_665 n
H11 C18 C14 49.8913(14) -201_565 3_565 n
H11 C18 C15 115.3930(12) -201_565 3_565 n
H11 C18 C16 38.4850(9) -201_565 2_665 n
H11 C18 C17 108.4750(19) -201_565 2_665 n
H11 C18 C19 161.21460(30) -201_565 1_555 n
H11 C18 N4 79.3344(18) -201_565 1_555 n
H11 C18 N4 87.1096(20) -201_565 2_665 n
H11 C18 H29 16.8349(4) -201_565 3_565 n
H11 C18 H31 90.7449(19) -201_565 3_565 n
H11 C18 H32 4.47650(10) -201_565 2_665 n
C14 C18 C15 118.7823(13) 3_565 3_565 n
C14 C18 C16 31.0849(9) 3_565 2_665 n
C14 C18 C17 158.2380(6) 3_565 2_665 n
C14 C18 C19 148.8266(10) 3_565 1_555 n
C14 C18 N4 45.5943(10) 3_565 1_555 n
C14 C18 N4 41.8980(8) 3_565 2_665 n
C14 C18 H29 45.5237(14) 3_565 3_565 n
C14 C18 H31 132.5280(9) 3_565 3_565 n
C14 C18 H32 46.8883(13) 3_565 2_665 n
C15 C18 C16 95.6248(19) 3_565 2_665 n
C15 C18 C17 64.5844(13) 3_565 2_665 n
C15 C18 C19 61.7934(12) 3_565 1_555 n
C15 C18 N4 145.2348(5) 3_565 1_555 n
C15 C18 N4 125.7183(8) 3_565 2_665 n
C15 C18 H29 132.1509(8) 3_565 3_565 n
C15 C18 H31 48.6559(7) 3_565 3_565 n
C15 C18 H32 113.1523(13) 3_565 2_665 n
C16 C18 C17 131.7004(13) 2_665 2_665 n
C16 C18 C19 153.9535(7) 2_665 1_555 n
C16 C18 N4 76.5304(19) 2_665 1_555 n
C16 C18 N4 71.5601(17) 2_665 2_665 n
C16 C18 H29 46.5621(12) 2_665 3_565 n
C16 C18 H31 101.9914(17) 2_665 3_565 n
C16 C18 H32 34.0214(8) 2_665 2_665 n
C17 C18 C19 52.8927(16) 2_665 1_555 n
C17 C18 N4 143.7066(7) 2_665 1_555 n
C17 C18 N4 156.0856(4) 2_665 2_665 n
C17 C18 H29 114.8021(19) 2_665 3_565 n
C17 C18 H31 31.4448(4) 2_665 3_565 n
C17 C18 H32 111.3665(19) 2_665 2_665 n
C19 C18 N4 113.8850(17) 1_555 1_555 n
C19 C18 N4 109.7868(18) 1_555 2_665 n
C19 C18 H29 159.2874(5) 1_555 3_565 n
C19 C18 H31 73.6412(17) 1_555 3_565 n
C19 C18 H32 164.23940(30) 1_555 2_665 n
N4 C18 N4 19.63410(30) 1_555 2_665 n
N4 C18 H29 64.6734(15) 1_555 3_565 n
N4 C18 H31 165.79170(20) 1_555 3_565 n
N4 C18 H32 79.0443(19) 1_555 2_665 n
N4 C18 H29 75.6683(18) 2_665 3_565 n
N4 C18 H31 171.78320(10) 2_665 3_565 n
N4 C18 H32 85.4191(20) 2_665 2_665 n
H29 C18 H31 103.8288(17) 3_565 3_565 n
H29 C18 H32 19.0949(4) 3_565 2_665 n
H31 C18 H32 91.8531(20) 3_565 2_665 n
C2 C19 C2 77.2045(16) -201_454 -202_344 n
C2 C19 C2 70.9181(12) -201_454 -203_444 n
C2 C19 C4 19.4917(4) -201_565 -203_555 n
C2 C19 N2 75.7694(15) -201_565 -201_565 n
C2 C19 N2 52.6591(13) -201_565 -202_455 n
C2 C19 N2 51.2686(16) -201_565 -203_555 n
C2 C19 H4 67.94820(20) -201_565 -201_565 n
C2 C19 H5 54.21940(20) -201_565 -201_565 n
C2 C19 C15 34.2600(6) -201_565 3_565 n
C2 C19 C17 44.74620(20) -201_565 2_665 n
C2 C19 C18 3.02050(10) -201_565 1_555 n
C2 C19 C19 109.7283(7) -201_565 2_665 n
C2 C19 C19 99.38890(30) -201_565 3_565 n
C2 C19 N5 108.3836(6) -201_565 1_555 n
C2 C19 N5 90.7318 -201_565 2_665 n
C2 C19 N5 100.5603(4) -201_565 3_565 n
C2 C19 H34 74.1093(7) -201_565 2_665 n
C2 C19 H38 108.8340(8) -201_565 1_555 n
C2 C19 H38 99.6208(6) -201_565 3_565 n
C2 C19 H39 112.2648(15) -201_565 1_555 n
C2 C19 H39 131.6006(4) -201_565 2_665 n
C2 C19 C2 59.8464(6) -202_344 -203_444 n
C2 C19 C4 88.6282(17) -202_455 -203_555 n
C2 C19 N2 29.23360(30) -202_455 -201_565 n
C2 C19 N2 63.9662(10) -202_455 -202_455 n
C2 C19 N2 26.1917 -202_455 -203_555 n
C2 C19 H4 95.5381(6) -202_455 -201_565 n
C2 C19 H5 121.9621(14) -202_455 -201_565 n
C2 C19 C15 93.0711(16) -202_455 3_565 n
C2 C19 C17 121.3499(18) -202_455 2_665 n
C2 C19 C18 80.2030(17) -202_455 1_555 n
C2 C19 C19 34.0145(9) -202_455 2_665 n
C2 C19 C19 74.37730(20) -202_455 3_565 n
C2 C19 N5 42.5872(6) -202_455 1_555 n
C2 C19 N5 96.07330(10) -202_455 2_665 n
C2 C19 N5 52.9090(4) -202_455 3_565 n
C2 C19 H34 138.4519(5) -202_455 2_665 n
C2 C19 H38 95.5485(7) -202_455 1_555 n
C2 C19 H38 113.95650(30) -202_455 3_565 n
C2 C19 H39 151.83580(30) -202_455 1_555 n
C2 C19 H39 66.0739(16) -202_455 2_665 n
C2 C19 C4 90.2825(17) -203_555 -203_555 n
C2 C19 N2 31.12870(30) -203_555 -201_565 n
C2 C19 N2 18.711 -203_555 -202_455 n
C2 C19 N2 59.9495(9) -203_555 -203_555 n
C2 C19 H4 135.8723(14) -203_555 -201_565 n
C2 C19 H5 74.4143(5) -203_555 -201_565 n
C2 C19 C15 105.1532(18) -203_555 3_565 n
C2 C19 C17 88.8278(9) -203_555 2_665 n
C2 C19 C18 72.0172(13) -203_555 1_555 n
C2 C19 C19 64.12590(20) -203_555 2_665 n
C2 C19 C19 29.9099(9) -203_555 3_565 n
C2 C19 N5 49.3881(4) -203_555 1_555 n
C2 C19 N5 38.6982(6) -203_555 2_665 n
C2 C19 N5 112.20320(20) -203_555 3_565 n
C2 C19 H34 133.0754(4) -203_555 2_665 n
C2 C19 H38 155.20250(10) -203_555 1_555 n
C2 C19 H38 57.3459(10) -203_555 3_565 n
C2 C19 H39 97.0480(11) -203_555 1_555 n
C2 C19 H39 112.0301(6) -203_555 2_665 n
C4 C19 N2 93.4736(19) -203_555 -201_565 n
C4 C19 N2 71.8308(17) -203_555 -202_455 n
C4 C19 N2 62.7607(17) -203_555 -203_555 n
C4 C19 H4 50.33580(20) -203_555 -201_565 n
C4 C19 H5 56.22610(30) -203_555 -201_565 n
C4 C19 C15 15.28870(20) -203_555 3_565 n
C4 C19 C17 39.63220(20) -203_555 2_665 n
C4 C19 C18 18.2783(4) -203_555 1_555 n
C4 C19 C19 122.6337(9) -203_555 2_665 n
C4 C19 C19 118.0385(7) -203_555 3_565 n
C4 C19 N5 125.5895(10) -203_555 1_555 n
C4 C19 N5 105.3713(4) -203_555 2_665 n
C4 C19 N5 95.61410(20) -203_555 3_565 n
C4 C19 H34 56.7032(11) -203_555 2_665 n
C4 C19 H38 92.2709(12) -203_555 1_555 n
C4 C19 H38 109.62270(30) -203_555 3_565 n
C4 C19 H39 108.7220(14) -203_555 1_555 n
C4 C19 H39 126.8203(6) -203_555 2_665 n
N2 C19 N2 40.0011(5) -201_565 -202_455 n
N2 C19 N2 38.7894(4) -201_565 -203_555 n
N2 C19 H4 120.2110(10) -201_565 -201_565 n
N2 C19 H5 101.8391(10) -201_565 -201_565 n
N2 C19 C15 104.2987(19) -201_565 3_565 n
N2 C19 C17 110.6986(14) -201_565 2_665 n
N2 C19 C18 78.1887(16) -201_565 1_555 n
N2 C19 C19 39.2152(7) -201_565 2_665 n
N2 C19 C19 47.4057(5) -201_565 3_565 n
N2 C19 N5 32.6201(9) -201_565 1_555 n
N2 C19 N5 66.98960(20) -201_565 2_665 n
N2 C19 N5 81.07450(10) -201_565 3_565 n
N2 C19 H34 149.8768(8) -201_565 2_665 n
N2 C19 H38 124.0739(4) -201_565 1_555 n
N2 C19 H38 85.2210(6) -201_565 3_565 n
N2 C19 H39 124.7074(7) -201_565 1_555 n
N2 C19 H39 85.6752(11) -201_565 2_665 n
N2 C19 N2 54.4386(13) -202_455 -203_555 n
N2 C19 H4 119.5992(15) -202_455 -201_565 n
N2 C19 H5 61.8381(5) -202_455 -201_565 n
N2 C19 C15 86.8965(19) -202_455 3_565 n
N2 C19 C17 72.7512(9) -202_455 2_665 n
N2 C19 C18 53.5560(13) -202_455 1_555 n
N2 C19 C19 78.13790(20) -202_455 2_665 n
N2 C19 C19 46.9302(10) -202_455 3_565 n
N2 C19 N5 65.9432(5) -202_455 1_555 n
N2 C19 N5 46.6658(10) -202_455 2_665 n
N2 C19 N5 115.9537(5) -202_455 3_565 n
N2 C19 H34 116.6643(4) -202_455 2_665 n
N2 C19 H38 153.58600(30) -202_455 1_555 n
N2 C19 H38 63.5083(14) -202_455 3_565 n
N2 C19 H39 99.7215(15) -202_455 1_555 n
N2 C19 H39 125.6241(6) -202_455 2_665 n
N2 C19 H4 81.8121(6) -203_555 -201_565 n
N2 C19 H5 100.6621(16) -203_555 -201_565 n
N2 C19 C15 69.0988(16) -203_555 3_565 n
N2 C19 C17 95.8880(18) -203_555 2_665 n
N2 C19 C18 54.2856(16) -203_555 1_555 n
N2 C19 C19 59.9630(9) -203_555 2_665 n
N2 C19 C19 84.87980(10) -203_555 3_565 n
N2 C19 N5 65.1808(7) -203_555 1_555 n
N2 C19 N5 98.38520(20) -203_555 2_665 n
N2 C19 N5 63.9150(7) -203_555 3_565 n
N2 C19 H34 116.5494(6) -203_555 2_665 n
N2 C19 H38 99.7359(10) -203_555 1_555 n
N2 C19 H38 116.74290(10) -203_555 3_565 n
N2 C19 H39 153.86501(30) -203_555 1_555 n
N2 C19 H39 86.9715(17) -203_555 2_665 n
H4 C19 H5 93.6655(4) -201_565 -201_565 n
H4 C19 C15 35.27190(30) -201_565 3_565 n
H4 C19 C17 73.02970(30) -201_565 2_665 n
H4 C19 C18 67.74240(20) -201_565 1_555 n
H4 C19 C19 116.59300(10) -201_565 2_665 n
H4 C19 C19 165.6440(5) -201_565 3_565 n
H4 C19 N5 133.95261(10) -201_565 1_555 n
H4 C19 N5 152.69009(30) -201_565 2_665 n
H4 C19 N5 61.87950(10) -201_565 3_565 n
H4 C19 H34 45.76530(20) -201_565 2_665 n
H4 C19 H38 42.0167(10) -201_565 1_555 n
H4 C19 H38 145.08540(10) -201_565 3_565 n
H4 C19 H39 112.62440(30) -201_565 1_555 n
H4 C19 H39 84.8631(5) -201_565 2_665 n
H5 C19 C15 65.2251(5) -201_565 3_565 n
H5 C19 C17 20.68900(10) -201_565 2_665 n
H5 C19 C18 51.53240(10) -201_565 1_555 n
H5 C19 C19 138.52080(30) -201_565 2_665 n
H5 C19 C19 83.5031 -201_565 3_565 n
H5 C19 N5 122.24750(20) -201_565 1_555 n
H5 C19 N5 59.30900(10) -201_565 2_665 n
H5 C19 N5 151.6753(5) -201_565 3_565 n
H5 C19 H34 59.85960(20) -201_565 2_665 n
H5 C19 H38 126.59650(30) -201_565 1_555 n
H5 C19 H38 55.4719(7) -201_565 3_565 n
H5 C19 H39 58.2982(17) -201_565 1_555 n
H5 C19 H39 171.95959(10) -201_565 2_665 n
C15 C19 C17 45.7241(4) 3_565 2_665 n
C15 C19 C18 33.4052(6) 3_565 1_555 n
C15 C19 C19 126.0033(7) 3_565 2_665 n
C15 C19 C19 133.3197(9) 3_565 3_565 n
C15 C19 N5 134.2658(9) 3_565 1_555 n
C15 C19 N5 119.3421(5) 3_565 2_665 n
C15 C19 N5 86.6504 3_565 3_565 n
C15 C19 H34 47.5648(10) 3_565 2_665 n
C15 C19 H38 77.2881(13) 3_565 1_555 n
C15 C19 H38 120.58200(10) 3_565 3_565 n
C15 C19 H39 109.5432(12) 3_565 1_555 n
C15 C19 H39 116.0008(8) 3_565 2_665 n
C17 C19 C18 41.72830(10) 2_665 1_555 n
C17 C19 C19 149.8712(7) 2_665 2_665 n
C17 C19 C19 103.15710(10) 2_665 3_565 n
C17 C19 N5 138.2108(5) 2_665 1_555 n
C17 C19 N5 79.81600(10) 2_665 2_665 n
C17 C19 N5 132.1615(4) 2_665 3_565 n
C17 C19 H34 44.2866(5) 2_665 2_665 n
C17 C19 H38 108.5656(5) 2_665 1_555 n
C17 C19 H38 75.6848(6) 2_665 3_565 n
C17 C19 H39 69.6207(16) 2_665 1_555 n
C17 C19 H39 156.99809(20) 2_665 2_665 n
C18 C19 C19 112.6132(7) 1_555 2_665 n
C18 C19 C19 99.98140(30) 1_555 3_565 n
C18 C19 N5 110.8061(7) 1_555 1_555 n
C18 C19 N5 90.0513 1_555 2_665 n
C18 C19 N5 102.8374(4) 1_555 3_565 n
C18 C19 H34 71.7165(8) 1_555 2_665 n
C18 C19 H38 109.0902(8) 1_555 1_555 n
C18 C19 H38 98.1230(6) 1_555 3_565 n
C18 C19 H39 109.4398(16) 1_555 1_555 n
C18 C19 H39 134.08800(30) 1_555 2_665 n
C19 C19 C19 60.0 2_665 3_565 n
C19 C19 N5 18.2812 2_665 1_555 n
C19 C19 N5 85.9362 2_665 2_665 n
C19 C19 N5 56.4221 2_665 3_565 n
C19 C19 H34 160.335 2_665 2_665 n
C19 C19 H38 94.0943 2_665 1_555 n
C19 C19 H38 98.2636 2_665 3_565 n
C19 C19 H39 123.9559(5) 2_665 1_555 n
C19 C19 H39 48.0439(4) 2_665 2_665 n
C19 C19 N5 41.7201 3_565 1_555 n
C19 C19 N5 25.9376 3_565 2_665 n
C19 C19 N5 116.4191 3_565 3_565 n
C19 C19 H34 139.4389 3_565 2_665 n
C19 C19 H38 147.2005(4) 3_565 1_555 n
C19 C19 H38 40.49210(10) 3_565 3_565 n
C19 C19 H39 77.84690(20) 3_565 1_555 n
C19 C19 H39 99.82790(10) 3_565 2_665 n
N5 C19 N5 67.6553 1_555 2_665 n
N5 C19 N5 74.6996 1_555 3_565 n
N5 C19 H34 177.33910(10) 1_555 2_665 n
N5 C19 H38 111.13110(10) 1_555 1_555 n
N5 C19 H38 80.5481 1_555 3_565 n
N5 C19 H39 110.79110(30) 1_555 1_555 n
N5 C19 H39 63.23050(20) 1_555 2_665 n
N5 C19 N5 142.348 2_665 3_565 n
N5 C19 H34 113.5579 2_665 2_665 n
N5 C19 H38 159.0491(7) 2_665 1_555 n
N5 C19 H38 18.6753(4) 2_665 3_565 n
N5 C19 H39 58.5626(5) 2_665 1_555 n
N5 C19 H39 122.44680(30) 2_665 2_665 n
N5 C19 H34 104.084 3_565 2_665 n
N5 C19 H38 42.99940(30) 3_565 1_555 n
N5 C19 H38 151.93390(20) 3_565 3_565 n
N5 C19 H39 141.7944(9) 3_565 1_555 n
N5 C19 H39 31.6597(8) 3_565 2_665 n
H34 C19 H38 66.8361 2_665 1_555 n
H34 C19 H38 100.06470(10) 2_665 3_565 n
H34 C19 H39 68.63390(20) 2_665 1_555 n
H34 C19 H39 114.48950(30) 2_665 2_665 n
H38 C19 H38 142.9038(11) 1_555 3_565 n
H38 C19 H39 105.4284(12) 1_555 1_555 n
H38 C19 H39 48.59890(30) 1_555 2_665 n
H38 C19 H39 39.92280(10) 3_565 1_555 n
H38 C19 H39 123.2094(9) 3_565 2_665 n
H39 C19 H39 115.0342(18) 1_555 2_665 n
C3 N4 C3 102.7906(16) -201_454 -202_344 n
C3 N4 C5 138.0977(11) -201_565 -201_565 n
C3 N4 C5 32.9387(4) -201_565 -203_555 n
C3 N4 C6 66.2772(19) -201_565 -201_565 n
C3 N4 C6 163.76210(20) -201_565 -202_455 n
C3 N4 C6 106.7594(7) -201_565 -203_555 n
C3 N4 C7 44.9189(14) -201_565 -202_455 n
C3 N4 C7 142.25000(10) -201_565 -203_555 n
C3 N4 N3 142.7002(4) -201_565 -201_565 n
C3 N4 N3 99.8798(14) -201_565 -202_455 n
C3 N4 N3 114.7473(12) -201_565 -203_555 n
C3 N4 C13 133.7647(6) -201_565 1_555 n
C3 N4 C13 90.1394(18) -201_565 3_565 n
C3 N4 C14 87.83970(10) -201_565 1_555 n
C3 N4 C14 31.3547(6) -201_565 2_665 n
C3 N4 C14 139.7339(10) -201_565 3_565 n
C3 N4 C16 21.86920(10) -201_565 1_555 n
C3 N4 C16 125.4078(15) -201_565 2_665 n
C3 N4 C18 99.8059(19) -201_565 1_555 n
C3 N4 C18 11.4977 -201_565 3_565 n
C3 N4 N4 116.23310(30) -201_565 2_665 n
C3 N4 N4 66.38390(30) -201_565 3_565 n
C3 N4 H29 123.12830(10) -201_565 3_565 n
C3 N4 C5 36.2988(5) -202_455 -201_565 n
C3 N4 C5 107.9166(6) -202_455 -203_555 n
C3 N4 C6 142.3019(5) -202_455 -201_565 n
C3 N4 C6 72.4803(19) -202_455 -202_455 n
C3 N4 C6 130.9226(4) -202_455 -203_555 n
C3 N4 C7 135.09340(10) -202_455 -202_455 n
C3 N4 C7 49.1540(14) -202_455 -203_555 n
C3 N4 N3 113.7775(12) -202_455 -201_565 n
C3 N4 N3 156.84081(20) -202_455 -202_455 n
C3 N4 N3 125.3877(10) -202_455 -203_555 n
C3 N4 C13 102.2129(17) -202_455 1_555 n
C3 N4 C13 158.77380(10) -202_455 3_565 n
C3 N4 C14 117.8661(6) -202_455 1_555 n
C3 N4 C14 114.2055(6) -202_455 2_665 n
C3 N4 C14 37.4958(6) -202_455 3_565 n
C3 N4 C16 102.9042(10) -202_455 1_555 n
C3 N4 C16 23.81160(20) -202_455 2_665 n
C3 N4 C18 12.96700(10) -202_455 1_555 n
C3 N4 C18 91.3024(17) -202_455 3_565 n
C3 N4 N4 95.52580(10) -202_455 2_665 n
C3 N4 N4 138.2389(8) -202_455 3_565 n
C3 N4 H29 44.6984(11) -202_455 3_565 n
C5 N4 C5 140.25160(20) -201_565 -203_555 n
C5 N4 C6 147.0530(5) -201_565 -201_565 n
C5 N4 C6 41.9936(12) -201_565 -202_455 n
C5 N4 C6 101.44180(10) -201_565 -203_555 n
C5 N4 C7 161.5232 -201_565 -202_455 n
C5 N4 C7 29.7083(5) -201_565 -203_555 n
C5 N4 N3 77.5526(7) -201_565 -201_565 n
C5 N4 N3 120.54280(30) -201_565 -202_455 n
C5 N4 N3 102.16750(10) -201_565 -203_555 n
C5 N4 C13 78.6690(8) -201_565 1_555 n
C5 N4 C13 131.3968(7) -201_565 3_565 n
C5 N4 C14 103.5421 -201_565 1_555 n
C5 N4 C14 147.08810(20) -201_565 2_665 n
C5 N4 C14 2.23430(10) -201_565 3_565 n
C5 N4 C16 138.2804(5) -201_565 1_555 n
C5 N4 C16 12.76530(30) -201_565 2_665 n
C5 N4 C18 38.3621(7) -201_565 1_555 n
C5 N4 C18 126.6868(12) -201_565 3_565 n
C5 N4 N4 72.5009 -201_565 2_665 n
C5 N4 N4 131.949 -201_565 3_565 n
C5 N4 H29 42.56720(10) -201_565 3_565 n
C5 N4 C6 43.3806(11) -203_555 -201_565 n
C5 N4 C6 132.62030(20) -203_555 -202_455 n
C5 N4 C6 118.2482 -203_555 -203_555 n
C5 N4 C7 27.2921(5) -203_555 -202_455 n
C5 N4 C7 122.11010(10) -203_555 -203_555 n
C5 N4 N3 131.0536(6) -203_555 -201_565 n
C5 N4 N3 93.70760(30) -203_555 -202_455 n
C5 N4 N3 87.2541(6) -203_555 -203_555 n
C5 N4 C13 101.93720(10) -203_555 1_555 n
C5 N4 C13 74.2199(9) -203_555 3_565 n
C5 N4 C14 112.08740(10) -203_555 1_555 n
C5 N4 C14 6.8418 -203_555 2_665 n
C5 N4 C14 140.06880(10) -203_555 3_565 n
C5 N4 C16 12.03330(30) -203_555 1_555 n
C5 N4 C16 130.4577(4) -203_555 2_665 n
C5 N4 C18 112.2783(8) -203_555 1_555 n
C5 N4 C18 37.5169(7) -203_555 3_565 n
C5 N4 N4 143.9931 -203_555 2_665 n
C5 N4 N4 84.7254 -203_555 3_565 n
C5 N4 H29 103.1621 -203_555 3_565 n
C6 N4 C6 107.5803(18) -201_565 -202_455 n
C6 N4 C6 86.0278(9) -201_565 -203_555 n
C6 N4 C7 21.3869(5) -201_565 -202_455 n
C6 N4 C7 117.7186(10) -201_565 -203_555 n
C6 N4 N3 87.7081(18) -201_565 -201_565 n
C6 N4 N3 53.7292(8) -201_565 -202_455 n
C6 N4 N3 48.5318(7) -201_565 -203_555 n
C6 N4 C13 70.1043(14) -201_565 1_555 n
C6 N4 C13 31.48650(30) -201_565 3_565 n
C6 N4 C14 98.29460(10) -201_565 1_555 n
C6 N4 C14 39.5070(11) -201_565 2_665 n
C6 N4 C14 144.8521(6) -201_565 3_565 n
C6 N4 C16 53.3515(15) -201_565 1_555 n
C6 N4 C16 151.6413 -201_565 2_665 n
C6 N4 C18 152.16820(30) -201_565 1_555 n
C6 N4 C18 75.7483(20) -201_565 3_565 n
C6 N4 N4 121.9376(4) -201_565 2_665 n
C6 N4 N4 72.81270(20) -201_565 3_565 n
C6 N4 H29 109.1404(5) -201_565 3_565 n
C6 N4 C6 87.2295(9) -202_455 -203_555 n
C6 N4 C7 128.2678(12) -202_455 -202_455 n
C6 N4 C7 25.7925(4) -202_455 -203_555 n
C6 N4 N3 47.2990(7) -202_455 -201_565 n
C6 N4 N3 86.9038(17) -202_455 -202_455 n
C6 N4 N3 60.2680(11) -202_455 -203_555 n
C6 N4 C13 37.4776(4) -202_455 1_555 n
C6 N4 C13 90.4136(19) -202_455 3_565 n
C6 N4 C14 108.18270(10) -202_455 1_555 n
C6 N4 C14 135.7711(4) -202_455 2_665 n
C6 N4 C14 39.8693(11) -202_455 3_565 n
C6 N4 C16 142.58681(10) -202_455 1_555 n
C6 N4 C16 53.2342(16) -202_455 2_665 n
C6 N4 C18 78.8945(20) -202_455 1_555 n
C6 N4 C18 157.66080(30) -202_455 3_565 n
C6 N4 N4 79.92190(10) -202_455 2_665 n
C6 N4 N4 127.5860(5) -202_455 3_565 n
C6 N4 H29 42.8790(4) -202_455 3_565 n
C6 N4 C7 92.6177(4) -203_555 -202_455 n
C6 N4 C7 110.9412(6) -203_555 -203_555 n
C6 N4 N3 42.22910(20) -203_555 -201_565 n
C6 N4 N3 34.59130(10) -203_555 -202_455 n
C6 N4 N3 74.5206(11) -203_555 -203_555 n
C6 N4 C13 84.4005(14) -203_555 1_555 n
C6 N4 C13 58.1740(6) -203_555 3_565 n
C6 N4 C14 28.9782(9) -203_555 1_555 n
C6 N4 C14 111.436 -203_555 2_665 n
C6 N4 C14 101.44450(10) -203_555 3_565 n
C6 N4 C16 118.77990(30) -203_555 1_555 n
C6 N4 C16 110.8620(4) -203_555 2_665 n
C6 N4 C18 121.6617(6) -203_555 1_555 n
C6 N4 C18 115.1095(7) -203_555 3_565 n
C6 N4 N4 36.0305(5) -203_555 2_665 n
C6 N4 N4 40.4808(4) -203_555 3_565 n
C6 N4 H29 129.9586(6) -203_555 3_565 n
C7 N4 C7 133.0894(5) -202_455 -203_555 n
C7 N4 N3 106.1393(11) -202_455 -201_565 n
C7 N4 N3 66.47780(20) -202_455 -202_455 n
C7 N4 N3 69.91820(20) -202_455 -203_555 n
C7 N4 C13 90.9794(8) -202_455 1_555 n
C7 N4 C13 48.5014(4) -202_455 3_565 n
C7 N4 C14 94.5759 -202_455 1_555 n
C7 N4 C14 21.4276(5) -202_455 2_665 n
C7 N4 C14 159.97610(10) -202_455 3_565 n
C7 N4 C16 34.4307(10) -202_455 1_555 n
C7 N4 C16 156.3281 -202_455 2_665 n
C7 N4 C18 139.17120(30) -202_455 1_555 n
C7 N4 C18 54.7049(15) -202_455 3_565 n
C7 N4 N4 124.76470(10) -202_455 2_665 n
C7 N4 N4 66.2734 -202_455 3_565 n
C7 N4 H29 118.95640(20) -202_455 3_565 n
C7 N4 N3 72.9361(4) -203_555 -201_565 n
C7 N4 N3 112.1144(13) -203_555 -202_455 n
C7 N4 N3 77.9409(5) -203_555 -203_555 n
C7 N4 C13 53.91130(30) -203_555 1_555 n
C7 N4 C13 111.1705(14) -203_555 3_565 n
C7 N4 C14 125.6734 -203_555 1_555 n
C7 N4 C14 127.9749 -203_555 2_665 n
C7 N4 C14 27.6498(4) -203_555 3_565 n
C7 N4 C16 127.35990(10) -203_555 1_555 n
C7 N4 C16 35.7487(10) -203_555 2_665 n
C7 N4 C18 58.2459(15) -203_555 1_555 n
C7 N4 C18 132.84450(10) -203_555 3_565 n
C7 N4 N4 93.8951 -203_555 2_665 n
C7 N4 N4 151.00169(20) -203_555 3_565 n
C7 N4 H29 19.79950(10) -203_555 3_565 n
N3 N4 N3 43.1561(10) -201_565 -202_455 n
N3 N4 N3 47.8289(14) -201_565 -203_555 n
N3 N4 C13 45.7024(13) -201_565 1_555 n
N3 N4 C13 57.6476(15) -201_565 3_565 n
N3 N4 C14 69.1936(7) -201_565 1_555 n
N3 N4 C14 126.9278(6) -201_565 2_665 n
N3 N4 C14 76.2846(6) -201_565 3_565 n
N3 N4 C16 140.52490(20) -201_565 1_555 n
N3 N4 C16 90.2448(11) -201_565 2_665 n
N3 N4 C18 114.1347(15) -201_565 1_555 n
N3 N4 C18 153.7450(5) -201_565 3_565 n
N3 N4 N4 54.9264(9) -201_565 2_665 n
N3 N4 N4 81.02410(20) -201_565 3_565 n
N3 N4 H29 89.6515(4) -201_565 3_565 n
N3 N4 N3 45.5971(12) -202_455 -203_555 n
N3 N4 C13 64.1989(18) -202_455 1_555 n
N3 N4 C13 23.7221(5) -202_455 3_565 n
N3 N4 C14 58.1402(10) -202_455 1_555 n
N3 N4 C14 87.84650(30) -202_455 2_665 n
N3 N4 C14 119.3783(4) -202_455 3_565 n
N3 N4 C16 99.8867(8) -202_455 1_555 n
N3 N4 C16 133.07320(10) -202_455 2_665 n
N3 N4 C18 153.6273(5) -202_455 1_555 n
N3 N4 C18 111.2840(15) -202_455 3_565 n
N3 N4 N4 69.9465(4) -202_455 2_665 n
N3 N4 N4 49.9284(10) -202_455 3_565 n
N3 N4 H29 123.1919(12) -202_455 3_565 n
N3 N4 C13 24.1066(8) -203_555 1_555 n
N3 N4 C13 33.6277(9) -203_555 3_565 n
N3 N4 C14 102.30610(20) -203_555 1_555 n
N3 N4 C14 85.6528(5) -203_555 2_665 n
N3 N4 C14 99.9979 -203_555 3_565 n
N3 N4 C16 98.9577(10) -203_555 1_555 n
N3 N4 C16 112.4759(5) -203_555 2_665 n
N3 N4 C18 136.0841(10) -203_555 1_555 n
N3 N4 C18 123.5238(13) -203_555 3_565 n
N3 N4 N4 101.2683(4) -203_555 2_665 n
N3 N4 N4 94.05730(10) -203_555 3_565 n
N3 N4 H29 81.08920(10) -203_555 3_565 n
C13 N4 C13 57.3352(17) 1_555 3_565 n
C13 N4 C14 113.2428(5) 1_555 1_555 n
C13 N4 C14 102.5068 1_555 2_665 n
C13 N4 C14 76.4592(8) 1_555 3_565 n
C13 N4 C16 113.9046(5) 1_555 1_555 n
C13 N4 C16 88.4584(13) 1_555 2_665 n
C13 N4 C18 112.1508(17) 1_555 1_555 n
C13 N4 C18 139.2338(8) 1_555 3_565 n
C13 N4 N4 99.21670(30) 1_555 2_665 n
C13 N4 N4 114.1144(8) 1_555 3_565 n
C13 N4 H29 59.3563(6) 1_555 3_565 n
C13 N4 C14 78.8841(5) 3_565 1_555 n
C13 N4 C14 69.4282(9) 3_565 2_665 n
C13 N4 C14 129.5099(8) 3_565 3_565 n
C13 N4 C16 82.8838(13) 3_565 1_555 n
C13 N4 C16 143.53259(30) 3_565 2_665 n
C13 N4 C18 169.24879(10) 3_565 1_555 n
C13 N4 C18 101.2605(19) 3_565 3_565 n
C13 N4 N4 93.66120(10) 3_565 2_665 n
C13 N4 N4 62.4577(7) 3_565 3_565 n
C13 N4 H29 114.0823(10) 3_565 3_565 n
C14 N4 C14 105.9049 1_555 2_665 n
C14 N4 C14 104.6483 1_555 3_565 n
C14 N4 C16 106.51890(20) 1_555 1_555 n
C14 N4 C16 107.36860(20) 1_555 2_665 n
C14 N4 C18 105.3758(5) 1_555 1_555 n
C14 N4 C18 92.84060(20) 1_555 3_565 n
C14 N4 N4 32.0037 1_555 2_665 n
C14 N4 N4 28.4175 1_555 3_565 n
C14 N4 H29 144.675 1_555 3_565 n
C14 N4 C14 146.90820(10) 2_665 3_565 n
C14 N4 C16 13.8496(4) 2_665 1_555 n
C14 N4 C16 137.0790(4) 2_665 2_665 n
C14 N4 C18 117.7693(8) 2_665 1_555 n
C14 N4 C18 38.0154(8) 2_665 3_565 n
C14 N4 N4 137.9064 2_665 2_665 n
C14 N4 N4 78.2259 2_665 3_565 n
C14 N4 H29 109.4163 2_665 3_565 n
C14 N4 C16 138.8080(5) 3_565 1_555 n
C14 N4 C16 14.3298(4) 3_565 2_665 n
C14 N4 C18 40.1500(8) 3_565 1_555 n
C14 N4 C18 128.2785(11) 3_565 3_565 n
C14 N4 N4 73.3503 3_565 2_665 n
C14 N4 N4 133.0637 3_565 3_565 n
C14 N4 H29 41.10370(10) 3_565 3_565 n
C16 N4 C16 126.5813(9) 1_555 2_665 n
C16 N4 C18 104.9109(13) 1_555 1_555 n
C16 N4 C18 25.48440(30) 1_555 3_565 n
C16 N4 N4 137.05119(20) 1_555 2_665 n
C16 N4 N4 81.1879 1_555 3_565 n
C16 N4 H29 107.62440(10) 1_555 3_565 n
C16 N4 C18 25.9465(4) 2_665 1_555 n
C16 N4 C18 113.9636(15) 2_665 3_565 n
C16 N4 N4 78.5947 2_665 2_665 n
C16 N4 N4 134.68320(20) 2_665 3_565 n
C16 N4 H29 42.5391(5) 2_665 3_565 n
C18 N4 C18 88.4969(19) 1_555 3_565 n
C18 N4 N4 85.64080(10) 1_555 2_665 n
C18 N4 N4 125.4091(7) 1_555 3_565 n
C18 N4 H29 56.8411(11) 1_555 3_565 n
C18 N4 N4 117.7494(5) 3_565 2_665 n
C18 N4 N4 74.72500(30) 3_565 3_565 n
C18 N4 H29 114.82560(10) 3_565 3_565 n
N4 N4 N4 60.0 2_665 3_565 n
N4 N4 H29 112.6716 2_665 3_565 n
N4 N4 H29 170.43770(10) 3_565 3_565 n
C2 N5 C2 83.3341(17) -202_344 -203_444 n
C2 N5 N2 43.9959(11) -202_455 -201_565 n
C2 N5 N2 69.7166(11) -202_455 -202_455 n
C2 N5 N2 39.9823(5) -202_455 -203_555 n
C2 N5 H4 63.37350(30) -202_455 -202_455 n
C2 N5 H5 107.7274(17) -202_455 -203_555 n
C2 N5 C15 34.5223(6) -202_455 1_555 n
C2 N5 C17 108.2528(18) -202_455 1_555 n
C2 N5 C17 30.12370(30) -202_455 3_565 n
C2 N5 C19 74.19350(30) -202_455 1_555 n
C2 N5 C19 52.4231(9) -202_455 2_665 n
C2 N5 C19 107.9152(4) -202_455 3_565 n
C2 N5 N5 99.66520(20) -202_455 2_665 n
C2 N5 N5 62.2569(6) -202_455 3_565 n
C2 N5 H38 114.6903(10) -202_455 2_665 n
C2 N5 H39 75.5878(18) -202_455 2_665 n
C2 N5 H39 170.6905 -202_455 3_565 n
C2 N5 N2 39.3445(6) -203_555 -201_565 n
C2 N5 N2 32.4572(4) -203_555 -202_455 n
C2 N5 N2 65.8773(9) -203_555 -203_555 n
C2 N5 H4 121.6568(14) -203_555 -202_455 n
C2 N5 H5 49.7852(4) -203_555 -203_555 n
C2 N5 C15 101.3186(20) -203_555 1_555 n
C2 N5 C17 37.24750(20) -203_555 1_555 n
C2 N5 C17 112.0627(14) -203_555 3_565 n
C2 N5 C19 74.12380(20) -203_555 1_555 n
C2 N5 C19 109.22070(30) -203_555 2_665 n
C2 N5 C19 42.1547(9) -203_555 3_565 n
C2 N5 N5 47.4627(8) -203_555 2_665 n
C2 N5 N5 89.7433 -203_555 3_565 n
C2 N5 H38 139.9288(4) -203_555 2_665 n
C2 N5 H39 129.6595(5) -203_555 2_665 n
C2 N5 H39 87.4155(18) -203_555 3_565 n
N2 N5 N2 36.23820(20) -201_565 -202_455 n
N2 N5 N2 39.7097(4) -201_565 -203_555 n
N2 N5 H4 94.2561(12) -201_565 -202_455 n
N2 N5 H5 74.7092(10) -201_565 -203_555 n
N2 N5 C15 66.8336(15) -201_565 1_555 n
N2 N5 C17 68.8278(8) -201_565 1_555 n
N2 N5 C17 73.2685(7) -201_565 3_565 n
N2 N5 C19 69.1519(7) -201_565 1_555 n
N2 N5 C19 81.24430(30) -201_565 2_665 n
N2 N5 C19 71.5372(6) -201_565 3_565 n
N2 N5 N5 68.9790(7) -201_565 2_665 n
N2 N5 N5 73.0549(5) -201_565 3_565 n
N2 N5 H38 142.77049(20) -201_565 2_665 n
N2 N5 H39 107.1195(11) -201_565 2_665 n
N2 N5 H39 126.7339(11) -201_565 3_565 n
N2 N5 N2 37.8118(4) -202_455 -203_555 n
N2 N5 H4 129.5741(14) -202_455 -202_455 n
N2 N5 H5 82.2249(7) -202_455 -203_555 n
N2 N5 C15 100.4953(17) -202_455 1_555 n
N2 N5 C17 69.0611(6) -202_455 1_555 n
N2 N5 C17 90.9856(8) -202_455 3_565 n
N2 N5 C19 42.8332(6) -202_455 1_555 n
N2 N5 C19 77.90110(10) -202_455 2_665 n
N2 N5 C19 38.4301(7) -202_455 3_565 n
N2 N5 N5 33.1031(9) -202_455 2_665 n
N2 N5 N5 57.2861(4) -202_455 3_565 n
N2 N5 H38 172.16479(10) -202_455 2_665 n
N2 N5 H39 97.2313(8) -202_455 2_665 n
N2 N5 H39 102.7528(11) -202_455 3_565 n
N2 N5 H4 102.7953(8) -203_555 -202_455 n
N2 N5 H5 112.3511(13) -203_555 -203_555 n
N2 N5 C15 74.5001(11) -203_555 1_555 n
N2 N5 C17 102.6287(11) -203_555 1_555 n
N2 N5 C17 53.75170(30) -203_555 3_565 n
N2 N5 C19 36.4122(9) -203_555 1_555 n
N2 N5 C19 44.1751(7) -203_555 2_665 n
N2 N5 C19 71.49860(20) -203_555 3_565 n
N2 N5 N5 61.14280(30) -203_555 2_665 n
N2 N5 N5 33.6939(9) -203_555 3_565 n
N2 N5 H38 149.24590(30) -203_555 2_665 n
N2 N5 H39 68.7439(15) -203_555 2_665 n
N2 N5 H39 135.6088(6) -203_555 3_565 n
H4 N5 H5 94.8945(5) -202_455 -203_555 n
H4 N5 C15 29.62910(30) -202_455 1_555 n
H4 N5 C17 108.8750(6) -202_455 1_555 n
H4 N5 C17 55.61250(20) -202_455 3_565 n
H4 N5 C19 130.69099(10) -202_455 1_555 n
H4 N5 C19 87.5172 -202_455 2_665 n
H4 N5 C19 163.7993(5) -202_455 3_565 n
H4 N5 N5 162.4545(5) -202_455 2_665 n
H4 N5 N5 111.27840(10) -202_455 3_565 n
H4 N5 H38 52.6222(12) -202_455 2_665 n
H4 N5 H39 88.4289(5) -202_455 2_665 n
H4 N5 H39 121.54630(20) -202_455 3_565 n
H5 N5 C15 97.5835(12) -203_555 1_555 n
H5 N5 C17 15.12760(10) -203_555 1_555 n
H5 N5 C17 133.6644(13) -203_555 3_565 n
H5 N5 C19 122.10050(20) -203_555 1_555 n
H5 N5 C19 155.9422(7) -203_555 2_665 n
H5 N5 C19 74.21990(10) -203_555 3_565 n
H5 N5 N5 85.8424 -203_555 2_665 n
H5 N5 N5 139.4832(4) -203_555 3_565 n
H5 N5 H38 90.1474(8) -203_555 2_665 n
H5 N5 H39 176.103 -203_555 2_665 n
H5 N5 H39 64.9901(17) -203_555 3_565 n
C15 N5 C17 106.7310(14) 1_555 1_555 n
C15 N5 C17 38.61840(10) 1_555 3_565 n
C15 N5 C19 107.35090(30) 1_555 1_555 n
C15 N5 C19 73.14020(30) 1_555 2_665 n
C15 N5 C19 138.2283(9) 1_555 3_565 n
C15 N5 N5 132.8707(8) 1_555 2_665 n
C15 N5 N5 91.7183 1_555 3_565 n
C15 N5 H38 82.2164(15) 1_555 2_665 n
C15 N5 H39 86.3118(12) 1_555 2_665 n
C15 N5 H39 148.3672(5) 1_555 3_565 n
C17 N5 C17 137.6536(14) 1_555 3_565 n
C17 N5 C19 107.27840(10) 1_555 1_555 n
C17 N5 C19 146.4535(4) 1_555 2_665 n
C17 N5 C19 59.33420(20) 1_555 3_565 n
C17 N5 N5 70.76100(10) 1_555 2_665 n
C17 N5 N5 125.61700(20) 1_555 3_565 n
C17 N5 H38 103.1392(6) 1_555 2_665 n
C17 N5 H39 162.28281(10) 1_555 2_665 n
C17 N5 H39 63.1306(18) 1_555 3_565 n
C17 N5 C19 75.07930(10) 3_565 1_555 n
C17 N5 C19 34.7018(4) 3_565 2_665 n
C17 N5 C19 124.08010(20) 3_565 3_565 n
C17 N5 N5 112.17980(10) 3_565 2_665 n
C17 N5 N5 56.07250(20) 3_565 3_565 n
C17 N5 H38 95.6042(6) 3_565 2_665 n
C17 N5 H39 50.1261(13) 3_565 2_665 n
C17 N5 H39 158.9566(4) 3_565 3_565 n
C19 N5 C19 45.2997 1_555 2_665 n
C19 N5 C19 52.3437 1_555 3_565 n
C19 N5 N5 39.5833 1_555 2_665 n
C19 N5 N5 20.4179 1_555 3_565 n
C19 N5 H38 143.4591(7) 1_555 2_665 n
C19 N5 H39 56.37630(30) 1_555 2_665 n
C19 N5 H39 104.28100(20) 1_555 3_565 n
C19 N5 C19 97.6403 2_665 3_565 n
C19 N5 N5 84.8825 2_665 2_665 n
C19 N5 N5 24.8878 2_665 3_565 n
C19 N5 H38 109.93410(20) 2_665 2_665 n
C19 N5 H39 26.0273(8) 2_665 2_665 n
C19 N5 H39 132.7662(8) 2_665 3_565 n
C19 N5 N5 12.7642 3_565 2_665 n
C19 N5 N5 72.7614 3_565 3_565 n
C19 N5 H38 137.3121(6) 3_565 2_665 n
C19 N5 H39 102.94930(10) 3_565 2_665 n
C19 N5 H39 65.2036(4) 3_565 3_565 n
N5 N5 N5 60.0 2_665 3_565 n
N5 N5 H38 144.9105(8) 2_665 2_665 n
N5 N5 H39 91.6037 2_665 2_665 n
N5 N5 H39 74.60060(20) 2_665 3_565 n
N5 N5 H38 130.2598(4) 3_565 2_665 n
N5 N5 H39 40.0059(5) 3_565 2_665 n
N5 N5 H39 118.9182(5) 3_565 3_565 n
H38 N5 H39 90.2577(9) 2_665 2_665 n
H38 N5 H39 72.1624(10) 2_665 3_565 n
H39 N5 H39 111.4900(18) 2_665 3_565 n
C9 H22 C9 46.57090(30) -201_565 -203_555 n
C9 H22 C10 102.5471(11) -201_565 2_665 n
C9 H22 C10 65.4246(17) -201_565 -201_565 n
C9 H22 C10 88.0555(9) -201_565 -203_555 n
C9 H22 H18 104.0955(17) -201_565 -203_555 n
C9 H22 H19 66.6178(6) -201_565 -202_455 n
C9 H22 H19 17.60750(10) -201_565 -203_555 n
C9 H22 H20 151.82640(30) -201_565 2_665 n
C9 H22 H21 76.6050(15) -201_565 3_565 n
C9 H22 H21 117.7023(6) -201_565 -201_565 n
C9 H22 C11 72.84790(10) -201_565 1_555 n
C9 H22 C11 26.16820(30) -201_565 2_665 n
C9 H22 C12 49.90930(20) -201_565 2_665 n
C9 H22 C10 122.1509(16) -203_555 2_665 n
C9 H22 C10 107.8132(14) -203_555 -201_565 n
C9 H22 C10 83.3593(19) -203_555 -203_555 n
C9 H22 H18 71.7423(18) -203_555 -203_555 n
C9 H22 H19 24.99090(20) -203_555 -202_455 n
C9 H22 H19 55.1365(7) -203_555 -203_555 n
C9 H22 H20 150.9487(6) -203_555 2_665 n
C9 H22 H21 120.9242(12) -203_555 3_565 n
C9 H22 H21 130.7469(13) -203_555 -201_565 n
C9 H22 C11 47.7862(7) -203_555 1_555 n
C9 H22 C11 72.62930(10) -203_555 2_665 n
C9 H22 C12 27.5754(6) -203_555 2_665 n
C10 H22 C10 47.8686(9) 2_665 -201_565 n
C10 H22 C10 42.2657(4) 2_665 -203_555 n
C10 H22 H18 151.4508(7) 2_665 -203_555 n
C10 H22 H19 108.1562(15) 2_665 -202_455 n
C10 H22 H19 112.0966(11) 2_665 -203_555 n
C10 H22 H20 51.1076(14) 2_665 2_665 n
C10 H22 H21 47.0954(11) 2_665 3_565 n
C10 H22 H21 15.2183(5) 2_665 -201_565 n
C10 H22 C11 79.9906(7) 2_665 1_555 n
C10 H22 C11 90.1443(4) 2_665 2_665 n
C10 H22 C12 147.1643(11) 2_665 2_665 n
C10 H22 C10 71.9012(10) -201_565 -203_555 n
C10 H22 H18 157.94991(30) -201_565 -203_555 n
C10 H22 H19 115.5111(9) -201_565 -202_455 n
C10 H22 H19 67.8311(19) -201_565 -203_555 n
C10 H22 H20 86.9578(19) -201_565 2_665 n
C10 H22 H21 13.86220(20) -201_565 3_565 n
C10 H22 H21 60.9117(14) -201_565 -201_565 n
C10 H22 C11 96.87070(10) -201_565 1_555 n
C10 H22 C11 44.6352(12) -201_565 2_665 n
C10 H22 C12 114.5759(15) -201_565 2_665 n
C10 H22 H18 128.8182(7) -203_555 -203_555 n
C10 H22 H19 65.9669(19) -203_555 -202_455 n
C10 H22 H19 105.0454(8) -203_555 -203_555 n
C10 H22 H20 77.5966(14) -203_555 2_665 n
C10 H22 H21 79.4764(13) -203_555 3_565 n
C10 H22 H21 47.4212(6) -203_555 -201_565 n
C10 H22 C11 37.8096(11) -203_555 1_555 n
C10 H22 C11 94.12640(20) -203_555 2_665 n
C10 H22 C12 110.9121(13) -203_555 2_665 n
H18 H22 H19 73.8291(13) -203_555 -202_455 n
H18 H22 H19 96.3188(18) -203_555 -203_555 n
H18 H22 H20 103.7869(20) -203_555 2_665 n
H18 H22 H21 151.5503(6) -203_555 3_565 n
H18 H22 H21 136.6567(12) -203_555 -201_565 n
H18 H22 C11 98.2381(5) -203_555 1_555 n
H18 H22 C11 118.3889(11) -203_555 2_665 n
H18 H22 C12 54.9721(16) -203_555 2_665 n
H19 H22 H19 78.5808(9) -202_455 -203_555 n
H19 H22 H20 126.0176(8) -202_455 2_665 n
H19 H22 H21 129.2323(7) -202_455 3_565 n
H19 H22 H21 111.6270(14) -202_455 -201_565 n
H19 H22 C11 28.1707(8) -202_455 1_555 n
H19 H22 C11 92.27990(20) -202_455 2_665 n
H19 H22 C12 48.9171(7) -202_455 2_665 n
H19 H22 H20 151.6417 -203_555 2_665 n
H19 H22 H21 75.8193(18) -203_555 3_565 n
H19 H22 H21 127.0205(6) -203_555 -201_565 n
H19 H22 C11 89.44030(20) -203_555 1_555 n
H19 H22 C11 23.2026(7) -203_555 2_665 n
H19 H22 C12 47.7570(4) -203_555 2_665 n
H20 H22 H21 77.0018(18) 2_665 3_565 n
H20 H22 H21 36.6797(9) 2_665 -201_565 n
H20 H22 C11 106.94180(10) 2_665 1_555 n
H20 H22 C11 130.0230(7) 2_665 2_665 n
H20 H22 C12 158.2441(4) 2_665 2_665 n
H21 H22 H21 57.2457(15) 3_565 -201_565 n
H21 H22 C11 108.82550(10) 3_565 1_555 n
H21 H22 C11 53.0964(11) 3_565 2_665 n
H21 H22 C12 123.5747(14) 3_565 2_665 n
H21 H22 C11 84.2775(6) -201_565 1_555 n
H21 H22 C11 104.58040(10) -201_565 2_665 n
H21 H22 C12 158.1746(7) -201_565 2_665 n
C11 H22 C11 92.9658 1_555 2_665 n
C11 H22 C12 74.90460(10) 1_555 2_665 n
C11 H22 C12 70.62320(30) 2_665 2_665 n
C9 H23 C10 61.0720(15) -203_555 -203_555 n
C9 H23 H19 12.90670(10) -203_555 -202_455 n
C9 H23 H20 113.3707(6) -203_555 -203_555 n
C9 H23 H21 76.3172(15) -203_555 2_665 n
C9 H23 C11 25.5861(4) -203_555 1_555 n
C10 H23 H19 65.3454(18) -203_555 -202_455 n
C10 H23 H20 52.3127(9) -203_555 -203_555 n
C10 H23 H21 15.3916 -203_555 2_665 n
C10 H23 C11 38.7976(11) -203_555 1_555 n
H19 H23 H20 116.6124(9) -202_455 -203_555 n
H19 H23 H21 80.6777(18) -202_455 2_665 n
H19 H23 C11 26.6584(8) -202_455 1_555 n
H20 H23 H21 37.0671(9) -203_555 2_665 n
H20 H23 C11 90.09580(10) -203_555 1_555 n
H21 H23 C11 54.0621(11) 2_665 1_555 n
C8 H24 C8 100.8999(10) -202_455 -203_555 n
C8 H24 C9 98.4246(18) -202_455 -201_565 n
C8 H24 C9 146.6986(7) -202_455 -202_455 n
C8 H24 H16 72.2567(5) -202_455 -202_455 n
C8 H24 H17 44.7465(9) -202_455 -202_455 n
C8 H24 H17 125.6234(12) -202_455 -203_555 n
C8 H24 H18 74.8020(18) -202_455 -201_565 n
C8 H24 H19 159.0813(4) -202_455 -201_565 n
C8 H24 C11 147.1360(7) -202_455 3_565 n
C8 H24 C12 110.9943(5) -202_455 1_555 n
C8 H24 C12 79.91300(20) -202_455 2_665 n
C8 H24 C12 55.8627(6) -202_455 3_565 n
C8 H24 C13 64.3421(18) -202_455 3_565 n
C8 H24 H25 43.7855(7) -202_455 3_565 n
C8 H24 H26 13.28270(30) -202_455 2_665 n
C8 H24 C9 95.0027(6) -203_555 -201_565 n
C8 H24 C9 58.9383(15) -203_555 -202_455 n
C8 H24 H16 140.8863(8) -203_555 -202_455 n
C8 H24 H17 116.13200(10) -203_555 -202_455 n
C8 H24 H17 45.3228 -203_555 -203_555 n
C8 H24 H18 136.17120(10) -203_555 -201_565 n
C8 H24 H19 84.0947(11) -203_555 -201_565 n
C8 H24 C11 95.3374(8) -203_555 3_565 n
C8 H24 C12 12.1522(4) -203_555 1_555 n
C8 H24 C12 50.07730(10) -203_555 2_665 n
C8 H24 C12 87.9269 -203_555 3_565 n
C8 H24 C13 55.02510(20) -203_555 3_565 n
C8 H24 H25 135.82091(30) -203_555 3_565 n
C8 H24 H26 111.2271(12) -203_555 2_665 n
C9 H24 C9 61.1108(12) -201_565 -202_455 n
C9 H24 H16 123.93300(20) -201_565 -202_455 n
C9 H24 H17 56.4678(9) -201_565 -202_455 n
C9 H24 H17 121.32020(30) -201_565 -203_555 n
C9 H24 H18 44.7531(4) -201_565 -201_565 n
C9 H24 H19 60.7577(15) -201_565 -201_565 n
C9 H24 C11 51.4791(12) -201_565 3_565 n
C9 H24 C12 86.75540(10) -201_565 1_555 n
C9 H24 C12 54.0991(7) -201_565 2_665 n
C9 H24 C12 45.4697(11) -201_565 3_565 n
C9 H24 C13 137.4704(9) -201_565 3_565 n
C9 H24 H25 71.5530(7) -201_565 3_565 n
C9 H24 H26 105.0700(16) -201_565 2_665 n
C9 H24 H16 140.51460(20) -202_455 -202_455 n
C9 H24 H17 116.62060(30) -202_455 -202_455 n
C9 H24 H17 61.0863(9) -202_455 -203_555 n
C9 H24 H18 100.8971(16) -202_455 -201_565 n
C9 H24 H19 26.2783(5) -202_455 -201_565 n
C9 H24 C11 36.3992(7) -202_455 3_565 n
C9 H24 C12 46.8265(11) -202_455 1_555 n
C9 H24 C12 66.8223(5) -202_455 2_665 n
C9 H24 C12 94.6809 -202_455 3_565 n
C9 H24 C13 111.5695(18) -202_455 3_565 n
C9 H24 H25 132.1721(5) -202_455 3_565 n
C9 H24 H26 159.6302(4) -202_455 2_665 n
H16 H24 H17 86.58990(10) -202_455 -202_455 n
H16 H24 H17 106.69600(20) -202_455 -203_555 n
H16 H24 H18 80.4903(6) -202_455 -201_565 n
H16 H24 H19 116.27330(20) -202_455 -201_565 n
H16 H24 C11 111.1048(4) -202_455 3_565 n
H16 H24 C12 148.96080(30) -202_455 1_555 n
H16 H24 C12 151.56560(30) -202_455 2_665 n
H16 H24 C12 115.59830(10) -202_455 3_565 n
H16 H24 C13 89.2131(10) -202_455 3_565 n
H16 H24 H25 64.32110(10) -202_455 3_565 n
H16 H24 H26 58.98230(20) -202_455 2_665 n
H17 H24 H17 160.97701(20) -202_455 -203_555 n
H17 H24 H18 33.9990(8) -202_455 -201_565 n
H17 H24 H19 114.8149(5) -202_455 -201_565 n
H17 H24 C11 102.40220(10) -202_455 3_565 n
H17 H24 C12 118.1004 -202_455 1_555 n
H17 H24 C12 69.2015 -202_455 2_665 n
H17 H24 C12 29.8032 -202_455 3_565 n
H17 H24 C13 106.4430(8) -202_455 3_565 n
H17 H24 H25 22.494 -202_455 3_565 n
H17 H24 H26 48.8010(7) -202_455 2_665 n
H17 H24 H18 159.4185(6) -203_555 -201_565 n
H17 H24 H19 72.0144(9) -203_555 -201_565 n
H17 H24 C11 85.7478(5) -203_555 3_565 n
H17 H24 C12 45.1009 -203_555 1_555 n
H17 H24 C12 94.0482 -203_555 2_665 n
H17 H24 C12 133.0617 -203_555 3_565 n
H17 H24 C13 61.2817(6) -203_555 3_565 n
H17 H24 H25 166.6865(4) -203_555 3_565 n
H17 H24 H26 126.8385(12) -203_555 2_665 n
H18 H24 H19 87.4747(15) -201_565 -201_565 n
H18 H24 C11 73.6962(11) -201_565 3_565 n
H18 H24 C12 130.53360(30) -201_565 1_555 n
H18 H24 C12 86.82 -201_565 2_665 n
H18 H24 C12 52.9455(4) -201_565 3_565 n
H18 H24 C13 139.06641(10) -201_565 3_565 n
H18 H24 H25 33.0276(10) -201_565 3_565 n
H18 H24 H26 73.5524(18) -201_565 2_665 n
H19 H24 C11 13.8847(4) -201_565 3_565 n
H19 H24 C12 72.2379(6) -201_565 1_555 n
H19 H24 C12 88.23150(10) -201_565 2_665 n
H19 H24 C12 104.51430(30) -201_565 3_565 n
H19 H24 C13 131.7705(15) -201_565 3_565 n
H19 H24 H25 120.2982(5) -201_565 3_565 n
H19 H24 H26 160.86440(30) -201_565 2_665 n
C11 H24 C12 83.21870(30) 3_565 1_555 n
C11 H24 C12 89.21280(10) 3_565 2_665 n
C11 H24 C12 96.82490(10) 3_565 3_565 n
C11 H24 C13 145.5566(11) 3_565 3_565 n
C11 H24 H25 106.43220(10) 3_565 3_565 n
C11 H24 H26 146.9799(7) 3_565 2_665 n
C12 H24 C12 49.0946 1_555 2_665 n
C12 H24 C12 88.4777 1_555 3_565 n
C12 H24 C13 66.8239(6) 1_555 3_565 n
C12 H24 H25 139.94020(10) 1_555 3_565 n
C12 H24 H26 122.1980(8) 1_555 2_665 n
C12 H24 C12 39.4333 2_665 3_565 n
C12 H24 C13 83.85770(10) 2_665 3_565 n
C12 H24 H25 91.5245 2_665 3_565 n
C12 H24 H26 93.07470(10) 2_665 2_665 n
C12 H24 C13 98.8775(4) 3_565 3_565 n
C12 H24 H25 52.2434 3_565 3_565 n
C12 H24 H26 66.1160(4) 3_565 2_665 n
C13 H24 H25 107.4417(10) 3_565 3_565 n
C13 H24 H26 67.2935(18) 3_565 2_665 n
H25 H24 H26 40.6141(8) 3_565 2_665 n
C8 H25 C9 61.0113(11) -203_555 -202_455 n
C8 H25 H16 52.7766 -203_555 -203_555 n
C8 H25 H17 79.19870(10) -203_555 -203_555 n
C8 H25 H18 102.34600(30) -203_555 -202_455 n
C8 H25 H13 86.7727(5) -203_555 -201_565 n
C8 H25 C12 27.0578(4) -203_555 1_555 n
C8 H25 C13 56.76830(10) -203_555 3_565 n
C8 H25 H24 17.6658(6) -203_555 2_665 n
C8 H25 H26 52.7455(5) -203_555 3_565 n
C9 H25 H16 93.69060(20) -202_455 -203_555 n
C9 H25 H17 50.62490(30) -202_455 -203_555 n
C9 H25 H18 45.8645(9) -202_455 -202_455 n
C9 H25 H13 106.6684(16) -202_455 -201_565 n
C9 H25 C12 36.3730(7) -202_455 1_555 n
C9 H25 C13 85.2535(20) -202_455 3_565 n
C9 H25 H24 49.66230(30) -202_455 2_665 n
C9 H25 H26 110.3762(16) -202_455 3_565 n
H16 H25 H17 131.338 -203_555 -203_555 n
H16 H25 H18 105.57840(10) -203_555 -202_455 n
H16 H25 H13 117.1155(11) -203_555 -201_565 n
H16 H25 C12 75.09990(10) -203_555 1_555 n
H16 H25 C13 97.8464(4) -203_555 3_565 n
H16 H25 H24 50.35410(10) -203_555 2_665 n
H16 H25 H26 62.9539(4) -203_555 3_565 n
H17 H25 H18 74.50850(10) -203_555 -202_455 n
H17 H25 H13 60.2587(12) -203_555 -201_565 n
H17 H25 C12 56.5357 -203_555 1_555 n
H17 H25 C13 53.9187(11) -203_555 3_565 n
H17 H25 H24 81.64900(10) -203_555 2_665 n
H17 H25 H26 96.15040(30) -203_555 3_565 n
H18 H25 H13 131.3220(14) -202_455 -201_565 n
H18 H25 C12 81.58010(20) -202_455 1_555 n
H18 H25 C13 125.9024(13) -202_455 3_565 n
H18 H25 H24 86.2878(4) -202_455 2_665 n
H18 H25 H26 155.0077(7) -202_455 3_565 n
H13 H25 C12 87.5560(5) -201_565 1_555 n
H13 H25 C13 30.6342(6) -201_565 3_565 n
H13 H25 H24 102.98680(10) -201_565 2_665 n
H13 H25 H26 54.1619(14) -201_565 3_565 n
C12 H25 C13 58.2919(10) 1_555 3_565 n
C12 H25 H24 25.1579 1_555 2_665 n
C12 H25 H26 74.0817(10) 1_555 3_565 n
C13 H25 H24 72.4192(7) 3_565 2_665 n
C13 H25 H26 42.6523(9) 3_565 3_565 n
H24 H25 H26 69.2585(11) 2_665 3_565 n
C6 H26 C7 25.4731(7) -202_455 -203_555 n
C6 H26 C8 119.4262(15) -202_455 -201_565 n
C6 H26 N3 39.8851(5) -202_455 -201_565 n
C6 H26 H15 69.5512(17) -202_455 -203_555 n
C6 H26 H16 141.6770(4) -202_455 -201_565 n
C6 H26 H17 120.2094(17) -202_455 -201_565 n
C6 H26 H12 64.3883(18) -202_455 -202_455 n
C6 H26 H13 55.64600(10) -202_455 -202_455 n
C6 H26 C12 117.5540(17) -202_455 2_665 n
C6 H26 C13 49.8981(4) -202_455 1_555 n
C6 H26 C13 72.52750(10) -202_455 2_665 n
C6 H26 H24 124.3725(14) -202_455 3_565 n
C6 H26 H25 143.4935(11) -202_455 2_665 n
C6 H26 H28 53.9595(17) -202_455 3_565 n
C7 H26 C8 142.7846(8) -203_555 -201_565 n
C7 H26 N3 65.2978(13) -203_555 -201_565 n
C7 H26 H15 48.5419(10) -203_555 -203_555 n
C7 H26 H16 148.57370(20) -203_555 -201_565 n
C7 H26 H17 114.6692(18) -203_555 -201_565 n
C7 H26 H12 63.5176(18) -203_555 -202_455 n
C7 H26 H13 45.98270(30) -203_555 -202_455 n
C7 H26 C12 134.0235(12) -203_555 2_665 n
C7 H26 C13 62.0187 -203_555 1_555 n
C7 H26 C13 97.5609(8) -203_555 2_665 n
C7 H26 H24 148.6637(7) -203_555 3_565 n
C7 H26 H25 127.4355(16) -203_555 2_665 n
C7 H26 H28 52.2323(16) -203_555 3_565 n
C8 H26 N3 82.4375(20) -201_565 -201_565 n
C8 H26 H15 166.57880(20) -201_565 -203_555 n
C8 H26 H16 59.3468(9) -201_565 -201_565 n
C8 H26 H17 64.6264(15) -201_565 -201_565 n
C8 H26 H12 125.4303(12) -201_565 -202_455 n
C8 H26 H13 115.1451(4) -201_565 -202_455 n
C8 H26 C12 20.8819(4) -201_565 2_665 n
C8 H26 C13 83.7886(8) -201_565 1_555 n
C8 H26 C13 55.4583(14) -201_565 2_665 n
C8 H26 H24 6.87650(10) -201_565 3_565 n
C8 H26 H25 71.0474(18) -201_565 2_665 n
C8 H26 H28 132.3919(11) -201_565 3_565 n
N3 H26 H15 102.7957(20) -201_565 -203_555 n
N3 H26 H16 111.0194(9) -201_565 -201_565 n
N3 H26 H17 119.1306(11) -201_565 -201_565 n
N3 H26 H12 72.7442(14) -201_565 -202_455 n
N3 H26 H13 83.1139(6) -201_565 -202_455 n
N3 H26 C12 88.5894(19) -201_565 2_665 n
N3 H26 C13 51.479 -201_565 1_555 n
N3 H26 C13 33.0290(4) -201_565 2_665 n
N3 H26 H24 86.1070(19) -201_565 3_565 n
N3 H26 H25 145.0831(4) -201_565 2_665 n
N3 H26 H28 68.1202(14) -201_565 3_565 n
H15 H26 H16 107.2972(11) -203_555 -201_565 n
H15 H26 H17 121.1663(12) -203_555 -201_565 n
H15 H26 H12 47.0227(9) -203_555 -202_455 n
H15 H26 H13 77.9767(6) -203_555 -202_455 n
H15 H26 C12 166.42419(10) -203_555 2_665 n
H15 H26 C13 109.2061(10) -203_555 1_555 n
H15 H26 C13 124.2200(12) -203_555 2_665 n
H15 H26 H24 159.74651(30) -203_555 3_565 n
H15 H26 H25 108.2036(17) -203_555 2_665 n
H15 H26 H28 42.8171(8) -203_555 3_565 n
H16 H26 H17 94.6829(19) -201_565 -201_565 n
H16 H26 H12 85.3202(19) -201_565 -202_455 n
H16 H26 H13 162.64481(30) -201_565 -202_455 n
H16 H26 C12 74.7054(13) -201_565 2_665 n
H16 H26 C13 142.31171(10) -201_565 1_555 n
H16 H26 C13 79.9039(5) -201_565 2_665 n
H16 H26 H24 52.4747(8) -201_565 3_565 n
H16 H26 H25 74.7273(15) -201_565 2_665 n
H16 H26 H28 96.6746(18) -201_565 3_565 n
H17 H26 H12 166.85820(30) -201_565 -202_455 n
H17 H26 H13 68.9948(16) -201_565 -202_455 n
H17 H26 C12 45.5178(11) -201_565 2_665 n
H17 H26 C13 74.2338(11) -201_565 1_555 n
H17 H26 C13 112.8621 -201_565 2_665 n
H17 H26 H24 67.2240(16) -201_565 3_565 n
H17 H26 H25 28.1070(7) -201_565 2_665 n
H17 H26 H28 162.9221(4) -201_565 3_565 n
H12 H26 H13 109.1807(15) -202_455 -202_455 n
H12 H26 C12 145.7312(8) -202_455 2_665 n
H12 H26 C13 113.3864(14) -202_455 1_555 n
H12 H26 C13 80.11190(30) -202_455 2_665 n
H12 H26 H24 121.7300(13) -202_455 3_565 n
H12 H26 H25 141.5648(10) -202_455 2_665 n
H12 H26 H28 11.36170(20) -202_455 3_565 n
H13 H26 C12 96.3552(8) -202_455 2_665 n
H13 H26 C13 40.79770(10) -202_455 1_555 n
H13 H26 C13 111.27770(30) -202_455 2_665 n
H13 H26 H24 121.55320(20) -202_455 3_565 n
H13 H26 H25 87.9186(11) -202_455 2_665 n
H13 H26 H28 98.0480(13) -202_455 3_565 n
C12 H26 C13 72.0682(12) 2_665 1_555 n
C12 H26 C13 69.2932(11) 2_665 2_665 n
C12 H26 H24 25.9615(5) 2_665 3_565 n
C12 H26 H25 58.8983(16) 2_665 2_665 n
C12 H26 H28 150.7399(7) 2_665 3_565 n
C13 H26 C13 72.14900(10) 1_555 2_665 n
C13 H26 H24 90.6252(7) 1_555 3_565 n
C13 H26 H25 102.0998(5) 1_555 2_665 n
C13 H26 H28 103.6267(13) 1_555 3_565 n
C13 H26 H24 57.0610(14) 2_665 3_565 n
C13 H26 H25 126.4596(5) 2_665 2_665 n
C13 H26 H28 81.7558(4) 2_665 3_565 n
H24 H26 H25 70.1274(19) 3_565 2_665 n
H24 H26 H28 129.8328(12) 3_565 3_565 n
H25 H26 H28 146.7579(10) 2_665 3_565 n
C6 H27 C7 25.20050(10) -202_455 -203_555 n
C6 H27 N3 37.29320(10) -202_455 -203_555 n
C6 H27 H14 71.7252(10) -202_455 -203_555 n
C6 H27 H16 120.6468(7) -202_455 -203_555 n
C6 H27 H17 77.7288(18) -202_455 -201_565 n
C6 H27 H13 29.20210(30) -202_455 -202_455 n
C6 H27 C13 36.5357(7) -202_455 1_555 n
C6 H27 H29 45.37800(30) -202_455 3_565 n
C7 H27 N3 58.50200(30) -203_555 -203_555 n
C7 H27 H14 46.6846(10) -203_555 -203_555 n
C7 H27 H16 144.7594(6) -203_555 -203_555 n
C7 H27 H17 92.5635(21) -203_555 -201_565 n
C7 H27 H13 35.3781(7) -203_555 -202_455 n
C7 H27 C13 61.6987(6) -203_555 1_555 n
C7 H27 H29 22.47150(30) -203_555 3_565 n
N3 H27 H14 98.7081(13) -203_555 -203_555 n
N3 H27 H16 86.4208(9) -203_555 -203_555 n
N3 H27 H17 83.4675(11) -203_555 -201_565 n
N3 H27 H13 61.46390(10) -203_555 -202_455 n
N3 H27 C13 25.9923(5) -203_555 1_555 n
N3 H27 H29 70.7434(6) -203_555 3_565 n
H14 H27 H16 158.27840(30) -203_555 -203_555 n
H14 H27 H17 122.3854(14) -203_555 -201_565 n
H14 H27 H13 73.47910(10) -203_555 -202_455 n
H14 H27 C13 108.24270(30) -203_555 1_555 n
H14 H27 H29 28.2211(7) -203_555 3_565 n
H16 H27 H17 79.0536(16) -203_555 -201_565 n
H16 H27 H13 126.54480(20) -203_555 -202_455 n
H16 H27 C13 85.5248 -203_555 1_555 n
H16 H27 H29 151.4706(4) -203_555 3_565 n
H17 H27 H13 57.2488(13) -201_565 -202_455 n
H17 H27 C13 57.7450(6) -201_565 1_555 n
H17 H27 H29 113.7622(18) -201_565 3_565 n
H13 H27 C13 46.74840(10) -202_455 1_555 n
H13 H27 H29 56.7540(5) -202_455 3_565 n
C13 H27 H29 81.1884(4) 1_555 3_565 n
C5 H28 C6 54.1777(10) -202_455 -203_555 n
C5 H28 C7 37.8585(5) -202_455 -201_565 n
C5 H28 N3 76.8183(9) -202_455 -202_455 n
C5 H28 H10 68.2573(17) -202_455 -202_455 n
C5 H28 H15 94.3878(13) -202_455 -201_565 n
C5 H28 H12 143.1426(9) -202_455 -203_555 n
C5 H28 C14 14.67540(10) -202_455 1_555 n
C5 H28 C16 9.01360(10) -202_455 3_565 n
C5 H28 H26 111.8472(19) -202_455 2_665 n
C5 H28 H33 58.7438(16) -202_455 3_565 n
C5 H28 H36 40.8116(10) -202_455 2_665 n
C6 H28 C7 33.70000(20) -203_555 -201_565 n
C6 H28 N3 37.6285 -203_555 -202_455 n
C6 H28 H10 121.9588(7) -203_555 -202_455 n
C6 H28 H15 81.0398 -203_555 -201_565 n
C6 H28 H12 89.65280(20) -203_555 -203_555 n
C6 H28 C14 41.7175(11) -203_555 1_555 n
C6 H28 C16 62.7209(9) -203_555 3_565 n
C6 H28 H26 60.4136(7) -203_555 2_665 n
C6 H28 H33 112.8885(5) -203_555 3_565 n
C6 H28 H36 94.9255 -203_555 2_665 n
C7 H28 N3 70.73030(20) -201_565 -202_455 n
C7 H28 H10 94.3167(8) -201_565 -202_455 n
C7 H28 H15 63.3217(7) -201_565 -201_565 n
C7 H28 H12 108.08870(20) -201_565 -203_555 n
C7 H28 C14 35.38340(30) -201_565 1_555 n
C7 H28 C16 42.7824(5) -201_565 3_565 n
C7 H28 H26 76.6652(12) -201_565 2_665 n
C7 H28 H33 88.0655(7) -201_565 3_565 n
C7 H28 H36 73.57910(30) -201_565 2_665 n
N3 H28 H10 136.9593(6) -202_455 -202_455 n
N3 H28 H15 109.5925(5) -202_455 -201_565 n
N3 H28 H12 77.20110(30) -202_455 -203_555 n
N3 H28 C14 62.1993(10) -202_455 1_555 n
N3 H28 C16 85.5738(7) -202_455 3_565 n
N3 H28 H26 62.26270(20) -202_455 2_665 n
N3 H28 H33 126.3981(5) -202_455 3_565 n
N3 H28 H36 109.5343 -202_455 2_665 n
H10 H28 H15 97.6760(13) -202_455 -201_565 n
H10 H28 H12 144.8798(9) -202_455 -203_555 n
H10 H28 C14 82.0446(18) -202_455 1_555 n
H10 H28 C16 59.4450(16) -202_455 3_565 n
H10 H28 H26 155.0993(6) -202_455 2_665 n
H10 H28 H33 10.74510(20) -202_455 3_565 n
H10 H28 H36 28.9363(7) -202_455 2_665 n
H15 H28 H12 70.4985(11) -201_565 -203_555 n
H15 H28 C14 97.8389(10) -201_565 1_555 n
H15 H28 C16 93.5243(15) -201_565 3_565 n
H15 H28 H26 57.4798(7) -201_565 2_665 n
H15 H28 H33 102.6278(13) -201_565 3_565 n
H15 H28 H36 105.0739(13) -201_565 2_665 n
H12 H28 C14 131.3049(9) -203_555 1_555 n
H12 H28 C16 150.4226(8) -203_555 3_565 n
H12 H28 H26 31.6595(10) -203_555 2_665 n
H12 H28 H33 155.5676(8) -203_555 3_565 n
H12 H28 H36 173.09351(20) -203_555 2_665 n
C14 H28 C16 23.61740(30) 1_555 3_565 n
C14 H28 H26 101.6336(19) 1_555 2_665 n
C14 H28 H33 72.0627(17) 1_555 3_565 n
C14 H28 H36 53.6782(11) 1_555 2_665 n
C16 H28 H26 118.7678(18) 3_565 2_665 n
C16 H28 H33 50.1832(14) 3_565 3_565 n
C16 H28 H36 32.6908(9) 3_565 2_665 n
H26 H28 H33 158.8363(6) 2_665 3_565 n
H26 H28 H36 150.0862(9) 2_665 2_665 n
H33 H28 H36 18.4851(6) 3_565 2_665 n
C3 H29 C5 47.20790(10) -203_555 -202_455 n
C3 H29 C6 89.0094(16) -203_555 -203_555 n
C3 H29 C7 81.2989(13) -203_555 -201_565 n
C3 H29 H7 51.7326(16) -203_555 -203_555 n
C3 H29 H11 78.0456(5) -203_555 -202_455 n
C3 H29 H14 133.59979(10) -203_555 -201_565 n
C3 H29 H15 102.3766(15) -203_555 -201_565 n
C3 H29 H13 147.5149(11) -203_555 -203_555 n
C3 H29 C13 119.3593(17) -203_555 2_665 n
C3 H29 C14 49.60960(30) -203_555 1_555 n
C3 H29 C16 31.30720(30) -203_555 3_565 n
C3 H29 C18 8.72490(20) -203_555 2_665 n
C3 H29 N4 65.48480(30) -203_555 2_665 n
C3 H29 H27 155.9761(7) -203_555 2_665 n
C3 H29 H32 87.8855 -203_555 3_565 n
C3 H29 H37 35.4211(12) -203_555 2_665 n
C5 H29 C6 49.1182(12) -202_455 -203_555 n
C5 H29 C7 34.2814(12) -202_455 -201_565 n
C5 H29 H7 96.0983(14) -202_455 -203_555 n
C5 H29 H11 73.49550(20) -202_455 -202_455 n
C5 H29 H14 150.26649(10) -202_455 -201_565 n
C5 H29 H15 58.6277(12) -202_455 -201_565 n
C5 H29 H13 104.6767(7) -202_455 -203_555 n
C5 H29 C13 84.8120(11) -202_455 2_665 n
C5 H29 C14 14.5373 -202_455 1_555 n
C5 H29 C16 18.07240(30) -202_455 3_565 n
C5 H29 C18 39.91300(30) -202_455 2_665 n
C5 H29 N4 56.5541 -202_455 2_665 n
C5 H29 H27 126.78870(10) -202_455 2_665 n
C5 H29 H32 71.98210(10) -202_455 3_565 n
C5 H29 H37 79.7408(9) -202_455 2_665 n
C6 H29 C7 25.7912 -203_555 -201_565 n
C6 H29 H7 140.47350(10) -203_555 -203_555 n
C6 H29 H11 106.70860(30) -203_555 -202_455 n
C6 H29 H14 135.9877(14) -203_555 -201_565 n
C6 H29 H15 51.8498(4) -203_555 -201_565 n
C6 H29 H13 58.7712(5) -203_555 -203_555 n
C6 H29 C13 35.7145 -203_555 2_665 n
C6 H29 C14 40.3563(12) -203_555 1_555 n
C6 H29 C16 66.6246(15) -203_555 3_565 n
C6 H29 C18 80.2901(17) -203_555 2_665 n
C6 H29 N4 43.1113(7) -203_555 2_665 n
C6 H29 H27 78.1229(11) -203_555 2_665 n
C6 H29 H32 95.9846 -203_555 3_565 n
C6 H29 H37 124.4263(4) -203_555 2_665 n
C7 H29 H7 129.55600(20) -201_565 -203_555 n
C7 H29 H11 81.02400(30) -201_565 -202_455 n
C7 H29 H14 132.4832(9) -201_565 -201_565 n
C7 H29 H15 33.1621 -201_565 -201_565 n
C7 H29 H13 71.0846(4) -201_565 -203_555 n
C7 H29 C13 57.24000(20) -201_565 2_665 n
C7 H29 C14 34.4211(9) -201_565 1_555 n
C7 H29 C16 51.8380(15) -201_565 3_565 n
C7 H29 C18 73.5360(14) -201_565 2_665 n
C7 H29 N4 61.08130(20) -201_565 2_665 n
C7 H29 H27 94.6078(12) -201_565 2_665 n
C7 H29 H32 71.20440(10) -201_565 3_565 n
C7 H29 H37 113.61120(30) -201_565 2_665 n
H7 H29 H11 73.0090(4) -203_555 -202_455 n
H7 H29 H14 83.3626(15) -203_555 -201_565 n
H7 H29 H15 132.0918(6) -203_555 -201_565 n
H7 H29 H13 159.2224(6) -203_555 -203_555 n
H7 H29 C13 157.7243(5) -203_555 2_665 n
H7 H29 C14 101.2283(13) -203_555 1_555 n
H7 H29 C16 78.0949(17) -203_555 3_565 n
H7 H29 C18 60.3985(18) -203_555 2_665 n
H7 H29 N4 105.7099(9) -203_555 2_665 n
H7 H29 H27 135.7023(13) -203_555 2_665 n
H7 H29 H32 87.8764 -203_555 3_565 n
H7 H29 H37 16.5546(5) -203_555 2_665 n
H11 H29 H14 77.9985(4) -202_455 -201_565 n
H11 H29 H15 61.4173(9) -202_455 -201_565 n
H11 H29 H13 112.99990(20) -202_455 -203_555 n
H11 H29 C13 127.94350(10) -202_455 2_665 n
H11 H29 C14 88.02570(20) -202_455 1_555 n
H11 H29 C16 66.75150(30) -202_455 3_565 n
H11 H29 C18 81.0508(6) -202_455 2_665 n
H11 H29 N4 129.82710(30) -202_455 2_665 n
H11 H29 H27 124.93680(20) -202_455 2_665 n
H11 H29 H32 14.8984(4) -202_455 3_565 n
H11 H29 H37 70.74890(30) -202_455 2_665 n
H14 H29 H15 100.0779(9) -201_565 -201_565 n
H14 H29 H13 78.7843(9) -201_565 -203_555 n
H14 H29 C13 106.7315(16) -201_565 2_665 n
H14 H29 C14 163.4014 -201_565 1_555 n
H14 H29 C16 143.59360(10) -201_565 3_565 n
H14 H29 C18 142.15820(30) -201_565 2_665 n
H14 H29 N4 152.03310(20) -201_565 2_665 n
H14 H29 H27 65.1566(5) -201_565 2_665 n
H14 H29 H32 78.29420(10) -201_565 3_565 n
H14 H29 H37 98.8203(10) -201_565 2_665 n
H15 H29 H13 62.4129(10) -201_565 -203_555 n
H15 H29 C13 66.8179(10) -201_565 2_665 n
H15 H29 C14 64.9301(9) -201_565 1_555 n
H15 H29 C16 71.3542(17) -201_565 3_565 n
H15 H29 C18 96.9907(15) -201_565 2_665 n
H15 H29 N4 93.20100(20) -201_565 2_665 n
H15 H29 H27 85.6297(17) -201_565 2_665 n
H15 H29 H32 47.4903(5) -201_565 3_565 n
H15 H29 H37 122.7618(8) -201_565 2_665 n
H13 H29 C13 29.5249(7) -203_555 2_665 n
H13 H29 C14 98.8903(7) -203_555 1_555 n
H13 H29 C16 122.6811(11) -203_555 3_565 n
H13 H29 C18 138.8162(12) -203_555 2_665 n
H13 H29 N4 85.9070(6) -203_555 2_665 n
H13 H29 H27 24.3768(7) -203_555 2_665 n
H13 H29 H32 98.72820(30) -203_555 3_565 n
H13 H29 H37 174.75720(20) -203_555 2_665 n
C13 H29 C14 74.8657(12) 2_665 1_555 n
C13 H29 C16 102.0589(15) 2_665 3_565 n
C13 H29 C18 111.0164(18) 2_665 2_665 n
C13 H29 N4 56.4887(12) 2_665 2_665 n
C13 H29 H27 43.1118(11) 2_665 2_665 n
C13 H29 H32 113.3407(5) 2_665 3_565 n
C13 H29 H37 150.7624(6) 2_665 2_665 n
C14 H29 C16 27.70550(30) 1_555 3_565 n
C14 H29 C18 41.0930(4) 1_555 2_665 n
C14 H29 N4 42.1421 1_555 2_665 n
C14 H29 H27 117.96160(10) 1_555 2_665 n
C14 H29 H32 85.895 1_555 3_565 n
C14 H29 H37 84.7324(9) 1_555 2_665 n
C16 H29 C18 25.77370(20) 3_565 2_665 n
C16 H29 N4 64.14150(10) 3_565 2_665 n
C16 H29 H27 144.6854(4) 3_565 2_665 n
C16 H29 H32 70.03320(20) 3_565 3_565 n
C16 H29 H37 61.8413(12) 3_565 2_665 n
C18 H29 N4 58.4855(4) 2_665 2_665 n
C18 H29 H27 150.1536(8) 2_665 2_665 n
C18 H29 H32 89.1292 2_665 3_565 n
C18 H29 H37 44.1369(13) 2_665 2_665 n
N4 H29 H27 91.7254(4) 2_665 2_665 n
N4 H29 H32 127.5549 2_665 3_565 n
N4 H29 H37 94.3714(6) 2_665 2_665 n
H27 H29 H32 113.3492(7) 2_665 3_565 n
H27 H29 H37 150.4485(9) 2_665 2_665 n
H32 H29 H37 85.26400(20) 3_565 2_665 n
C4 H30 H4 57.8918(12) -201_565 -202_455 n
C4 H30 H6 17.9152 -201_565 -203_555 n
C4 H30 H9 39.0904(4) -201_565 -201_565 n
C4 H30 H10 61.8112 -201_565 -202_455 n
C4 H30 C15 17.8808(6) -201_565 1_555 n
C4 H30 H33 55.78850(20) -201_565 3_565 n
C4 H30 H36 29.7399(6) -201_565 2_665 n
H4 H30 H6 68.2664(10) -202_455 -203_555 n
H4 H30 H9 96.9108(16) -202_455 -201_565 n
H4 H30 H10 114.2181(14) -202_455 -202_455 n
H4 H30 C15 40.4654(7) -202_455 1_555 n
H4 H30 H33 109.1810(16) -202_455 3_565 n
H4 H30 H36 84.4436(19) -202_455 2_665 n
H6 H30 H9 34.1217(5) -203_555 -201_565 n
H6 H30 H10 62.1718 -203_555 -202_455 n
H6 H30 C15 29.1493(4) -203_555 1_555 n
H6 H30 H33 56.16540(20) -203_555 3_565 n
H6 H30 H36 33.8717(4) -203_555 2_665 n
H9 H30 H10 28.9177(6) -201_565 -202_455 n
H9 H30 C15 56.8582(10) -201_565 1_555 n
H9 H30 H33 23.3465(4) -201_565 3_565 n
H9 H30 H36 17.18840(30) -201_565 2_665 n
H10 H30 C15 79.0606(6) -202_455 1_555 n
H10 H30 H33 6.11670(20) -202_455 3_565 n
H10 H30 H36 32.1038(5) -202_455 2_665 n
C15 H30 H33 73.1510(8) 1_555 3_565 n
C15 H30 H36 47.0143(12) 1_555 2_665 n
H33 H30 H36 26.1414(4) 3_565 2_665 n
C2 H31 C3 41.5505(6) -202_344 -203_444 n
C2 H31 C4 36.7867(5) -202_455 -201_565 n
C2 H31 H4 42.8212(4) -202_455 -202_455 n
C2 H31 H5 46.97540(20) -202_455 -202_455 n
C2 H31 H6 59.44340(10) -202_455 -203_555 n
C2 H31 H7 78.09840(30) -202_455 -203_555 n
C2 H31 H8 65.98400(10) -202_455 -201_565 n
C2 H31 C15 36.0432 -202_455 1_555 n
C2 H31 C17 33.29710(20) -202_455 3_565 n
C2 H31 C18 29.0995(7) -202_455 2_665 n
C2 H31 H34 80.2182(8) -202_455 3_565 n
C2 H31 H35 95.1784 -202_455 3_565 n
C2 H31 H37 67.76210(10) -202_455 2_665 n
C3 H31 C4 29.0393(5) -203_555 -201_565 n
C3 H31 H4 78.3771(10) -203_555 -202_455 n
C3 H31 H5 60.5559(11) -203_555 -202_455 n
C3 H31 H6 50.4686(10) -203_555 -203_555 n
C3 H31 H7 43.7408(9) -203_555 -203_555 n
C3 H31 H8 43.6001(4) -203_555 -201_565 n
C3 H31 C15 51.78980(20) -203_555 1_555 n
C3 H31 C17 52.4204(11) -203_555 3_565 n
C3 H31 C18 14.28730(10) -203_555 2_665 n
C3 H31 H34 120.9889(14) -203_555 3_565 n
C3 H31 H35 81.46920(10) -203_555 3_565 n
C3 H31 H37 33.8610(7) -203_555 2_665 n
C4 H31 H4 56.1179(15) -201_565 -202_455 n
C4 H31 H5 77.3598(6) -201_565 -202_455 n
C4 H31 H6 25.8625(4) -201_565 -203_555 n
C4 H31 H7 71.5926(14) -201_565 -203_555 n
C4 H31 H8 72.3386(9) -201_565 -201_565 n
C4 H31 C15 24.48020(30) -201_565 1_555 n
C4 H31 C17 65.0030(6) -201_565 3_565 n
C4 H31 C18 19.68920(30) -201_565 2_665 n
C4 H31 H34 100.6734(18) -201_565 3_565 n
C4 H31 H35 110.1302(4) -201_565 3_565 n
C4 H31 H37 62.3801(12) -201_565 2_665 n
H4 H31 H5 78.51590(10) -202_455 -202_455 n
H4 H31 H6 59.7282(14) -202_455 -203_555 n
H4 H31 H7 120.15370(10) -202_455 -203_555 n
H4 H31 H8 108.55770(30) -202_455 -201_565 n
H4 H31 C15 33.1576(11) -202_455 1_555 n
H4 H31 C17 67.1785 -202_455 3_565 n
H4 H31 C18 64.0944(11) -202_455 2_665 n
H4 H31 H34 44.6202(4) -202_455 3_565 n
H4 H31 H35 130.11960(10) -202_455 3_565 n
H4 H31 H37 109.65650(30) -202_455 2_665 n
H5 H31 H6 103.09190(10) -202_455 -203_555 n
H5 H31 H7 62.5044(10) -202_455 -203_555 n
H5 H31 H8 42.1945(9) -202_455 -201_565 n
H5 H31 C15 83.01830(20) -202_455 1_555 n
H5 H31 C17 13.67900(10) -202_455 3_565 n
H5 H31 C18 59.5471(9) -202_455 2_665 n
H5 H31 H34 89.5080(4) -202_455 3_565 n
H5 H31 H35 51.9292 -202_455 3_565 n
H5 H31 H37 57.2344(12) -202_455 2_665 n
H6 H31 H7 85.9084(18) -203_555 -203_555 n
H6 H31 H8 93.2165(14) -203_555 -201_565 n
H6 H31 C15 29.36150(20) -203_555 1_555 n
H6 H31 C17 90.36510(10) -203_555 3_565 n
H6 H31 C18 44.9748(7) -203_555 2_665 n
H6 H31 H34 98.3298(20) -203_555 3_565 n
H6 H31 H35 130.1481(8) -203_555 3_565 n
H6 H31 H37 79.1821(17) -203_555 2_665 n
H7 H31 H8 20.36480(10) -203_555 -201_565 n
H7 H31 C15 95.3980(11) -203_555 1_555 n
H7 H31 C17 65.6933(6) -203_555 3_565 n
H7 H31 C18 57.4410(10) -203_555 2_665 n
H7 H31 H34 151.8322(5) -203_555 3_565 n
H7 H31 H35 45.1354(10) -203_555 3_565 n
H7 H31 H37 10.50060(20) -203_555 2_665 n
H8 H31 C15 92.6124(7) -201_565 1_555 n
H8 H31 C17 46.6343(6) -201_565 3_565 n
H8 H31 C18 53.9912(6) -201_565 2_665 n
H8 H31 H34 131.6873(5) -201_565 3_565 n
H8 H31 H35 37.8740(5) -201_565 3_565 n
H8 H31 H37 17.72910(20) -201_565 2_665 n
C15 H31 C17 69.33950(20) 1_555 3_565 n
C15 H31 C18 39.00550(10) 1_555 2_665 n
C15 H31 H34 76.9060(15) 1_555 3_565 n
C15 H31 H35 128.30690(20) 1_555 3_565 n
C15 H31 H37 85.6501(9) 1_555 2_665 n
C17 H31 C18 48.5265(9) 3_565 2_665 n
C17 H31 H34 86.36580(10) 3_565 3_565 n
C17 H31 H35 64.3344 3_565 3_565 n
C17 H31 H37 58.1894(8) 3_565 2_665 n
C18 H31 H34 106.9956(16) 2_665 3_565 n
C18 H31 H35 91.2471 2_665 3_565 n
C18 H31 H37 47.2229(8) 2_665 2_665 n
H34 H31 H35 120.2982(8) 3_565 3_565 n
H34 H31 H37 144.2782(7) 3_565 2_665 n
H35 H31 H37 50.9878(8) 3_565 2_665 n
C3 H32 C4 22.6702(6) -201_565 -202_455 n
C3 H32 C5 45.15810(10) -201_565 -203_555 n
C3 H32 C6 78.5851(16) -201_565 -201_565 n
C3 H32 C7 71.8564(14) -201_565 -202_455 n
C3 H32 H7 48.0804(13) -201_565 -201_565 n
C3 H32 H11 44.7112(10) -201_565 -203_555 n
C3 H32 H14 110.9479(5) -201_565 -202_455 n
C3 H32 H15 115.1376(14) -201_565 -202_455 n
C3 H32 H13 118.3823(17) -201_565 -201_565 n
C3 H32 C14 45.8968(4) -201_565 2_665 n
C3 H32 C16 29.3228(4) -201_565 1_555 n
C3 H32 C18 8.67650(20) -201_565 3_565 n
C3 H32 H29 68.7427(6) -201_565 2_665 n
C3 H32 H37 33.5573(10) -201_565 3_565 n
C4 H32 C5 38.92070(30) -202_455 -203_555 n
C4 H32 C6 82.6070(15) -202_455 -201_565 n
C4 H32 C7 76.7766(13) -202_455 -202_455 n
C4 H32 H7 61.5210(17) -202_455 -201_565 n
C4 H32 H11 64.2701(15) -202_455 -203_555 n
C4 H32 H14 132.03059(10) -202_455 -202_455 n
C4 H32 H15 100.3954(18) -202_455 -202_455 n
C4 H32 H13 130.9580(13) -202_455 -201_565 n
C4 H32 C14 46.87430(30) -202_455 2_665 n
C4 H32 C16 20.07680(10) -202_455 1_555 n
C4 H32 C18 18.4771(4) -202_455 3_565 n
C4 H32 H29 90.2155 -202_455 2_665 n
C4 H32 H37 45.6744(14) -202_455 3_565 n
C5 H32 C6 45.4143(12) -203_555 -201_565 n
C5 H32 C7 40.7242(9) -203_555 -202_455 n
C5 H32 H7 93.2299(12) -203_555 -201_565 n
C5 H32 H11 86.7422(9) -203_555 -203_555 n
C5 H32 H14 137.50369(10) -203_555 -202_455 n
C5 H32 H15 70.5206(13) -203_555 -202_455 n
C5 H32 H13 95.5554(10) -203_555 -201_565 n
C5 H32 C14 13.665 -203_555 2_665 n
C5 H32 C16 19.0053(4) -203_555 1_555 n
C5 H32 C18 36.66460(20) -203_555 3_565 n
C5 H32 H29 80.6677 -203_555 2_665 n
C5 H32 H37 78.4619(9) -203_555 3_565 n
C6 H32 C7 6.79720(20) -201_565 -202_455 n
C6 H32 H7 116.5909(5) -201_565 -201_565 n
C6 H32 H11 99.9123(8) -201_565 -203_555 n
C6 H32 H14 104.3321(6) -201_565 -202_455 n
C6 H32 H15 57.4800(4) -201_565 -202_455 n
C6 H32 H13 50.14640(20) -201_565 -201_565 n
C6 H32 C14 35.7551(11) -201_565 2_665 n
C6 H32 C16 62.8440(16) -201_565 1_555 n
C6 H32 C18 72.7308(17) -201_565 3_565 n
C6 H32 H29 60.09980(10) -201_565 2_665 n
C6 H32 H37 108.4151(8) -201_565 3_565 n
C7 H32 H7 110.27620(30) -202_455 -201_565 n
C7 H32 H11 94.1020(6) -202_455 -203_555 n
C7 H32 H14 105.5187(4) -202_455 -202_455 n
C7 H32 H15 62.63650(20) -202_455 -202_455 n
C7 H32 H13 55.11500(10) -202_455 -201_565 n
C7 H32 C14 29.9578(9) -202_455 2_665 n
C7 H32 C16 57.3079(13) -202_455 1_555 n
C7 H32 C18 66.1636(15) -202_455 3_565 n
C7 H32 H29 57.30600(10) -202_455 2_665 n
C7 H32 H37 101.6750(6) -202_455 3_565 n
H7 H32 H11 18.81610(30) -201_565 -203_555 n
H7 H32 H14 73.6540(15) -201_565 -202_455 n
H7 H32 H15 161.90680(10) -201_565 -202_455 n
H7 H32 H13 123.5923(16) -201_565 -201_565 n
H7 H32 C14 92.0302(9) -201_565 2_665 n
H7 H32 C16 76.5308(17) -201_565 1_555 n
H7 H32 C18 56.6522(15) -201_565 3_565 n
H7 H32 H29 69.1060(6) -201_565 2_665 n
H7 H32 H37 15.8606(4) -201_565 3_565 n
H11 H32 H14 67.7891(14) -203_555 -202_455 n
H11 H32 H15 155.4105(4) -203_555 -202_455 n
H11 H32 H13 106.7625(18) -203_555 -201_565 n
H11 H32 C14 81.6635(5) -203_555 2_665 n
H11 H32 C16 73.7652(14) -203_555 1_555 n
H11 H32 C18 53.0855(11) -203_555 3_565 n
H11 H32 H29 50.5499(9) -203_555 2_665 n
H11 H32 H37 24.6980(4) -203_555 3_565 n
H14 H32 H15 123.6739(16) -202_455 -202_455 n
H14 H32 H13 62.83360(30) -202_455 -201_565 n
H14 H32 C14 124.27360(10) -202_455 2_665 n
H14 H32 C16 136.53780(10) -202_455 1_555 n
H14 H32 C18 118.21780(30) -202_455 3_565 n
H14 H32 H29 56.84240(10) -202_455 2_665 n
H14 H32 H37 88.6225(12) -202_455 3_565 n
H15 H32 H13 67.6653(15) -202_455 -201_565 n
H15 H32 C14 74.0671(9) -202_455 2_665 n
H15 H32 C16 86.0765(17) -202_455 1_555 n
H15 H32 C18 106.4632(15) -202_455 3_565 n
H15 H32 H29 114.2200(4) -202_455 2_665 n
H15 H32 H37 146.0693(5) -202_455 3_565 n
H13 H32 C14 84.9000(10) -201_565 2_665 n
H13 H32 C16 112.2809(14) -201_565 1_555 n
H13 H32 C18 116.3036(17) -201_565 3_565 n
H13 H32 H29 57.7640(9) -201_565 2_665 n
H13 H32 H37 130.2844(15) -201_565 3_565 n
C14 H32 C16 27.3913(4) 2_665 1_555 n
C14 H32 C18 38.5733(5) 2_665 3_565 n
C14 H32 H29 67.64230(10) 2_665 2_665 n
C14 H32 H37 79.0564(6) 2_665 3_565 n
C16 H32 C18 20.73420(20) 1_555 3_565 n
C16 H32 H29 83.29610(10) 1_555 2_665 n
C16 H32 H37 61.0614(13) 1_555 3_565 n
C18 H32 H29 71.7758(4) 3_565 2_665 n
C18 H32 H37 41.8305(11) 3_565 3_565 n
H29 H32 H37 72.6286(6) 2_665 3_565 n
C3 H33 C4 22.5342(5) -201_565 -202_455 n
C3 H33 C5 35.0418(10) -201_565 -203_555 n
C3 H33 C7 45.5007(14) -201_565 -202_455 n
C3 H33 H6 41.74800(30) -201_565 -201_565 n
C3 H33 H9 85.0430(9) -201_565 -202_455 n
C3 H33 H10 109.3768(4) -201_565 -203_555 n
C3 H33 H12 90.6243(10) -201_565 -201_565 n
C3 H33 C14 37.3062(10) -201_565 2_665 n
C3 H33 C15 43.7963(4) -201_565 2_665 n
C3 H33 C16 16.4144(5) -201_565 1_555 n
C3 H33 C18 12.73570(10) -201_565 3_565 n
C3 H33 H28 85.9027(11) -201_565 2_665 n
C3 H33 H30 95.4451(12) -201_565 2_665 n
C3 H33 H36 27.9751(5) -201_565 3_565 n
C4 H33 C5 55.7183(16) -202_455 -203_555 n
C4 H33 C7 68.0170(19) -202_455 -202_455 n
C4 H33 H6 24.81030(30) -202_455 -201_565 n
C4 H33 H9 63.2214(14) -202_455 -202_455 n
C4 H33 H10 131.4831(9) -202_455 -203_555 n
C4 H33 H12 111.2819(15) -202_455 -201_565 n
C4 H33 C14 56.6814(15) -202_455 2_665 n
C4 H33 C15 21.28420(10) -202_455 2_665 n
C4 H33 C16 38.1950(10) -202_455 1_555 n
C4 H33 C18 17.15920(20) -202_455 3_565 n
C4 H33 H28 106.2674(16) -202_455 2_665 n
C4 H33 H30 73.0626(17) -202_455 2_665 n
C4 H33 H36 6.0491 -202_455 3_565 n
C5 H33 C7 19.66660(10) -203_555 -202_455 n
C5 H33 H6 76.7711(13) -203_555 -201_565 n
C5 H33 H9 118.81980(20) -203_555 -202_455 n
C5 H33 H10 76.0208(7) -203_555 -203_555 n
C5 H33 H12 55.78510(10) -203_555 -201_565 n
C5 H33 C14 5.4036 -203_555 2_665 n
C5 H33 C15 75.5891(15) -203_555 2_665 n
C5 H33 C16 18.8016(5) -203_555 1_555 n
C5 H33 C18 39.3441(13) -203_555 3_565 n
C5 H33 H28 50.94480(10) -203_555 2_665 n
C5 H33 H30 127.38670(10) -203_555 2_665 n
C5 H33 H36 59.8462(16) -203_555 3_565 n
C7 H33 H6 83.9582(18) -202_455 -201_565 n
C7 H33 H9 129.5327(6) -202_455 -202_455 n
C7 H33 H10 64.2366(11) -202_455 -203_555 n
C7 H33 H12 48.6040(5) -202_455 -201_565 n
C7 H33 C14 23.91350(10) -202_455 2_665 n
C7 H33 C15 89.2098(18) -202_455 2_665 n
C7 H33 C16 30.4613(8) -202_455 1_555 n
C7 H33 C18 54.0029(15) -202_455 3_565 n
C7 H33 H28 44.9698(5) -202_455 2_665 n
C7 H33 H30 140.79170(20) -202_455 2_665 n
C7 H33 H36 73.2365(19) -202_455 3_565 n
H6 H33 H9 45.7294(13) -201_565 -202_455 n
H6 H33 H10 146.5118(8) -201_565 -203_555 n
H6 H33 H12 131.8569(13) -201_565 -201_565 n
H6 H33 C14 78.9260(13) -201_565 2_665 n
H6 H33 C15 22.2799(5) -201_565 2_665 n
H6 H33 C16 58.0188(8) -201_565 1_555 n
H6 H33 C18 41.31430(10) -201_565 3_565 n
H6 H33 H28 127.3923(14) -201_565 2_665 n
H6 H33 H30 57.8216(16) -201_565 2_665 n
H6 H33 H36 24.8545(4) -201_565 3_565 n
H9 H33 H10 165.1234(5) -202_455 -203_555 n
H9 H33 H12 169.91930(30) -202_455 -201_565 n
H9 H33 C14 119.08990(20) -202_455 2_665 n
H9 H33 C15 43.4325(13) -202_455 2_665 n
H9 H33 C16 101.27190(30) -202_455 1_555 n
H9 H33 C18 79.5179(11) -202_455 3_565 n
H9 H33 H28 165.5408(4) -202_455 2_665 n
H9 H33 H30 12.6604(4) -202_455 2_665 n
H9 H33 H36 58.9831(14) -202_455 3_565 n
H10 H33 H12 22.5980(7) -203_555 -201_565 n
H10 H33 C14 75.7791(7) -203_555 2_665 n
H10 H33 C15 151.4327(8) -203_555 2_665 n
H10 H33 C16 93.31720(20) -203_555 1_555 n
H10 H33 C18 115.3454(6) -203_555 3_565 n
H10 H33 H28 27.7469(9) -203_555 2_665 n
H10 H33 H30 154.9437(8) -203_555 2_665 n
H10 H33 H36 135.8669(9) -203_555 3_565 n
H12 H33 C14 54.6122 -201_565 2_665 n
H12 H33 C15 129.4993(15) -201_565 2_665 n
H12 H33 C16 74.2106(5) -201_565 1_555 n
H12 H33 C18 94.3654(13) -201_565 3_565 n
H12 H33 H28 5.19580(10) -201_565 2_665 n
H12 H33 H30 162.5882(6) -201_565 2_665 n
H12 H33 H36 114.7822(16) -201_565 3_565 n
C14 H33 C15 75.6574(15) 2_665 2_665 n
C14 H33 C16 21.7638(4) 2_665 1_555 n
C14 H33 C18 39.7872(13) 2_665 3_565 n
C14 H33 H28 49.58660(10) 2_665 2_665 n
C14 H33 H30 126.5578 2_665 2_665 n
C14 H33 H36 60.2983(16) 2_665 3_565 n
C15 H33 C16 59.0599(9) 2_665 1_555 n
C15 H33 C18 36.26270(20) 2_665 3_565 n
C15 H33 H28 124.3082(17) 2_665 2_665 n
C15 H33 H30 52.1949(16) 2_665 2_665 n
C15 H33 H36 16.01840(10) 2_665 3_565 n
C16 H33 C18 23.5641(7) 1_555 3_565 n
C16 H33 H28 69.5071(6) 1_555 2_665 n
C16 H33 H30 111.2018(7) 1_555 2_665 n
C16 H33 H36 43.0419(10) 1_555 3_565 n
C18 H33 H28 89.2914(14) 3_565 2_665 n
C18 H33 H30 88.3401(14) 3_565 2_665 n
C18 H33 H36 20.54700(30) 3_565 3_565 n
H28 H33 H30 161.5038(6) 2_665 2_665 n
H28 H33 H36 109.6633(17) 2_665 3_565 n
H30 H33 H36 68.1918(17) 2_665 3_565 n
C2 H34 C4 32.97360(30) -203_555 -202_455 n
C2 H34 H4 44.56380(10) -203_555 -203_555 n
C2 H34 H5 42.30040(20) -203_555 -203_555 n
C2 H34 H6 51.4322(9) -203_555 -201_565 n
C2 H34 H8 59.2289(11) -203_555 -202_455 n
C2 H34 C15 33.6851(4) -203_555 2_665 n
C2 H34 C17 35.8132(5) -203_555 1_555 n
C2 H34 C19 34.4900(9) -203_555 3_565 n
C2 H34 H31 68.0413(13) -203_555 2_665 n
C2 H34 H38 64.6804(10) -203_555 3_565 n
C2 H34 H39 65.6689(15) -203_555 3_565 n
C4 H34 H4 56.1974 -202_455 -203_555 n
C4 H34 H5 58.4822(4) -202_455 -203_555 n
C4 H34 H6 18.8844(6) -202_455 -201_565 n
C4 H34 H8 45.3620(12) -202_455 -202_455 n
C4 H34 C15 14.6097(4) -202_455 2_665 n
C4 H34 C17 44.4935(7) -202_455 1_555 n
C4 H34 C19 66.6708(6) -202_455 3_565 n
C4 H34 H31 47.1938(14) -202_455 2_665 n
C4 H34 H38 84.8529(10) -202_455 3_565 n
C4 H34 H39 96.6099(13) -202_455 3_565 n
H4 H34 H5 84.9430(4) -203_555 -203_555 n
H4 H34 H6 63.72520(20) -203_555 -201_565 n
H4 H34 H8 99.2023(12) -203_555 -202_455 n
H4 H34 C15 43.18020(30) -203_555 2_665 n
H4 H34 C17 80.3768(6) -203_555 1_555 n
H4 H34 C19 42.19040(10) -203_555 3_565 n
H4 H34 H31 103.3244(14) -203_555 2_665 n
H4 H34 H38 29.5205(10) -203_555 3_565 n
H4 H34 H39 82.9447(5) -203_555 3_565 n
H5 H34 H6 74.4575(9) -203_555 -201_565 n
H5 H34 H8 42.24220(10) -203_555 -202_455 n
H5 H34 C15 68.6114(7) -203_555 2_665 n
H5 H34 C17 14.89880(30) -203_555 1_555 n
H5 H34 C19 52.94640(10) -203_555 3_565 n
H5 H34 H31 55.2222(4) -203_555 2_665 n
H5 H34 H38 94.92050(30) -203_555 3_565 n
H5 H34 H39 47.5213(14) -203_555 3_565 n
H6 H34 H8 49.3067(14) -201_565 -202_455 n
H6 H34 C15 22.4064(6) -201_565 2_665 n
H6 H34 C17 59.6892(12) -201_565 1_555 n
H6 H34 C19 83.9672 -201_565 3_565 n
H6 H34 H31 45.3357(14) -201_565 2_665 n
H6 H34 H38 93.1682(8) -201_565 3_565 n
H6 H34 H39 115.4150(7) -201_565 3_565 n
H8 H34 C15 59.9544(16) -202_455 2_665 n
H8 H34 C17 31.6758(4) -202_455 1_555 n
H8 H34 C19 87.90070(10) -202_455 3_565 n
H8 H34 H31 12.98370(30) -202_455 2_665 n
H8 H34 H38 123.85300(10) -202_455 3_565 n
H8 H34 H39 88.8328(13) -202_455 3_565 n
C15 H34 C17 55.9686(10) 2_665 1_555 n
C15 H34 C19 62.7978(6) 2_665 3_565 n
C15 H34 H31 61.0080(17) 2_665 2_665 n
C15 H34 H38 72.5575(13) 2_665 3_565 n
C15 H34 H39 99.2412(11) 2_665 3_565 n
C17 H34 C19 57.20340(30) 1_555 3_565 n
C17 H34 H31 44.2791(7) 1_555 2_665 n
C17 H34 H38 97.1011(4) 1_555 3_565 n
C17 H34 H39 61.3889(17) 1_555 3_565 n
C19 H34 H31 99.1864(4) 3_565 2_665 n
C19 H34 H38 42.02780(20) 3_565 3_565 n
C19 H34 H39 41.8544(5) 3_565 3_565 n
H31 H34 H38 130.99451(30) 2_665 3_565 n
H31 H34 H39 101.5136(10) 2_665 3_565 n
H38 H34 H39 70.14070(20) 3_565 3_565 n
H5 H35 H7 84.9592(8) -203_555 -201_565 n
H5 H35 H8 59.02160(20) -203_555 -202_455 n
H5 H35 C17 25.88920(10) -203_555 1_555 n
H5 H35 H31 64.9855 -203_555 2_665 n
H5 H35 H37 67.8653(12) -203_555 3_565 n
H7 H35 H8 73.2071 -201_565 -202_455 n
H7 H35 C17 79.2296(5) -201_565 1_555 n
H7 H35 H31 83.92230(20) -201_565 2_665 n
H7 H35 H37 20.8091(5) -201_565 3_565 n
H8 H35 C17 33.16190(10) -202_455 1_555 n
H8 H35 H31 12.31090(20) -202_455 2_665 n
H8 H35 H37 54.7569(4) -202_455 3_565 n
C17 H35 H31 39.6379 1_555 2_665 n
C17 H35 H37 58.6559(10) 1_555 3_565 n
H31 H35 H37 66.4499(7) 2_665 3_565 n
C2 H36 C3 43.1997(5) -201_454 -202_344 n
C2 H36 C4 22.74590(30) -201_565 -203_555 n
C2 H36 C5 81.7215(20) -201_565 -201_565 n
C2 H36 C7 90.0798(18) -201_565 -203_555 n
C2 H36 H6 59.9574(11) -201_565 -202_455 n
C2 H36 H9 103.8168(20) -201_565 -203_555 n
C2 H36 H10 152.33040(30) -201_565 -201_565 n
C2 H36 C14 75.3076(20) -201_565 3_565 n
C2 H36 C15 30.87130(30) -201_565 3_565 n
C2 H36 C16 67.3271(17) -201_565 2_665 n
C2 H36 C18 28.1487(4) -201_565 1_555 n
C2 H36 H28 119.5278(13) -201_565 3_565 n
C2 H36 H30 96.4254(19) -201_565 3_565 n
C2 H36 H33 164.05420(20) -201_565 2_665 n
C3 H36 C4 29.8922(8) -202_455 -203_555 n
C3 H36 C5 50.6074(11) -202_455 -201_565 n
C3 H36 C7 51.5469(12) -202_455 -203_555 n
C3 H36 H6 64.90520(30) -202_455 -202_455 n
C3 H36 H9 134.1484(10) -202_455 -203_555 n
C3 H36 H10 123.2432(7) -202_455 -201_565 n
C3 H36 C14 48.1865(10) -202_455 3_565 n
C3 H36 C15 64.0971(5) -202_455 3_565 n
C3 H36 C16 30.2734(9) -202_455 2_665 n
C3 H36 C18 17.11410(10) -202_455 1_555 n
C3 H36 H28 93.71410(20) -202_455 3_565 n
C3 H36 H30 132.0639(12) -202_455 3_565 n
C3 H36 H33 140.8554(8) -202_455 2_665 n
C4 H36 C5 78.9739(20) -203_555 -201_565 n
C4 H36 C7 81.4388(20) -203_555 -203_555 n
C4 H36 H6 44.6103(6) -203_555 -202_455 n
C4 H36 H9 106.2613(19) -203_555 -203_555 n
C4 H36 H10 153.13510(10) -203_555 -201_565 n
C4 H36 C14 74.9131(19) -203_555 3_565 n
C4 H36 C15 34.26580(30) -203_555 3_565 n
C4 H36 C16 59.7212(18) -203_555 2_665 n
C4 H36 C18 24.1181(4) -203_555 1_555 n
C4 H36 H28 122.0239(10) -203_555 3_565 n
C4 H36 H30 102.5347(20) -203_555 3_565 n
C4 H36 H33 169.6733 -203_555 2_665 n
C5 H36 C7 16.31610(30) -201_565 -203_555 n
C5 H36 H6 113.1040(14) -201_565 -202_455 n
C5 H36 H9 174.4498 -201_565 -203_555 n
C5 H36 H10 75.2098(19) -201_565 -201_565 n
C5 H36 C14 7.9208 -201_565 3_565 n
C5 H36 C15 110.9019(18) -201_565 3_565 n
C5 H36 C16 20.94730(10) -201_565 2_665 n
C5 H36 C18 56.4626(15) -201_565 1_555 n
C5 H36 H28 43.2400(9) -201_565 3_565 n
C5 H36 H30 171.42480(10) -201_565 3_565 n
C5 H36 H33 93.8555(21) -201_565 2_665 n
C7 H36 H6 106.2180(17) -203_555 -202_455 n
C7 H36 H9 160.58569(20) -203_555 -203_555 n
C7 H36 H10 71.6964(19) -203_555 -201_565 n
C7 H36 C14 23.75120(30) -203_555 3_565 n
C7 H36 C15 115.5729(17) -203_555 3_565 n
C7 H36 C16 22.81890(20) -203_555 2_665 n
C7 H36 C18 62.4167(14) -203_555 1_555 n
C7 H36 H28 45.1035(11) -203_555 3_565 n
C7 H36 H30 171.41180(10) -203_555 3_565 n
C7 H36 H33 89.6149(20) -203_555 2_665 n
H6 H36 H9 70.6307(14) -202_455 -203_555 n
H6 H36 H10 144.2748(9) -202_455 -201_565 n
H6 H36 C14 112.5631(13) -202_455 3_565 n
H6 H36 C15 38.8749(10) -202_455 3_565 n
H6 H36 C16 92.3158(13) -202_455 2_665 n
H6 H36 C18 67.62080(20) -202_455 1_555 n
H6 H36 H28 149.4296(7) -202_455 3_565 n
H6 H36 H30 72.5886(16) -202_455 3_565 n
H6 H36 H33 135.0726(9) -202_455 2_665 n
H9 H36 H10 99.3525(19) -203_555 -201_565 n
H9 H36 C14 174.96480(10) -203_555 3_565 n
H9 H36 C15 74.6134(17) -203_555 3_565 n
H9 H36 C16 162.86110(10) -203_555 2_665 n
H9 H36 C18 129.0019(14) -203_555 1_555 n
H9 H36 H28 131.6630(9) -203_555 3_565 n
H9 H36 H30 10.84800(10) -203_555 3_565 n
H9 H36 H33 80.7105(20) -203_555 2_665 n
H10 H36 C14 80.2800(19) -201_565 3_565 n
H10 H36 C15 172.16409(20) -201_565 3_565 n
H10 H36 C16 93.5973(17) -201_565 2_665 n
H10 H36 C18 131.6367(4) -201_565 1_555 n
H10 H36 H28 33.6929(10) -201_565 3_565 n
H10 H36 H30 104.1015(19) -201_565 3_565 n
H10 H36 H33 18.64570(20) -201_565 2_665 n
C14 H36 C15 105.2804(17) 3_565 3_565 n
C14 H36 C16 21.0459 3_565 2_665 n
C14 H36 C18 51.4921(14) 3_565 1_555 n
C14 H36 H28 47.1846(8) 3_565 3_565 n
C14 H36 H30 164.63510(20) 3_565 3_565 n
C14 H36 H33 98.8176(20) 3_565 2_665 n
C15 H36 C16 93.3321(15) 3_565 2_665 n
C15 H36 C18 54.52520(30) 3_565 1_555 n
C15 H36 H28 150.3332(10) 3_565 3_565 n
C15 H36 H30 69.0950(18) 3_565 3_565 n
C15 H36 H33 154.73151(30) 3_565 2_665 n
C16 H36 C18 39.6043(12) 2_665 1_555 n
C16 H36 H28 63.5312(8) 2_665 3_565 n
C16 H36 H30 162.25430(20) 2_665 3_565 n
C16 H36 H33 111.9358(18) 2_665 2_665 n
C18 H36 H28 98.6198(6) 1_555 3_565 n
C18 H36 H30 123.3436(15) 1_555 3_565 n
C18 H36 H33 150.2625(6) 1_555 2_665 n
H28 H36 H30 133.7721(10) 3_565 3_565 n
H28 H36 H33 51.8516(12) 3_565 2_665 n
H30 H36 H33 85.6667(21) 3_565 2_665 n
C2 H37 C3 38.7840(12) -201_454 -202_344 n
C2 H37 C4 35.74550(20) -201_565 -203_555 n
C2 H37 C5 64.4872(16) -201_565 -201_565 n
C2 H37 C7 88.0514(16) -201_565 -203_555 n
C2 H37 H5 46.06200(20) -201_565 -201_565 n
C2 H37 H6 52.3133 -201_565 -202_455 n
C2 H37 H7 159.54730(10) -201_565 -202_455 n
C2 H37 H8 63.6221(7) -201_565 -203_555 n
C2 H37 H11 107.5854(10) -201_565 -201_565 n
C2 H37 C14 63.4176(18) -201_565 3_565 n
C2 H37 C15 32.90480(10) -201_565 3_565 n
C2 H37 C16 58.8869(15) -201_565 2_665 n
C2 H37 C17 37.35750(10) -201_565 2_665 n
C2 H37 C18 27.1241(8) -201_565 1_555 n
C2 H37 H29 103.3089(11) -201_565 3_565 n
C2 H37 H31 64.4951(7) -201_565 3_565 n
C2 H37 H32 106.7183(10) -201_565 2_665 n
C2 H37 H35 99.6392(17) -201_565 2_665 n
C3 H37 C4 31.4770(4) -202_455 -203_555 n
C3 H37 C5 26.7206(4) -202_455 -201_565 n
C3 H37 C7 49.30790(30) -202_455 -203_555 n
C3 H37 H5 84.1512(11) -202_455 -201_565 n
C3 H37 H6 49.90300(30) -202_455 -202_455 n
C3 H37 H7 134.2221(13) -202_455 -202_455 n
C3 H37 H8 89.7255(8) -202_455 -203_555 n
C3 H37 H11 69.08370(30) -202_455 -201_565 n
C3 H37 C14 24.6553(5) -202_455 3_565 n
C3 H37 C15 43.2300(8) -202_455 3_565 n
C3 H37 C16 23.55810(20) -202_455 2_665 n
C3 H37 C17 74.5426(14) -202_455 2_665 n
C3 H37 C18 11.9420(4) -202_455 1_555 n
C3 H37 H29 65.46710(10) -202_455 3_565 n
C3 H37 H31 87.2451(8) -202_455 3_565 n
C3 H37 H32 68.48920(30) -202_455 2_665 n
C3 H37 H35 138.1110(5) -202_455 2_665 n
C4 H37 C5 42.9193(11) -203_555 -201_565 n
C4 H37 C7 68.9436(10) -203_555 -203_555 n
C4 H37 H5 76.13660(10) -203_555 -201_565 n
C4 H37 H6 20.3287 -203_555 -202_455 n
C4 H37 H7 154.5773(6) -203_555 -202_455 n
C4 H37 H8 59.9594(4) -203_555 -203_555 n
C4 H37 H11 81.8136(6) -203_555 -201_565 n
C4 H37 C14 48.1229(11) -203_555 3_565 n
C4 H37 C15 13.9724(4) -203_555 3_565 n
C4 H37 C16 34.7090(11) -203_555 2_665 n
C4 H37 C17 56.5103(7) -203_555 2_665 n
C4 H37 C18 25.85490(10) -203_555 1_555 n
C4 H37 H29 87.3016(5) -203_555 3_565 n
C4 H37 H31 56.5878(4) -203_555 3_565 n
C4 H37 H32 79.9088(7) -203_555 2_665 n
C4 H37 H35 115.5076(10) -203_555 2_665 n
C5 H37 C7 26.21650(20) -201_565 -203_555 n
C5 H37 H5 110.4650(15) -201_565 -201_565 n
C5 H37 H6 52.1983(10) -201_565 -202_455 n
C5 H37 H7 114.1124(19) -201_565 -202_455 n
C5 H37 H8 100.8008(16) -201_565 -203_555 n
C5 H37 H11 43.1635(7) -201_565 -201_565 n
C5 H37 C14 9.86360(10) -201_565 3_565 n
C5 H37 C15 56.8795(16) -201_565 3_565 n
C5 H37 C16 8.36920(10) -201_565 2_665 n
C5 H37 C17 97.2184(19) -201_565 2_665 n
C5 H37 C18 37.4959(8) -201_565 1_555 n
C5 H37 H29 44.4635(7) -201_565 3_565 n
C5 H37 H31 96.1264(16) -201_565 3_565 n
C5 H37 H32 42.2327(6) -201_565 2_665 n
C5 H37 H35 158.18420(10) -201_565 2_665 n
C7 H37 H5 132.0183(15) -203_555 -201_565 n
C7 H37 H6 75.1061(9) -203_555 -202_455 n
C7 H37 H7 87.9977(17) -203_555 -202_455 n
C7 H37 H8 123.9723(15) -203_555 -203_555 n
C7 H37 H11 21.6581(7) -203_555 -201_565 n
C7 H37 C14 24.65290(20) -203_555 3_565 n
C7 H37 C15 82.8304(14) -203_555 3_565 n
C7 H37 C16 34.24860(10) -203_555 2_665 n
C7 H37 C17 123.0347(17) -203_555 2_665 n
C7 H37 C18 61.1617(7) -203_555 1_555 n
C7 H37 H29 18.3750(5) -203_555 3_565 n
C7 H37 H31 118.4236(15) -203_555 3_565 n
C7 H37 H32 22.2716(7) -203_555 2_665 n
C7 H37 H35 171.41460(20) -203_555 2_665 n
H5 H37 H6 83.48250(30) -201_565 -202_455 n
H5 H37 H7 129.0366(6) -201_565 -202_455 n
H5 H37 H8 55.0560(15) -201_565 -203_555 n
H5 H37 H11 153.1389(8) -201_565 -201_565 n
H5 H37 C14 108.2126(16) -201_565 3_565 n
H5 H37 C15 65.6780(5) -201_565 3_565 n
H5 H37 C16 104.8868(13) -201_565 2_665 n
H5 H37 C17 24.5754(7) -201_565 2_665 n
H5 H37 C18 72.9715(7) -201_565 1_555 n
H5 H37 H29 142.1541(12) -201_565 3_565 n
H5 H37 H31 60.5313(15) -201_565 3_565 n
H5 H37 H32 152.6328(8) -201_565 2_665 n
H5 H37 H35 56.4251(16) -201_565 2_665 n
H6 H37 H7 144.69020(30) -202_455 -202_455 n
H6 H37 H8 49.0637(6) -202_455 -203_555 n
H6 H37 H11 81.0105(8) -202_455 -201_565 n
H6 H37 C14 60.2077(9) -202_455 3_565 n
H6 H37 C15 19.97960(20) -202_455 3_565 n
H6 H37 C16 44.1297(9) -202_455 2_665 n
H6 H37 C17 59.8373(4) -202_455 2_665 n
H6 H37 C18 46.04390(10) -202_455 1_555 n
H6 H37 H29 92.6428(4) -202_455 3_565 n
H6 H37 H31 44.0127(6) -202_455 3_565 n
H6 H37 H32 78.4923(9) -202_455 2_665 n
H6 H37 H35 106.5610(9) -202_455 2_665 n
H7 H37 H8 133.6710(5) -202_455 -203_555 n
H7 H37 H11 73.0214(13) -202_455 -201_565 n
H7 H37 C14 111.4033(19) -202_455 3_565 n
H7 H37 C15 164.48959(10) -202_455 3_565 n
H7 H37 C16 121.7122(18) -202_455 2_665 n
H7 H37 C17 148.4281 -202_455 2_665 n
H7 H37 C18 145.4108(9) -202_455 1_555 n
H7 H37 H29 70.1545(12) -202_455 3_565 n
H7 H37 H31 134.1084(5) -202_455 3_565 n
H7 H37 H32 74.8078(13) -202_455 2_665 n
H7 H37 H35 86.0720(18) -202_455 2_665 n
H8 H37 H11 124.4752(16) -203_555 -201_565 n
H8 H37 C14 107.6843(15) -203_555 3_565 n
H8 H37 C15 46.7366 -203_555 3_565 n
H8 H37 C16 92.4980(15) -203_555 2_665 n
H8 H37 C17 34.8990(9) -203_555 2_665 n
H8 H37 C18 79.9270(4) -203_555 1_555 n
H8 H37 H29 140.5287(10) -203_555 3_565 n
H8 H37 H31 6.2769 -203_555 3_565 n
H8 H37 H32 121.6512(17) -203_555 2_665 n
H8 H37 H35 57.5987(15) -203_555 2_665 n
H11 H37 C14 44.9286(8) -201_565 3_565 n
H11 H37 C15 94.5349(11) -201_565 3_565 n
H11 H37 C16 49.5484(5) -201_565 2_665 n
H11 H37 C17 138.3164(13) -201_565 2_665 n
H11 H37 C18 80.48170(20) -201_565 1_555 n
H11 H37 H29 19.5576(7) -201_565 3_565 n
H11 H37 H31 118.2041(16) -201_565 3_565 n
H11 H37 H32 2.82760(10) -201_565 2_665 n
H11 H37 H35 149.7576(8) -201_565 2_665 n
C14 H37 C15 61.9486(15) 3_565 3_565 n
C14 H37 C16 16.3724 3_565 2_665 n
C14 H37 C17 98.8032(19) 3_565 2_665 n
C14 H37 C18 36.5218(9) 3_565 1_555 n
C14 H37 H29 41.3845(7) 3_565 3_565 n
C14 H37 H31 103.5505(15) 3_565 3_565 n
C14 H37 H32 44.6693(8) 3_565 2_665 n
C14 H37 H35 162.44650(10) 3_565 2_665 n
C15 H37 C16 48.6370(15) 3_565 2_665 n
C15 H37 C17 43.97010(20) 3_565 2_665 n
C15 H37 C18 34.7849(4) 3_565 1_555 n
C15 H37 H29 101.2027(9) 3_565 3_565 n
C15 H37 H31 44.01610(10) 3_565 3_565 n
C15 H37 H32 92.4215(12) 3_565 2_665 n
C15 H37 H35 101.5390(15) 3_565 2_665 n
C16 H37 C17 89.8092(18) 2_665 2_665 n
C16 H37 C18 32.6517(6) 2_665 1_555 n
C16 H37 H29 52.5941(6) 2_665 3_565 n
C16 H37 H31 87.9246(15) 2_665 3_565 n
C16 H37 H32 48.2620(5) 2_665 2_665 n
C16 H37 H35 149.8151 2_665 2_665 n
C17 H37 C18 62.6162(10) 2_665 1_555 n
C17 H37 H29 140.0095(13) 2_665 3_565 n
C17 H37 H31 39.1418(9) 2_665 3_565 n
C17 H37 H32 136.3289(13) 2_665 2_665 n
C17 H37 H35 63.6833(19) 2_665 2_665 n
C18 H37 H29 77.39450(30) 1_555 3_565 n
C18 H37 H31 78.20730(30) 1_555 3_565 n
C18 H37 H32 79.69570(20) 1_555 2_665 n
C18 H37 H35 126.1722(9) 1_555 2_665 n
H29 H37 H31 134.5213(11) 3_565 3_565 n
H29 H37 H32 22.1074(7) 3_565 2_665 n
H29 H37 H35 156.1664(6) 3_565 2_665 n
H31 H37 H32 115.3794(17) 3_565 2_665 n
H31 H37 H35 62.5623(15) 3_565 2_665 n
H32 H37 H35 149.1819(8) 2_665 2_665 n
C2 H38 N2 28.7126(6) -201_565 -203_555 n
C2 H38 H4 34.4624(8) -201_565 -201_565 n
C2 H38 H5 75.4213(15) -201_565 -202_455 n
C2 H38 C15 31.0302(7) -201_565 3_565 n
C2 H38 C19 32.13090(20) -201_565 1_555 n
C2 H38 C19 63.27070(20) -201_565 2_665 n
C2 H38 N5 39.2948(4) -201_565 3_565 n
C2 H38 H34 59.6279 -201_565 2_665 n
C2 H38 H39 103.2527(5) -201_565 2_665 n
N2 H38 H4 56.1892(14) -203_555 -201_565 n
N2 H38 H5 50.0947(8) -203_555 -202_455 n
N2 H38 C15 53.4300(13) -203_555 3_565 n
N2 H38 C19 35.86440(10) -203_555 1_555 n
N2 H38 C19 39.0842(4) -203_555 2_665 n
N2 H38 N5 19.07540(10) -203_555 3_565 n
N2 H38 H34 88.3237(6) -203_555 2_665 n
N2 H38 H39 76.6731(11) -203_555 2_665 n
H4 H38 H5 84.9640(19) -201_565 -202_455 n
H4 H38 C15 3.48810(10) -201_565 3_565 n
H4 H38 C19 65.1616(6) -201_565 1_555 n
H4 H38 C19 94.9982(10) -201_565 2_665 n
H4 H38 N5 72.0076(12) -201_565 3_565 n
H4 H38 H34 45.4551(5) -201_565 2_665 n
H4 H38 H39 131.92889(30) -201_565 2_665 n
H5 H38 C15 84.4429(19) -202_455 3_565 n
H5 H38 C19 82.7969(8) -202_455 1_555 n
H5 H38 C19 50.1151 -202_455 2_665 n
H5 H38 N5 56.3366(7) -202_455 3_565 n
H5 H38 H34 129.8804(14) -202_455 2_665 n
H5 H38 H39 54.9196(14) -202_455 2_665 n
C15 H38 C19 61.6788(5) 3_565 1_555 n
C15 H38 C19 92.0408(9) 3_565 2_665 n
C15 H38 N5 68.8545(11) 3_565 3_565 n
C15 H38 H34 45.5952(5) 3_565 2_665 n
C15 H38 H39 129.63229(20) 3_565 2_665 n
C19 H38 C19 45.41370(10) 1_555 2_665 n
C19 H38 N5 27.06650(10) 1_555 3_565 n
C19 H38 H34 71.13610(20) 1_555 2_665 n
C19 H38 H39 82.8384(4) 1_555 2_665 n
C19 H38 N5 24.01270(20) 2_665 3_565 n
C19 H38 H34 116.38770(30) 2_665 2_665 n
C19 H38 H39 40.2222(7) 2_665 2_665 n
N5 H38 H34 94.4026(5) 3_565 2_665 n
N5 H38 H39 64.1918(9) 3_565 2_665 n
H34 H38 H39 151.42979(10) 2_665 2_665 n
C2 H39 H5 40.4342(13) -201_565 -201_565 n
C2 H39 C17 33.6691(10) -201_565 2_665 n
C2 H39 C19 30.50010(30) -201_565 1_555 n
C2 H39 C19 62.1452(8) -201_565 3_565 n
C2 H39 N5 54.7132(12) -201_565 2_665 n
C2 H39 N5 41.21340(10) -201_565 3_565 n
C2 H39 H34 58.0772(5) -201_565 2_665 n
C2 H39 H38 92.4951(10) -201_565 3_565 n
H5 H39 C17 19.4438(6) -201_565 2_665 n
H5 H39 C19 70.7418(16) -201_565 1_555 n
H5 H39 C19 78.7158(14) -201_565 3_565 n
H5 H39 N5 63.9717(15) -201_565 2_665 n
H5 H39 N5 81.6320(14) -201_565 3_565 n
H5 H39 H34 62.4717(6) -201_565 2_665 n
H5 H39 H38 77.1392(5) -201_565 3_565 n
C17 H39 C19 62.7811(13) 2_665 1_555 n
C17 H39 C19 88.1912(17) 2_665 3_565 n
C17 H39 N5 75.5362(18) 2_665 2_665 n
C17 H39 N5 71.4306(10) 2_665 3_565 n
C17 H39 H34 43.7707 2_665 2_665 n
C17 H39 H38 96.1500(11) 2_665 3_565 n
C19 H39 C19 54.1091(6) 1_555 3_565 n
C19 H39 N5 56.2338(9) 1_555 2_665 n
C19 H39 N5 12.17840(20) 1_555 3_565 n
C19 H39 H34 69.5118(6) 1_555 2_665 n
C19 H39 H38 99.8549(8) 1_555 3_565 n
C19 H39 N5 15.57400(10) 3_565 2_665 n
C19 H39 N5 60.3932(5) 3_565 3_565 n
C19 H39 H34 119.4735(13) 3_565 2_665 n
C19 H39 H38 48.56270(10) 3_565 3_565 n
N5 H39 N5 65.3936(7) 2_665 3_565 n
N5 H39 H34 112.5443(16) 2_665 2_665 n
N5 H39 H38 43.64580(10) 2_665 3_565 n
N5 H39 H34 69.0919(5) 3_565 2_665 n
N5 H39 H38 108.2886(6) 3_565 3_565 n
H34 H39 H38 139.5749(11) 2_665 3_565 n
C1 C20 N1 72.7299(6) 1_555 1_555 n
C1 C20 N1 72.6662(6) 1_555 2_445 n
C1 C20 N1 72.8035(6) 1_555 3_545 n
C1 C20 H1 65.3571(8) 1_555 1_555 n
C1 C20 H2 63.2814(8) 1_555 1_555 n
C1 C20 H40 66.6347(8) 1_555 1_555 n
C1 C20 H41 71.3747(6) 1_555 1_555 n
C1 C20 H42 176.14790(10) 1_555 1_555 n
N1 C20 N1 0.0 1_555 2_445 n
N1 C20 N1 0.0 1_555 3_545 n
N1 C20 H1 109.5165(7) 1_555 1_555 n
N1 C20 H2 107.3593(8) 1_555 1_555 n
N1 C20 H40 110.1632(7) 1_555 1_555 n
N1 C20 H41 111.3047(6) 1_555 1_555 n
N1 C20 H42 110.7845(5) 1_555 1_555 n
N1 C20 N1 0.0 2_445 3_545 n
N1 C20 H1 109.1425(7) 2_445 1_555 n
N1 C20 H2 107.6533(8) 2_445 1_555 n
N1 C20 H40 109.7855(7) 2_445 1_555 n
N1 C20 H41 111.6346(6) 2_445 1_555 n
N1 C20 H42 110.8360(5) 2_445 1_555 n
N1 C20 H1 109.2389(7) 3_545 1_555 n
N1 C20 H2 107.7170(8) 3_545 1_555 n
N1 C20 H40 109.8798(7) 3_545 1_555 n
N1 C20 H41 111.6817(6) 3_545 1_555 n
N1 C20 H42 110.6995(5) 3_545 1_555 n
H1 C20 H2 100.9809(9) 1_555 1_555 n
H1 C20 H40 1.2776 1_555 1_555 n
H1 C20 H41 105.5336(7) 1_555 1_555 n
H1 C20 H42 111.4412(9) 1_555 1_555 n
H2 C20 H40 101.7366(9) 1_555 1_555 n
H2 C20 H41 8.09330(20) 1_555 1_555 n
H2 C20 H42 116.2183(9) 1_555 1_555 n
H40 C20 H41 106.1594(7) 1_555 1_555 n
H40 C20 H42 110.1646(9) 1_555 1_555 n
H41 C20 H42 108.1461(6) 1_555 1_555 n
C1 H40 H1 67.0662(7) 1_555 1_555 n
C1 H40 C20 46.2990(15) 1_555 1_555 n
H1 H40 C20 113.3652(8) 1_555 1_555 n
C1 H41 H2 63.2814(8) 1_555 1_555 n
C1 H41 C20 45.3439(15) 1_555 1_555 n
H2 H41 C20 108.6253(6) 1_555 1_555 n

loop_
_geom_bond_atom_site_label_1
_geom_bond_atom_site_label_2
_geom_bond_distance
_geom_bond_site_symmetry_2
_geom_bond_publ_flag
Al1 O2 1.733(6) 1_555 n
Al1 O3 1.747(6) 1_655 n
Al1 O4 1.734(6) 1_555 n
Al1 O6 1.748(6) 1_555 n
Al1 P1 3.049(10) -1_656 n
Al1 Si1 3.049(10) -1_656 n
Al1 Si2 3.091(17) 1_655 n
Al2 O1 1.743(6) 1_545 n
Al2 O7 1.762(6) -1_656 n
Al2 O8 1.743(6) 101_445 n
Al2 O9 1.783(14) -2_556 n
Al2 Si2 3.096(10) 101_545 n
Al3 O5 1.736(6) 201_544 n
Al3 O10 1.737(6) 1_554 n
Al3 O11 1.726(6) 1_655 n
Al3 O12 1.728(6) 1_555 n
Al3 P1 3.066(16) 201_554 n
Al3 Si1 3.066(16) 201_554 n
Al3 Si3 3.083(12) 2_654 n
Al3 Si3 3.119(13) -3_656 n
Al3 H42 2.521(13) 102_544 n
C1 N1 1.471310(30) 1_555 n
C1 N1 1.466070(30) 2_445 n
C1 N1 1.477420(30) 3_545 n
C1 H1 1.098930(20) 1_555 n
C1 H2 1.096970(20) 1_555 n
C1 H3 1.117270(30) 1_555 n
C1 C20 0.873600(20) 1_555 n
C1 H40 1.109280(20) 1_555 n
C1 H41 1.163790(20) 1_555 n
C1 H42 1.98976(6) 1_555 n
C2 C2 1.69403(4) 2_665 n
C2 C2 1.69403(4) 3_565 n
C2 C3 1.031750(20) 2_665 n
C2 C3 2.15287(4) 3_565 n
C2 C4 0.889140(20) 3_565 n
C2 C5 1.66500(4) 1_555 n
C2 C7 2.20939(6) 3_565 n
C2 N2 1.517650(30) 1_555 n
C2 N2 0.907420(20) 2_665 n
C2 N2 0.799960(20) 3_565 n
C2 H4 1.106550(20) 1_555 n
C2 H4 2.02527(4) 3_565 n
C2 H5 1.100580(20) 1_555 n
C2 H5 1.90120(4) 2_665 n
C2 H6 1.303370(30) 2_665 n
C2 H7 1.88559(4) 2_665 n
C2 H8 1.383600(30) 3_565 n
C2 H9 1.77576(4) 3_565 n
C2 C14 1.67313(5) -203_444 n
C2 C15 0.879090(20) -203_444 n
C2 C16 1.400400(30) -202_344 n
C2 C17 0.938520(20) -202_344 n
C2 C17 2.18010(5) -203_444 n
C2 C18 0.740440(20) -201_454 n
C2 C18 2.01102(4) -202_344 n
C2 C18 2.12796(4) -203_444 n
C2 C19 0.928420(20) -201_454 n
C2 C19 1.752620(30) -202_344 n
C2 C19 1.637420(30) -203_444 n
C2 N4 1.95461(5) -201_454 n
C2 N4 1.95690(5) -202_344 n
C2 N4 2.17902(4) -203_444 n
C2 N5 2.01487(4) -201_454 n
C2 N5 1.383240(20) -202_344 n
C2 N5 1.151610(20) -203_444 n
C2 H30 1.92437(4) -203_444 n
C2 H31 1.484070(30) -203_444 n
C2 H33 1.98243(4) -202_344 n
C2 H34 1.576900(30) -202_344 n
C2 H35 1.97646(4) -202_344 n
C2 H36 1.497220(30) -201_454 n
C2 H37 1.522010(30) -201_454 n
C2 H38 1.652150(30) -201_454 n
C2 H38 2.05862(4) -203_444 n
C2 H39 1.69286(4) -201_454 n
C3 C2 2.15287(4) 2_665 n
C3 C2 1.031750(20) 3_565 n
C3 C4 0.693800(10) 2_665 n
C3 C5 0.957800(20) 3_565 n
C3 C6 1.66642(4) 1_555 n
C3 C7 1.28650(4) 2_665 n
C3 N2 1.536380(30) 1_555 n
C3 N2 1.690380(30) 2_665 n
C3 H4 1.87479(4) 3_565 n
C3 H5 1.333460(30) 3_565 n
C3 H6 1.100220(20) 1_555 n
C3 H7 1.094050(20) 1_555 n
C3 H8 1.204210(20) 2_665 n
C3 H9 1.73728(4) 2_665 n
C3 H10 1.786200(30) 3_565 n
C3 H11 1.231150(30) 3_565 n
C3 H14 1.736740(30) 2_665 n
C3 C14 0.990990(20) -202_344 n
C3 C15 1.137120(20) -202_344 n
C3 C16 0.655020(10) -201_454 n
C3 C17 1.128860(30) -201_454 n
C3 C18 0.360830(10) -203_444 n
C3 C19 1.92991(4) -203_444 n
C3 N4 1.746830(30) -201_454 n
C3 N4 2.04693(4) -202_344 n
C3 N4 1.608000(30) -203_444 n
C3 N5 2.09882(4) -201_454 n
C3 N5 2.17402(4) -202_344 n
C3 H28 1.97463(4) -202_344 n
C3 H29 1.243090(30) -202_344 n
C3 H30 2.06878(4) -202_344 n
C3 H31 1.419750(30) -202_344 n
C3 H32 1.332940(30) -201_454 n
C3 H33 1.628360(30) -201_454 n
C3 H34 1.98872(4) -201_454 n
C3 H35 1.705190(30) -201_454 n
C3 H36 1.209990(30) -203_444 n
C3 H37 0.791970(20) -203_444 n
C4 C2 0.889140(20) 2_665 n
C4 C3 0.693800(10) 3_565 n
C4 C5 1.089040(30) 2_665 n
C4 C6 1.99892(5) 3_565 n
C4 C7 1.67040(4) 1_555 n
C4 N2 1.525460(30) 1_555 n
C4 N2 1.716710(30) 3_565 n
C4 H4 1.316120(30) 2_665 n
C4 H5 1.474310(30) 2_665 n
C4 H6 0.507670(10) 3_565 n
C4 H7 1.586940(30) 3_565 n
C4 H8 1.106700(20) 1_555 n
C4 H9 1.094650(20) 1_555 n
C4 H10 1.473240(30) 2_665 n
C4 H11 1.636860(30) 2_665 n
C4 C14 1.238260(30) -201_454 n
C4 C15 0.482970(10) -201_454 n
C4 C16 0.757930(20) -203_444 n
C4 C17 1.090000(20) -203_444 n
C4 C18 0.537650(10) -202_344 n
C4 C19 1.708640(30) -202_344 n
C4 N4 2.01845(4) -202_344 n
C4 N4 1.977730(30) -203_444 n
C4 N5 1.838610(30) -201_454 n
C4 H28 1.95238(5) -201_454 n
C4 H29 1.77875(4) -201_454 n
C4 H30 1.389110(30) -201_454 n
C4 H31 1.161150(20) -201_454 n
C4 H32 1.69624(4) -203_444 n
C4 H33 1.200830(20) -203_444 n
C4 H34 1.55530(4) -203_444 n
C4 H35 1.91787(4) -203_444 n
C4 H36 0.705910(10) -202_344 n
C4 H37 1.232520(30) -202_344 n
C4 H38 2.06808(4) -202_344 n
C5 C2 1.66500(4) 1_555 n
C5 C3 0.957800(20) 2_665 n
C5 C4 1.089040(30) 3_565 n
C5 C6 0.942660(20) 2_665 n
C5 C7 0.739350(10) 3_565 n
C5 N2 2.19504(4) 2_665 n
C5 N2 2.05927(4) 3_565 n
C5 N3 1.562220(30) 1_555 n
C5 N3 2.18542(4) 2_665 n
C5 N3 1.796050(30) 3_565 n
C5 H6 1.339320(30) 2_665 n
C5 H7 1.787500(30) 2_665 n
C5 H8 1.98087(4) 3_565 n
C5 H9 1.635340(30) 3_565 n
C5 H10 1.096450(20) 1_555 n
C5 H11 1.096950(20) 1_555 n
C5 H14 1.710350(30) 3_565 n
C5 H15 1.355180(30) 3_565 n
C5 H12 1.310770(30) 2_665 n
C5 H13 1.78797(4) 2_665 n
C5 C13 1.86556(4) -201_454 n
C5 C14 0.285270(10) -203_444 n
C5 C15 1.51118(4) -203_444 n
C5 C16 0.363950(10) -202_344 n
C5 C17 2.01360(5) -202_344 n
C5 C18 0.986640(20) -201_454 n
C5 N4 1.401840(30) -201_454 n
C5 N4 1.342650(30) -202_344 n
C5 N4 1.81203(4) -203_444 n
C5 H26 1.82600(5) -201_454 n
C5 H28 1.022170(20) -203_444 n
C5 H29 1.136470(20) -203_444 n
C5 H30 2.02247(4) -203_444 n
C5 H32 1.095240(20) -202_344 n
C5 H33 1.125260(20) -202_344 n
C5 H36 0.975200(20) -201_454 n
C5 H37 1.596540(30) -201_454 n
C6 C3 1.66642(4) 1_555 n
C6 C4 1.99892(5) 2_665 n
C6 C5 0.942660(20) 3_565 n
C6 C6 1.86205(4) 2_665 n
C6 C6 1.86205(4) 3_565 n
C6 C7 0.666790(10) 2_665 n
C6 C8 2.15502(4) 2_665 n
C6 C8 1.75020(4) 3_565 n
C6 N3 1.544590(30) 1_555 n
C6 N3 1.031980(20) 2_665 n
C6 N3 0.882210(20) 3_565 n
C6 H10 1.727470(30) 3_565 n
C6 H11 1.332040(30) 3_565 n
C6 H14 1.64215(4) 2_665 n
C6 H15 1.222780(30) 2_665 n
C6 H17 1.95212(5) 3_565 n
C6 H12 1.099370(20) 1_555 n
C6 H13 1.105830(20) 1_555 n
C6 C12 2.01554(5) -201_454 n
C6 C13 1.583790(30) -201_454 n
C6 C13 2.06070(4) -202_344 n
C6 C13 0.938750(20) -203_444 n
C6 C14 2.06907(4) -201_454 n
C6 C14 0.769740(20) -202_344 n
C6 C14 2.18507(4) -203_444 n
C6 C16 1.264840(30) -201_454 n
C6 C18 1.74765(5) -203_444 n
C6 N4 1.171200(20) -201_454 n
C6 N4 1.531000(30) -202_344 n
C6 N4 1.136440(20) -203_444 n
C6 H25 1.95905(5) -201_454 n
C6 H26 1.126340(30) -203_444 n
C6 H27 1.555700(30) -203_444 n
C6 H28 1.047320(20) -202_344 n
C6 H29 1.131510(20) -202_344 n
C6 H32 1.298120(30) -201_454 n
C6 H33 1.908560(30) -201_454 n
C6 H36 1.88845(4) -203_444 n
C7 C2 2.20939(6) 2_665 n
C7 C3 1.28650(4) 3_565 n
C7 C4 1.67040(4) 1_555 n
C7 C5 0.739350(10) 2_665 n
C7 C6 0.666790(10) 3_565 n
C7 N3 1.542670(30) 1_555 n
C7 N3 1.537840(30) 2_665 n
C7 N3 2.14968(5) 3_565 n
C7 H6 1.88734(4) 3_565 n
C7 H7 1.684790(30) 3_565 n
C7 H10 1.569290(30) 2_665 n
C7 H11 0.667730(10) 2_665 n
C7 H14 1.095850(20) 1_555 n
C7 H15 1.105990(20) 1_555 n
C7 H12 1.343700(30) 3_565 n
C7 H13 1.081170(20) 3_565 n
C7 C13 1.364500(30) -202_344 n
C7 C13 2.23925(4) -203_444 n
C7 C14 0.706240(10) -201_454 n
C7 C15 2.13784(5) -201_454 n
C7 C16 0.933380(20) -203_444 n
C7 C18 1.47940(4) -202_344 n
C7 N4 1.96502(4) -201_454 n
C7 N4 1.470550(30) -202_344 n
C7 N4 1.602610(30) -203_444 n
C7 H26 1.475040(30) -202_344 n
C7 H27 1.484050(30) -202_344 n
C7 H28 1.198330(30) -201_454 n
C7 H29 0.569080(10) -201_454 n
C7 H32 0.640150(10) -203_444 n
C7 H33 1.694620(30) -203_444 n
C7 H36 1.622640(30) -202_344 n
C7 H37 1.65412(4) -202_344 n
C8 C6 1.75020(4) 2_665 n
C8 C6 2.15502(4) 3_565 n
C8 C8 1.67237(4) 2_665 n
C8 C8 1.67237(4) 3_565 n
C8 N3 1.53584(4) 1_555 n
C8 N3 1.96369(4) 2_665 n
C8 N3 1.84926(4) 3_565 n
C8 C9 1.568040(30) 1_555 n
C8 C9 2.02012(4) 2_665 n
C8 C9 1.354260(30) 3_565 n
C8 H15 1.894100(30) 3_565 n
C8 H16 1.097180(20) 1_555 n
C8 H17 1.097800(20) 1_555 n
C8 H17 1.57924(4) 2_665 n
C8 H18 1.494020(30) 3_565 n
C8 H19 1.682620(30) 2_665 n
C8 H19 1.341370(30) 3_565 n
C8 H12 1.602980(30) 2_665 n
C8 H13 1.807110(30) 2_665 n
C8 H13 1.779980(30) 3_565 n
C8 C11 2.14502(4) -201_454 n
C8 C11 1.78896(5) -202_344 n
C8 C12 1.61005(4) -201_454 n
C8 C12 0.506080(10) -202_344 n
C8 C12 1.334360(30) -203_444 n
C8 C13 1.340260(20) -201_454 n
C8 C13 1.237890(20) -202_344 n
C8 C13 2.06696(4) -203_444 n
C8 H22 1.88698(5) -201_454 n
C8 H24 1.81975(4) -201_454 n
C8 H24 1.519990(30) -202_344 n
C8 H24 0.466940(10) -203_444 n
C8 H25 1.064710(20) -202_344 n
C8 H25 2.04327(5) -203_444 n
C8 H26 0.896040(20) -201_454 n
C8 H26 2.01582(4) -202_344 n
C8 H27 1.706880(30) -202_344 n
C8 H28 1.90269(4) -203_444 n
N1 C1 1.471310(30) 1_555 n
N1 C1 1.477420(30) 2_445 n
N1 C1 1.466070(30) 3_545 n
N1 N1 0.01189 2_445 n
N1 N1 0.01189 3_545 n
N1 C20 1.471310(30) 1_555 n
N1 C20 1.477420(30) 2_445 n
N1 C20 1.466070(30) 3_545 n
N2 C2 1.517650(30) 1_555 n
N2 C2 0.799960(20) 2_665 n
N2 C2 0.907420(20) 3_565 n
N2 C3 1.536380(30) 1_555 n
N2 C3 1.690380(30) 3_565 n
N2 C4 1.525460(30) 1_555 n
N2 C4 1.716710(30) 2_665 n
N2 C5 2.05928(4) 2_665 n
N2 C5 2.19504(4) 3_565 n
N2 N2 0.932450(20) 2_665 n
N2 N2 0.932450(20) 3_565 n
N2 H4 1.290020(30) 2_665 n
N2 H4 1.84555(4) 3_565 n
N2 H5 1.76511(4) 2_665 n
N2 H5 1.270690(30) 3_565 n
N2 H6 1.91947(4) 3_565 n
N2 H8 2.00677(5) 2_665 n
N2 C14 2.00815(4) -201_454 n
N2 C14 2.09094(4) -202_344 n
N2 C15 1.432610(30) -201_454 n
N2 C15 1.78583(4) -202_344 n
N2 C16 2.00359(4) -201_454 n
N2 C16 1.903430(30) -203_444 n
N2 C17 1.450680(30) -201_454 n
N2 C17 1.69586(4) -203_444 n
N2 C18 1.97220(4) -201_454 n
N2 C18 1.353640(20) -202_344 n
N2 C18 1.343970(20) -203_444 n
N2 C19 1.450270(30) -201_454 n
N2 C19 0.920590(20) -202_344 n
N2 C19 1.090940(20) -203_444 n
N2 N4 2.00265(5) -201_454 n
N2 N4 1.98663(5) -202_344 n
N2 N4 1.86374(5) -203_444 n
N2 N5 0.836570(20) -201_454 n
N2 N5 1.407630(30) -202_344 n
N2 N5 1.465260(30) -203_444 n
N2 H36 1.93755(4) -202_344 n
N2 H37 1.90136(4) -203_444 n
N2 H38 1.548680(30) -202_344 n
N2 H39 1.97538(4) -202_344 n
N2 H39 1.68019(4) -203_444 n
N3 C5 1.562220(30) 1_555 n
N3 C5 1.796050(30) 2_665 n
N3 C5 2.18542(4) 3_565 n
N3 C6 1.544590(30) 1_555 n
N3 C6 0.882210(20) 2_665 n
N3 C6 1.031980(20) 3_565 n
N3 C7 1.542670(30) 1_555 n
N3 C7 2.14968(5) 2_665 n
N3 C7 1.537840(30) 3_565 n
N3 C8 1.53584(4) 1_555 n
N3 C8 1.84926(4) 2_665 n
N3 C8 1.96369(4) 3_565 n
N3 N3 0.797520(20) 2_665 n
N3 N3 0.797520(20) 3_565 n
N3 H15 1.87497(4) 3_565 n
N3 H12 1.401730(30) 2_665 n
N3 H12 1.96496(4) 3_565 n
N3 H13 1.73106(4) 2_665 n
N3 H13 1.475720(30) 3_565 n
N3 C12 2.10536(4) -201_454 n
N3 C12 1.81894(5) -202_344 n
N3 C12 1.93911(5) -203_444 n
N3 C13 1.100060(20) -201_454 n
N3 C13 0.826190(10) -202_344 n
N3 C13 1.451970(30) -203_444 n
N3 C14 1.530410(30) -201_454 n
N3 C14 1.92520(4) -202_344 n
N3 C14 1.344750(20) -203_444 n
N3 C16 1.885510(30) -202_344 n
N3 C16 2.05150(4) -203_444 n
N3 N4 1.054920(20) -201_454 n
N3 N4 0.865530(20) -202_344 n
N3 N4 1.109260(20) -203_444 n
N3 H24 1.85351(5) -203_444 n
N3 H26 1.370860(20) -201_454 n
N3 H26 1.696190(30) -202_344 n
N3 H26 2.05090(4) -203_444 n
N3 H27 1.657770(30) -202_344 n
N3 H28 1.97938(4) -201_454 n
N3 H28 1.437260(30) -203_444 n
N3 H29 1.748140(30) -201_454 n
N3 H29 1.96041(4) -203_444 n
O1 Al2 1.743(6) 1_565 n
O1 P1 1.513(6) 1_565 n
O1 Si1 1.513(6) 1_565 n
O2 Al1 1.733(6) 1_555 n
O2 P2 1.521(6) 1_655 n
O2 Si2 1.521(6) 1_655 n
O3 Al1 1.747(6) 1_455 n
O3 P1 1.523(8) -3_556 n
O3 Si1 1.523(8) -3_556 n
O4 Al1 1.734(6) 1_555 n
O4 P1 1.523(6) -1_656 n
O4 Si1 1.523(6) -1_656 n
O5 Al3 1.736(6) 101_455 n
O5 P1 1.527(6) 1_565 n
O5 Si1 1.527(6) 1_565 n
O6 Al1 1.748(6) 1_555 n
O6 P3 1.516(6) 201_554 n
O6 Si3 1.516(6) 201_554 n
O7 Al2 1.762(6) -1_656 n
O7 P2 1.539(6) 1_655 n
O7 Si2 1.539(6) 1_655 n
O8 Al2 1.743(6) 201_554 n
O8 P2 1.533(6) 1_655 n
O8 Si2 1.533(6) 1_655 n
O9 Al2 1.783(14) -3_556 n
O9 P2 1.469(6) 1_555 n
O9 Si2 1.469(6) 1_555 n
O10 Al3 1.737(6) 1_556 n
O10 P3 1.513(6) 2_655 n
O10 Si3 1.513(6) 2_655 n
O11 Al3 1.726(6) 1_455 n
O11 P3 1.513(7) -3_556 n
O11 Si3 1.513(7) -3_556 n
O11 H42 1.732(18) 102_444 n
O12 Al3 1.728(6) 1_555 n
O12 P3 1.506(6) -1_656 n
O12 Si3 1.506(6) -1_656 n
P1 Al1 3.049(10) -1_656 n
P1 Al3 3.066(16) 101_445 n
P1 O1 1.513(6) 1_545 n
P1 O3 1.523(8) -2_556 n
P1 O4 1.523(6) -1_656 n
P1 O5 1.527(6) 1_545 n
P2 O2 1.521(6) 1_455 n
P2 O7 1.539(6) 1_455 n
P2 O8 1.533(6) 1_455 n
P2 O9 1.469(6) 1_555 n
P3 O6 1.516(6) 101_445 n
P3 O10 1.513(6) 3_665 n
P3 O11 1.513(7) -2_556 n
P3 O12 1.506(6) -1_656 n
Si1 Al1 3.049(10) -1_656 n
Si1 Al3 3.066(16) 101_445 n
Si1 O1 1.513(6) 1_545 n
Si1 O3 1.523(8) -2_556 n
Si1 O4 1.523(6) -1_656 n
Si1 O5 1.527(6) 1_545 n
Si2 Al1 3.091(17) 1_455 n
Si2 Al2 3.096(10) 201_454 n
Si2 O2 1.521(6) 1_455 n
Si2 O7 1.539(6) 1_455 n
Si2 O8 1.533(6) 1_455 n
Si2 O9 1.469(6) 1_555 n
Si3 Al3 3.083(12) 3_666 n
Si3 Al3 3.119(13) -2_566 n
Si3 O6 1.516(6) 101_445 n
Si3 O10 1.513(6) 3_665 n
Si3 O11 1.513(7) -2_556 n
Si3 O12 1.506(6) -1_656 n
Si3 H42 2.470(8) -203_345 n
C9 C8 1.568040(30) 1_555 n
C9 C8 1.354260(30) 2_665 n
C9 C8 2.02012(4) 3_565 n
C9 C9 1.201140(30) 2_665 n
C9 C9 1.201140(30) 3_565 n
C9 C10 1.56164(4) 1_555 n
C9 C10 1.672060(30) 2_665 n
C9 C10 2.10855(4) 3_565 n
C9 C10 2.17553(4) -202_344 n
C9 C10 1.75578(5) -203_444 n
C9 H16 2.07443(4) 2_665 n
C9 H17 1.231900(20) 2_665 n
C9 H18 1.094230(20) 1_555 n
C9 H18 2.09932(5) 3_565 n
C9 H19 1.094860(20) 1_555 n
C9 H19 1.57142(4) 2_665 n
C9 H19 0.531510(10) 3_565 n
C9 H21 1.59055(4) 2_665 n
C9 H21 1.97217(4) -201_454 n
C9 H21 1.87354(4) -203_444 n
C9 C11 1.662720(30) -201_454 n
C9 C11 0.819490(10) -202_344 n
C9 C11 1.132810(20) -203_444 n
C9 C12 1.580670(30) -201_454 n
C9 C12 1.340030(20) -202_344 n
C9 C12 0.896120(20) -203_444 n
C9 C13 2.08967(6) -202_344 n
C9 H22 1.614890(30) -201_454 n
C9 H22 0.850690(20) -202_344 n
C9 H22 1.86908(4) -203_444 n
C9 H23 1.656710(30) -202_344 n
C9 H23 2.04250(4) -203_444 n
C9 H24 1.204650(20) -201_454 n
C9 H24 1.831860(30) -202_344 n
C9 H24 1.156680(20) -203_444 n
C9 H25 1.499190(30) -203_444 n
C9 H26 2.02473(5) -202_344 n
C10 C9 1.56164(4) 1_555 n
C10 C9 2.10855(4) 2_665 n
C10 C9 1.672060(30) 3_565 n
C10 C9 1.75578(5) -202_344 n
C10 C9 2.17553(4) -203_444 n
C10 C10 1.54410(4) 2_665 n
C10 C10 1.54410(4) 3_565 n
C10 C10 1.81562(4) -201_454 n
C10 C10 0.955110(20) -202_344 n
C10 C10 0.955110(20) -203_444 n
C10 H18 2.08693(5) -202_344 n
C10 H19 2.00056(4) 2_665 n
C10 H19 1.41692(4) 3_565 n
C10 H19 1.87165(5) -201_454 n
C10 H19 2.05829(4) -202_344 n
C10 H20 1.095320(20) 1_555 n
C10 H20 1.76261(4) -202_344 n
C10 H20 1.73352(4) -203_444 n
C10 H21 1.096870(20) 1_555 n
C10 H21 1.041000(20) 2_665 n
C10 H21 2.07072(5) 3_565 n
C10 H21 1.79430(4) -201_454 n
C10 H21 1.82729(4) -202_344 n
C10 H21 0.367090(10) -203_444 n
C10 C11 1.554060(30) 1_555 n
C10 C11 2.15116(4) 2_665 n
C10 C11 1.442940(30) 3_565 n
C10 C11 1.720970(30) -201_454 n
C10 C11 0.865630(20) -202_344 n
C10 C11 1.815150(30) -203_444 n
C10 H22 2.03956(4) 2_665 n
C10 H22 1.148560(30) 3_565 n
C10 H22 1.202580(20) -201_454 n
C10 H22 1.411670(30) -202_344 n
C10 H23 1.98191(4) 3_565 n
C10 H23 1.381230(20) -202_344 n
H1 C1 1.098930(20) 1_555 n
H1 H2 1.76522(4) 1_555 n
H1 H3 1.79778(4) 1_555 n
H1 C20 1.123960(20) 1_555 n
H1 H40 0.0273 1_555 n
H1 H41 1.76834(4) 1_555 n
H1 H42 1.85194(4) 1_555 n
H2 C1 1.096970(20) 1_555 n
H2 H1 1.76522(4) 1_555 n
H2 H3 1.79306(4) 1_555 n
H2 C20 1.163790(20) 1_555 n
H2 H40 1.76628(4) 1_555 n
H2 H41 0.1729 1_555 n
H2 H42 1.93690(4) 1_555 n
H3 C1 1.117270(30) 1_555 n
H3 H1 1.79778(4) 1_555 n
H3 H2 1.79306(4) 1_555 n
H3 C20 1.98976(6) 1_555 n
H3 H40 1.82091(4) 1_555 n
H3 H41 1.93690(4) 1_555 n
H4 C2 1.106550(20) 1_555 n
H4 C2 2.02527(4) 2_665 n
H4 C3 1.87479(4) 2_665 n
H4 C4 1.316120(30) 3_565 n
H4 N2 1.84555(4) 2_665 n
H4 N2 1.290020(30) 3_565 n
H4 H5 1.75500(4) 1_555 n
H4 H5 1.57614(4) 2_665 n
H4 H6 1.353060(30) 2_665 n
H4 H8 1.676410(30) 3_565 n
H4 H9 1.440860(30) 3_565 n
H4 C15 0.866050(20) -203_444 n
H4 C16 2.02141(5) -202_344 n
H4 C17 1.433410(30) -202_344 n
H4 C17 2.02136(4) -203_444 n
H4 C18 1.596240(30) -201_454 n
H4 C19 1.044270(20) -201_454 n
H4 C19 1.91619(4) -202_344 n
H4 N5 1.99971(4) -202_344 n
H4 N5 0.921870(20) -203_444 n
H4 H30 1.328000(20) -203_444 n
H4 H31 1.543390(30) -203_444 n
H4 H34 1.114080(20) -202_344 n
H4 H36 1.61291(4) -201_454 n
H4 H38 0.770230(20) -201_454 n
H4 H39 1.790230(30) -201_454 n
H4 H39 1.713340(30) -202_344 n
H5 C2 1.100580(20) 1_555 n
H5 C2 1.90120(4) 3_565 n
H5 C3 1.333460(30) 2_665 n
H5 C4 1.474310(30) 3_565 n
H5 N2 1.270690(30) 2_665 n
H5 N2 1.76511(4) 3_565 n
H5 H4 1.75500(4) 1_555 n
H5 H4 1.57614(4) 3_565 n
H5 H6 1.732950(30) 2_665 n
H5 H7 1.429040(30) 2_665 n
H5 H8 0.980060(20) 3_565 n
H5 C15 2.07314(4) -202_344 n
H5 C15 1.523450(30) -203_444 n
H5 C16 1.94892(4) -202_344 n
H5 C17 0.481080(10) -202_344 n
H5 C18 1.340460(30) -201_454 n
H5 C19 1.345310(30) -201_454 n
H5 C19 1.70197(4) -203_444 n
H5 N5 1.202190(20) -202_344 n
H5 N5 1.83122(4) -203_444 n
H5 H31 1.197430(30) -203_444 n
H5 H34 1.457800(30) -202_344 n
H5 H35 1.040250(20) -202_344 n
H5 H37 1.156540(30) -201_454 n
H5 H38 1.444400(30) -203_444 n
H5 H39 1.212430(30) -201_454 n
H6 C2 1.303370(30) 3_565 n
H6 C3 1.100220(20) 1_555 n
H6 C4 0.507670(10) 2_665 n
H6 C5 1.339320(30) 3_565 n
H6 C7 1.88734(4) 2_665 n
H6 N2 1.91947(4) 2_665 n
H6 H4 1.353060(30) 3_565 n
H6 H5 1.732950(30) 3_565 n
H6 H7 1.75502(4) 1_555 n
H6 H8 1.079430(20) 2_665 n
H6 H9 0.737550(20) 2_665 n
H6 H10 1.353350(30) 3_565 n
H6 H11 1.754980(30) 3_565 n
H6 C14 1.558390(30) -202_344 n
H6 C15 0.541250(10) -202_344 n
H6 C16 1.031720(20) -201_454 n
H6 C17 1.277120(20) -201_454 n
H6 C18 1.033660(20) -203_444 n
H6 C19 1.98285(4) -203_444 n
H6 H30 1.047630(20) -202_344 n
H6 H31 1.010500(20) -202_344 n
H6 H32 1.79033(4) -201_454 n
H6 H33 1.028140(20) -201_454 n
H6 H34 1.40578(4) -201_454 n
H6 H36 0.611920(10) -203_444 n
H6 H37 1.428490(30) -203_444 n
H7 C2 1.88559(4) 3_565 n
H7 C3 1.094050(20) 1_555 n
H7 C4 1.586940(30) 2_665 n
H7 C5 1.787500(30) 3_565 n
H7 C7 1.684790(30) 2_665 n
H7 H5 1.429040(30) 3_565 n
H7 H6 1.75502(4) 1_555 n
H7 H8 1.207590(20) 2_665 n
H7 H11 1.211690(30) 3_565 n
H7 H14 1.34504(4) 2_665 n
H7 C14 1.828920(30) -202_344 n
H7 C15 1.94815(4) -202_344 n
H7 C16 1.535690(30) -201_454 n
H7 C17 1.383620(30) -201_454 n
H7 C18 1.428220(30) -203_444 n
H7 H29 1.264250(30) -202_344 n
H7 H31 1.508830(30) -202_344 n
H7 H32 1.352300(30) -201_454 n
H7 H35 1.075470(30) -201_454 n
H7 H37 0.382970(10) -203_444 n
H8 C2 1.383600(30) 2_665 n
H8 C3 1.204210(20) 3_565 n
H8 C4 1.106700(20) 1_555 n
H8 C5 1.98087(4) 2_665 n
H8 N2 2.00677(5) 3_565 n
H8 H4 1.676410(30) 2_665 n
H8 H5 0.980060(20) 2_665 n
H8 H6 1.079430(20) 3_565 n
H8 H7 1.207590(20) 3_565 n
H8 H9 1.75997(4) 1_555 n
H8 H11 1.93421(5) 2_665 n
H8 C15 1.160420(30) -201_454 n
H8 C16 1.619110(30) -203_444 n
H8 C17 0.599180(10) -203_444 n
H8 C18 1.297050(20) -202_344 n
H8 C19 1.86352(4) -202_344 n
H8 H30 1.95902(4) -201_454 n
H8 H31 0.327060(10) -201_454 n
H8 H34 1.087110(20) -203_444 n
H8 H35 0.941730(20) -203_444 n
H8 H36 1.643160(30) -202_344 n
H8 H37 0.910940(20) -202_344 n
H8 H39 1.87081(4) -202_344 n
H9 C2 1.77576(4) 2_665 n
H9 C3 1.73728(4) 3_565 n
H9 C4 1.094650(20) 1_555 n
H9 C5 1.635340(30) 2_665 n
H9 H4 1.440860(30) 2_665 n
H9 H6 0.737550(20) 3_565 n
H9 H8 1.75997(4) 1_555 n
H9 H10 1.125160(30) 2_665 n
H9 C14 1.877870(30) -201_454 n
H9 C15 0.934180(20) -201_454 n
H9 C16 1.452060(30) -203_444 n
H9 C17 1.93619(4) -203_444 n
H9 C18 1.59962(4) -202_344 n
H9 H30 0.421600(10) -201_454 n
H9 H31 1.607300(30) -201_454 n
H9 H33 0.762310(20) -203_444 n
H9 H34 1.73952(4) -203_444 n
H9 H36 0.661990(10) -202_344 n
H10 C3 1.786200(30) 2_665 n
H10 C4 1.473240(30) 3_565 n
H10 C5 1.096450(20) 1_555 n
H10 C6 1.727470(30) 2_665 n
H10 C7 1.569290(30) 3_565 n
H10 H6 1.353350(30) 2_665 n
H10 H9 1.125160(30) 3_565 n
H10 H11 1.75481(4) 1_555 n
H10 H15 1.313570(30) 3_565 n
H10 H12 1.221520(30) 2_665 n
H10 C14 1.343030(30) -203_444 n
H10 C15 1.66245(4) -203_444 n
H10 C16 1.177160(20) -202_344 n
H10 C18 1.743310(30) -201_454 n
H10 H28 0.927060(20) -203_444 n
H10 H30 1.47557(4) -203_444 n
H10 H32 1.68474(4) -202_344 n
H10 H33 0.371250(10) -202_344 n
H10 H36 0.808560(20) -201_454 n
H11 C3 1.231150(30) 2_665 n
H11 C4 1.636860(30) 3_565 n
H11 C5 1.096950(20) 1_555 n
H11 C6 1.332040(30) 2_665 n
H11 C7 0.667730(10) 3_565 n
H11 H6 1.754980(30) 2_665 n
H11 H7 1.211690(30) 2_665 n
H11 H8 1.93421(5) 3_565 n
H11 H10 1.75481(4) 1_555 n
H11 H14 0.691950(10) 3_565 n
H11 H15 1.380330(20) 3_565 n
H11 H12 1.845970(30) 2_665 n
H11 H13 1.361890(30) 2_665 n
H11 C13 1.895370(30) -201_454 n
H11 C14 1.172070(30) -203_444 n
H11 C15 2.09901(4) -203_444 n
H11 C16 1.075780(20) -202_344 n
H11 C18 1.532130(30) -201_454 n
H11 N4 1.97683(4) -201_454 n
H11 H27 1.625160(30) -201_454 n
H11 H28 1.674610(30) -203_444 n
H11 H29 0.449200(10) -203_444 n
H11 H32 0.14957 -202_344 n
H11 H33 1.80696(4) -202_344 n
H11 H36 1.685930(30) -201_454 n
H11 H37 1.266840(30) -201_454 n
H14 C3 1.736740(30) 3_565 n
H14 C5 1.710350(30) 2_665 n
H14 C6 1.64215(4) 3_565 n
H14 C7 1.095850(20) 1_555 n
H14 H7 1.34504(4) 3_565 n
H14 H11 0.691950(10) 2_665 n
H14 H15 1.75974(4) 1_555 n
H14 H13 1.174440(20) 3_565 n
H14 C13 1.866100(30) -202_344 n
H14 C14 1.70939(4) -201_454 n
H14 C16 1.717100(30) -203_444 n
H14 C18 2.06844(4) -202_344 n
H14 H27 1.205060(20) -202_344 n
H14 H29 0.627960(10) -201_454 n
H14 H32 0.734490(20) -203_444 n
H14 H37 1.56630(4) -202_344 n
H15 C5 1.355180(30) 2_665 n
H15 C6 1.222780(30) 3_565 n
H15 C7 1.105990(20) 1_555 n
H15 C8 1.894100(30) 2_665 n
H15 N3 1.87497(4) 2_665 n
H15 H10 1.313570(30) 2_665 n
H15 H11 1.380330(20) 2_665 n
H15 H14 1.75974(4) 1_555 n
H15 H16 1.816070(30) 2_665 n
H15 H17 1.86187(4) 2_665 n
H15 H12 0.771290(20) 3_565 n
H15 H13 1.423190(30) 3_565 n
H15 C13 1.72027(4) -202_344 n
H15 C14 1.462660(30) -201_454 n
H15 C16 1.60748(4) -203_444 n
H15 H25 1.57751(4) -203_444 n
H15 H26 1.011090(20) -202_344 n
H15 H27 1.95221(4) -202_344 n
H15 H28 0.814980(20) -201_454 n
H15 H29 1.537670(30) -201_454 n
H15 H32 1.242920(20) -203_444 n
H15 H33 1.62538(4) -203_444 n
H15 H36 1.86969(5) -202_344 n
H16 C8 1.097180(20) 1_555 n
H16 C9 2.07443(4) 3_565 n
H16 H15 1.816070(30) 3_565 n
H16 H17 1.73944(4) 1_555 n
H16 H17 1.93175(4) 2_665 n
H16 H18 1.766100(30) 3_565 n
H16 H19 1.737730(30) 3_565 n
H16 H12 1.47383(4) 2_665 n
H16 H13 1.862130(30) 3_565 n
H16 C11 2.08561(4) -202_344 n
H16 C12 1.497020(30) -202_344 n
H16 C13 1.770760(30) -202_344 n
H16 H23 1.88410(4) -202_344 n
H16 H24 1.145310(20) -203_444 n
H16 H25 1.340510(30) -202_344 n
H16 H26 1.237620(20) -201_454 n
H16 H27 1.478470(30) -202_344 n
H16 H28 1.80639(5) -203_444 n
H17 C6 1.95212(5) 2_665 n
H17 C8 1.097800(20) 1_555 n
H17 C8 1.57924(4) 3_565 n
H17 C9 1.231900(20) 3_565 n
H17 H15 1.86187(4) 3_565 n
H17 H16 1.73944(4) 1_555 n
H17 H16 1.93175(4) 3_565 n
H17 H18 0.870350(20) 3_565 n
H17 H19 1.301520(20) 2_665 n
H17 H19 1.93347(4) 3_565 n
H17 H13 1.339350(30) 2_665 n
H17 C11 1.79809(4) -201_454 n
H17 C12 1.71771(4) -201_454 n
H17 C12 0.916170(20) -202_344 n
H17 C13 1.342080(30) -201_454 n
H17 H22 1.65903(4) -201_454 n
H17 H24 1.260990(30) -202_344 n
H17 H24 1.379070(30) -203_444 n
H17 H25 0.533270(10) -202_344 n
H17 H26 1.125400(20) -201_454 n
H17 H27 1.555350(30) -201_454 n
H18 C8 1.494020(30) 2_665 n
H18 C9 1.094230(20) 1_555 n
H18 C9 2.09932(5) 2_665 n
H18 C10 2.08693(5) -203_444 n
H18 H16 1.766100(30) 2_665 n
H18 H17 0.870350(20) 2_665 n
H18 H19 1.75256(4) 1_555 n
H18 H19 1.307770(30) 3_565 n
H18 H20 1.86838(5) -203_444 n
H18 H21 1.76930(4) 2_665 n
H18 C11 1.588960(30) -202_344 n
H18 C11 1.759600(30) -203_444 n
H18 C12 1.281340(20) -203_444 n
H18 H22 1.004540(20) -202_344 n
H18 H23 1.84265(4) -202_344 n
H18 H24 1.546850(30) -201_454 n
H18 H24 1.77646(4) -203_444 n
H18 H25 0.844870(20) -203_444 n
H18 H26 1.73836(4) -202_344 n
H19 C8 1.341370(30) 2_665 n
H19 C8 1.682620(30) 3_565 n
H19 C9 1.094860(20) 1_555 n
H19 C9 0.531510(10) 2_665 n
H19 C9 1.57142(4) 3_565 n
H19 C10 1.41692(4) 2_665 n
H19 C10 2.00056(4) 3_565 n
H19 C10 1.87165(5) -201_454 n
H19 C10 2.05829(4) -203_444 n
H19 H16 1.737730(30) 2_665 n
H19 H17 1.93347(4) 2_665 n
H19 H17 1.301520(20) 3_565 n
H19 H18 1.75256(4) 1_555 n
H19 H18 1.307770(30) 2_665 n
H19 H19 1.58361(4) 2_665 n
H19 H19 1.58361(4) 3_565 n
H19 H20 1.83546(4) 2_665 n
H19 H21 1.71172(4) 3_565 n
H19 H21 1.67495(4) -201_454 n
H19 C11 1.593150(30) -201_454 n
H19 C11 1.71469(4) -202_344 n
H19 C11 0.553410(10) -203_444 n
H19 C12 1.183210(20) -201_454 n
H19 C12 1.830560(30) -202_344 n
H19 C12 1.188020(20) -203_444 n
H19 C13 2.07277(6) -203_444 n
H19 H22 1.329780(20) -202_344 n
H19 H22 1.162630(20) -203_444 n
H19 H23 1.233320(20) -203_444 n
H19 H24 0.894810(20) -201_454 n
H19 H24 1.627800(30) -202_344 n
H19 H24 1.93893(4) -203_444 n
H19 H25 1.706930(30) -201_454 n
H20 C10 1.095320(20) 1_555 n
H20 C10 1.73352(4) -202_344 n
H20 C10 1.76261(4) -203_444 n
H20 H18 1.86838(5) -202_344 n
H20 H19 1.83546(4) 3_565 n
H20 H21 1.74977(4) 1_555 n
H20 H21 1.71166(4) 2_665 n
H20 H21 0.830170(20) -203_444 n
H20 C11 1.97441(4) 3_565 n
H20 C11 1.427810(30) -202_344 n
H20 H22 1.354040(30) 3_565 n
H20 H22 1.730830(30) -201_454 n
H20 H23 0.914860(20) -202_344 n
H21 C9 1.59055(4) 3_565 n
H21 C9 1.97217(4) -201_454 n
H21 C9 1.87354(4) -202_344 n
H21 C10 1.096870(20) 1_555 n
H21 C10 2.07072(5) 2_665 n
H21 C10 1.041000(20) 3_565 n
H21 C10 1.79430(4) -201_454 n
H21 C10 0.367080(10) -202_344 n
H21 C10 1.82729(4) -203_444 n
H21 H18 1.76930(4) 3_565 n
H21 H19 1.71172(4) 2_665 n
H21 H19 1.67495(4) -201_454 n
H21 H20 1.74977(4) 1_555 n
H21 H20 1.71166(4) 3_565 n
H21 H20 0.830170(20) -202_344 n
H21 H21 1.182020(30) -202_344 n
H21 H21 1.182020(30) -203_444 n
H21 C11 2.03291(4) 2_665 n
H21 C11 1.134430(30) 3_565 n
H21 C11 1.346060(20) -201_454 n
H21 C11 1.539580(30) -202_344 n
H21 H22 1.395010(30) 2_665 n
H21 H22 1.680170(30) 3_565 n
H21 H22 0.898870(20) -201_454 n
H21 H23 1.350560(30) 3_565 n
H21 H23 1.795360(30) -201_454 n
H12 C5 1.310770(30) 3_565 n
H12 C6 1.099370(20) 1_555 n
H12 C7 1.343700(30) 2_665 n
H12 C8 1.602980(30) 3_565 n
H12 N3 1.96496(4) 2_665 n
H12 N3 1.401730(30) 3_565 n
H12 H10 1.221520(30) 3_565 n
H12 H11 1.845970(30) 3_565 n
H12 H15 0.771290(20) 2_665 n
H12 H16 1.47383(4) 3_565 n
H12 H13 1.75579(4) 1_555 n
H12 H13 1.85661(4) 2_665 n
H12 C12 2.04470(4) -201_454 n
H12 C13 1.615900(30) -201_454 n
H12 C13 1.67974(4) -203_444 n
H12 C14 1.357690(30) -202_344 n
H12 C16 1.64128(4) -201_454 n
H12 N4 1.827540(30) -201_454 n
H12 H25 1.74048(4) -201_454 n
H12 H26 0.907610(20) -203_444 n
H12 H27 1.572130(30) -201_454 n
H12 H28 0.340660(10) -202_344 n
H12 H29 1.89909(4) -202_344 n
H12 H32 1.741780(30) -201_454 n
H12 H33 1.55591(4) -201_454 n
H12 H36 1.82272(5) -203_444 n
H13 C5 1.78797(4) 3_565 n
H13 C6 1.105830(20) 1_555 n
H13 C7 1.081170(20) 2_665 n
H13 C8 1.779980(30) 2_665 n
H13 C8 1.807110(30) 3_565 n
H13 N3 1.475720(30) 2_665 n
H13 N3 1.73106(4) 3_565 n
H13 H11 1.361890(30) 3_565 n
H13 H14 1.174440(20) 2_665 n
H13 H15 1.423190(30) 2_665 n
H13 H16 1.862130(30) 2_665 n
H13 H17 1.339350(30) 3_565 n
H13 H12 1.75579(4) 1_555 n
H13 H12 1.85661(4) 3_565 n
H13 C12 1.836100(30) -201_454 n
H13 C13 0.822880(20) -203_444 n
H13 C14 1.686980(30) -202_344 n
H13 C16 2.01209(5) -201_454 n
H13 N4 1.935200(30) -203_444 n
H13 H24 1.788430(30) -201_454 n
H13 H25 1.521320(30) -201_454 n
H13 H26 1.234100(30) -203_444 n
H13 H27 0.553760(10) -203_444 n
H13 H28 1.82280(4) -202_344 n
H13 H29 1.122090(30) -202_344 n
H13 H32 1.311200(30) -201_454 n
C11 C8 2.14502(4) -201_454 n
C11 C8 1.78896(5) -203_444 n
C11 C9 1.662720(30) -201_454 n
C11 C9 1.132810(20) -202_344 n
C11 C9 0.819480(10) -203_444 n
C11 C10 1.554060(30) 1_555 n
C11 C10 1.442940(30) 2_665 n
C11 C10 2.15116(4) 3_565 n
C11 C10 1.720970(30) -201_454 n
C11 C10 1.815150(30) -202_344 n
C11 C10 0.865630(20) -203_444 n
C11 H16 2.08561(4) -203_444 n
C11 H17 1.79809(4) -201_454 n
C11 H18 1.759600(30) -202_344 n
C11 H18 1.588960(30) -203_444 n
C11 H19 1.593150(30) -201_454 n
C11 H19 0.553410(10) -202_344 n
C11 H19 1.71469(4) -203_444 n
C11 H20 1.97441(4) 2_665 n
C11 H20 1.427810(30) -203_444 n
C11 H21 1.134430(30) 2_665 n
C11 H21 2.03291(4) 3_565 n
C11 H21 1.346060(20) -201_454 n
C11 H21 1.539580(30) -203_444 n
C11 C11 1.55194(4) 2_665 n
C11 C11 1.55194(4) 3_565 n
C11 C12 1.56218(4) 1_555 n
C11 C12 1.655660(30) 2_665 n
C11 C12 2.11644(4) 3_565 n
C11 H22 1.095580(20) 1_555 n
C11 H22 2.07590(5) 2_665 n
C11 H22 1.043970(20) 3_565 n
C11 H22 1.98082(5) -202_344 n
C11 H23 1.094690(20) 1_555 n
C11 H24 1.37871(4) 2_665 n
C11 H24 2.00518(4) 3_565 n
C12 C6 2.01554(5) -201_454 n
C12 C8 1.61005(4) -201_454 n
C12 C8 1.334360(30) -202_344 n
C12 C8 0.506080(10) -203_444 n
C12 N3 2.10536(4) -201_454 n
C12 N3 1.93911(5) -202_344 n
C12 N3 1.81894(5) -203_444 n
C12 C9 1.580670(30) -201_454 n
C12 C9 0.896120(20) -202_344 n
C12 C9 1.340030(20) -203_444 n
C12 H16 1.497020(30) -203_444 n
C12 H17 1.71771(4) -201_454 n
C12 H17 0.916170(20) -203_444 n
C12 H18 1.281340(20) -202_344 n
C12 H19 1.183210(20) -201_454 n
C12 H19 1.188020(20) -202_344 n
C12 H19 1.830560(30) -203_444 n
C12 H12 2.04470(4) -201_454 n
C12 H13 1.836100(30) -201_454 n
C12 C11 1.56218(4) 1_555 n
C12 C11 2.11644(4) 2_665 n
C12 C11 1.655660(30) 3_565 n
C12 C12 1.228380(30) 2_665 n
C12 C12 1.228380(30) 3_565 n
C12 C13 1.568990(30) 1_555 n
C12 C13 2.00792(4) 2_665 n
C12 C13 1.373660(30) 3_565 n
C12 H22 1.55902(4) 3_565 n
C12 H24 1.093840(20) 1_555 n
C12 H24 0.588760(10) 2_665 n
C12 H24 1.62481(4) 3_565 n
C12 H25 1.094960(20) 1_555 n
C12 H26 1.229750(20) 3_565 n
C12 H27 2.09278(4) 3_565 n
C13 C5 1.86556(4) -201_454 n
C13 C6 1.583790(30) -201_454 n
C13 C6 0.938750(20) -202_344 n
C13 C6 2.06070(4) -203_444 n
C13 C7 2.23925(4) -202_344 n
C13 C7 1.364500(30) -203_444 n
C13 C8 1.340260(20) -201_454 n
C13 C8 2.06696(4) -202_344 n
C13 C8 1.237890(20) -203_444 n
C13 N3 1.100060(20) -201_454 n
C13 N3 1.451970(30) -202_344 n
C13 N3 0.826190(10) -203_444 n
C13 C9 2.08967(6) -203_444 n
C13 H11 1.895370(30) -201_454 n
C13 H14 1.866100(30) -203_444 n
C13 H15 1.72027(4) -203_444 n
C13 H16 1.770760(30) -203_444 n
C13 H17 1.342080(30) -201_454 n
C13 H19 2.07277(6) -202_344 n
C13 H12 1.615900(30) -201_454 n
C13 H12 1.67974(4) -202_344 n
C13 H13 0.822880(20) -202_344 n
C13 C12 1.568990(30) 1_555 n
C13 C12 1.373660(30) 2_665 n
C13 C12 2.00792(4) 3_565 n
C13 C13 1.56544(4) 2_665 n
C13 C13 1.56544(4) 3_565 n
C13 C14 2.07242(4) 2_665 n
C13 C14 1.67669(4) 3_565 n
C13 C16 2.15896(5) 2_665 n
C13 N4 1.53678(4) 1_555 n
C13 N4 1.710830(30) 2_665 n
C13 N4 1.828380(30) 3_565 n
C13 H24 1.366320(30) 2_665 n
C13 H24 1.745000(30) 3_565 n
C13 H25 1.585060(30) 2_665 n
C13 H26 1.098350(20) 1_555 n
C13 H26 1.501840(30) 3_565 n
C13 H27 1.096700(20) 1_555 n
C13 H28 1.771810(30) 2_665 n
C13 H28 1.791330(30) 3_565 n
C13 H29 1.585770(30) 3_565 n
C13 H32 1.859980(30) 2_665 n
C14 C2 1.67313(5) -202_344 n
C14 C3 0.990990(20) -203_444 n
C14 C4 1.238260(30) -201_454 n
C14 C5 0.285270(10) -202_344 n
C14 C6 2.06907(4) -201_454 n
C14 C6 2.18507(4) -202_344 n
C14 C6 0.769740(20) -203_444 n
C14 C7 0.706240(10) -201_454 n
C14 N2 2.00815(4) -201_454 n
C14 N2 2.09094(4) -203_444 n
C14 N3 1.530410(30) -201_454 n
C14 N3 1.344750(20) -202_344 n
C14 N3 1.92521(4) -203_444 n
C14 H6 1.558380(30) -203_444 n
C14 H7 1.828920(30) -203_444 n
C14 H9 1.877870(30) -201_454 n
C14 H10 1.343030(30) -202_344 n
C14 H11 1.172070(30) -202_344 n
C14 H14 1.70939(4) -201_454 n
C14 H15 1.462660(30) -201_454 n
C14 H12 1.357690(30) -203_444 n
C14 H13 1.686980(30) -203_444 n
C14 C13 1.67669(4) 2_665 n
C14 C13 2.07242(4) 3_565 n
C14 C14 2.12584(5) 2_665 n
C14 C14 2.12584(5) 3_565 n
C14 C15 1.66392(4) 1_555 n
C14 C16 0.547800(10) 3_565 n
C14 C17 2.08594(5) 3_565 n
C14 C18 1.011580(30) 2_665 n
C14 N4 1.545060(30) 1_555 n
C14 N4 1.120790(30) 2_665 n
C14 N4 1.096880(20) 3_565 n
C14 H26 1.77429(5) 2_665 n
C14 H27 2.08049(4) 2_665 n
C14 H28 1.108490(20) 1_555 n
C14 H29 1.098160(20) 1_555 n
C14 H32 1.184370(30) 3_565 n
C14 H33 1.385120(30) 3_565 n
C14 H36 1.217530(20) 2_665 n
C14 H37 1.654070(30) 2_665 n
C15 C2 0.879090(20) -202_344 n
C15 C3 1.137120(20) -203_444 n
C15 C4 0.482970(10) -201_454 n
C15 C5 1.51118(4) -202_344 n
C15 C7 2.13784(5) -201_454 n
C15 N2 1.432610(30) -201_454 n
C15 N2 1.78583(4) -203_444 n
C15 H4 0.866050(20) -202_344 n
C15 H5 1.523450(30) -202_344 n
C15 H5 2.07314(4) -203_444 n
C15 H6 0.541250(10) -203_444 n
C15 H7 1.94815(4) -203_444 n
C15 H8 1.160420(30) -201_454 n
C15 H9 0.934180(20) -201_454 n
C15 H10 1.66245(4) -202_344 n
C15 H11 2.09901(4) -202_344 n
C15 C14 1.66392(4) 1_555 n
C15 C16 1.210910(30) 3_565 n
C15 C17 1.098340(20) 3_565 n
C15 C18 0.920990(20) 2_665 n
C15 C19 1.474180(30) 2_665 n
C15 N5 1.537760(30) 1_555 n
C15 N5 2.15985(4) 3_565 n
C15 H30 1.095410(20) 1_555 n
C15 H31 1.098570(20) 1_555 n
C15 H33 1.326900(30) 3_565 n
C15 H34 1.223300(30) 3_565 n
C15 H35 2.04935(5) 3_565 n
C15 H36 0.857780(20) 2_665 n
C15 H37 1.576440(30) 2_665 n
C15 H38 1.633580(30) 2_665 n
C16 C2 1.400400(30) -203_444 n
C16 C3 0.655020(10) -201_454 n
C16 C4 0.757930(20) -202_344 n
C16 C5 0.363950(10) -203_444 n
C16 C6 1.264840(30) -201_454 n
C16 C7 0.933380(20) -202_344 n
C16 N2 2.00359(4) -201_454 n
C16 N2 1.903430(30) -202_344 n
C16 N3 2.05150(4) -202_344 n
C16 N3 1.885510(30) -203_444 n
C16 H4 2.02141(5) -203_444 n
C16 H5 1.94892(4) -203_444 n
C16 H6 1.031720(20) -201_454 n
C16 H7 1.535690(30) -201_454 n
C16 H8 1.619110(30) -202_344 n
C16 H9 1.452060(30) -202_344 n
C16 H10 1.177160(20) -203_444 n
C16 H11 1.075780(20) -203_444 n
C16 H14 1.717100(30) -202_344 n
C16 H15 1.60748(4) -202_344 n
C16 H12 1.64128(4) -201_454 n
C16 H13 2.01209(5) -201_454 n
C16 C13 2.15896(5) 3_565 n
C16 C14 0.547800(10) 2_665 n
C16 C15 1.210910(30) 2_665 n
C16 C17 1.66337(4) 1_555 n
C16 C18 0.701080(10) 3_565 n
C16 N4 1.545760(30) 1_555 n
C16 N4 1.97977(4) 2_665 n
C16 N4 1.558290(30) 3_565 n
C16 H28 1.336370(30) 2_665 n
C16 H29 1.170770(20) 2_665 n
C16 H30 1.837380(30) 2_665 n
C16 H31 1.74788(4) 2_665 n
C16 H32 1.107970(20) 1_555 n
C16 H33 1.095810(20) 1_555 n
C16 H36 0.806300(20) 3_565 n
C16 H37 1.299430(20) 3_565 n
C17 C2 2.18009(5) -202_344 n
C17 C2 0.938520(20) -203_444 n
C17 C3 1.128860(30) -201_454 n
C17 C4 1.090000(20) -202_344 n
C17 C5 2.01360(5) -203_444 n
C17 N2 1.450680(30) -201_454 n
C17 N2 1.69586(4) -202_344 n
C17 H4 2.02136(4) -202_344 n
C17 H4 1.433410(30) -203_444 n
C17 H5 0.481080(10) -203_444 n
C17 H6 1.277120(20) -201_454 n
C17 H7 1.383620(30) -201_454 n
C17 H8 0.599180(10) -202_344 n
C17 H9 1.93619(4) -202_344 n
C17 C14 2.08594(5) 2_665 n
C17 C15 1.098340(20) 2_665 n
C17 C16 1.66337(4) 1_555 n
C17 C18 1.112470(20) 3_565 n
C17 C19 1.99057(4) 2_665 n
C17 C19 1.332940(30) 3_565 n
C17 N5 1.525230(30) 1_555 n
C17 N5 1.73553(4) 2_665 n
C17 H30 2.09846(5) 2_665 n
C17 H31 0.774560(20) 2_665 n
C17 H34 1.107210(20) 1_555 n
C17 H35 1.094380(20) 1_555 n
C17 H36 1.762840(30) 3_565 n
C17 H37 1.042730(20) 3_565 n
C17 H38 1.874960(30) 2_665 n
C17 H38 1.97952(4) 3_565 n
C17 H39 1.405100(30) 3_565 n
C18 C2 0.740440(20) -201_454 n
C18 C2 2.12796(4) -202_344 n
C18 C2 2.01102(4) -203_444 n
C18 C3 0.360830(10) -202_344 n
C18 C4 0.537650(10) -203_444 n
C18 C5 0.986650(20) -201_454 n
C18 C6 1.74765(5) -202_344 n
C18 C7 1.47940(4) -203_444 n
C18 N2 1.97220(4) -201_454 n
C18 N2 1.343970(20) -202_344 n
C18 N2 1.353640(20) -203_444 n
C18 H4 1.596240(30) -201_454 n
C18 H5 1.340460(30) -201_454 n
C18 H6 1.033660(20) -202_344 n
C18 H7 1.428220(30) -202_344 n
C18 H8 1.297050(20) -203_444 n
C18 H9 1.59962(4) -203_444 n
C18 H10 1.743310(30) -201_454 n
C18 H11 1.532130(30) -201_454 n
C18 H14 2.06844(4) -203_444 n
C18 C14 1.011580(30) 3_565 n
C18 C15 0.920990(20) 3_565 n
C18 C16 0.701080(10) 2_665 n
C18 C17 1.112470(20) 2_665 n
C18 C18 2.22037(5) 2_665 n
C18 C18 2.22037(5) 3_565 n
C18 C19 1.66595(4) 1_555 n
C18 C19 2.21939(4) 3_565 n
C18 N4 1.564520(30) 1_555 n
C18 N4 1.617120(30) 2_665 n
C18 N4 1.932010(30) 3_565 n
C18 N5 1.95084(4) 2_665 n
C18 N5 1.85808(4) 3_565 n
C18 H28 1.97396(4) 3_565 n
C18 H29 1.536340(30) 3_565 n
C18 H30 1.89348(4) 3_565 n
C18 H31 1.462070(30) 3_565 n
C18 H32 1.617290(30) 2_665 n
C18 H33 1.551800(30) 2_665 n
C18 H34 1.88833(4) 2_665 n
C18 H35 1.89760(4) 2_665 n
C18 H36 1.098010(20) 1_555 n
C18 H37 1.096300(20) 1_555 n
C19 C2 0.928420(20) -201_454 n
C19 C2 1.637420(30) -202_344 n
C19 C2 1.752620(30) -203_444 n
C19 C3 1.92991(4) -202_344 n
C19 C4 1.708640(30) -203_444 n
C19 N2 1.450270(30) -201_454 n
C19 N2 1.090940(20) -202_344 n
C19 N2 0.920590(20) -203_444 n
C19 H4 1.044270(20) -201_454 n
C19 H4 1.91619(4) -203_444 n
C19 H5 1.345310(30) -201_454 n
C19 H5 1.70197(4) -202_344 n
C19 H6 1.98285(4) -202_344 n
C19 H8 1.86352(4) -203_444 n
C19 C15 1.474180(30) 3_565 n
C19 C17 1.332940(30) 2_665 n
C19 C17 1.99057(4) 3_565 n
C19 C18 1.66595(4) 1_555 n
C19 C18 2.21939(4) 2_665 n
C19 C19 1.205800(30) 2_665 n
C19 C19 1.205800(30) 3_565 n
C19 N5 1.519240(30) 1_555 n
C19 N5 1.013590(20) 2_665 n
C19 N5 0.532130(10) 3_565 n
C19 H31 1.88175(4) 3_565 n
C19 H34 1.55392(4) 2_665 n
C19 H38 1.099390(20) 1_555 n
C19 H38 1.68875(4) 3_565 n
C19 H39 1.106850(20) 1_555 n
C19 H39 1.455030(30) 2_665 n
C19 H39 2.04206(4) 3_565 n
N4 C2 1.95461(5) -201_454 n
N4 C2 2.17902(4) -202_344 n
N4 C2 1.95690(5) -203_444 n
N4 C3 1.746830(30) -201_454 n
N4 C3 1.608000(30) -202_344 n
N4 C3 2.04693(4) -203_444 n
N4 C4 1.977730(30) -202_344 n
N4 C4 2.01845(4) -203_444 n
N4 C5 1.401840(30) -201_454 n
N4 C5 1.81203(4) -202_344 n
N4 C5 1.342650(30) -203_444 n
N4 C6 1.171200(20) -201_454 n
N4 C6 1.136440(20) -202_344 n
N4 C6 1.530990(30) -203_444 n
N4 C7 1.96502(4) -201_454 n
N4 C7 1.602610(30) -202_344 n
N4 C7 1.470550(30) -203_444 n
N4 N2 2.00265(5) -201_454 n
N4 N2 1.86374(5) -202_344 n
N4 N2 1.98663(5) -203_444 n
N4 N3 1.054920(20) -201_454 n
N4 N3 1.109260(20) -202_344 n
N4 N3 0.865530(20) -203_444 n
N4 H11 1.97683(4) -201_454 n
N4 H12 1.827540(30) -201_454 n
N4 H13 1.935200(30) -202_344 n
N4 C13 1.53678(4) 1_555 n
N4 C13 1.828380(30) 2_665 n
N4 C13 1.710830(30) 3_565 n
N4 C14 1.545060(30) 1_555 n
N4 C14 1.096880(20) 2_665 n
N4 C14 1.120790(30) 3_565 n
N4 C16 1.545760(30) 1_555 n
N4 C16 1.558290(30) 2_665 n
N4 C16 1.97977(4) 3_565 n
N4 C18 1.564520(30) 1_555 n
N4 C18 1.932010(30) 2_665 n
N4 C18 1.617120(30) 3_565 n
N4 N4 0.544950(10) 2_665 n
N4 N4 0.544950(10) 3_565 n
N4 H28 1.695110(30) 2_665 n
N4 H28 1.93405(4) 3_565 n
N4 H29 1.93532(4) 2_665 n
N4 H29 1.65880(4) 3_565 n
N4 H32 2.02524(5) 2_665 n
N4 H36 2.03226(4) 3_565 n
N5 C2 2.01487(4) -201_454 n
N5 C2 1.151610(20) -202_344 n
N5 C2 1.383240(20) -203_444 n
N5 C3 2.09882(4) -201_454 n
N5 C3 2.17402(4) -203_444 n
N5 C4 1.838610(30) -201_454 n
N5 N2 0.836570(20) -201_454 n
N5 N2 1.465260(30) -202_344 n
N5 N2 1.407630(30) -203_444 n
N5 H4 0.921870(20) -202_344 n
N5 H4 1.99971(4) -203_444 n
N5 H5 1.83122(4) -202_344 n
N5 H5 1.202190(20) -203_444 n
N5 C15 1.537760(30) 1_555 n
N5 C15 2.15985(4) 2_665 n
N5 C17 1.525230(30) 1_555 n
N5 C17 1.73553(4) 3_565 n
N5 C18 1.85808(4) 2_665 n
N5 C18 1.95084(4) 3_565 n
N5 C19 1.519240(30) 1_555 n
N5 C19 0.532130(10) 2_665 n
N5 C19 1.013590(20) 3_565 n
N5 N5 1.471250(30) 2_665 n
N5 N5 1.471250(30) 3_565 n
N5 H34 1.76076(4) 3_565 n
N5 H38 0.797560(10) 2_665 n
N5 H39 1.560110(30) 2_665 n
N5 H39 1.040290(20) 3_565 n
H22 C8 1.88698(5) -201_454 n
H22 C9 1.614890(30) -201_454 n
H22 C9 1.86908(4) -202_344 n
H22 C9 0.850690(20) -203_444 n
H22 C10 1.148560(30) 2_665 n
H22 C10 2.03956(4) 3_565 n
H22 C10 1.202580(20) -201_454 n
H22 C10 1.411670(30) -203_444 n
H22 H17 1.65903(4) -201_454 n
H22 H18 1.004540(20) -203_444 n
H22 H19 1.162620(20) -202_344 n
H22 H19 1.329780(20) -203_444 n
H22 H20 1.354040(30) 2_665 n
H22 H20 1.730830(30) -201_454 n
H22 H21 1.680170(30) 2_665 n
H22 H21 1.395010(30) 3_565 n
H22 H21 0.898870(20) -201_454 n
H22 C11 1.095580(20) 1_555 n
H22 C11 1.043970(20) 2_665 n
H22 C11 2.07590(5) 3_565 n
H22 C11 1.98082(5) -203_444 n
H22 C12 1.55902(4) 2_665 n
H22 H23 1.75161(4) 1_555 n
H22 H23 1.71607(4) 2_665 n
H22 H24 1.68187(4) 3_565 n
H22 H25 1.73904(4) 2_665 n
H23 C9 2.04250(4) -202_344 n
H23 C9 1.656710(30) -203_444 n
H23 C10 1.98191(4) 2_665 n
H23 C10 1.381230(20) -203_444 n
H23 H16 1.88410(4) -203_444 n
H23 H18 1.84265(4) -203_444 n
H23 H19 1.233320(20) -202_344 n
H23 H20 0.914860(20) -203_444 n
H23 H21 1.350560(30) 2_665 n
H23 H21 1.795360(30) -201_454 n
H23 C11 1.094690(20) 1_555 n
H23 H22 1.75161(4) 1_555 n
H23 H22 1.71607(4) 3_565 n
H23 H24 1.782570(30) 2_665 n
H24 C8 1.81975(4) -201_454 n
H24 C8 0.466940(10) -202_344 n
H24 C8 1.519990(30) -203_444 n
H24 N3 1.85351(5) -202_344 n
H24 C9 1.204650(20) -201_454 n
H24 C9 1.156680(20) -202_344 n
H24 C9 1.831860(30) -203_444 n
H24 H16 1.145310(20) -202_344 n
H24 H17 1.379070(30) -202_344 n
H24 H17 1.260990(30) -203_444 n
H24 H18 1.546850(30) -201_454 n
H24 H18 1.77646(4) -202_344 n
H24 H19 0.894810(20) -201_454 n
H24 H19 1.93893(4) -202_344 n
H24 H19 1.627800(30) -203_444 n
H24 H13 1.788430(30) -201_454 n
H24 C11 2.00518(4) 2_665 n
H24 C11 1.37871(4) 3_565 n
H24 C12 1.093840(20) 1_555 n
H24 C12 1.62481(4) 2_665 n
H24 C12 0.588760(10) 3_565 n
H24 C13 1.745000(30) 2_665 n
H24 C13 1.366320(30) 3_565 n
H24 H22 1.68187(4) 2_665 n
H24 H23 1.782570(30) 3_565 n
H24 H24 1.63481(4) 2_665 n
H24 H24 1.63481(4) 3_565 n
H24 H25 1.74954(4) 1_555 n
H24 H25 1.351600(30) 3_565 n
H24 H26 1.344030(20) 2_665 n
H24 H26 1.92280(4) 3_565 n
H24 H27 1.739170(30) 3_565 n
H25 C6 1.95905(5) -201_454 n
H25 C8 2.04327(5) -202_344 n
H25 C8 1.064710(20) -203_444 n
H25 C9 1.499190(30) -202_344 n
H25 H15 1.57751(4) -202_344 n
H25 H16 1.340510(30) -203_444 n
H25 H17 0.533270(10) -203_444 n
H25 H18 0.844870(20) -202_344 n
H25 H19 1.706930(30) -201_454 n
H25 H12 1.74048(4) -201_454 n
H25 H13 1.521320(30) -201_454 n
H25 C12 1.094960(20) 1_555 n
H25 C13 1.585060(30) 3_565 n
H25 H22 1.73904(4) 3_565 n
H25 H24 1.74954(4) 1_555 n
H25 H24 1.351600(30) 2_665 n
H25 H26 0.935550(20) 3_565 n
H25 H27 1.861660(30) 3_565 n
H26 C5 1.82600(5) -201_454 n
H26 C6 1.126340(30) -202_344 n
H26 C7 1.475040(30) -203_444 n
H26 C8 0.896040(20) -201_454 n
H26 C8 2.01582(4) -203_444 n
H26 N3 1.370850(20) -201_454 n
H26 N3 2.05090(4) -202_344 n
H26 N3 1.696190(30) -203_444 n
H26 C9 2.02473(5) -203_444 n
H26 H15 1.011090(20) -203_444 n
H26 H16 1.237620(20) -201_454 n
H26 H17 1.125400(20) -201_454 n
H26 H18 1.73836(4) -203_444 n
H26 H12 0.907610(20) -202_344 n
H26 H13 1.234100(30) -202_344 n
H26 C12 1.229750(20) 2_665 n
H26 C13 1.098350(20) 1_555 n
H26 C13 1.501840(30) 2_665 n
H26 C14 1.77429(5) 3_565 n
H26 H24 1.92280(4) 2_665 n
H26 H24 1.344030(20) 3_565 n
H26 H25 0.935550(20) 2_665 n
H26 H27 1.74139(4) 1_555 n
H26 H27 1.84395(4) 2_665 n
H26 H28 1.179790(30) 3_565 n
H26 H29 1.91257(4) 3_565 n
H26 H32 1.88176(4) 2_665 n
H27 C6 1.555700(30) -202_344 n
H27 C7 1.484050(30) -203_444 n
H27 C8 1.706880(30) -203_444 n
H27 N3 1.657770(30) -203_444 n
H27 H11 1.625160(30) -201_454 n
H27 H14 1.205060(20) -203_444 n
H27 H15 1.95221(4) -203_444 n
H27 H16 1.478470(30) -203_444 n
H27 H17 1.555350(30) -201_454 n
H27 H12 1.572130(30) -201_454 n
H27 H13 0.553760(10) -202_344 n
H27 C12 2.09278(4) 2_665 n
H27 C13 1.096700(20) 1_555 n
H27 C14 2.08049(4) 3_565 n
H27 H24 1.739170(30) 2_665 n
H27 H25 1.861660(30) 2_665 n
H27 H26 1.74139(4) 1_555 n
H27 H26 1.84395(4) 3_565 n
H27 H28 1.737660(30) 2_665 n
H27 H29 1.325650(30) 3_565 n
H27 H32 1.610380(30) 2_665 n
H28 C3 1.97463(4) -203_444 n
H28 C4 1.95238(5) -201_454 n
H28 C5 1.022170(20) -202_344 n
H28 C6 1.047320(20) -203_444 n
H28 C7 1.198330(30) -201_454 n
H28 C8 1.90269(4) -202_344 n
H28 N3 1.97938(4) -201_454 n
H28 N3 1.437260(30) -202_344 n
H28 H10 0.927060(20) -202_344 n
H28 H11 1.674610(30) -202_344 n
H28 H15 0.814980(20) -201_454 n
H28 H16 1.80639(5) -202_344 n
H28 H12 0.340660(10) -203_444 n
H28 H13 1.82280(4) -203_444 n
H28 C13 1.791330(30) 2_665 n
H28 C13 1.771810(30) 3_565 n
H28 C14 1.108490(20) 1_555 n
H28 C16 1.336370(30) 3_565 n
H28 C18 1.97396(4) 2_665 n
H28 N4 1.93405(4) 2_665 n
H28 N4 1.695110(30) 3_565 n
H28 H26 1.179790(30) 2_665 n
H28 H27 1.737660(30) 3_565 n
H28 H29 1.75721(4) 1_555 n
H28 H32 1.582580(30) 3_565 n
H28 H33 1.239360(30) 3_565 n
H28 H36 1.48407(4) 2_665 n
H29 C3 1.243090(30) -203_444 n
H29 C4 1.77875(4) -201_454 n
H29 C5 1.136470(20) -202_344 n
H29 C6 1.131500(20) -203_444 n
H29 C7 0.569080(10) -201_454 n
H29 N3 1.748140(30) -201_454 n
H29 N3 1.96041(4) -202_344 n
H29 H7 1.264250(30) -203_444 n
H29 H11 0.449200(10) -202_344 n
H29 H14 0.627960(10) -201_454 n
H29 H15 1.537670(30) -201_454 n
H29 H12 1.89909(4) -203_444 n
H29 H13 1.122090(30) -203_444 n
H29 C13 1.585770(30) 2_665 n
H29 C14 1.098160(20) 1_555 n
H29 C16 1.170770(20) 3_565 n
H29 C18 1.536340(30) 2_665 n
H29 N4 1.65880(4) 2_665 n
H29 N4 1.93532(4) 3_565 n
H29 H26 1.91257(4) 2_665 n
H29 H27 1.325650(30) 2_665 n
H29 H28 1.75721(4) 1_555 n
H29 H32 0.529130(10) 3_565 n
H29 H36 1.907500(30) 2_665 n
H29 H37 1.34185(4) 2_665 n
H30 C2 1.92437(4) -202_344 n
H30 C3 2.06878(4) -203_444 n
H30 C4 1.389110(30) -201_454 n
H30 C5 2.02247(4) -202_344 n
H30 H4 1.328000(20) -202_344 n
H30 H6 1.047630(20) -203_444 n
H30 H8 1.95902(4) -201_454 n
H30 H9 0.421600(10) -201_454 n
H30 H10 1.47557(4) -202_344 n
H30 C15 1.095410(20) 1_555 n
H30 C16 1.837380(30) 3_565 n
H30 C17 2.09846(5) 3_565 n
H30 C18 1.89348(4) 2_665 n
H30 H31 1.75683(4) 1_555 n
H30 H33 1.130860(30) 3_565 n
H30 H34 1.689010(30) 3_565 n
H30 H36 1.052940(20) 2_665 n
H30 H38 1.92555(4) 2_665 n
H31 C2 1.484070(30) -202_344 n
H31 C3 1.419750(30) -203_444 n
H31 C4 1.161150(20) -201_454 n
H31 H4 1.543390(30) -202_344 n
H31 H5 1.197430(30) -202_344 n
H31 H6 1.010500(20) -203_444 n
H31 H7 1.508830(30) -203_444 n
H31 H8 0.327060(10) -201_454 n
H31 H9 1.607300(30) -201_454 n
H31 C15 1.098570(20) 1_555 n
H31 C16 1.74788(4) 3_565 n
H31 C17 0.774560(20) 3_565 n
H31 C18 1.462070(30) 2_665 n
H31 C19 1.88175(4) 2_665 n
H31 H30 1.75683(4) 1_555 n
H31 H34 0.841800(20) 3_565 n
H31 H35 1.178250(30) 3_565 n
H31 H36 1.615460(30) 2_665 n
H31 H37 1.217010(20) 2_665 n
H31 H39 1.901130(30) 2_665 n
H32 C3 1.332940(30) -201_454 n
H32 C4 1.69624(4) -202_344 n
H32 C5 1.095240(20) -203_444 n
H32 C6 1.298120(30) -201_454 n
H32 C7 0.640150(10) -202_344 n
H32 H6 1.79033(4) -201_454 n
H32 H7 1.352300(30) -201_454 n
H32 H10 1.68474(4) -203_444 n
H32 H11 0.14957 -203_444 n
H32 H14 0.734500(20) -202_344 n
H32 H15 1.242920(20) -202_344 n
H32 H12 1.741780(30) -201_454 n
H32 H13 1.311200(30) -201_454 n
H32 C13 1.859980(30) 3_565 n
H32 C14 1.184370(30) 2_665 n
H32 C16 1.107970(20) 1_555 n
H32 C18 1.617290(30) 3_565 n
H32 N4 2.02524(5) 3_565 n
H32 H26 1.88176(4) 3_565 n
H32 H27 1.610380(30) 3_565 n
H32 H28 1.582580(30) 2_665 n
H32 H29 0.529130(10) 2_665 n
H32 H33 1.762880(30) 1_555 n
H32 H36 1.683520(30) 3_565 n
H32 H37 1.401180(30) 3_565 n
H33 C2 1.98243(4) -203_444 n
H33 C3 1.628360(30) -201_454 n
H33 C4 1.200830(20) -202_344 n
H33 C5 1.125260(20) -203_444 n
H33 C6 1.908560(30) -201_454 n
H33 C7 1.694620(30) -202_344 n
H33 H6 1.028140(20) -201_454 n
H33 H9 0.762310(20) -202_344 n
H33 H10 0.371250(10) -203_444 n
H33 H11 1.80696(4) -203_444 n
H33 H15 1.62538(4) -202_344 n
H33 H12 1.55591(4) -201_454 n
H33 C14 1.385120(30) 2_665 n
H33 C15 1.326900(30) 2_665 n
H33 C16 1.095810(20) 1_555 n
H33 C18 1.551800(30) 3_565 n
H33 H28 1.239360(30) 2_665 n
H33 H30 1.130860(30) 2_665 n
H33 H32 1.762880(30) 1_555 n
H33 H36 0.499670(10) 3_565 n
H34 C2 1.576900(30) -203_444 n
H34 C3 1.98872(4) -201_454 n
H34 C4 1.55530(4) -202_344 n
H34 H4 1.114080(20) -203_444 n
H34 H5 1.457790(30) -203_444 n
H34 H6 1.40578(4) -201_454 n
H34 H8 1.087110(20) -202_344 n
H34 H9 1.73952(4) -202_344 n
H34 C15 1.223300(30) 2_665 n
H34 C17 1.107210(20) 1_555 n
H34 C18 1.88833(4) 3_565 n
H34 C19 1.55392(4) 3_565 n
H34 N5 1.76076(4) 2_665 n
H34 H30 1.689010(30) 2_665 n
H34 H31 0.841800(20) 2_665 n
H34 H35 1.760020(30) 1_555 n
H34 H38 1.509740(30) 3_565 n
H34 H39 1.544840(30) 3_565 n
H35 C2 1.97646(4) -203_444 n
H35 C3 1.705190(30) -201_454 n
H35 C4 1.91787(4) -202_344 n
H35 H5 1.040250(20) -203_444 n
H35 H7 1.075470(30) -201_454 n
H35 H8 0.941730(20) -202_344 n
H35 C15 2.04935(5) 2_665 n
H35 C17 1.094380(20) 1_555 n
H35 C18 1.89760(4) 3_565 n
H35 H31 1.178250(30) 2_665 n
H35 H34 1.760020(30) 1_555 n
H35 H37 1.031550(20) 3_565 n
H35 H39 1.943620(30) 3_565 n
H36 C2 1.497220(30) -201_454 n
H36 C3 1.209990(30) -202_344 n
H36 C4 0.705910(10) -203_444 n
H36 C5 0.975200(20) -201_454 n
H36 C6 1.88845(4) -202_344 n
H36 C7 1.622640(30) -203_444 n
H36 N2 1.93755(4) -203_444 n
H36 H4 1.61291(4) -201_454 n
H36 H6 0.611920(10) -202_344 n
H36 H8 1.643160(30) -203_444 n
H36 H9 0.661990(10) -203_444 n
H36 H10 0.808560(20) -201_454 n
H36 H11 1.685930(30) -201_454 n
H36 H15 1.86969(5) -203_444 n
H36 H12 1.82272(5) -202_344 n
H36 C14 1.217530(20) 3_565 n
H36 C15 0.857780(20) 3_565 n
H36 C16 0.806300(20) 2_665 n
H36 C17 1.762840(30) 2_665 n
H36 C18 1.098010(20) 1_555 n
H36 N4 2.03226(4) 2_665 n
H36 H28 1.48407(4) 3_565 n
H36 H29 1.907500(30) 3_565 n
H36 H30 1.052940(20) 3_565 n
H36 H31 1.615460(30) 3_565 n
H36 H32 1.683520(30) 2_665 n
H36 H33 0.499670(10) 2_665 n
H36 H37 1.75492(4) 1_555 n
H37 C2 1.522010(30) -201_454 n
H37 C3 0.791970(20) -202_344 n
H37 C4 1.232520(30) -203_444 n
H37 C5 1.596540(30) -201_454 n
H37 C7 1.65412(4) -203_444 n
H37 N2 1.90137(4) -202_344 n
H37 H5 1.156540(30) -201_454 n
H37 H6 1.428490(30) -202_344 n
H37 H7 0.382970(10) -202_344 n
H37 H8 0.910940(20) -203_444 n
H37 H11 1.266840(30) -201_454 n
H37 H14 1.56630(4) -203_444 n
H37 C14 1.654070(30) 3_565 n
H37 C15 1.576440(30) 3_565 n
H37 C16 1.299430(20) 2_665 n
H37 C17 1.042730(20) 2_665 n
H37 C18 1.096300(20) 1_555 n
H37 H29 1.34185(4) 3_565 n
H37 H31 1.217010(20) 3_565 n
H37 H32 1.401180(30) 2_665 n
H37 H35 1.031550(20) 2_665 n
H37 H36 1.75492(4) 1_555 n
H38 C2 1.652150(30) -201_454 n
H38 C2 2.05862(4) -202_344 n
H38 C4 2.06808(4) -203_444 n
H38 N2 1.548680(30) -203_444 n
H38 H4 0.770230(20) -201_454 n
H38 H5 1.444400(30) -202_344 n
H38 C15 1.633580(30) 3_565 n
H38 C17 1.97952(4) 2_665 n
H38 C17 1.874960(30) 3_565 n
H38 C19 1.099390(20) 1_555 n
H38 C19 1.68875(4) 2_665 n
H38 N5 0.797560(10) 3_565 n
H38 H30 1.92555(4) 3_565 n
H38 H34 1.509740(30) 2_665 n
H38 H39 1.75534(4) 1_555 n
H38 H39 1.100000(20) 2_665 n
H39 C2 1.69286(4) -201_454 n
H39 N2 1.68020(4) -202_344 n
H39 N2 1.97538(4) -203_444 n
H39 H4 1.790230(30) -201_454 n
H39 H4 1.713340(30) -203_444 n
H39 H5 1.212430(30) -201_454 n
H39 H8 1.87081(4) -203_444 n
H39 C17 1.405100(30) 2_665 n
H39 C19 1.106850(20) 1_555 n
H39 C19 2.04206(4) 2_665 n
H39 C19 1.455030(30) 3_565 n
H39 N5 1.040290(20) 2_665 n
H39 N5 1.560110(30) 3_565 n
H39 H31 1.901130(30) 3_565 n
H39 H34 1.544840(30) 2_665 n
H39 H35 1.943620(30) 2_665 n
H39 H38 1.75534(4) 1_555 n
H39 H38 1.100000(20) 3_565 n
C20 C1 0.873600(20) 1_555 n
C20 N1 1.471310(30) 1_555 n
C20 N1 1.466070(30) 2_445 n
C20 N1 1.477420(30) 3_545 n
C20 H1 1.123960(20) 1_555 n
C20 H2 1.163790(20) 1_555 n
C20 H3 1.98976(6) 1_555 n
C20 H40 1.112860(20) 1_555 n
C20 H41 1.096970(20) 1_555 n
C20 H42 1.117270(30) 1_555 n
H40 C1 1.109280(20) 1_555 n
H40 H1 0.0273 1_555 n
H40 H2 1.76628(4) 1_555 n
H40 H3 1.82091(4) 1_555 n
H40 C20 1.112860(20) 1_555 n
H40 H41 1.76672(4) 1_555 n
H40 H42 1.82865(4) 1_555 n
H41 C1 1.163790(20) 1_555 n
H41 H1 1.76834(4) 1_555 n
H41 H2 0.1729 1_555 n
H41 H3 1.93690(4) 1_555 n
H41 C20 1.096970(20) 1_555 n
H41 H40 1.76672(4) 1_555 n
H41 H42 1.79306(4) 1_555 n
H42 Al3 2.521(13) 203_555 n
H42 C1 1.98976(6) 1_555 n
H42 O11 1.732(18) 203_445 n
H42 Si3 2.470(8) -202_335 n
H42 H1 1.85194(4) 1_555 n
H42 H2 1.93690(4) 1_555 n
H42 C20 1.117270(30) 1_555 n
H42 H40 1.82865(4) 1_555 n
H42 H41 1.79306(4) 1_555 n
